data_7134379
loop_
_publ_author_name
'Guo, Haiyang'
'He, Donglin'
'Long, De-Liang'
'Cronin, Leroy'

_publ_section_title
;
 Robotic exploration of amino-acid functionalised molybdenum blue
 polyoxometalate nanoclusters
;
_journal_issue 39
_journal_name_full 'Chemical Communications'
_journal_page_first 7121
_journal_page_last 7124
_journal_paper_doi 10.1039/D5CC00703H
_journal_volume 61
_journal_year 2025
_chemical_absolute_configuration none
_chemical_formula_sum 'C81 H687 Mo154 N9 Na4 O762'
_chemical_formula_weight 28850.08
_space_group_crystal_system orthorhombic
_space_group_IT_number 18
_space_group_name_Hall 'P 2 2ab'
_space_group_name_H-M_alt 'P 21 21 2'
_atom_sites_solution_primary direct
_atom_sites_solution_secondary difmap
_audit_creation_method SHELXL-2019/3
_audit_update_record
;
2025-01-29 deposited with the CCDC.	2025-04-04 downloaded from the CCDC.
;
_cell_angle_alpha 90
_cell_angle_beta 90
_cell_angle_gamma 90
_cell_formula_units_Z 4
_cell_length_a 46.7285(2)
_cell_length_b 44.1396(3)
_cell_length_c 47.1586(2)
_cell_measurement_reflns_used 420162
_cell_measurement_temperature 150(2)
_cell_measurement_theta_max 25.86
_cell_measurement_theta_min 2.29
_cell_volume 97268.3(9)
_computing_cell_refinement 'CrysAlisPro 1.171.41.111a (Rigaku OD, 2021)'
_computing_data_collection 'CrysAlisPro 1.171.41.111a (Rigaku OD, 2021)'
_computing_data_reduction 'CrysAlisPro 1.171.41.111a (Rigaku OD, 2021)'
_computing_molecular_graphics Diamond3
_computing_publication_material WinGX
_computing_structure_refinement 'SHELXL-2019/2 (Sheldrick, 2019)'
_computing_structure_solution 'SHELXT-2019/2 (Sheldrick, 2019)'
_diffrn_ambient_temperature 150(2)
_diffrn_detector 'Hybrid Pixel Array Detector'
_diffrn_detector_area_resol_mean 10.0000
_diffrn_detector_type 'HyPix-Arc 150'
_diffrn_measured_fraction_theta_full 0.999
_diffrn_measured_fraction_theta_max 0.982
_diffrn_measurement_device 'four-circle diffractometer'
_diffrn_measurement_device_type 'XtaLAB Synergy R, HyPix-Arc 150'
_diffrn_radiation_monochromator mirror
_diffrn_radiation_probe x-ray
_diffrn_radiation_type MoK\a
_diffrn_radiation_wavelength 0.71073
_diffrn_reflns_av_R_equivalents 0.1411
_diffrn_reflns_av_unetI/netI 0.0535
_diffrn_reflns_Laue_measured_fraction_full 0.999
_diffrn_reflns_Laue_measured_fraction_max 0.982
_diffrn_reflns_limit_h_max 57
_diffrn_reflns_limit_h_min -56
_diffrn_reflns_limit_k_max 53
_diffrn_reflns_limit_k_min -53
_diffrn_reflns_limit_l_max 57
_diffrn_reflns_limit_l_min -57
_diffrn_reflns_number 2078737
_diffrn_reflns_point_group_measured_fraction_full 0.999
_diffrn_reflns_point_group_measured_fraction_max 0.978
_diffrn_reflns_theta_full 25.242
_diffrn_reflns_theta_max 26.000
_diffrn_reflns_theta_min 2.222
_diffrn_source 'micro-focus sealed X-ray tube'
_diffrn_source_type 'Mova (Mo) X-ray Source'
_exptl_absorpt_coefficient_mu 2.010
_exptl_absorpt_correction_T_max 1.000
_exptl_absorpt_correction_T_min 0.477
_exptl_absorpt_correction_type gaussian
_exptl_absorpt_process_details
;
CrysAlisPro 1.171.42.67a (Rigaku Oxford Diffraction, 2022)
Numerical absorption correction based on gaussian integration over
a multifaceted crystal model
Empirical absorption correction using spherical harmonics,
implemented in SCALE3 ABSPACK scaling algorithm.
;
_exptl_crystal_colour 'dark blue'
_exptl_crystal_density_diffrn 1.970
_exptl_crystal_density_method none
_exptl_crystal_description block
_exptl_crystal_F_000 55376
_exptl_crystal_size_max 0.220
_exptl_crystal_size_mid 0.120
_exptl_crystal_size_min 0.070
_refine_diff_density_max 1.40
_refine_diff_density_min -0.95
_refine_diff_density_rms 0.15
_refine_ls_abs_structure_details
;
 Refined as an inversion twin.
;
_refine_ls_abs_structure_Flack 0.10(3)
_refine_ls_extinction_method none
_refine_ls_goodness_of_fit_ref 1.046
_refine_ls_hydrogen_treatment undef
_refine_ls_matrix_type full
_refine_ls_number_parameters 6831
_refine_ls_number_reflns 187106
_refine_ls_number_restraints 416
_refine_ls_restrained_S_all 1.049
_refine_ls_R_factor_all 0.0802
_refine_ls_R_factor_gt 0.0521
_refine_ls_shift/su_max 0.003
_refine_ls_shift/su_mean 0.000
_refine_ls_structure_factor_coef Fsqd
_refine_ls_weighting_details 'w=1/[\s^2^(Fo^2^)+(0.0736P)^2^+380.1524P] where P=(Fo^2^+2Fc^2^)/3'
_refine_ls_weighting_scheme calc
_refine_ls_wR_factor_gt 0.1274
_refine_ls_wR_factor_ref 0.1505
_reflns_Friedel_coverage 0.916
_reflns_Friedel_fraction_full 0.999
_reflns_Friedel_fraction_max 0.974
_reflns_number_gt 139549
_reflns_number_total 187106
_reflns_threshold_expression 'I > 2\s(I)'
_cod_data_source_file d5cc00703h2.cif
_cod_data_source_block GHY04112022_sq
_cod_depositor_comments
;
The following automatic conversions were performed:

data item '_atom_sites_solution_primary' value 'direct methods' was
changed to 'direct'.

data item '_atom_sites_solution_secondary' value 'diffmap' was
changed to 'difmap'.

Automatic conversion script
Id: cif_fix_values 8170 2020-07-09 18:12:32Z antanas 

 Adding full bibliography for 7134378--7134381.cif.
;
_cod_original_cell_volume 97268.2(9)
_cod_database_code 7134379
_shelx_shelxl_version_number 2019/3
_shelx_space_group_comment
;
The symmetry employed for this shelxl refinement is uniquely defined
by the following loop, which should always be used as a source of
symmetry information in preference to the above space-group names.
They are only intended as comments.
;
_shelx_estimated_absorpt_t_min 0.666
_shelx_estimated_absorpt_t_max 0.872

loop_
_space_group_symop_operation_xyz
'x, y, z'
'-x, -y, z'
'-x+1/2, y+1/2, -z'
'x+1/2, -y+1/2, -z'

loop_
_atom_site_label
_atom_site_type_symbol
_atom_site_fract_x
_atom_site_fract_y
_atom_site_fract_z
_atom_site_U_iso_or_equiv
_atom_site_adp_type
_atom_site_occupancy
_atom_site_site_symmetry_order
_atom_site_calc_flag
_atom_site_refinement_flags_posn
_atom_site_refinement_flags_adp
_atom_site_refinement_flags_occupancy
_atom_site_disorder_assembly
_atom_site_disorder_group
Mo1A Mo 0.80204(3) 0.67120(4) 0.23514(3) 0.0397(3) Uani 1 1 d . . . . .
Mo1B Mo 0.60642(3) 0.56953(4) 0.81213(3) 0.0427(3) Uani 1 1 d . . . . .
Mo1C Mo 0.73384(3) 0.75100(4) 0.02463(3) 0.0422(3) Uani 1 1 d . . . . .
Mo1D Mo 0.87312(3) 0.64452(4) -0.25589(3) 0.0458(4) Uani 1 1 d . . . . .
Mo1E Mo 0.50056(3) 0.44264(4) 0.14141(3) 0.0442(3) Uani 1 1 d . . . . .
Mo1F Mo 0.85688(3) 0.71949(4) 0.23359(3) 0.0436(3) Uani 1 1 d . . . . .
Mo1G Mo 0.77018(3) 0.76270(4) 0.52267(2) 0.0440(3) Uani 1 1 d . . . . .
Mo1H Mo 0.72074(3) 0.81785(4) 0.44142(3) 0.0436(3) Uani 1 1 d . . . . .
Mo1I Mo 0.85871(3) 0.54354(4) -0.28700(3) 0.0420(3) Uani 1 1 d . . . . .
Mo1J Mo 0.84569(3) 0.62149(4) 0.28880(3) 0.0448(4) Uani 1 1 d . . . . .
Mo1K Mo 0.79625(3) 0.78658(4) 0.09964(3) 0.0443(3) Uani 1 1 d . . . . .
Mo1L Mo 0.81954(3) 0.75787(4) 0.17470(3) 0.0424(3) Uani 1 1 d . . . . .
Mo1M Mo 0.79034(3) 0.79782(4) 0.02250(3) 0.0453(4) Uani 1 1 d . . . . .
Mo1N Mo 0.55177(3) 0.50584(4) 0.13608(3) 0.0439(3) Uani 1 1 d . . . . .
Mo1O Mo 0.58238(3) 0.70624(4) 0.72275(3) 0.0456(4) Uani 1 1 d . . . . .
Mo1P Mo 0.73448(3) 0.75107(4) -0.05816(3) 0.0431(3) Uani 1 1 d . . . . .
Mo1Q Mo 0.89766(3) 0.72516(4) -0.20044(3) 0.0458(4) Uani 1 1 d . . . . .
Mo1R Mo 0.74916(3) 0.66848(4) -0.08213(3) 0.0459(4) Uani 1 1 d . . . . .
Mo1S Mo 0.74913(3) 0.66863(4) 0.04892(3) 0.0465(3) Uani 1 1 d . . . . .
Mo1T Mo 0.81969(3) 0.54318(4) -0.21627(3) 0.0443(3) Uani 1 1 d . . . . .
Mo1U Mo 0.60058(3) 0.50437(4) 0.18552(3) 0.0443(3) Uani 1 1 d . . . . .
Mo1V Mo 0.64421(3) 0.79516(4) 0.41880(3) 0.0467(4) Uani 1 1 d . . . . .
Mo1W Mo 0.64040(3) 0.54933(4) 0.73992(3) 0.0464(4) Uani 1 1 d . . . . .
Mo1X Mo 0.72110(3) 0.81778(4) 0.52598(3) 0.0462(4) Uani 1 1 d . . . . .
Mo1Y Mo 0.64246(3) 0.54857(4) 0.22528(3) 0.0455(3) Uani 1 1 d . . . . .
Mo1Z Mo 0.89861(3) 0.67233(4) 0.28474(3) 0.0458(4) Uani 1 1 d . . . . .
Mo2A Mo 0.87347(3) 0.64663(4) 0.22198(3) 0.0515(4) Uani 1 1 d . . . . .
Mo2B Mo 0.66572(3) 0.81353(4) 0.48402(3) 0.0512(3) Uani 1 1 d . . . . .
Mo2C Mo 0.63075(3) 0.64939(4) 0.71332(3) 0.0475(4) Uani 1 1 d . . . . .
Mo2D Mo 0.59947(3) 0.50446(4) 0.77972(3) 0.0486(4) Uani 1 1 d . . . . .
Mo2E Mo 0.86230(3) 0.76577(4) -0.15232(3) 0.0483(4) Uani 1 1 d . . . . .
Mo2F Mo 0.82053(3) 0.54415(4) 0.18222(3) 0.0491(4) Uani 1 1 d . . . . .
Mo2G Mo 0.55517(3) 0.44744(4) 0.19706(3) 0.0487(4) Uani 1 1 d . . . . .
Mo2H Mo 0.89275(3) 0.56354(4) 0.32063(3) 0.0482(4) Uani 1 1 d . . . . .
Mo2I Mo 0.79144(4) 0.79701(4) -0.05576(3) 0.0496(4) Uani 1 1 d . . . . .
Mo2J Mo 0.77099(4) 0.55658(4) 0.12129(3) 0.0502(4) Uani 1 1 d . . . . .
Mo2K Mo 0.68571(3) 0.72656(4) 0.61028(3) 0.0497(4) Uani 1 1 d . . . . .
Mo2L Mo 0.53301(3) 0.69700(4) 0.29712(3) 0.0529(4) Uani 1 1 d . . . . .
Mo2M Mo 0.94265(3) 0.61738(4) 0.32425(3) 0.0494(4) Uani 1 1 d . . . . .
Mo2N Mo 0.75074(4) 0.68511(4) 0.54245(3) 0.0512(4) Uani 1 1 d . . . . .
Mo2O Mo 0.64511(3) 0.79350(4) 0.54916(3) 0.0523(4) Uani 1 1 d . . . . .
Mo2P Mo 1.00423(3) 0.60462(4) 0.29413(3) 0.0503(4) Uani 1 1 d . . . . .
Mo2Q Mo 0.54502(3) 0.55324(4) 0.19679(3) 0.0498(4) Uani 1 1 d . . . . .
Mo2R Mo 0.55151(3) 0.50594(4) 0.83005(3) 0.0494(4) Uani 1 1 d . . . . .
Mo2S Mo 0.71006(3) 0.75262(4) 0.48367(4) 0.0520(3) Uani 1 1 d . . . . .
Mo2T Mo 0.81431(3) 0.70747(4) -0.14719(3) 0.0501(4) Uani 1 1 d . . . . .
Mo2U Mo 1.01767(7) 0.68801(11) -0.23258(12) 0.0425(11) Uani 0.87(2) 1 d . U P A 1
Mo2V Mo 0.99870(3) 0.55474(4) 0.34457(3) 0.0530(4) Uani 1 1 d . . . . .
Mo2W Mo 0.86085(4) 0.76858(4) 0.11961(3) 0.0514(4) Uani 1 1 d . . . . .
Mo2X Mo 1.04083(4) 0.61766(8) -0.27033(4) 0.0440(7) Uani 0.922(9) 1 d . U P A 1
Mo2Y Mo 0.94558(3) 0.50426(4) 0.34075(3) 0.0550(4) Uani 1 1 d . . . . .
Mo2Z Mo 0.81432(3) 0.70943(4) 0.11377(3) 0.0511(4) Uani 1 1 d . . . . .
Mo3A Mo 0.55320(3) 0.44836(4) 0.76819(4) 0.0557(4) Uani 1 1 d . . . . .
Mo3B Mo 0.96686(4) 0.65117(5) 0.25241(4) 0.0576(4) Uani 1 1 d . . . . .
Mo3C Mo 0.86041(4) 0.77382(5) 0.04918(3) 0.0624(5) Uani 1 1 d . . . . .
Mo3D Mo 0.53489(3) 0.65315(5) 0.74031(4) 0.0593(5) Uani 1 1 d . . . . .
Mo3E Mo 0.60536(3) 0.73997(5) 0.66373(3) 0.0604(5) Uani 1 1 d . . . . .
Mo3F Mo 0.73483(4) 0.61186(4) 0.38521(3) 0.0523(5) Uani 0.946(4) 1 d . U P B 1
Mo3G Mo 0.79567(3) 0.73332(4) -0.01637(4) 0.0568(3) Uani 1 1 d . . . . .
Mo3H Mo 0.86121(16) 0.7677(3) -0.08160(10) 0.0481(19) Uani 0.76(4) 1 d . U P C 1
Mo3I Mo 0.83626(4) 0.47027(4) 0.21736(4) 0.0592(4) Uani 1 1 d . . . . .
Mo3J Mo 0.88413(6) 0.41214(5) -0.27377(9) 0.0473(9) Uani 0.865(13) 1 d . U P D 1
Mo3K Mo 0.74541(4) 0.61848(4) -0.01668(4) 0.0662(4) Uani 1 1 d . . . . .
Mo3L Mo 0.92445(8) 0.7409(2) -0.12582(6) 0.0491(15) Uani 0.79(2) 1 d . U P A 1
Mo3M Mo 0.59745(3) 0.79446(5) 0.48455(4) 0.0642(5) Uani 1 1 d . . . . .
Mo3N Mo 0.61816(4) 0.46885(4) 0.24468(4) 0.0653(5) Uani 1 1 d . . . . .
Mo3O Mo 0.95906(4) 0.38090(5) 0.23598(4) 0.0702(5) Uani 1 1 d . . . . .
Mo3P Mo 0.75458(5) 0.58307(4) -0.08540(3) 0.0702(6) Uani 1 1 d . . . . .
Mo3Q Mo 0.75559(5) 0.58329(5) 0.05191(3) 0.0723(6) Uani 1 1 d . . . . .
Mo3R Mo 0.56308(4) 0.79835(7) 0.55579(4) 0.0819(7) Uani 1 1 d . . . . .
Mo3S Mo 0.67295(5) 0.50590(5) 0.28850(5) 0.0832(7) Uani 1 1 d . . . . .
Mo3T Mo 0.61487(5) 0.47008(5) 0.71967(5) 0.0819(7) Uani 1 1 d . . . . .
Mo3U Mo 0.56451(7) 0.78184(16) 0.41712(7) 0.0546(14) Uani 0.766(16) 1 d . U P E 1
Mo3V Mo 0.93736(4) 0.77342(7) -0.05377(4) 0.0886(8) Uani 1 1 d . . . . .
Mo3W Mo 0.71433(5) 0.55330(5) 0.33428(5) 0.0841(7) Uani 1 1 d . . . . .
Mo3X Mo 0.67474(5) 0.50486(5) 0.67903(5) 0.0847(7) Uani 1 1 d . . . . .
Mo3Y Mo 0.88542(4) 0.41302(5) 0.23679(6) 0.0862(7) Uani 1 1 d . . . . .
Mo3Z Mo 0.97685(4) 0.73163(7) 0.14928(5) 0.0945(9) Uani 1 1 d . . . . .
Mo4A Mo 0.70468(3) 0.63611(3) 0.65569(3) 0.0378(3) Uani 1 1 d . . . . .
Mo4B Mo 0.69798(3) 0.67093(3) 0.24112(3) 0.0349(3) Uani 1 1 d . . . . .
Mo4C Mo 0.60513(3) 0.73587(4) 0.30565(3) 0.0418(3) Uani 1 1 d . . . . .
Mo4D Mo 0.73135(3) 0.71764(3) 0.29641(3) 0.0358(3) Uani 1 1 d . . . . .
Mo4E Mo 0.85716(3) 0.71793(3) -0.26650(3) 0.0376(3) Uani 1 1 d . . . . .
Mo4F Mo 0.70518(3) 0.63605(3) 0.31119(3) 0.0388(3) Uani 1 1 d . . . . .
Mo4G Mo 0.89786(3) 0.67128(3) -0.31814(3) 0.0373(3) Uani 1 1 d . . . . .
Mo4H Mo 0.89215(3) 0.56281(4) -0.35483(3) 0.0397(3) Uani 1 1 d . . . . .
Mo4I Mo 0.77061(3) 0.70346(3) 0.17023(3) 0.0374(3) Uani 1 1 d . . . . .
Mo4J Mo 0.67721(3) 0.76662(3) 0.29815(3) 0.0371(3) Uani 1 1 d . . . . .
Mo4K Mo 0.65560(3) 0.62168(3) 0.19171(3) 0.0369(3) Uani 1 1 d . . . . .
Mo4L Mo 0.74696(3) 0.73138(4) 0.09955(3) 0.0396(3) Uani 1 1 d . . . . .
Mo4M Mo 0.94533(3) 0.50381(4) -0.37533(3) 0.0400(3) Uani 1 1 d . . . . .
Mo4N Mo 0.99834(3) 0.55464(4) -0.37890(3) 0.0390(3) Uani 1 1 d . . . . .
Mo4O Mo 0.64968(3) 0.72544(3) 0.73119(3) 0.0380(3) Uani 1 1 d . . . . .
Mo4P Mo 0.74352(3) 0.67899(4) 0.61273(3) 0.0394(3) Uani 1 1 d . . . . .
Mo4Q Mo 0.74392(3) 0.67893(3) 0.35423(3) 0.0396(3) Uani 1 1 d . . . . .
Mo4R Mo 0.70312(3) 0.79891(4) 0.36721(3) 0.0402(3) Uani 1 1 d . . . . .
Mo4S Mo 0.60400(3) 0.67348(4) 0.78069(3) 0.0404(3) Uani 1 1 d . . . . .
Mo4T Mo 0.74751(3) 0.73113(4) -0.13297(3) 0.0396(3) Uani 1 1 d . . . . .
Mo4U Mo 0.60304(3) 0.67301(3) 0.18754(3) 0.0372(3) Uani 1 1 d . . . . .
Mo4V Mo 0.79524(3) 0.62473(4) 0.16617(3) 0.0406(3) Uani 1 1 d . . . . .
Mo4W Mo 0.75773(3) 0.74967(3) 0.36845(3) 0.0383(3) Uani 1 1 d . . . . .
Mo4X Mo 0.60623(3) 0.57006(4) 0.15421(3) 0.0410(3) Uani 1 1 d . . . . .
Mo4Y Mo 0.77012(3) 0.76272(4) 0.44443(3) 0.0428(3) Uani 1 1 d . . . . .
Mo4Z Mo 0.70367(3) 0.79935(4) 0.60035(3) 0.0423(3) Uani 1 1 d . . . . .
Mo10 Mo 0.94180(3) 0.61677(4) -0.35803(3) 0.0380(3) Uani 1 1 d . . . . .
Mo11 Mo 0.75809(3) 0.74967(4) 0.59867(3) 0.0399(3) Uani 1 1 d . . . . .
Mo12 Mo 0.55137(3) 0.61794(4) 0.15928(3) 0.0409(3) Uani 1 1 d . . . . .
Mo13 Mo 0.96632(3) 0.65023(4) -0.28586(3) 0.0413(3) Uani 1 1 d . . . . .
Mo14 Mo 0.67877(3) 0.76747(4) 0.66987(3) 0.0404(3) Uani 1 1 d . . . . .
Mo15 Mo 0.81639(3) 0.59894(4) 0.22944(3) 0.0408(3) Uani 1 1 d . . . . .
Mo16 Mo 0.58150(3) 0.70368(4) 0.24644(3) 0.0400(3) Uani 1 1 d . . . . .
Mo17 Mo 0.94391(3) 0.44616(4) -0.31975(3) 0.0416(3) Uani 1 1 d . . . . .
Mo18 Mo 0.82068(3) 0.75634(3) -0.20757(3) 0.0401(3) Uani 1 1 d . . . . .
Mo19 Mo 1.00361(3) 0.60452(4) -0.32828(3) 0.0400(3) Uani 1 1 d . . . . .
Mo20 Mo 0.79781(3) 0.78508(4) -0.13295(3) 0.0443(3) Uani 1 1 d . . . . .
Mo21 Mo 0.55199(3) 0.61822(4) 0.80860(3) 0.0447(3) Uani 1 1 d . . . . .
Mo22 Mo 0.53574(3) 0.64884(4) 0.22954(3) 0.0457(3) Uani 1 1 d . . . . .
Mo23 Mo 0.63106(3) 0.64761(4) 0.25390(3) 0.0465(4) Uani 1 1 d . . . . .
Mo24 Mo 0.86053(3) 0.54495(4) 0.25211(3) 0.0485(4) Uani 1 1 d . . . . .
Mo25 Mo 0.95306(3) 0.54979(4) -0.31825(3) 0.0442(3) Uani 1 1 d . . . . .
Mo26 Mo 0.68552(3) 0.72586(4) 0.35734(3) 0.0469(4) Uani 1 1 d . . . . .
Mo27 Mo 0.73399(3) 0.69192(3) -0.01672(3) 0.0482(3) Uani 1 1 d . . . . .
Mo28 Mo 0.49941(3) 0.55772(4) 0.82517(3) 0.0488(4) Uani 1 1 d . . . . .
Mo29 Mo 0.77090(4) 0.55600(4) -0.15472(3) 0.0480(4) Uani 1 1 d . . . . .
Mo30 Mo 0.75149(4) 0.68484(4) 0.42453(3) 0.0526(4) Uani 1 1 d . . . . .
Mo31 Mo 0.54468(3) 0.55459(4) 0.76989(3) 0.0524(4) Uani 1 1 d . . . . .
Mo32 Mo 0.54020(3) 0.75988(5) 0.34922(3) 0.0565(4) Uani 1 1 d . . . . .
Mo33 Mo 0.89730(3) 0.72969(5) 0.16810(3) 0.0580(4) Uani 1 1 d . . . . .
Mo34 Mo 0.83677(3) 0.46924(4) -0.25036(4) 0.0551(4) Uani 1 1 d . . . . .
Mo35 Mo 0.94357(3) 0.44613(4) 0.28533(4) 0.0574(4) Uani 1 1 d . . . . .
Mo36 Mo 0.95333(3) 0.55041(4) 0.28401(3) 0.0541(4) Uani 1 1 d . . . . .
Mo37 Mo 0.46544(4) 0.66274(4) 0.26962(4) 0.0570(4) Uani 1 1 d . . . . .
Mo38 Mo 0.73389(4) 0.61203(4) 0.58122(3) 0.0566(4) Uani 1 1 d . . . . .
Mo39 Mo 0.97791(15) 0.7335(3) -0.1839(2) 0.0473(19) Uani 0.78(5) 1 d . U P A 1
Mo40 Mo 0.92443(19) 0.7481(5) 0.0932(2) 0.083(3) Uani 0.71(4) 1 d . U P F 1
Mo41 Mo 0.71378(7) 0.55326(5) 0.63194(5) 0.1016(9) Uani 1 1 d . . . G 1
Mo42 Mo 0.4670(3) 0.6638(5) 0.6969(5) 0.092(4) Uani 0.72(6) 1 d . U P H 1
Mo43 Mo 0.5299(2) 0.7113(5) 0.6777(3) 0.068(3) Uani 0.49(3) 1 d . U P H 1
Mo44 Mo 0.54066(8) 0.7621(3) 0.61869(12) 0.091(3) Uani 0.80(2) 1 d . U P H 1
Mo45 Mo 0.41881(14) 0.60095(16) 0.25917(19) 0.065(2) Uani 0.66(2) 1 d . U P I 1
Mo46 Mo 1.0130(5) 0.6791(7) 0.1903(6) 0.085(4) Uani 0.33(4) 1 d . U P J 1
Mo47 Mo 0.93634(5) 0.77377(12) 0.02139(4) 0.1573(18) Uani 1 1 d . . . K 1
Mo48 Mo 0.5772(5) 0.4007(5) 0.7039(4) 0.099(5) Uani 0.35(2) 1 d . U P L 1
Mo51 Mo 0.84501(3) 0.62059(3) -0.32273(3) 0.0358(3) Uani 1 1 d . . . . .
Mo52 Mo 0.80190(3) 0.67040(3) -0.26868(3) 0.0335(3) Uani 1 1 d . . . . .
Mo53 Mo 0.79488(3) 0.62385(3) -0.19997(3) 0.0362(3) Uani 1 1 d . . . . .
Mo54 Mo 0.65562(3) 0.62135(3) 0.77482(3) 0.0370(3) Uani 1 1 d . . . . .
Mo55 Mo 0.69819(3) 0.67071(3) 0.72591(3) 0.0344(3) Uani 1 1 d . . . . .
Mo56 Mo 0.77072(3) 0.70274(3) -0.20366(3) 0.0350(3) Uani 1 1 d . . . . .
Mo57 Mo 0.81525(3) 0.59807(3) -0.26342(3) 0.0350(3) Uani 1 1 d . . . . .
Mo58 Mo 0.64829(3) 0.72475(3) 0.23694(3) 0.0359(3) Uani 1 1 d . . . . .
Mo59 Mo 0.73207(3) 0.71735(3) 0.67072(3) 0.0359(3) Uani 1 1 d . . . . .
Mo60 Mo 0.7775(2) 0.6020(2) 0.5203(2) 0.069(2) Uani 0.2 1 d . . P . .
Mo61 Mo 0.7785(3) 0.6017(2) 0.4462(2) 0.076(3) Uani 0.2 1 d . . P B .
M2U Mo 1.0125(8) 0.6811(9) -0.2234(10) 0.062(5) Uani 0.13(2) 1 d . U P A 2
M2X Mo 1.0423(5) 0.6350(10) -0.2734(5) 0.053(6) Uani 0.078(9) 1 d . U P A 2
M3F Mo 0.7653(7) 0.5989(8) 0.3790(6) 0.054(6) Uani 0.054(4) 1 d . U P B 2
M3H Mo 0.8562(5) 0.7796(11) -0.0819(4) 0.061(4) Uani 0.24(4) 1 d . U P C 2
M3J Mo 0.8924(5) 0.4142(5) -0.2595(7) 0.070(5) Uani 0.135(13) 1 d . U P D 2
M3L Mo 0.9217(3) 0.7565(8) -0.1271(3) 0.056(4) Uani 0.21(2) 1 d . U P A 2
M3U Mo 0.56247(19) 0.7990(5) 0.4113(2) 0.056(4) Uani 0.234(16) 1 d . U P E 2
M39 Mo 0.9750(5) 0.7244(12) -0.1787(5) 0.060(4) Uani 0.22(5) 1 d . U P A 2
M40 Mo 0.9248(4) 0.7620(10) 0.0980(5) 0.079(5) Uani 0.29(4) 1 d . U P F 2
M42 Mo 0.4721(8) 0.6544(11) 0.6911(9) 0.097(6) Uani 0.28(6) 1 d . U P H 2
M43 Mo 0.53373(18) 0.6972(5) 0.6715(2) 0.069(3) Uani 0.51(3) 1 d . U P H 2
M44 Mo 0.5441(5) 0.7448(10) 0.6120(6) 0.110(6) Uani 0.20(2) 1 d . U P H 2
M45 Mo 0.41140(18) 0.6100(2) 0.2459(3) 0.055(3) Uani 0.34(2) 1 d . U P I 2
M46 Mo 1.01728(18) 0.6892(4) 0.1999(3) 0.078(3) Uani 0.67(4) 1 d . U P J 2
M48 Mo 0.58625(17) 0.3909(2) 0.7181(3) 0.102(3) Uani 0.65(2) 1 d . U P L 2
O1 O 0.7497(2) 0.7890(3) 0.0195(2) 0.048(3) Uani 1 1 d . . . . .
O2 O 0.6398(2) 0.6591(3) 0.7901(2) 0.039(3) Uani 1 1 d . . . . .
O3 O 0.7355(2) 0.7229(3) 0.3398(2) 0.039(2) Uani 1 1 d . . . . .
O4 O 0.6855(2) 0.7689(3) 0.3398(2) 0.040(2) Uani 1 1 d . . . . .
O5 O 0.6832(2) 0.7192(3) 0.6513(2) 0.041(3) Uani 1 1 d . . . . .
O6 O 0.8790(2) 0.6824(3) -0.2818(2) 0.037(2) Uani 1 1 d . . . . .
O7 O 0.7662(2) 0.7217(3) 0.2888(2) 0.044(3) Uani 1 1 d . . . . .
O8 O 0.6792(3) 0.7042(3) 0.2211(2) 0.044(3) Uani 1 1 d . . . . .
O9 O 0.7725(2) 0.7127(2) 0.1284(2) 0.036(2) Uani 1 1 d . . . . .
O10 O 0.7234(2) 0.6585(3) 0.7491(2) 0.042(3) Uani 1 1 d . . . . .
O11 O 0.8236(2) 0.7023(3) 0.2519(2) 0.041(3) Uani 1 1 d . . . . .
O12 O 0.6378(2) 0.7614(3) 0.6603(2) 0.050(3) Uani 1 1 d . . . . .
O13 O 0.7612(2) 0.7706(3) 0.1112(2) 0.046(3) Uani 1 1 d . . . . .
O14 O 0.7952(2) 0.7315(3) -0.1185(2) 0.043(3) Uani 1 1 d . . . . .
O15 O 0.7843(2) 0.6920(3) -0.2411(2) 0.037(2) Uani 1 1 d . . . . .
O16 O 0.8455(2) 0.6744(2) -0.2415(2) 0.036(2) Uani 1 1 d . . . . .
O17 O 0.6567(2) 0.6816(3) 0.70174(19) 0.037(2) Uani 1 1 d . . . . .
O18 O 0.6388(2) 0.6589(3) 0.1775(2) 0.042(3) Uani 1 1 d . . . . .
O19 O 0.8328(2) 0.7398(3) -0.2415(2) 0.042(3) Uani 1 1 d . . . . .
O20 O 0.7263(2) 0.6385(3) 0.3484(2) 0.040(3) Uani 1 1 d . . . . .
O21 O 0.6869(2) 0.6213(3) 0.7919(2) 0.050(3) Uani 1 1 d . . . . .
O22 O 0.8141(2) 0.6199(3) -0.3397(2) 0.042(3) Uani 1 1 d . . . . .
O23 O 0.8297(3) 0.6383(3) 0.2507(2) 0.047(3) Uani 1 1 d . . . . .
O24 O 0.7034(2) 0.6413(3) 0.2727(2) 0.039(2) Uani 1 1 d . . . . .
O25 O 0.7367(2) 0.7231(2) 0.6275(2) 0.038(2) Uani 1 1 d . . . . .
O26 O 0.7276(2) 0.6771(3) 0.6523(2) 0.039(3) Uani 1 1 d . . . . .
O27 O 0.7527(2) 0.6211(3) 0.2976(2) 0.047(3) Uani 1 1 d . . . . .
O28 O 0.6148(2) 0.6305(3) 0.2191(2) 0.039(3) Uani 1 1 d . . . . .
O29 O 0.7431(2) 0.7381(2) -0.0164(2) 0.042(2) Uani 1 1 d . . . . .
O30 O 0.6308(2) 0.5994(3) 0.8003(2) 0.040(3) Uani 1 1 d . . . . .
O31 O 0.7830(2) 0.7445(3) -0.2097(2) 0.040(3) Uani 1 1 d . . . . .
O32 O 0.7588(2) 0.8046(3) 0.5214(2) 0.045(3) Uani 1 1 d . . . . .
O33 O 0.7964(2) 0.7814(2) -0.0166(2) 0.047(2) Uani 1 1 d . . . . .
O34 O 0.9026(3) 0.6503(3) 0.2015(3) 0.058(3) Uani 1 1 d . . . . .
O35 O 0.75474(19) 0.7580(2) 0.4834(2) 0.043(2) Uani 1 1 d . . . . .
O36 O 0.6781(2) 0.8036(3) 0.2906(2) 0.046(3) Uani 1 1 d . . . . .
O37 O 0.6359(2) 0.7603(3) 0.3087(2) 0.041(3) Uani 1 1 d . . . . .
O38 O 0.6868(2) 0.7702(3) 0.6281(2) 0.043(3) Uani 1 1 d . . . . .
O39 O 0.8574(2) 0.6137(3) 0.2096(2) 0.048(3) Uani 1 1 d . . . . .
O40 O 0.7199(2) 0.7635(3) 0.52320(17) 0.040(3) Uani 1 1 d . . . . .
O41 O 0.8611(2) 0.6577(3) -0.3316(2) 0.038(2) Uani 1 1 d . . . . .
O42 O 0.9250(2) 0.5815(2) -0.3216(2) 0.034(2) Uani 1 1 d . . . . .
O43 O 0.7174(2) 0.7567(2) 0.2915(2) 0.037(2) Uani 1 1 d . . . . .
O44 O 0.7539(3) 0.7084(3) 0.5824(2) 0.046(3) Uani 1 1 d . . . . .
O45 O 0.6819(2) 0.7189(2) 0.31634(19) 0.034(2) Uani 1 1 d . . . . .
O46 O 0.8226(2) 0.7011(3) -0.2846(2) 0.037(2) Uani 1 1 d . . . . .
O47 O 0.6681(2) 0.7477(3) 0.26275(19) 0.036(2) Uani 1 1 d . . . . .
O48 O 0.7227(2) 0.6599(3) 0.2176(2) 0.045(3) Uani 1 1 d . . . . .
O49 O 0.8426(2) 0.5879(3) 0.2606(2) 0.041(3) Uani 1 1 d . . . . .
O50 O 0.8758(2) 0.5418(3) -0.3219(2) 0.042(3) Uani 1 1 d . . . . .
O51 O 0.8564(2) 0.6113(2) -0.2430(2) 0.034(2) Uani 1 1 d . . . . .
O52 O 0.8879(2) 0.6286(3) 0.2581(2) 0.048(3) Uani 1 1 d . . . . .
O53 O 0.6664(2) 0.6440(2) 0.7397(2) 0.038(2) Uani 1 1 d . . . . .
O54 O 0.9257(2) 0.5348(3) -0.3510(2) 0.045(3) Uani 1 1 d . . . . .
O55 O 0.7840(2) 0.6940(3) 0.2069(2) 0.042(3) Uani 1 1 d . . . . .
O56 O 0.7720(2) 0.7102(3) -0.1618(2) 0.039(2) Uani 1 1 d . . . . .
O57 O 0.6670(2) 0.6430(3) 0.2272(2) 0.040(3) Uani 1 1 d . . . . .
O58 O 0.8497(2) 0.7196(3) -0.1405(2) 0.049(3) Uani 1 1 d . . . . .
O59 O 0.7261(2) 0.6387(3) 0.6179(2) 0.039(2) Uani 1 1 d . . . . .
O60 O 0.8622(2) 0.6576(3) 0.2984(2) 0.053(3) Uani 1 1 d . . . . .
O61 O 0.9174(2) 0.5918(3) 0.3414(2) 0.044(3) Uani 1 1 d . . . . .
O62 O 0.7359(2) 0.7058(3) -0.2081(2) 0.040(3) Uani 1 1 d . . . . .
O63 O 0.7454(2) 0.6921(3) 0.0806(2) 0.042(3) Uani 1 1 d . . . . .
O64 O 0.6564(2) 0.6807(3) 0.2666(2) 0.039(2) Uani 1 1 d . . . . .
O65 O 0.5995(2) 0.6637(2) 0.2688(2) 0.039(2) Uani 1 1 d . . . . .
O66 O 0.7672(2) 0.7208(2) 0.6776(2) 0.037(2) Uani 1 1 d . . . . .
O67 O 0.6801(2) 0.7031(3) 0.74597(19) 0.035(2) Uani 1 1 d . . . . .
O68 O 0.7039(2) 0.6424(3) 0.6941(2) 0.038(2) Uani 1 1 d . . . . .
O69 O 0.5319(2) 0.6336(3) 0.1932(2) 0.042(3) Uani 1 1 d . . . . .
O70 O 0.5737(2) 0.5856(3) 0.1911(2) 0.035(2) Uani 1 1 d . . . . .
O71 O 0.8178(2) 0.7633(3) 0.1311(2) 0.040(2) Uani 1 1 d . . . . .
O72 O 0.7169(2) 0.6998(3) 0.2645(2) 0.037(2) Uani 1 1 d . . . . .
O73 O 0.7103(2) 0.8082(2) 0.4837(2) 0.044(2) Uani 1 1 d . . . . .
O74 O 0.6151(2) 0.6318(3) 0.7477(2) 0.043(3) Uani 1 1 d . . . . .
O75 O 0.8501(2) 0.7217(3) 0.1074(2) 0.050(3) Uani 1 1 d . . . . .
O76 O 0.7768(2) 0.6642(3) 0.2592(2) 0.046(3) Uani 1 1 d . . . . .
O77 O 0.8867(2) 0.6284(3) -0.2917(2) 0.041(3) Uani 1 1 d . . . . .
O78 O 0.7374(2) 0.7489(3) 0.0631(2) 0.047(3) Uani 1 1 d . . . . .
O79 O 0.8592(2) 0.7522(3) 0.1594(2) 0.048(3) Uani 1 1 d . . . . .
O80 O 0.6664(2) 0.7982(3) 0.5816(2) 0.047(3) Uani 1 1 d . . . . .
O81 O 0.7173(2) 0.6997(3) 0.7033(2) 0.041(3) Uani 1 1 d . . . . .
O82 O 1.0051(2) 0.6298(3) -0.2934(2) 0.048(3) Uani 1 1 d . . . . .
O83 O 0.6400(2) 0.7509(3) 0.2114(2) 0.043(3) Uani 1 1 d . . . . .
O84 O 0.7466(2) 0.6913(3) -0.1140(2) 0.039(2) Uani 1 1 d . . . . .
O85 O 0.7496(2) 0.6149(3) 0.1834(2) 0.043(3) Uani 1 1 d . . . . .
O86 O 0.8767(2) 0.5431(3) 0.2873(2) 0.051(3) Uani 1 1 d . . . . .
O87 O 0.7242(2) 0.8552(3) 0.5222(2) 0.055(3) Uani 1 1 d . . . . .
O88 O 0.9198(3) 0.4978(3) -0.4000(2) 0.054(3) Uani 1 1 d . . . . .
O89 O 0.6368(3) 0.6204(3) 0.6910(2) 0.052(3) Uani 1 1 d . . . . .
O90 O 0.8179(2) 0.7053(3) -0.18824(19) 0.042(3) Uani 1 1 d . . . . .
O91 O 0.7543(2) 0.7088(3) 0.3848(2) 0.042(3) Uani 1 1 d . . . . .
O92 O 0.5246(2) 0.4758(3) 0.1321(2) 0.043(3) Uani 1 1 d . . . . .
O93 O 0.5825(2) 0.6466(3) 0.8006(2) 0.047(3) Uani 1 1 d . . . . .
O94 O 0.5795(2) 0.5943(3) 0.8296(2) 0.042(3) Uani 1 1 d . . . . .
O95 O 0.9163(2) 0.5909(3) -0.3752(2) 0.047(3) Uani 1 1 d . . . . .
O96 O 0.7893(3) 0.7499(3) 0.3511(2) 0.053(3) Uani 1 1 d . . . . .
O97 O 0.8046(2) 0.5866(3) 0.1904(2) 0.043(3) Uani 1 1 d . . . . .
O98 O 0.9406(3) 0.5280(3) -0.2922(2) 0.051(3) Uani 1 1 d . . . . .
O99 O 0.9734(2) 0.5835(3) 0.3202(2) 0.047(3) Uani 1 1 d . . . . .
O100 O 0.5999(2) 0.7060(3) 0.1698(2) 0.047(3) Uani 1 1 d . . . . .
O101 O 0.6761(3) 0.5289(3) 0.7702(3) 0.065(4) Uani 1 1 d . . . . .
O102 O 0.7680(2) 0.7642(3) 0.5628(2) 0.049(3) Uani 1 1 d . . . . .
O103 O 0.8795(2) 0.6849(3) 0.2482(2) 0.049(3) Uani 1 1 d . . . . .
O104 O 0.9779(2) 0.5235(3) 0.3068(2) 0.050(3) Uani 1 1 d . . . . .
O105 O 0.7505(3) 0.7902(3) -0.0533(2) 0.051(3) Uani 1 1 d . . . . .
O106 O 0.5782(2) 0.5943(3) 0.1374(2) 0.048(3) Uani 1 1 d . . . . .
O107 O 0.8463(2) 0.6766(3) 0.2085(2) 0.048(3) Uani 1 1 d . . . . .
O108 O 0.6986(2) 0.7577(3) 0.0199(3) 0.058(3) Uani 1 1 d . . . . .
O109 O 0.8690(3) 0.5973(3) 0.3107(2) 0.055(3) Uani 1 1 d . . . . .
O110 O 0.7865(2) 0.7450(3) 0.0231(2) 0.048(3) Uani 1 1 d . . . . .
O111 O 0.9026(2) 0.6480(3) -0.2352(2) 0.058(3) Uani 1 1 d . . . . .
O112 O 0.7077(2) 0.7504(3) 0.5836(2) 0.045(3) Uani 1 1 d . . . . .
O113 O 1.0215(2) 0.5666(3) 0.3109(2) 0.049(3) Uani 1 1 d . . . . .
O114 O 0.5319(3) 0.5380(3) 0.1216(2) 0.049(3) Uani 1 1 d . . . . .
O115 O 0.7567(3) 0.5817(3) 0.0914(2) 0.059(3) Uani 1 1 d . . . . .
O116 O 0.7512(2) 0.6207(3) 0.6689(2) 0.048(3) Uani 1 1 d . . . . .
O117 O 0.5283(2) 0.5815(3) 0.8032(3) 0.054(3) Uani 1 1 d . . . . .
O118 O 0.7763(2) 0.6604(3) 0.1604(2) 0.043(3) Uani 1 1 d . . . . .
O119 O 0.8325(3) 0.7411(3) 0.2082(2) 0.048(3) Uani 1 1 d . . . . .
O120 O 0.5722(2) 0.6763(3) 0.7532(2) 0.038(2) Uani 1 1 d . . . . .
O121 O 0.8189(2) 0.7611(3) -0.1637(2) 0.049(3) Uani 1 1 d . . . . .
O122 O 0.9807(2) 0.5709(2) -0.3013(2) 0.039(2) Uani 1 1 d . . . . .
O123 O 0.6772(3) 0.5277(3) 0.1950(3) 0.063(4) Uani 1 1 d . . . . .
O124 O 0.7853(2) 0.5992(3) -0.1725(2) 0.040(3) Uani 1 1 d . . . . .
O125 O 0.8748(2) 0.5465(3) -0.3825(2) 0.049(3) Uani 1 1 d . . . . .
O126 O 0.7857(2) 0.5933(3) 0.2481(2) 0.054(3) Uani 1 1 d . . . . .
O127 O 0.7819(2) 0.7452(3) 0.1771(2) 0.042(3) Uani 1 1 d . . . . .
O128 O 0.9269(2) 0.5362(3) 0.3171(2) 0.049(3) Uani 1 1 d . . . . .
O129 O 0.7388(2) 0.7486(3) -0.0971(2) 0.047(3) Uani 1 1 d . . . . .
O130 O 0.9772(2) 0.5229(3) -0.3416(2) 0.044(3) Uani 1 1 d . . . . .
O131 O 0.8606(2) 0.7506(3) -0.1920(2) 0.045(3) Uani 1 1 d . . . . .
O132 O 0.6866(2) 0.6223(3) 0.1742(2) 0.044(3) Uani 1 1 d . . . . .
O133 O 0.6653(2) 0.7998(3) 0.3868(2) 0.043(3) Uani 1 1 d . . . . .
O134 O 0.8358(3) 0.7801(3) 0.0869(3) 0.057(3) Uani 1 1 d . . . . .
O135 O 0.9673(2) 0.6269(3) 0.2911(2) 0.047(3) Uani 1 1 d . . . . .
O136 O 0.6199(2) 0.5450(3) 0.1871(2) 0.040(3) Uani 1 1 d . . . . .
O137 O 1.0251(3) 0.5233(3) 0.3501(3) 0.060(4) Uani 1 1 d . . . . .
O138 O 0.6307(2) 0.5995(3) 0.1667(2) 0.044(3) Uani 1 1 d . . . . .
O139 O 0.7618(2) 0.7703(3) -0.1447(2) 0.045(3) Uani 1 1 d . . . . .
O140 O 0.9118(3) 0.4385(3) 0.2666(4) 0.072(4) Uani 1 1 d . . . . .
O141 O 1.0055(3) 0.6298(3) 0.2592(3) 0.055(3) Uani 1 1 d . . . . .
O142 O 0.5783(2) 0.5344(3) 0.1592(2) 0.042(3) Uani 1 1 d . . . . .
O143 O 0.7900(2) 0.8342(3) 0.0164(3) 0.062(3) Uani 1 1 d . . . . .
O144 O 0.6789(2) 0.8096(3) 0.52396(19) 0.051(3) Uani 1 1 d . . . . .
O145 O 0.4719(2) 0.4194(3) 0.1643(2) 0.041(3) Uani 1 1 d . . . . .
O146 O 0.6690(3) 0.7488(3) 0.7053(2) 0.046(3) Uani 1 1 d . . . . .
O147 O 0.6987(2) 0.6907(3) 0.6000(2) 0.043(3) Uani 1 1 d . . . . .
O148 O 0.7762(3) 0.5319(3) 0.2033(3) 0.057(3) Uani 1 1 d . . . . .
O149 O 0.6731(2) 0.6511(3) 0.3213(2) 0.046(3) Uani 1 1 d . . . . .
O150 O 0.7675(2) 0.7627(3) 0.4040(2) 0.043(3) Uani 1 1 d . . . . .
O151 O 0.5663(2) 0.4829(3) 0.1691(2) 0.045(3) Uani 1 1 d . . . . .
O152 O 0.8147(3) 0.6230(3) 0.3069(2) 0.061(4) Uani 1 1 d . . . . .
O153 O 0.5451(2) 0.6834(3) 0.2574(2) 0.045(3) Uani 1 1 d . . . . .
O154 O 0.9344(3) 0.7204(3) -0.1994(2) 0.055(3) Uani 1 1 d . . . . .
O155 O 0.7161(2) 0.7328(3) -0.1506(2) 0.047(3) Uani 1 1 d . . . . .
O156 O 0.5809(2) 0.6459(3) 0.1664(2) 0.038(2) Uani 1 1 d . . . . .
O157 O 0.5695(2) 0.7186(3) 0.2842(2) 0.045(3) Uani 1 1 d . . . . .
O158 O 0.8865(2) 0.5563(3) -0.2672(3) 0.055(3) Uani 1 1 d . . . . .
O159 O 0.7849(2) 0.5914(3) -0.2821(2) 0.042(3) Uani 1 1 d . . . . .
O160 O 0.8286(2) 0.6340(3) -0.1913(2) 0.044(3) Uani 1 1 d . . . . .
O161 O 0.6189(2) 0.5453(3) 0.7794(2) 0.042(3) Uani 1 1 d . . . . .
O162 O 0.5913(2) 0.4669(3) 0.7564(3) 0.057(3) Uani 1 1 d . . . . .
O163 O 1.0074(3) 0.5803(4) 0.3695(3) 0.068(4) Uani 1 1 d . . . . .
O164 O 0.6425(2) 0.7500(3) 0.7569(2) 0.046(3) Uani 1 1 d . . . . .
O165 O 0.7377(3) 0.6558(3) 0.0077(2) 0.051(3) Uani 1 1 d . . . . .
O166 O 0.8008(2) 0.6359(3) 0.2093(2) 0.047(3) Uani 1 1 d . . . . .
O167 O 0.5992(3) 0.6663(3) 0.7006(2) 0.055(3) Uani 1 1 d . . . . .
O168 O 0.6793(2) 0.8109(3) 0.4430(2) 0.051(3) Uani 1 1 d . . . . .
O169 O 0.7849(3) 0.6713(3) 0.0426(2) 0.057(3) Uani 1 1 d . . . . .
O170 O 0.7073(2) 0.7502(3) 0.38469(19) 0.037(2) Uani 1 1 d . . . . .
O171 O 0.7013(3) 0.8299(3) 0.3475(2) 0.047(3) Uani 1 1 d . . . . .
O172 O 0.9405(3) 0.5282(3) 0.2582(2) 0.052(3) Uani 1 1 d . . . . .
O173 O 0.7945(2) 0.7330(3) 0.0848(2) 0.043(3) Uani 1 1 d . . . . .
O174 O 0.7382(2) 0.7063(3) -0.05651(19) 0.044(3) Uani 1 1 d . . . . .
O175 O 0.6238(2) 0.5548(3) 0.8403(3) 0.050(3) Uani 1 1 d . . . . .
O176 O 0.8679(2) 0.5961(3) -0.3452(2) 0.039(3) Uani 1 1 d . . . . .
O177 O 0.5943(3) 0.4675(3) 0.2079(3) 0.052(3) Uani 1 1 d . . . . .
O178 O 0.9334(2) 0.6695(3) -0.2962(2) 0.040(2) Uani 1 1 d . . . . .
O179 O 1.0407(2) 0.5957(2) -0.3089(2) 0.042(3) Uani 1 1 d . . . . .
O180 O 0.5348(3) 0.4693(4) 0.2178(3) 0.070(4) Uani 1 1 d . . . . .
O181 O 0.5318(3) 0.4708(3) 0.7486(3) 0.060(3) Uani 1 1 d . . . . .
O182 O 0.8414(2) 0.5859(3) -0.2956(2) 0.037(2) Uani 1 1 d . . . . .
O183 O 0.9665(2) 0.5357(3) -0.3941(2) 0.040(3) Uani 1 1 d . . . . .
O184 O 0.8876(2) 0.7220(3) -0.2381(2) 0.050(3) Uani 1 1 d . . . . .
O185 O 0.8205(3) 0.5319(4) 0.2798(3) 0.068(4) Uani 1 1 d . . . . .
O186 O 0.9127(3) 0.4387(3) -0.3004(3) 0.057(3) Uani 1 1 d . . . . .
O187 O 0.7750(2) 0.5293(3) -0.2370(3) 0.057(3) Uani 1 1 d . . . . .
O188 O 0.9733(2) 0.5839(3) -0.3549(2) 0.039(2) Uani 1 1 d . . . . .
O189 O 0.5441(3) 0.6889(4) 0.7139(3) 0.062(4) Uani 1 1 d . . . . .
O190 O 0.7201(2) 0.7633(3) 0.4446(2) 0.049(3) Uani 1 1 d . . . . .
O191 O 0.6188(2) 0.6930(3) 0.2242(2) 0.043(3) Uani 1 1 d . . . . .
O192 O 0.8176(2) 0.7065(3) 0.1561(2) 0.043(3) Uani 1 1 d . . . . .
O193 O 0.7756(2) 0.6635(3) -0.2922(2) 0.041(3) Uani 1 1 d . . . . .
O194 O 0.8285(2) 0.5564(3) 0.2229(2) 0.047(3) Uani 1 1 d . . . . .
O195 O 0.6319(2) 0.8069(3) 0.4596(2) 0.051(3) Uani 1 1 d . . . . .
O196 O 0.8052(2) 0.7681(3) 0.4508(2) 0.060(4) Uani 1 1 d . . . . .
O197 O 0.7844(3) 0.6009(3) 0.1387(2) 0.049(3) Uani 1 1 d . . . . .
O198 O 0.7415(2) 0.7847(3) 0.6117(2) 0.051(3) Uani 1 1 d . . . . .
O199 O 0.8881(3) 0.5599(3) 0.2327(2) 0.055(3) Uani 1 1 d . . . . .
O200 O 1.0178(3) 0.6286(3) 0.3186(3) 0.060(4) Uani 1 1 d . . . . .
O201 O 0.8376(2) 0.7768(3) -0.1191(2) 0.046(3) Uani 1 1 d . . . . .
O202 O 0.5752(2) 0.4981(3) 0.1101(2) 0.055(3) Uani 1 1 d . . . . .
O203 O 1.0164(2) 0.6288(3) -0.3530(3) 0.050(3) Uani 1 1 d . . . . .
O204 O 1.0067(3) 0.5806(3) -0.4033(2) 0.055(3) Uani 1 1 d . . . . .
O205 O 0.6257(2) 0.5055(3) 0.2195(3) 0.048(3) Uani 1 1 d . . . . .
O206 O 0.7384(3) 0.6552(3) -0.0415(2) 0.055(3) Uani 1 1 d . . . . .
O207 O 0.6017(2) 0.7049(3) 0.7998(2) 0.047(3) Uani 1 1 d . . . . .
O208 O 0.5776(2) 0.5346(2) 0.8070(2) 0.039(2) Uani 1 1 d . . . . .
O209 O 0.6801(2) 0.8042(3) 0.6779(2) 0.051(3) Uani 1 1 d . . . . .
O210 O 0.7406(2) 0.7856(2) 0.35540(18) 0.035(2) Uani 1 1 d . . . . .
O211 O 0.7473(3) 0.6565(3) 0.5765(2) 0.050(3) Uani 1 1 d . . . . .
O212 O 0.7186(2) 0.8128(3) 0.4022(2) 0.043(3) Uani 1 1 d . . . . .
O213 O 0.6579(2) 0.5834(2) 0.2132(2) 0.032(2) Uani 1 1 d . . . . .
O214 O 0.6151(2) 0.7256(3) 0.2640(2) 0.042(3) Uani 1 1 d . . . . .
O215 O 0.6195(2) 0.6937(3) 0.7448(2) 0.040(3) Uani 1 1 d . . . . .
O216 O 0.5283(2) 0.4343(3) 0.1721(2) 0.053(3) Uani 1 1 d . . . . .
O217 O 0.8758(3) 0.5471(4) 0.3470(3) 0.067(4) Uani 1 1 d . . . . .
O218 O 0.8043(2) 0.5865(3) -0.2240(2) 0.041(3) Uani 1 1 d . . . . .
O219 O 0.8666(3) 0.7437(3) -0.2906(2) 0.052(3) Uani 1 1 d . . . . .
O220 O 0.5734(2) 0.5864(3) 0.7754(2) 0.043(3) Uani 1 1 d . . . . .
O221 O 0.7376(2) 0.7061(3) 0.0233(2) 0.048(3) Uani 1 1 d . . . . .
O222 O 0.8305(2) 0.7283(3) -0.0164(3) 0.060(3) Uani 1 1 d . . . . .
O223 O 0.7475(3) 0.6565(3) 0.3907(2) 0.054(3) Uani 1 1 d . . . . .
O224 O 0.7487(2) 0.6138(3) -0.2160(2) 0.047(3) Uani 1 1 d . . . . .
O225 O 0.5662(2) 0.5283(3) 0.7530(2) 0.046(3) Uani 1 1 d . . . . .
O226 O 0.9000(3) 0.7065(3) 0.3004(3) 0.063(4) Uani 1 1 d . . . . .
O227 O 0.5307(2) 0.5376(3) 0.8451(2) 0.051(3) Uani 1 1 d . . . . .
O228 O 0.7082(2) 0.7152(3) 0.4836(2) 0.050(3) Uani 1 1 d . . . . .
O229 O 0.7007(2) 0.5964(3) 0.6512(2) 0.047(3) Uani 1 1 d . . . . .
O230 O 0.6987(2) 0.6896(3) 0.3667(2) 0.046(3) Uani 1 1 d . . . . .
O231 O 0.7188(2) 0.7567(3) 0.6756(2) 0.042(3) Uani 1 1 d . . . . .
O232 O 0.8128(3) 0.6711(3) -0.1366(3) 0.058(3) Uani 1 1 d . . . . .
O233 O 0.7450(3) 0.6314(3) -0.0927(2) 0.061(4) Uani 1 1 d . . . . .
O234 O 0.7995(3) 0.8179(3) -0.1491(2) 0.056(3) Uani 1 1 d . . . . .
O235 O 0.7993(2) 0.6343(2) -0.24288(19) 0.033(2) Uani 1 1 d . . . . .
O236 O 0.6995(2) 0.7577(3) -0.0537(2) 0.050(3) Uani 1 1 d . . . . .
O237 O 0.9000(2) 0.7482(3) -0.1620(2) 0.048(3) Uani 1 1 d . . . . .
O238 O 0.5215(2) 0.5253(2) 0.1744(2) 0.036(2) Uani 1 1 d . . . . .
O239 O 0.5089(3) 0.4166(3) 0.1170(3) 0.062(4) Uani 1 1 d . . . . .
O240 O 0.9662(2) 0.6268(3) -0.3243(2) 0.036(2) Uani 1 1 d . . . . .
O241 O 0.7161(2) 0.7319(3) 0.1164(2) 0.052(3) Uani 1 1 d . . . . .
O242 O 0.8290(2) 0.6374(3) -0.2852(2) 0.036(2) Uani 1 1 d . . . . .
O243 O 0.8325(3) 0.7889(3) -0.0609(2) 0.059(4) Uani 1 1 d . . . . .
O244 O 0.6576(2) 0.5846(3) 0.7522(2) 0.043(3) Uani 1 1 d . . . . .
O245 O 0.8139(3) 0.6734(3) 0.1024(2) 0.055(3) Uani 1 1 d . . . . .
O246 O 0.6313(2) 0.8055(4) 0.5091(2) 0.069(4) Uani 1 1 d . . . . .
O247 O 0.6519(3) 0.7263(3) 0.5991(2) 0.053(3) Uani 1 1 d . . . . .
O248 O 0.7868(2) 0.7964(3) 0.0629(2) 0.043(3) Uani 1 1 d . . . . .
O249 O 0.6531(3) 0.7568(3) 0.5414(2) 0.059(3) Uani 1 1 d . . . . .
O250 O 0.5883(3) 0.7789(3) 0.2818(3) 0.061(4) Uani 1 1 d . . . . .
O251 O 0.5710(2) 0.7209(3) 0.6846(3) 0.058(4) Uani 1 1 d . . . . .
O252 O 0.8271(2) 0.5550(3) -0.2576(2) 0.041(3) Uani 1 1 d . . . . .
O253 O 0.8507(3) 0.7321(4) -0.0778(3) 0.069(4) Uani 1 1 d . . . . .
O254 O 0.7590(2) 0.8051(3) 0.4461(2) 0.049(3) Uani 1 1 d . . . . .
O255 O 0.6379(3) 0.6174(3) 0.2747(2) 0.060(4) Uani 1 1 d . . . . .
O256 O 0.6989(3) 0.6716(4) 0.0528(3) 0.068(4) Uani 1 1 d . . . . .
O257 O 0.7920(3) 0.8337(3) -0.0493(3) 0.067(4) Uani 1 1 d . . . . .
O258 O 0.8317(2) 0.7898(3) 0.0278(2) 0.054(3) Uani 1 1 d . . . . .
O259 O 0.9352(2) 0.6725(3) 0.2635(2) 0.054(3) Uani 1 1 d . . . . .
O260 O 0.8849(3) 0.6917(3) -0.1872(3) 0.055(3) Uani 1 1 d . . . . .
O261 O 0.7444(3) 0.6306(3) 0.0602(2) 0.065(4) Uani 1 1 d . . . . .
O262 O 0.7274(2) 0.6762(3) 0.31460(19) 0.037(2) Uani 1 1 d . . . . .
O263 O 0.8581(3) 0.5075(3) 0.2398(3) 0.070(4) Uani 1 1 d . . . . .
O264 O 0.6132(3) 0.5615(3) 0.2440(3) 0.058(3) Uani 1 1 d . . . . .
O265 O 0.8176(3) 0.7945(3) 0.1819(2) 0.054(3) Uani 1 1 d . . . . .
O266 O 0.9347(2) 0.4752(3) -0.3458(2) 0.042(3) Uani 1 1 d . . . . .
O267 O 0.8263(3) 0.5046(3) 0.1911(3) 0.061(4) Uani 1 1 d . . . . .
O268 O 0.7678(2) 0.7200(3) 0.4421(2) 0.047(3) Uani 1 1 d . . . . .
O269 O 1.0211(2) 0.5672(3) -0.3454(2) 0.043(3) Uani 1 1 d . . . . .
O270 O 0.9254(3) 0.5826(3) 0.2879(2) 0.056(3) Uani 1 1 d . . . . .
O271 O 0.8994(2) 0.7049(3) -0.3338(2) 0.049(3) Uani 1 1 d . . . . .
O272 O 0.7865(2) 0.7441(3) -0.0554(2) 0.042(3) Uani 1 1 d . . . . .
O273 O 0.7015(3) 0.8318(3) 0.6199(2) 0.055(3) Uani 1 1 d . . . . .
O274 O 1.0244(2) 0.5240(3) -0.3848(2) 0.041(3) Uani 1 1 d . . . . .
O275 O 0.7986(3) 0.5431(3) 0.1512(3) 0.058(3) Uani 1 1 d . . . . .
O276 O 0.6994(3) 0.6696(4) -0.0865(3) 0.071(4) Uani 1 1 d . . . . .
O277 O 0.7190(3) 0.8132(3) 0.5648(3) 0.058(3) Uani 1 1 d . . . . .
O278 O 0.7763(2) 0.6594(2) -0.19396(19) 0.036(2) Uani 1 1 d . . . . .
O279 O 0.7704(4) 0.5211(3) -0.1376(3) 0.073(4) Uani 1 1 d . . . . .
O280 O 0.8194(3) 0.7933(3) -0.2147(3) 0.060(3) Uani 1 1 d . . . . .
O281 O 0.8860(3) 0.7632(4) -0.1172(3) 0.068(4) Uani 1 1 d . . . . .
O282 O 0.8052(2) 0.7662(3) 0.5164(3) 0.057(3) Uani 1 1 d . . . . .
O283 O 0.8987(2) 0.7533(3) 0.1302(3) 0.057(3) Uani 1 1 d . . . . .
O284 O 0.7885(3) 0.7949(3) -0.0963(2) 0.055(3) Uani 1 1 d . . . . .
O285 O 0.6159(2) 0.7274(3) 0.7050(2) 0.045(3) Uani 1 1 d . . . . .
O286 O 0.7893(2) 0.7489(3) 0.6159(2) 0.051(3) Uani 1 1 d . . . . .
O287 O 0.6485(3) 0.7577(3) 0.4258(3) 0.060(3) Uani 1 1 d . . . . .
O288 O 0.8669(3) 0.8018(3) -0.1624(3) 0.059(3) Uani 1 1 d . . . . .
O289 O 0.6184(3) 0.7039(3) 0.3170(2) 0.052(3) Uani 1 1 d . . . . .
O290 O 0.7349(2) 0.7059(3) 0.1741(2) 0.053(3) Uani 1 1 d . . . . .
O291 O 0.9348(3) 0.4759(3) 0.3111(3) 0.067(4) Uani 1 1 d . . . . .
O292 O 1.0263(3) 0.5897(4) -0.2512(3) 0.071(4) Uani 1 1 d . . . . .
O293 O 0.9669(3) 0.5374(4) 0.3603(3) 0.067(4) Uani 1 1 d . . . . .
O294 O 0.7777(2) 0.6751(3) 0.3423(2) 0.050(3) Uani 1 1 d . . . . .
O295 O 0.5681(2) 0.5265(3) 0.2129(2) 0.047(3) Uani 1 1 d . . . . .
O296 O 0.9073(3) 0.4414(4) -0.2433(3) 0.069(4) Uani 1 1 d . . . . .
O297 O 0.5347(3) 0.6333(3) 0.8361(3) 0.062(4) Uani 1 1 d . . . . .
O298 O 0.5650(3) 0.4821(3) 0.7961(3) 0.060(4) Uani 1 1 d . . . . .
O299 O 0.9831(3) 0.6736(3) -0.2614(3) 0.065(4) Uani 1 1 d . . . . .
O300 O 0.4906(3) 0.5837(3) 0.8490(3) 0.062(4) Uani 1 1 d . . . . .
O301 O 0.9817(3) 0.5707(3) 0.2666(3) 0.056(3) Uani 1 1 d . . . . .
O302 O 0.9532(3) 0.6223(3) -0.2667(3) 0.063(4) Uani 1 1 d . . . . .
O303 O 0.7969(3) 0.8212(3) 0.1149(2) 0.050(3) Uani 1 1 d . . . . .
O304 O 0.9230(3) 0.4150(3) -0.3544(3) 0.058(3) Uani 1 1 d . . . . .
O305 O 0.7847(3) 0.6718(3) -0.0757(3) 0.058(3) Uani 1 1 d . . . . .
O306 O 0.6236(3) 0.5065(3) 0.7449(3) 0.056(3) Uani 1 1 d . . . . .
O307 O 0.9233(3) 0.4165(4) 0.3209(4) 0.085(5) Uani 1 1 d . . . . .
O308 O 0.8288(2) 0.6350(3) 0.1572(2) 0.053(3) Uani 1 1 d . . . . .
O309 O 0.8516(3) 0.5547(3) -0.2035(3) 0.061(3) Uani 1 1 d . . . . .
O310 O 0.8527(3) 0.5544(4) 0.1694(3) 0.067(4) Uani 1 1 d . . . . .
O311 O 0.6228(3) 0.4912(3) 0.1610(3) 0.059(3) Uani 1 1 d . . . . .
O312 O 0.6948(3) 0.5389(3) 0.3013(3) 0.071(4) Uani 1 1 d . . . . .
O313 O 0.7159(3) 0.6927(4) 0.5392(3) 0.077(5) Uani 1 1 d . . . . .
O314 O 0.9643(3) 0.4663(3) -0.2968(2) 0.051(3) Uani 1 1 d . . . . .
O315 O 0.6180(3) 0.7054(4) 0.6495(3) 0.087(5) Uani 1 1 d . . . . .
O316 O 0.6513(3) 0.7260(3) 0.3695(3) 0.061(4) Uani 1 1 d . . . . .
O317 O 0.5712(2) 0.6738(3) 0.2160(2) 0.044(3) Uani 1 1 d . . . . .
O318 O 0.9205(3) 0.4985(4) 0.3651(3) 0.070(4) Uani 1 1 d . . . . .
O319 O 0.7810(4) 0.6224(3) -0.0174(3) 0.087(4) Uani 1 1 d . . . . .
O320 O 0.7991(3) 0.6792(3) 0.5539(3) 0.074(4) Uani 1 1 d . . . . .
O321 O 0.8191(3) 0.5318(4) -0.3159(3) 0.069(4) Uani 1 1 d . . . . .
O322 O 0.8654(3) 0.7449(3) 0.2581(3) 0.058(3) Uani 1 1 d . . . . .
O323 O 0.5820(2) 0.7468(4) 0.3331(2) 0.061(4) Uani 1 1 d . . . . .
O324 O 0.5701(3) 0.7327(3) 0.2261(2) 0.053(3) Uani 1 1 d . . . . .
O325 O 0.5325(2) 0.6353(3) 0.7754(3) 0.056(3) Uani 1 1 d . . . . .
O326 O 0.6655(2) 0.8513(3) 0.4842(3) 0.060(3) Uani 1 1 d . . . . .
O327 O 0.5211(2) 0.5263(3) 0.7920(3) 0.054(3) Uani 1 1 d . . . . .
O328 O 0.7006(2) 0.5966(3) 0.3162(2) 0.043(3) Uani 1 1 d . . . . .
O329 O 0.5748(3) 0.4988(4) 0.8557(3) 0.066(4) Uani 1 1 d . . . . .
O330 O 0.5876(4) 0.4901(5) 0.7007(3) 0.096(6) Uani 1 1 d . . . . .
O331 O 0.5150(3) 0.6905(3) 0.2067(3) 0.071(4) Uani 1 1 d . . . . .
O332 O 0.9514(3) 0.6216(4) 0.2352(3) 0.071(4) Uani 1 1 d . . . . .
O333 O 0.6735(3) 0.6505(3) 0.6453(2) 0.060(4) Uani 1 1 d . . . . .
O334 O 0.7663(3) 0.7184(3) 0.5254(2) 0.052(3) Uani 1 1 d . . . . .
O335 O 0.5332(3) 0.6354(3) 0.1334(2) 0.053(3) Uani 1 1 d . . . . .
O336 O 0.5728(3) 0.7361(3) 0.7422(3) 0.062(4) Uani 1 1 d . . . . .
O337 O 0.7808(2) 0.6953(2) -0.0164(3) 0.047(2) Uani 1 1 d . . . . .
O338 O 0.7983(3) 0.5407(3) -0.1850(2) 0.061(4) Uani 1 1 d . . . . .
O339 O 0.7579(3) 0.5816(3) -0.1251(2) 0.058(3) Uani 1 1 d . . . . .
O340 O 0.7417(3) 0.5554(3) 0.1423(2) 0.059(3) Uani 1 1 d . . . . .
O341 O 0.5241(2) 0.4761(3) 0.8347(2) 0.052(3) Uani 1 1 d . . . . .
O342 O 0.5850(3) 0.4239(4) 0.1648(4) 0.094(6) Uani 1 1 d . . . . .
O343 O 0.6076(3) 0.7982(4) 0.4084(2) 0.065(4) Uani 1 1 d . . . . .
O344 O 0.7235(2) 0.8546(3) 0.4452(2) 0.054(3) Uani 1 1 d . . . . .
O345 O 0.9164(2) 0.6450(3) 0.3111(2) 0.049(3) Uani 1 1 d . . . . .
O346 O 1.0325(3) 0.7098(4) -0.2582(3) 0.071(4) Uani 1 1 d . . . . .
O347 O 0.5232(2) 0.5678(3) 0.7441(3) 0.056(3) Uani 1 1 d . . . . .
O348 O 0.5538(3) 0.6264(3) 0.7224(3) 0.070(4) Uani 1 1 d . . . . .
O349 O 0.9159(2) 0.6453(3) -0.3449(2) 0.044(3) Uani 1 1 d . . . . .
O350 O 0.6227(2) 0.5555(3) 0.1260(2) 0.056(3) Uani 1 1 d . . . . .
O351 O 0.6119(3) 0.5644(3) 0.7234(3) 0.058(3) Uani 1 1 d . . . . .
O352 O 0.9118(3) 0.7744(3) -0.2177(3) 0.060(3) Uani 1 1 d . . . . .
O353 O 0.6023(3) 0.7579(4) 0.4836(3) 0.093(5) Uani 1 1 d . . . . .
O354 O 1.0397(3) 0.5959(3) 0.2725(3) 0.062(4) Uani 1 1 d . . . . .
O355 O 0.5645(3) 0.4170(3) 0.2179(3) 0.075(4) Uani 1 1 d . . . . .
O356 O 0.6734(2) 0.7642(3) 0.4839(2) 0.053(3) Uani 1 1 d . . . . .
O357 O 0.5551(3) 0.6216(3) 0.2457(2) 0.056(3) Uani 1 1 d . . . . .
O358 O 0.6427(3) 0.8486(4) 0.4143(3) 0.068(4) Uani 1 1 d . . . . .
O359 O 0.5247(3) 0.5657(3) 0.2237(2) 0.054(3) Uani 1 1 d . . . . .
O360 O 0.7157(3) 0.6901(4) 0.4274(3) 0.072(4) Uani 1 1 d . . . . .
O361 O 0.7999(3) 0.6795(3) 0.4127(3) 0.075(4) Uani 1 1 d . . . . .
O362 O 0.7565(4) 0.6560(3) 0.5195(3) 0.088(5) Uani 1 1 d . . . . .
O363 O 0.4982(3) 0.6803(3) 0.2914(3) 0.063(4) Uani 1 1 d . . . . .
O364 O 0.8548(3) 0.5055(3) -0.2762(3) 0.067(4) Uani 1 1 d . . . . .
O365 O 0.9634(3) 0.4665(3) 0.2614(3) 0.071(4) Uani 1 1 d . . . . .
O366 O 0.7703(3) 0.5230(3) 0.1046(3) 0.071(4) Uani 1 1 d . . . . .
O367 O 0.9849(3) 0.6848(3) -0.3180(3) 0.061(3) Uani 1 1 d . . . . .
O368 O 0.5913(3) 0.7826(4) 0.6892(4) 0.089(6) Uani 1 1 d . . . . .
O369 O 0.8142(3) 0.5628(4) -0.1329(3) 0.072(4) Uani 1 1 d . . . . .
O370 O 0.6651(3) 0.5343(3) 0.2516(3) 0.068(4) Uani 1 1 d . . . . .
O371 O 0.8079(3) 0.4736(4) 0.2393(3) 0.075(4) Uani 1 1 d . . . . .
O372 O 0.6099(3) 0.7923(4) 0.5604(3) 0.067(4) Uani 1 1 d . . . . .
O373 O 0.8054(3) 0.4700(4) -0.2690(4) 0.086(5) Uani 1 1 d . . . . .
O374 O 0.8856(3) 0.7699(4) 0.0850(3) 0.063(4) Uani 1 1 d . . . . .
O375 O 0.8263(3) 0.5046(3) -0.2255(3) 0.053(3) Uani 1 1 d . . . . .
O376 O 0.6227(3) 0.4896(3) 0.8037(3) 0.064(4) Uani 1 1 d . . . . .
O377 O 0.9630(3) 0.3472(4) 0.2158(3) 0.076(4) Uani 1 1 d . . . . .
O378 O 0.5277(2) 0.4343(3) 0.7938(3) 0.053(3) Uani 1 1 d . . . . .
O379 O 0.7404(4) 0.5947(3) -0.0472(3) 0.090(6) Uani 1 1 d . . . . .
O380 O 0.7088(4) 0.5778(4) -0.0926(3) 0.086(5) Uani 1 1 d . . . . .
O381 O 1.0781(3) 0.6103(3) -0.2665(3) 0.067(4) Uani 1 1 d . . . . .
O382 O 0.9735(3) 0.7684(4) -0.1940(4) 0.081(5) Uani 1 1 d . . . . .
O383 O 0.9892(3) 0.7147(4) -0.2185(3) 0.075(5) Uani 1 1 d . . . . .
O384 O 0.8133(3) 0.5653(4) 0.0995(3) 0.075(4) Uani 1 1 d . . . . .
O385 O 0.6114(3) 0.4280(3) 0.2502(3) 0.071(4) Uani 1 1 d . . . . .
O386 O 0.6614(3) 0.5351(3) 0.7126(3) 0.075(5) Uani 1 1 d . . . . .
O387 O 0.8637(3) 0.8053(4) 0.1299(3) 0.068(4) Uani 1 1 d . . . . .
O388 O 0.8602(3) 0.4446(3) -0.2752(3) 0.062(4) Uani 1 1 d . . . . .
O389 O 0.7770(3) 0.6741(3) 0.6245(2) 0.053(3) Uani 1 1 d . . . . .
O390 O 0.8873(2) 0.7246(3) 0.2049(2) 0.048(3) Uani 1 1 d . . . . .
O391 O 0.5741(2) 0.7982(4) 0.5144(3) 0.084(5) Uani 1 1 d . . . . .
O392 O 0.7418(3) 0.5555(3) -0.1760(3) 0.064(4) Uani 1 1 d . . . . .
O393 O 0.8538(3) 0.7366(3) 0.0461(3) 0.067(4) Uani 1 1 d . . . . .
O394 O 0.4459(3) 0.6331(4) 0.2504(3) 0.079(5) Uani 1 1 d . . . . .
O395 O 1.0330(3) 0.6487(3) -0.2469(3) 0.071(4) Uani 1 1 d . . . . .
O396 O 0.9574(2) 0.6349(3) -0.3856(2) 0.055(3) Uani 1 1 d . . . . .
O397 O 0.9232(4) 0.3930(4) 0.2310(4) 0.103(6) Uani 1 1 d . U . . .
O398 O 1.0593(3) 0.6570(3) -0.2998(4) 0.074(4) Uani 1 1 d . . . . .
O399 O 0.8913(3) 0.7797(4) 0.0293(3) 0.087(5) Uani 1 1 d . U . . .
O400 O 0.5372(3) 0.7884(4) 0.3242(3) 0.071(4) Uani 1 1 d . . . . .
O401 O 0.5751(3) 0.8006(4) 0.4545(2) 0.083(5) Uani 1 1 d . . . . .
O402 O 0.9549(3) 0.7350(4) -0.1468(3) 0.066(4) Uani 1 1 d . . . . .
O403 O 0.7085(4) 0.5785(4) 0.0591(3) 0.091(5) Uani 1 1 d . . . . .
O404 O 0.6454(4) 0.4785(4) 0.6978(3) 0.085(5) Uani 1 1 d . U . . .
O405 O 0.8913(3) 0.7702(5) -0.0609(3) 0.090(5) Uani 1 1 d . U . . .
O406 O 0.8599(3) 0.4461(3) 0.2407(3) 0.070(4) Uani 1 1 d . . . . .
O407 O 0.5628(3) 0.7801(4) 0.3765(3) 0.079(5) Uani 1 1 d . . . . .
O408 O 0.5847(3) 0.4230(3) 0.7991(4) 0.083(5) Uani 1 1 d . . . . .
O409 O 0.8706(4) 0.8200(5) -0.0916(4) 0.108(6) Uiso 1 1 d . . . . .
O410 O 0.8680(3) 0.3934(3) -0.2464(3) 0.072(4) Uani 1 1 d . . . . .
O411 O 0.9058(4) 0.7787(4) 0.1839(4) 0.104(6) Uani 1 1 d . . . . .
O412 O 0.8863(3) 0.6962(3) 0.1545(3) 0.071(4) Uani 1 1 d . . . . .
O413 O 0.9582(3) 0.6355(4) 0.3518(3) 0.066(4) Uani 1 1 d . . . . .
O414 O 0.6935(4) 0.5383(4) 0.6653(3) 0.091(6) Uani 1 1 d . . . . .
O415 O 0.5608(3) 0.4174(4) 0.7449(3) 0.076(4) Uani 1 1 d . . . . .
O416 O 0.9832(3) 0.6727(4) 0.2268(3) 0.089(6) Uani 1 1 d . . . . .
O417 O 0.5170(3) 0.6939(4) 0.7674(4) 0.090(5) Uani 1 1 d . . . . .
O418 O 0.5280(3) 0.7264(4) 0.3223(3) 0.077(5) Uani 1 1 d . . . . .
O419 O 0.6965(3) 0.6168(3) -0.0165(3) 0.078(4) Uani 1 1 d . . . . .
O420 O 0.5627(3) 0.7851(5) 0.5932(3) 0.086(5) Uani 1 1 d . U . . .
O421 O 0.5572(4) 0.8316(3) 0.4064(3) 0.074(4) Uani 1 1 d . . . . .
O422 O 0.6055(4) 0.4326(4) 0.7125(4) 0.099(5) Uani 1 1 d . U . . .
O423 O 0.5129(3) 0.7333(3) 0.2672(3) 0.055(3) Uani 1 1 d . . . . .
O424 O 0.8255(3) 0.4437(3) 0.1944(3) 0.072(4) Uani 1 1 d . . . . .
O425 O 1.0095(3) 0.7326(4) -0.1666(3) 0.088(5) Uani 1 1 d . U . . .
O426 O 0.4615(3) 0.6919(3) 0.2467(3) 0.075(4) Uani 1 1 d . . . . .
O427 O 0.8672(4) 0.8254(4) 0.0600(3) 0.094(6) Uani 1 1 d . . . . .
O428 O 0.6974(3) 0.6948(3) -0.0164(3) 0.065(3) Uani 1 1 d . . . . .
O429 O 0.8790(3) 0.4816(4) -0.2321(4) 0.081(5) Uani 1 1 d . . . . .
O430 O 0.5925(3) 0.8478(4) 0.4860(3) 0.084(4) Uani 1 1 d . . . . .
O431 O 0.7412(3) 0.5953(3) 0.0130(2) 0.072(4) Uani 1 1 d . . . . .
O432 O 0.7560(5) 0.5454(4) -0.0768(3) 0.101(6) Uani 1 1 d . . . . .
O433 O 0.7567(5) 0.5455(4) 0.0443(3) 0.101(6) Uani 1 1 d . U . . .
O434 O 0.9877(3) 0.7106(4) 0.1818(3) 0.088(5) Uani 1 1 d . U . . .
O435 O 0.5664(4) 0.8366(5) 0.5596(4) 0.100(6) Uani 1 1 d . . . . .
O436 O 0.6499(3) 0.4770(3) 0.2644(3) 0.076(4) Uani 1 1 d . . . . .
O437 O 0.6528(3) 0.4482(4) 0.2138(4) 0.084(5) Uani 1 1 d . . . . .
O438 O 1.0412(3) 0.6888(4) -0.2048(3) 0.084(5) Uani 1 1 d . . . . .
O439 O 0.9352(3) 0.7258(4) 0.1671(3) 0.084(5) Uani 1 1 d . U . . .
O440 O 0.8312(3) 0.4427(4) -0.2240(3) 0.078(5) Uani 1 1 d . . . . .
O441 O 0.5022(3) 0.6447(3) 0.2454(3) 0.066(4) Uani 1 1 d . . . . .
O442 O 0.9370(3) 0.7543(5) -0.0929(3) 0.090(5) Uani 1 1 d . U . . .
O443 O 0.4423(3) 0.6697(4) 0.2961(3) 0.077(5) Uani 1 1 d . . . . .
O444 O 0.9890(4) 0.6875(4) 0.2821(4) 0.095(6) Uani 1 1 d . . . . .
O445 O 0.7221(5) 0.5792(5) 0.3653(4) 0.112(6) Uiso 1 1 d . . . . .
O446 O 0.7553(6) 0.5989(6) 0.4128(6) 0.154(9) Uiso 1 1 d . . . . .
O447 O 0.9733(3) 0.6846(4) -0.1700(4) 0.094(5) Uani 1 1 d . . . . .
O448 O 0.5494(3) 0.6706(5) 0.3157(4) 0.097(6) Uani 1 1 d . . . . .
O449 O 0.9142(4) 0.7057(4) -0.1187(3) 0.095(6) Uani 1 1 d . . . . .
O450 O 0.9352(3) 0.7932(4) -0.1359(3) 0.082(5) Uani 1 1 d . . . . .
O451 O 0.5928(3) 0.4859(4) 0.2650(3) 0.075(4) Uani 1 1 d . . . . .
O452 O 1.0303(4) 0.7133(5) 0.2232(5) 0.114(6) Uani 1 1 d . U . . .
O453 O 0.9118(4) 0.4470(6) 0.2123(4) 0.124(8) Uani 1 1 d . . . . .
O454 O 0.6417(4) 0.8463(4) 0.5557(3) 0.083(5) Uani 1 1 d . . . . .
O455 O 0.5004(3) 0.6507(4) 0.7254(4) 0.093(5) Uani 1 1 d . U . . .
O456 O 0.5291(3) 0.7810(4) 0.4232(3) 0.088(5) Uani 1 1 d . U . . .
O457 O 0.9777(4) 0.7688(5) 0.1633(5) 0.118(7) Uani 1 1 d . . . . .
O458 O 0.6479(4) 0.4479(4) 0.7465(5) 0.114(7) Uani 1 1 d . U . . .
O459 O 0.8734(4) 0.3923(4) -0.3014(4) 0.101(6) Uani 1 1 d . . . . .
O460 O 0.9750(5) 0.4072(5) 0.2168(4) 0.122(8) Uani 1 1 d . . . . .
O461 O 0.7900(4) 0.5943(6) -0.0790(4) 0.117(7) Uani 1 1 d . . . . .
O462 O 0.8713(4) 0.3989(4) 0.2074(5) 0.107(7) Uani 1 1 d . . . . .
O463 O 1.0093(4) 0.7318(5) 0.1323(4) 0.118(7) Uani 1 1 d . . . . .
O464 O 0.7573(4) 0.6558(4) 0.4490(4) 0.094(5) Uiso 1 1 d . . . . .
O465 O 0.6763(4) 0.4806(4) 0.3150(4) 0.102(6) Uiso 1 1 d . . . . .
O466 O 0.9376(4) 0.8119(5) -0.0669(4) 0.115(7) Uani 1 1 d . U . . .
O467 O 0.5824(4) 0.7516(5) 0.6375(4) 0.101(6) Uani 1 1 d . U . . .
O468 O 0.4978(3) 0.6876(4) 0.6785(4) 0.098(5) Uani 1 1 d . U . . .
O469 O 0.8725(5) 0.3906(4) 0.2657(5) 0.113(7) Uani 1 1 d . U . . .
O470 O 0.6772(5) 0.4817(5) 0.6512(5) 0.126(7) Uiso 1 1 d . . . . .
O471 O 0.7773(4) 0.6081(4) 0.3574(5) 0.111(6) Uani 1 1 d . U . B 1
O472 O 0.5317(4) 0.7261(5) 0.6438(4) 0.113(6) Uani 1 1 d . U . . .
O473 O 1.0413(4) 0.6927(5) 0.1718(4) 0.112(6) Uani 1 1 d . U . . .
O474 O 0.7070(4) 0.4910(4) 0.2659(5) 0.108(6) Uani 1 1 d . U . . .
O475 O 0.6773(5) 0.5573(5) 0.6187(4) 0.111(6) Uiso 1 1 d . . . . .
O476 O 0.9262(3) 0.7812(4) -0.0167(4) 0.098(5) Uani 1 1 d . U . . .
O477 O 0.9405(5) 0.3454(5) 0.2677(4) 0.113(7) Uani 1 1 d . U . . .
O478 O 0.5088(3) 0.7602(5) 0.3666(3) 0.092(5) Uani 1 1 d . U . . .
O479 O 0.4405(4) 0.5759(5) 0.2760(4) 0.113(6) Uani 1 1 d . U . . .
O480 O 0.9732(4) 0.7666(4) -0.0484(4) 0.103(6) Uiso 1 1 d . . . . .
O481 O 0.6364(4) 0.5212(5) 0.3022(5) 0.116(7) Uani 1 1 d . U . . .
O482 O 0.5327(5) 0.7881(6) 0.6437(5) 0.130(7) Uani 1 1 d . U . . .
O483 O 0.4812(4) 0.6234(4) 0.2961(4) 0.098(5) Uani 1 1 d . U . . .
O484 O 0.5527(4) 0.3660(4) 0.7163(4) 0.096(5) Uani 1 1 d . U . . .
O485 O 0.6707(5) 0.5577(5) 0.3506(3) 0.118(7) Uani 1 1 d . U . . .
O486 O 0.8765(3) 0.4782(4) 0.1924(4) 0.078(4) Uani 1 1 d . U . . .
O487 O 0.7480(4) 0.5588(5) 0.6470(4) 0.108(6) Uiso 1 1 d . . . . .
O488 O 0.7488(5) 0.5577(5) 0.3164(4) 0.115(7) Uiso 1 1 d . . . . .
O489 O 0.7032(4) 0.6195(4) 0.4015(4) 0.098(5) Uiso 1 1 d . . . . .
O490 O 0.7032(4) 0.4917(4) 0.7003(5) 0.116(7) Uani 1 1 d . U . . .
O491 O 0.5275(4) 0.7957(5) 0.5488(4) 0.112(6) Uiso 1 1 d . . . . .
O492 O 0.5163(4) 0.7417(5) 0.6964(5) 0.114(6) Uani 1 1 d . U . . .
O493 O 0.9384(4) 0.7657(5) 0.0617(4) 0.106(6) Uani 1 1 d . U . . .
O494 O 0.7894(4) 0.5953(4) 0.0431(4) 0.094(5) Uani 1 1 d . U . . .
O495 O 0.9154(5) 0.7148(5) 0.0855(5) 0.121(7) Uani 1 1 d . U . . .
O496 O 0.6358(5) 0.5248(6) 0.6607(5) 0.141(9) Uani 1 1 d . U . . .
O497 O 0.9728(5) 0.7690(5) 0.0165(6) 0.133(7) Uiso 1 1 d . . . . .
O498 O 0.5603(6) 0.4169(7) 0.6918(6) 0.144(10) Uani 1 1 d . U . . .
O499 O 0.9550(4) 0.7458(5) 0.1178(4) 0.115(6) Uani 1 1 d . U . . .
O500 O 0.5982(5) 0.3808(6) 0.6830(6) 0.149(8) Uani 1 1 d . U . . .
O501 O 0.9934(4) 0.6540(5) -0.2086(4) 0.110(6) Uani 1 1 d . U . . .
O502 O 0.5098(4) 0.7594(5) 0.6003(4) 0.117(7) Uani 1 1 d . U . . .
O503 O 0.5503(3) 0.7180(4) 0.3744(3) 0.083(5) Uani 1 1 d . U . . .
O504 O 0.5677(5) 0.7521(5) 0.5482(5) 0.125(7) Uani 1 1 d . U . . .
O505 O 0.7185(6) 0.5172(6) 0.3486(6) 0.153(9) Uiso 1 1 d . . . . .
O506 O 0.9313(5) 0.8008(6) 0.1102(5) 0.129(8) Uani 1 1 d . U . . .
O507 O 0.4583(5) 0.6945(5) 0.7196(5) 0.133(8) Uani 1 1 d . U . . .
O508 O 0.5779(4) 0.7469(5) 0.4244(4) 0.107(6) Uani 1 1 d . U . . .
O509 O 0.4434(5) 0.6684(6) 0.6671(5) 0.133(8) Uani 1 1 d . U . . .
O510 O 0.7180(5) 0.5203(6) 0.6154(5) 0.137(8) Uiso 1 1 d . . . . .
O511 O 0.9975(5) 0.6502(5) 0.1731(4) 0.118(7) Uiso 1 1 d . . . . .
O512 O 0.4011(6) 0.6149(6) 0.2868(6) 0.074(7) Uiso 0.6 1 d . . P I 1
O513 O 0.3910(7) 0.6259(7) 0.2719(7) 0.077(8) Uiso 0.5 1 d . . P I 2
O514 O 0.7224(5) 0.5809(5) 0.6017(5) 0.127(7) Uiso 1 1 d . . . . .
O515 O 0.9372(6) 0.8220(7) 0.0287(6) 0.107(9) Uiso 0.7 1 d . . P . .
O516 O 0.9672(7) 0.6846(8) 0.1342(7) 0.106(10) Uiso 0.6 1 d . . P . .
O517 O 0.5502(6) 0.6701(6) 0.6560(6) 0.098(8) Uiso 0.7 1 d . . P . .
O518 O 0.9264(6) 0.7317(7) 0.0158(8) 0.123(9) Uiso 0.7 1 d . . P . .
O519 O 0.6887(5) 0.6347(6) 0.5721(5) 0.091(7) Uiso 0.7 1 d . . P . .
O520 O 0.7755(5) 0.6065(6) 0.6069(5) 0.130(8) Uiso 1 1 d . . . . .
O521 O 0.3910(5) 0.6274(5) 0.2296(5) 0.124(7) Uiso 1 1 d . . . . .
O522 O 0.5579(8) 0.7234(9) 0.5933(8) 0.115(11) Uiso 0.6 1 d . . P . .
O523 O 0.6062(6) 0.3781(6) 0.7430(6) 0.083(8) Uiso 0.6 1 d . . P . .
O524 O 0.4866(9) 0.6262(10) 0.6743(9) 0.142(14) Uiso 0.6 1 d . . P . .
O525 O 0.7566(6) 0.5987(6) 0.5568(5) 0.145(9) Uiso 1 1 d . . . . .
O526 O 0.9295(6) 0.7238(7) -0.0430(6) 0.071(8) Uiso 0.5 1 d . . P . .
O601 O 0.6824(4) 0.6674(4) 0.8570(4) 0.091(5) Uani 1 1 d . . . . .
O603 O 0.7272(2) 0.5642(3) -0.2387(3) 0.058(3) Uani 1 1 d . . . . .
O604 O 0.7272(3) 0.5640(3) 0.2038(3) 0.056(3) Uani 1 1 d . . . . .
O605 O 0.7246(3) 0.6280(4) 0.8422(3) 0.082(5) Uani 1 1 d . . . . .
O606 O 0.6745(3) 0.7098(4) 0.1565(3) 0.076(5) Uani 1 1 d . . . . .
O607 O 0.6741(3) 0.7088(5) -0.1883(3) 0.099(7) Uani 1 1 d . . . . .
O608 O 0.8280(4) 0.7176(5) 0.3130(4) 0.102(6) Uani 1 1 d . U . . .
O609 O 0.7229(3) 0.6291(4) 0.1241(3) 0.087(5) Uani 1 1 d . . . . .
O610 O 0.6850(3) 0.5849(5) 0.1126(4) 0.099(6) Uani 1 1 d . . . . .
O611 O 0.7653(3) 0.5226(4) -0.2945(3) 0.080(5) Uani 1 1 d . . . . .
O612 O 1.0792(3) 0.6476(4) -0.3533(3) 0.074(4) Uani 1 1 d . . . . .
O613 O 0.7197(4) 0.5767(4) 0.2581(4) 0.094(5) Uiso 1 1 d . . . . .
O614 O 0.7656(4) 0.5229(5) 0.2611(4) 0.096(6) Uani 1 1 d . . . . .
O615 O 0.7220(4) 0.5739(5) 0.7071(4) 0.103(6) Uiso 1 1 d . . . . .
O616 O 0.8272(3) 0.7175(5) 0.6555(3) 0.091(5) Uani 1 1 d . U . . .
O617 O 0.6837(3) 0.5832(5) -0.1452(3) 0.093(5) Uani 1 1 d . . . . .
O618 O 0.6259(3) 0.8191(4) 0.3400(3) 0.087(5) Uani 1 1 d . . . . .
O619 O 0.6813(4) 0.6689(4) 0.1103(3) 0.091(5) Uani 1 1 d . . . . .
O620 O 0.6803(4) 0.5264(5) 0.1376(4) 0.110(6) Uiso 1 1 d . . . . .
O621 O 0.8083(5) 0.5528(6) -0.3703(5) 0.131(8) Uiso 1 1 d . . . . .
O622 O 0.6798(5) 0.5276(5) 0.8275(5) 0.118(7) Uiso 1 1 d . . . . .
O624 O 0.7028(6) 0.4760(6) 0.2095(5) 0.108(8) Uiso 0.8 1 d . . P . .
O625 O 0.5347(4) 0.7069(4) 0.1550(4) 0.094(5) Uiso 1 1 d . . . . .
O626 O 0.5921(4) 0.8711(4) 0.4332(4) 0.095(5) Uiso 1 1 d . . . . .
O627 O 0.8092(4) 0.6936(4) 0.4828(5) 0.109(5) Uiso 1 1 d . . . . .
O628 O 0.8366(6) 0.7277(6) 0.5658(5) 0.111(8) Uiso 0.8 1 d . . P . .
O629 O 0.8359(6) 0.7279(6) 0.3989(5) 0.113(8) Uiso 0.8 1 d . . P . .
O630 O 0.9524(5) 0.7429(5) -0.2616(4) 0.115(6) Uiso 1 1 d . . . . .
O631 O 0.4709(5) 0.6365(5) 0.1824(4) 0.112(6) Uiso 1 1 d . . . . .
O632 O 0.6179(5) 0.8289(5) 0.2755(5) 0.123(7) Uiso 1 1 d . . . . .
O633 O 0.9279(5) 0.8210(6) -0.1875(5) 0.103(7) Uiso 0.8 1 d . . P . .
O634 O 0.8065(5) 0.5500(6) 0.3356(5) 0.108(8) Uiso 0.8 1 d . . P . .
O635 O 0.8773(5) 0.8089(6) -0.2532(5) 0.107(7) Uiso 0.8 1 d . . P . .
O636 O 0.9277(5) 0.4262(6) -0.4172(5) 0.102(7) Uiso 0.8 1 d . . P . .
O637 O 0.9467(6) 0.7343(6) 0.2364(6) 0.151(9) Uiso 1 1 d . . . . .
O638 O 0.9118(9) 0.3575(10) 0.3138(9) 0.118(13) Uiso 0.5 1 d . . P . .
O639 O 0.9689(5) 0.5562(5) -0.2370(5) 0.121(7) Uiso 1 1 d . . . . .
O640 O 0.8709(4) 0.4319(5) -0.3676(4) 0.107(6) Uiso 1 1 d . . . . .
O641 O 0.6348(5) 0.6311(6) 0.8577(5) 0.135(8) Uiso 1 1 d . . . . .
O642 O 0.7689(4) 0.4419(4) -0.2986(4) 0.079(5) Uiso 0.8 1 d . . P . .
O643 O 0.6262(6) 0.6436(7) 0.1116(6) 0.108(8) Uiso 0.7 1 d . . P . .
O644 O 0.7014(7) 0.4787(8) 0.7550(7) 0.101(10) Uiso 0.6 1 d . . P . .
O646 O 0.6552(4) 0.8750(4) 0.3618(4) 0.103(6) Uiso 1 1 d . . . . .
O647 O 0.6669(5) 0.6276(6) 0.0304(5) 0.111(8) Uiso 0.8 1 d . . P . .
O648 O 0.5050(6) 0.8520(6) 0.4234(5) 0.151(9) Uiso 1 1 d . . . . .
O649 O 1.0628(5) 0.5641(5) 0.4151(5) 0.101(7) Uiso 0.8 1 d . . P . .
O650 O 0.5045(6) 0.5708(6) 0.2793(6) 0.088(8) Uiso 0.6 1 d . . P . .
O651 O 0.6692(6) 0.6190(6) -0.0665(6) 0.100(8) Uiso 0.7 1 d . . P . .
O652 O 1.000000 0.500000 0.4147(16) 0.12(2) Uiso 0.4 2 d S . P . .
O653 O 0.9981(7) 0.7537(7) 0.2512(6) 0.073(8) Uiso 0.5 1 d . . P . .
O654 O 0.8458(5) 0.4727(6) -0.3319(5) 0.071(6) Uiso 0.6 1 d . . P . .
O655 O 0.9287(9) 0.8203(10) 0.1519(9) 0.109(12) Uiso 0.5 1 d . . P . .
O656 O 0.6178(7) 0.8152(8) 0.6239(7) 0.081(9) Uiso 0.5 1 d . . P . .
O657 O 1.000000 0.500000 -0.2619(8) 0.114(11) Uiso 0.8 2 d S . P . .
O658 O 0.9234(9) 0.4266(10) 0.3778(9) 0.108(12) Uiso 0.5 1 d . . P . .
O659 O 0.8716(10) 0.6423(11) -0.3976(10) 0.102(14) Uiso 0.4 1 d . . P . .
O660 O 0.7590(7) 0.8141(7) 0.6663(6) 0.079(8) Uiso 0.5 1 d . . P . .
O661 O 0.8239(6) 0.6396(6) 0.3758(6) 0.062(7) Uiso 0.5 1 d . . P . .
O662 O 0.5772(7) 0.4244(8) 0.1079(7) 0.084(9) Uiso 0.5 1 d . . P . .
O664 O 0.7878(7) 0.8296(8) 0.3868(7) 0.087(9) Uiso 0.5 1 d . . P . .
O665 O 0.8212(8) 0.6329(9) 0.5870(8) 0.103(11) Uiso 0.5 1 d . . P . .
O666 O 0.8541(8) 0.6911(8) 0.3568(8) 0.094(10) Uiso 0.5 1 d . . P . .
O668 O 0.8694(7) 0.8252(7) -0.0184(8) 0.089(9) Uiso 0.5 1 d . . P . .
O669 O 0.4658(12) 0.6340(13) 0.7853(11) 0.151(18) Uiso 0.5 1 d . . P . .
O670 O 0.8352(9) 0.6547(10) 0.0143(11) 0.066(11) Uiso 0.3 1 d . . P . .
O671 O 0.9966(5) 0.5931(6) 0.4402(5) 0.057(6) Uiso 0.5 1 d . . P . .
O672 O 0.5827(9) 0.4270(10) 0.8572(9) 0.112(13) Uiso 0.5 1 d . . P . .
O673 O 0.9713(8) 0.7002(8) 0.3352(7) 0.094(10) Uiso 0.5 1 d . . P . .
O674 O 0.538(2) 0.371(2) 0.831(2) 0.11(3) Uiso 0.2 1 d . . P . .
O675 O 0.7186(8) 0.8186(9) 0.0798(8) 0.102(11) Uiso 0.5 1 d . . P . .
O676 O 0.8484(7) 0.6129(8) 0.1024(7) 0.086(9) Uiso 0.5 1 d . . P M 1
O677 O 0.9317(9) 0.5690(9) -0.4354(8) 0.106(12) Uiso 0.5 1 d . . P . .
O678 O 0.500000 0.500000 0.8967(13) 0.096(19) Uiso 0.4 2 d S . P . .
O679 O 0.7186(7) 0.8362(8) -0.0186(9) 0.103(10) Uiso 0.5 1 d . . P . .
O680 O 0.5377(11) 0.7175(12) 0.8159(10) 0.138(16) Uiso 0.5 1 d . . P . .
O681 O 0.8789(11) 0.6451(12) -0.1427(11) 0.112(15) Uiso 0.4 1 d . . P . .
O682 O 0.7835(12) 0.8341(13) 0.5797(11) 0.118(17) Uiso 0.4 1 d . . P . .
O683 O 1.000000 0.500000 -0.4465(8) 0.085(11) Uiso 0.6 2 d S . P . .
O684 O 0.6081(7) 0.6402(8) 0.3375(7) 0.085(9) Uiso 0.5 1 d . . P N 2
O685 O 0.9306(10) 0.5738(11) 0.4039(9) 0.125(15) Uiso 0.5 1 d . . P . .
O686 O 0.9487(8) 0.6385(9) 0.1595(8) 0.073(10) Uiso 0.4 1 d . . P . .
O687 O 0.6127(7) 0.8851(7) 0.5233(7) 0.084(9) Uiso 0.5 1 d . . P . .
O688 O 0.8394(7) 0.8718(7) -0.1578(7) 0.083(9) Uiso 0.5 1 d . . P . .
O689 O 0.8532(10) 0.6904(10) -0.3905(9) 0.120(14) Uiso 0.5 1 d . . P . .
O690 O 0.9943(8) 0.7960(9) -0.1176(8) 0.101(11) Uiso 0.5 1 d . . P . .
O691 O 0.5679(7) 0.5457(8) 0.2819(7) 0.086(9) Uiso 0.5 1 d . . P . .
O692 O 0.7649(8) 0.4760(8) -0.2034(7) 0.092(10) Uiso 0.5 1 d . . P . .
O693 O 0.8858(7) 0.6064(8) 0.1472(7) 0.085(9) Uiso 0.5 1 d . . P . .
O694 O 0.5747(7) 0.6923(7) 0.1075(6) 0.079(8) Uiso 0.5 1 d . . P . .
O695 O 0.5652(13) 0.8494(14) 0.6227(13) 0.14(2) Uiso 0.4 1 d . . P . .
O696 O 0.8375(9) 0.7868(10) 0.3856(9) 0.118(13) Uiso 0.5 1 d . . P . .
O697 O 0.7540(8) 0.4797(9) 0.1781(8) 0.102(11) Uiso 0.5 1 d . . P . .
O698 O 0.8743(8) 0.6445(9) 0.3649(8) 0.097(11) Uiso 0.5 1 d . . P . .
O699 O 0.7189(9) 0.4842(10) -0.1652(9) 0.111(13) Uiso 0.5 1 d . . P . .
O726 O 0.9168(7) 0.6924(8) 0.3691(7) 0.083(9) Uiso 0.5 1 d . . P . .
O727 O 0.9131(10) 0.8413(10) -0.1177(9) 0.093(13) Uiso 0.4 1 d . . P . .
O728 O 0.7216(12) 0.8172(14) -0.1144(12) 0.127(18) Uiso 0.4 1 d . . P . .
O730 O 0.6429(8) 0.5031(9) 0.0898(8) 0.101(11) Uiso 0.5 1 d . . P . .
O731 O 0.8621(8) 0.4731(8) 0.3023(7) 0.094(10) Uiso 0.5 1 d . . P . .
O732 O 0.7365(7) 0.6272(8) 0.4923(6) 0.064(9) Uiso 0.4 1 d . . P . .
O733 O 0.7182(9) 0.4810(9) 0.1292(8) 0.108(12) Uiso 0.5 1 d . . P . .
O734 O 1.0890(7) 0.7301(8) 0.2019(7) 0.086(9) Uiso 0.5 1 d . . P . .
O735 O 0.500000 0.500000 0.0740(19) 0.14(3) Uiso 0.4 2 d S . P . .
O736 O 1.0401(8) 0.6142(9) -0.1797(8) 0.105(11) Uiso 0.5 1 d . . P . .
O737 O 0.9114(9) 0.6927(10) -0.3989(9) 0.085(12) Uiso 0.4 1 d . . P . .
O739 O 0.7685(11) 0.8007(11) 0.2966(10) 0.106(14) Uiso 0.4 1 d . . P . .
O740 O 0.6943(17) 0.8003(19) 0.8240(17) 0.08(2) Uiso 0.2 1 d . . P . .
O741 O 0.6478(7) 0.7597(8) 0.1372(7) 0.092(10) Uiso 0.5 1 d . . P . .
O742 O 1.0839(8) 0.7248(9) -0.1771(8) 0.105(12) Uiso 0.5 1 d . . P . .
O743 O 0.8337(9) 0.6545(9) -0.0397(8) 0.082(11) Uiso 0.4 1 d . . P . .
O744 O 0.8545(7) 0.5172(7) -0.1420(6) 0.077(8) Uiso 0.5 1 d . . P . .
O745 O 0.5518(9) 0.4452(9) 0.8970(8) 0.110(12) Uiso 0.5 1 d . . P . .
O746 O 0.9160(9) 0.8513(10) 0.0780(9) 0.086(11) Uiso 0.4 1 d . . P . .
O747 O 0.8853(8) 0.7004(8) -0.0110(8) 0.106(11) Uiso 0.5 1 d . . P . .
O748 O 0.8876(11) 0.8125(11) 0.2779(10) 0.105(14) Uiso 0.4 1 d . . P . .
O749 O 0.8083(7) 0.3765(8) -0.2332(7) 0.085(9) Uiso 0.5 1 d . . P . .
O750 O 0.6908(6) 0.8753(7) 0.2935(6) 0.072(8) Uiso 0.5 1 d . . P . .
O751 O 0.5060(10) 0.7975(10) 0.4821(11) 0.108(13) Uiso 0.4 1 d . . P . .
O752 O 0.8580(11) 0.7673(12) 0.3263(10) 0.107(14) Uiso 0.4 1 d . . P O 1
O753 O 0.7180(13) 0.7723(14) 0.2086(13) 0.136(19) Uiso 0.4 1 d . . P P 1
O754 O 0.8294(9) 0.8635(10) -0.1009(9) 0.113(12) Uiso 0.5 1 d . . P . .
O755 O 0.6467(8) 0.4294(9) 0.1590(8) 0.100(11) Uiso 0.5 1 d . . P . .
O756 O 0.9049(13) 0.5793(14) -0.2010(12) 0.131(19) Uiso 0.4 1 d . . P . .
O757 O 0.8673(10) 0.6694(11) -0.0928(10) 0.100(14) Uiso 0.4 1 d . . P . .
O758 O 0.7240(10) 0.7853(11) 0.1734(9) 0.096(13) Uiso 0.4 1 d . . P Q 2
O759 O 0.6299(11) 0.8166(11) 0.7238(10) 0.107(15) Uiso 0.4 1 d . . P . .
O760 O 0.8611(10) 0.5261(11) 0.1030(10) 0.102(14) Uiso 0.4 1 d . . P . .
O761 O 0.6675(10) 0.3958(10) 0.2434(9) 0.065(11) Uiso 0.3 1 d . . P . .
O762 O 0.9559(8) 0.7068(9) -0.3657(8) 0.103(11) Uiso 0.5 1 d . . P . .
O763 O 0.8682(9) 0.6725(10) 0.0554(9) 0.123(14) Uiso 0.5 1 d . . P . .
O764 O 0.6012(13) 0.5670(14) 0.6637(12) 0.096(17) Uiso 0.3 1 d . . P . .
O765 O 0.5314(8) 0.4997(9) 0.2727(8) 0.101(11) Uiso 0.5 1 d . . P . .
O766 O 1.0166(7) 0.4572(8) 0.2081(7) 0.087(9) Uiso 0.5 1 d . . P . .
O767 O 0.8347(8) 0.6181(9) 0.0812(8) 0.076(10) Uiso 0.4 1 d . . P R 2
O768 O 0.7412(12) 0.5267(13) -0.0152(14) 0.100(16) Uiso 0.3 1 d . . P . .
O769 O 0.8576(7) 0.8021(8) 0.3380(7) 0.062(8) Uiso 0.4 1 d . . P S 2
O770 O 0.6023(8) 0.6957(9) 0.3868(8) 0.098(11) Uiso 0.5 1 d . . P T 2
O771 O 0.6152(15) 0.7047(16) 0.4196(15) 0.12(2) Uiso 0.3 1 d . . P U 1
C1 C 0.9020(6) 0.4715(6) 0.2022(6) 0.096(8) Uiso 1 1 d D . . . .
C2 C 0.9223(6) 0.4977(6) 0.1978(6) 0.110(9) Uiso 1 1 d D . . . .
C3 C 0.9186(7) 0.5139(8) 0.1700(6) 0.120(10) Uiso 1 1 d D . . . .
C4 C 0.9705(7) 0.6628(8) -0.1888(8) 0.124(11) Uiso 1 1 d D . . V 1
C5 C 0.9428(7) 0.6457(8) -0.1838(7) 0.136(12) Uiso 1 1 d D . . V 1
C6 C 0.9403(9) 0.6342(10) -0.1541(7) 0.068(11) Uiso 0.5 1 d D . P V 1
C7 C 0.9025(5) 0.4700(5) -0.2361(5) 0.076(6) Uiso 1 1 d D . . . .
C8 C 0.9290(4) 0.4887(5) -0.2346(4) 0.070(6) Uiso 1 1 d D . . . .
C9 C 0.9534(5) 0.4773(6) -0.2163(5) 0.091(7) Uiso 1 1 d D . . . .
C10 C 0.5760(9) 0.7303(10) 0.5705(10) 0.078(12) Uiso 0.5 1 d D . P H .
C11 C 0.5979(9) 0.7061(8) 0.5648(7) 0.070(11) Uiso 0.5 1 d D . P . .
C12 C 0.6003(7) 0.6861(7) 0.5904(6) 0.042(7) Uiso 0.5 1 d D . P H .
C21 C 0.9459(5) 0.4781(6) -0.1844(4) 0.048(8) Uiso 0.5 1 d G . P . .
C22 C 0.9249(5) 0.4597(6) -0.1726(5) 0.059(9) Uiso 0.5 1 d G . P . .
C23 C 0.9186(6) 0.4617(7) -0.1439(6) 0.090(14) Uiso 0.5 1 d G . P . .
C24 C 0.9334(8) 0.4822(8) -0.1269(4) 0.12(2) Uiso 0.5 1 d G . P . .
C25 C 0.9544(7) 0.5006(7) -0.1386(5) 0.097(16) Uiso 0.5 1 d G . P . .
C26 C 0.9606(5) 0.4985(6) -0.1674(6) 0.060(10) Uiso 0.5 1 d G . P . .
N1 N 0.9524(5) 0.4881(7) 0.2031(5) 0.118(8) Uani 1 1 d . U . . .
N2 N 0.9495(5) 0.6153(6) -0.2042(4) 0.103(8) Uani 1 1 d . . . . .
N3 N 0.9215(4) 0.5222(5) -0.2275(5) 0.088(6) Uani 1 1 d . . . . .
Na1 Na 0.8456(4) 0.3489(4) -0.3148(3) 0.070(4) Uiso 0.5 1 d . . P D .

loop_
_atom_site_aniso_label
_atom_site_aniso_U_11
_atom_site_aniso_U_22
_atom_site_aniso_U_33
_atom_site_aniso_U_23
_atom_site_aniso_U_13
_atom_site_aniso_U_12
Mo1A 0.0298(7) 0.0591(9) 0.0302(6) -0.0037(6) 0.0020(5) 0.0092(6)
Mo1B 0.0254(7) 0.0630(10) 0.0398(7) 0.0034(7) -0.0012(6) -0.0105(6)
Mo1C 0.0384(7) 0.0599(9) 0.0281(7) -0.0008(6) 0.0018(5) -0.0028(7)
Mo1D 0.0308(7) 0.0651(10) 0.0415(8) 0.0168(7) -0.0111(6) -0.0144(7)
Mo1E 0.0292(7) 0.0631(10) 0.0402(7) -0.0073(7) 0.0023(6) -0.0010(7)
Mo1F 0.0377(8) 0.0581(9) 0.0350(7) -0.0066(6) -0.0043(6) 0.0028(7)
Mo1G 0.0352(7) 0.0723(10) 0.0245(7) 0.0044(6) -0.0028(5) 0.0015(7)
Mo1H 0.0418(8) 0.0617(10) 0.0274(6) 0.0031(6) -0.0017(6) 0.0052(7)
Mo1I 0.0292(7) 0.0521(9) 0.0448(8) 0.0025(7) 0.0079(6) 0.0031(6)
Mo1J 0.0332(7) 0.0683(10) 0.0330(7) -0.0019(7) 0.0015(6) 0.0151(7)
Mo1K 0.0455(8) 0.0554(9) 0.0319(7) -0.0029(6) 0.0020(6) -0.0055(7)
Mo1L 0.0374(8) 0.0563(9) 0.0336(7) -0.0038(6) -0.0019(6) 0.0004(7)
Mo1M 0.0481(8) 0.0579(9) 0.0301(8) -0.0023(6) 0.0021(6) -0.0075(7)
Mo1N 0.0290(7) 0.0650(10) 0.0378(7) -0.0030(7) 0.0024(6) -0.0011(7)
Mo1O 0.0283(7) 0.0643(10) 0.0441(8) 0.0019(7) 0.0000(6) 0.0041(7)
Mo1P 0.0408(8) 0.0595(9) 0.0289(6) -0.0015(6) 0.0029(6) -0.0047(7)
Mo1Q 0.0345(8) 0.0692(10) 0.0336(7) -0.0008(7) -0.0018(6) -0.0155(7)
Mo1R 0.0566(9) 0.0544(9) 0.0266(6) 0.0006(6) 0.0023(6) -0.0085(7)
Mo1S 0.0527(9) 0.0586(9) 0.0282(6) -0.0015(6) 0.0000(6) -0.0075(7)
Mo1T 0.0376(8) 0.0536(9) 0.0417(8) 0.0061(7) 0.0061(6) 0.0041(7)
Mo1U 0.0295(7) 0.0528(9) 0.0507(8) -0.0045(7) -0.0032(6) 0.0031(6)
Mo1V 0.0364(8) 0.0753(11) 0.0284(6) 0.0035(7) -0.0022(6) 0.0101(7)
Mo1W 0.0356(8) 0.0527(9) 0.0509(8) -0.0052(7) 0.0082(6) -0.0096(7)
Mo1X 0.0425(8) 0.0682(11) 0.0278(6) 0.0056(6) -0.0010(5) 0.0046(7)
Mo1Y 0.0372(8) 0.0522(9) 0.0470(8) 0.0025(7) -0.0074(6) 0.0001(7)
Mo1Z 0.0372(8) 0.0626(10) 0.0377(7) -0.0103(7) -0.0051(6) 0.0124(7)
Mo2A 0.0369(8) 0.0726(11) 0.0449(8) -0.0167(8) 0.0090(6) -0.0019(8)
Mo2B 0.0415(7) 0.0859(10) 0.0262(6) 0.0048(8) -0.0016(7) 0.0131(7)
Mo2C 0.0352(8) 0.0636(10) 0.0437(8) -0.0135(7) -0.0122(6) 0.0061(7)
Mo2D 0.0273(7) 0.0585(10) 0.0599(9) 0.0001(8) 0.0036(6) -0.0082(7)
Mo2E 0.0434(8) 0.0723(11) 0.0293(7) -0.0019(7) 0.0032(6) -0.0218(8)
Mo2F 0.0416(8) 0.0613(10) 0.0445(8) -0.0087(7) -0.0040(6) 0.0143(7)
Mo2G 0.0379(8) 0.0546(10) 0.0536(9) 0.0004(7) -0.0082(7) -0.0021(7)
Mo2H 0.0357(8) 0.0729(11) 0.0361(7) 0.0021(7) 0.0019(6) 0.0177(7)
Mo2I 0.0568(10) 0.0597(10) 0.0323(8) -0.0016(7) 0.0057(6) -0.0148(8)
Mo2J 0.0533(9) 0.0602(10) 0.0371(7) -0.0018(7) -0.0065(7) 0.0054(8)
Mo2K 0.0357(8) 0.0661(11) 0.0474(8) -0.0104(7) -0.0114(6) 0.0077(7)
Mo2L 0.0399(8) 0.0749(12) 0.0440(8) -0.0009(8) 0.0114(7) -0.0025(8)
Mo2M 0.0391(8) 0.0705(11) 0.0386(7) -0.0104(7) -0.0039(6) 0.0156(8)
Mo2N 0.0591(10) 0.0685(11) 0.0259(7) -0.0024(7) 0.0006(6) -0.0003(8)
Mo2O 0.0366(8) 0.0912(13) 0.0291(7) 0.0066(7) -0.0012(6) 0.0091(8)
Mo2P 0.0336(8) 0.0633(10) 0.0541(9) -0.0093(8) -0.0015(7) 0.0108(7)
Mo2Q 0.0398(8) 0.0684(11) 0.0413(8) 0.0057(7) 0.0051(6) 0.0157(8)
Mo2R 0.0280(7) 0.0719(11) 0.0482(8) 0.0044(8) -0.0040(6) -0.0138(7)
Mo2S 0.0359(7) 0.0750(10) 0.0452(7) 0.0055(9) -0.0005(7) 0.0047(6)
Mo2T 0.0330(8) 0.0631(10) 0.0542(9) 0.0148(8) -0.0081(7) -0.0106(7)
Mo2U 0.0295(11) 0.0613(19) 0.0368(18) -0.0033(12) 0.0007(11) -0.0081(10)
Mo2V 0.0397(8) 0.0748(12) 0.0444(8) -0.0066(8) -0.0039(7) 0.0200(8)
Mo2W 0.0386(9) 0.0760(12) 0.0397(8) 0.0026(8) -0.0013(7) -0.0136(8)
Mo2X 0.0340(9) 0.0527(19) 0.0454(9) -0.0016(9) -0.0118(7) 0.0018(9)
Mo2Y 0.0377(8) 0.0790(12) 0.0482(8) 0.0080(8) 0.0052(7) 0.0204(8)
Mo2Z 0.0351(8) 0.0644(11) 0.0537(9) -0.0150(8) 0.0091(7) -0.0049(7)
Mo3A 0.0323(8) 0.0608(11) 0.0739(11) -0.0093(9) 0.0122(7) -0.0125(7)
Mo3B 0.0397(9) 0.0814(13) 0.0516(9) 0.0011(8) 0.0032(7) 0.0137(8)
Mo3C 0.0413(9) 0.1074(15) 0.0384(8) 0.0037(9) 0.0051(7) -0.0075(9)
Mo3D 0.0319(8) 0.0816(13) 0.0644(10) 0.0123(9) -0.0149(7) -0.0106(8)
Mo3E 0.0351(8) 0.1009(15) 0.0451(8) 0.0126(9) -0.0075(7) 0.0011(9)
Mo3F 0.0652(12) 0.0508(10) 0.0409(9) 0.0104(7) -0.0119(8) 0.0032(8)
Mo3G 0.0458(8) 0.0644(9) 0.0602(8) -0.0046(9) 0.0050(9) -0.0086(7)
Mo3H 0.0264(19) 0.091(5) 0.0264(11) -0.0053(18) 0.0026(11) -0.002(2)
Mo3I 0.0384(9) 0.0633(11) 0.0759(11) -0.0024(9) -0.0152(8) 0.0106(8)
Mo3J 0.0343(12) 0.0508(12) 0.0569(19) -0.0036(10) 0.0147(11) -0.0029(8)
Mo3K 0.1107(14) 0.0599(9) 0.0280(6) 0.0000(8) 0.0013(10) -0.0099(9)
Mo3L 0.0329(13) 0.081(4) 0.0331(11) -0.0014(15) -0.0013(8) -0.0052(17)
Mo3M 0.0378(7) 0.1215(15) 0.0333(7) 0.0088(10) -0.0027(7) 0.0119(8)
Mo3N 0.0601(11) 0.0561(11) 0.0796(12) 0.0145(9) -0.0319(9) -0.0113(9)
Mo3O 0.0523(11) 0.0829(14) 0.0753(12) -0.0011(10) -0.0192(9) 0.0184(10)
Mo3P 0.1183(17) 0.0602(11) 0.0320(8) 0.0003(7) 0.0080(9) 0.0047(11)
Mo3Q 0.1197(17) 0.0644(12) 0.0328(8) -0.0006(8) -0.0041(9) 0.0051(11)
Mo3R 0.0425(10) 0.160(2) 0.0428(9) 0.0281(12) 0.0042(7) 0.0161(12)
Mo3S 0.0976(16) 0.0682(13) 0.0839(14) 0.0211(11) -0.0452(12) -0.0273(12)
Mo3T 0.0692(13) 0.0765(14) 0.0998(15) -0.0344(12) 0.0424(12) -0.0322(11)
Mo3U 0.0397(13) 0.089(3) 0.0349(12) -0.0042(15) 0.0003(9) 0.0036(16)
Mo3V 0.0465(10) 0.181(3) 0.0386(9) -0.0104(12) 0.0018(8) -0.0249(13)
Mo3W 0.1044(17) 0.0562(12) 0.0917(15) 0.0170(10) -0.0539(13) -0.0033(11)
Mo3X 0.0901(16) 0.0680(13) 0.0959(15) -0.0264(11) 0.0481(13) -0.0286(12)
Mo3Y 0.0561(12) 0.0700(14) 0.132(2) -0.0130(13) -0.0413(13) 0.0198(10)
Mo3Z 0.0376(10) 0.147(2) 0.0985(16) 0.0517(16) 0.0122(10) 0.0113(12)
Mo4A 0.0292(7) 0.0535(9) 0.0308(6) -0.0063(6) -0.0012(5) -0.0003(6)
Mo4B 0.0265(7) 0.0501(8) 0.0282(6) 0.0022(6) 0.0023(5) 0.0046(6)
Mo4C 0.0318(7) 0.0613(9) 0.0323(6) 0.0018(6) 0.0038(5) 0.0088(6)
Mo4D 0.0314(7) 0.0502(8) 0.0258(6) 0.0032(6) 0.0013(5) 0.0031(6)
Mo4E 0.0349(7) 0.0504(8) 0.0275(6) 0.0025(6) -0.0002(5) -0.0080(6)
Mo4F 0.0328(7) 0.0521(9) 0.0313(6) 0.0062(6) 0.0000(5) 0.0053(6)
Mo4G 0.0260(6) 0.0555(9) 0.0304(6) 0.0049(6) 0.0017(5) -0.0013(6)
Mo4H 0.0216(6) 0.0634(10) 0.0341(7) -0.0027(6) -0.0012(5) 0.0003(6)
Mo4I 0.0305(7) 0.0541(9) 0.0276(6) -0.0020(6) 0.0027(5) 0.0034(6)
Mo4J 0.0347(7) 0.0491(8) 0.0274(6) 0.0035(6) -0.0003(5) 0.0055(6)
Mo4K 0.0271(7) 0.0505(8) 0.0333(7) 0.0006(6) 0.0024(5) 0.0030(6)
Mo4L 0.0324(7) 0.0592(9) 0.0272(6) -0.0014(6) 0.0020(5) -0.0004(7)
Mo4M 0.0248(7) 0.0602(9) 0.0349(7) -0.0051(6) -0.0032(5) 0.0012(6)
Mo4N 0.0255(6) 0.0602(9) 0.0313(6) 0.0045(6) 0.0003(5) 0.0026(6)
Mo4O 0.0321(7) 0.0508(8) 0.0312(6) -0.0027(6) 0.0019(5) -0.0001(6)
Mo4P 0.0354(8) 0.0572(9) 0.0255(6) -0.0011(6) 0.0004(5) 0.0040(7)
Mo4Q 0.0362(7) 0.0538(9) 0.0288(6) 0.0066(6) -0.0022(5) 0.0087(6)
Mo4R 0.0416(8) 0.0525(9) 0.0266(6) 0.0035(6) 0.0004(6) 0.0070(7)
Mo4S 0.0275(7) 0.0571(9) 0.0367(7) -0.0045(6) 0.0025(5) -0.0055(6)
Mo4T 0.0347(7) 0.0563(9) 0.0278(6) 0.0013(6) -0.0002(5) -0.0069(6)
Mo4U 0.0274(7) 0.0527(9) 0.0315(6) 0.0043(6) 0.0010(5) 0.0044(6)
Mo4V 0.0325(7) 0.0571(9) 0.0321(7) -0.0040(6) 0.0017(5) 0.0053(6)
Mo4W 0.0339(7) 0.0557(9) 0.0254(6) 0.0036(6) 0.0018(5) 0.0026(6)
Mo4X 0.0290(7) 0.0607(9) 0.0334(7) -0.0029(6) 0.0016(5) 0.0015(6)
Mo4Y 0.0346(7) 0.0684(10) 0.0253(6) 0.0021(6) -0.0002(5) 0.0041(7)
Mo4Z 0.0430(8) 0.0574(9) 0.0265(6) 0.0007(6) -0.0021(6) 0.0039(7)
Mo10 0.0254(7) 0.0579(9) 0.0306(6) 0.0043(6) -0.0005(5) 0.0014(6)
Mo11 0.0348(7) 0.0616(9) 0.0233(6) 0.0028(6) -0.0035(5) 0.0019(7)
Mo12 0.0304(7) 0.0553(9) 0.0372(7) 0.0030(6) -0.0027(6) 0.0027(6)
Mo13 0.0268(7) 0.0596(9) 0.0374(7) -0.0025(6) -0.0045(5) -0.0031(6)
Mo14 0.0386(8) 0.0523(9) 0.0302(6) -0.0006(6) 0.0014(5) 0.0044(6)
Mo15 0.0294(7) 0.0576(9) 0.0355(7) -0.0023(6) 0.0007(5) 0.0087(6)
Mo16 0.0284(7) 0.0527(9) 0.0388(7) 0.0002(6) 0.0044(5) 0.0061(6)
Mo17 0.0282(7) 0.0539(9) 0.0428(7) -0.0038(6) 0.0075(6) -0.0023(6)
Mo18 0.0423(8) 0.0500(9) 0.0279(6) 0.0022(6) 0.0029(5) -0.0085(6)
Mo19 0.0241(7) 0.0554(9) 0.0404(7) 0.0044(6) -0.0035(5) -0.0027(6)
Mo20 0.0509(9) 0.0527(9) 0.0293(7) 0.0019(6) 0.0036(6) -0.0105(7)
Mo21 0.0279(7) 0.0608(10) 0.0454(8) -0.0070(7) 0.0019(6) -0.0082(7)
Mo22 0.0297(7) 0.0572(9) 0.0501(8) -0.0040(7) 0.0093(6) 0.0013(7)
Mo23 0.0380(8) 0.0605(10) 0.0409(8) 0.0135(7) 0.0121(6) 0.0133(7)
Mo24 0.0371(8) 0.0629(10) 0.0454(8) -0.0015(7) -0.0045(6) 0.0119(7)
Mo25 0.0342(7) 0.0627(10) 0.0357(7) 0.0048(7) -0.0048(6) -0.0114(7)
Mo26 0.0373(8) 0.0559(10) 0.0475(8) 0.0135(7) 0.0077(6) 0.0084(7)
Mo27 0.0551(8) 0.0623(8) 0.0273(5) -0.0019(7) 0.0024(7) -0.0139(6)
Mo28 0.0286(7) 0.0671(11) 0.0508(8) -0.0076(7) 0.0035(6) -0.0136(7)
Mo29 0.0549(9) 0.0529(9) 0.0363(7) 0.0024(7) 0.0099(7) -0.0009(7)
Mo30 0.0602(10) 0.0652(11) 0.0323(7) 0.0098(7) -0.0081(7) 0.0014(9)
Mo31 0.0383(8) 0.0726(11) 0.0462(8) -0.0086(8) -0.0043(7) 0.0048(8)
Mo32 0.0316(8) 0.0988(14) 0.0392(8) -0.0107(8) 0.0016(6) 0.0099(8)
Mo33 0.0314(8) 0.0958(14) 0.0467(8) 0.0090(9) 0.0018(6) -0.0019(8)
Mo34 0.0386(8) 0.0543(10) 0.0726(11) 0.0035(8) 0.0204(8) 0.0023(7)
Mo35 0.0392(9) 0.0621(11) 0.0709(11) 0.0035(9) -0.0117(8) 0.0119(8)
Mo36 0.0432(9) 0.0761(12) 0.0428(8) -0.0092(8) 0.0036(7) 0.0007(8)
Mo37 0.0399(9) 0.0594(10) 0.0718(11) -0.0095(8) 0.0201(8) -0.0046(8)
Mo38 0.0672(11) 0.0625(11) 0.0402(8) -0.0110(7) 0.0068(7) 0.0005(9)
Mo39 0.0332(17) 0.071(4) 0.038(3) -0.009(2) 0.0049(15) -0.0172(17)
Mo40 0.0363(18) 0.155(9) 0.058(3) 0.011(4) 0.0083(19) 0.001(4)
Mo41 0.142(2) 0.0674(14) 0.0959(16) -0.0240(12) 0.0692(17) -0.0244(14)
Mo42 0.050(4) 0.073(6) 0.152(7) 0.048(5) -0.051(4) -0.026(3)
Mo43 0.042(3) 0.094(7) 0.068(4) 0.024(4) -0.023(3) -0.017(4)
Mo44 0.0366(15) 0.175(7) 0.061(2) 0.054(3) 0.0011(13) 0.009(2)
Mo45 0.053(2) 0.066(3) 0.077(4) -0.013(3) 0.025(2) -0.014(2)
Mo46 0.040(5) 0.132(10) 0.084(9) 0.021(7) 0.007(5) 0.010(6)
Mo47 0.0473(11) 0.387(6) 0.0374(11) -0.0134(19) 0.0032(9) -0.006(2)
Mo48 0.095(9) 0.088(8) 0.116(9) -0.047(6) 0.061(7) -0.051(7)
Mo51 0.0228(6) 0.0553(9) 0.0293(6) 0.0027(6) -0.0022(5) 0.0011(6)
Mo52 0.0260(6) 0.0472(8) 0.0272(6) 0.0018(5) -0.0020(5) -0.0017(6)
Mo53 0.0277(7) 0.0503(8) 0.0307(6) 0.0029(6) -0.0004(5) -0.0029(6)
Mo54 0.0227(6) 0.0549(9) 0.0333(6) 0.0004(6) -0.0032(5) -0.0046(6)
Mo55 0.0256(6) 0.0519(8) 0.0258(6) -0.0017(6) -0.0028(5) -0.0019(6)
Mo56 0.0298(7) 0.0467(8) 0.0286(6) 0.0007(6) -0.0016(5) -0.0034(6)
Mo57 0.0218(6) 0.0494(8) 0.0338(6) 0.0002(6) 0.0003(5) -0.0018(6)
Mo58 0.0303(7) 0.0498(8) 0.0276(6) 0.0046(6) 0.0025(5) 0.0052(6)
Mo59 0.0317(7) 0.0524(8) 0.0237(6) 0.0001(6) -0.0028(5) -0.0016(6)
Mo60 0.077(6) 0.074(6) 0.057(5) -0.004(5) -0.005(5) 0.023(5)
Mo61 0.103(8) 0.073(7) 0.052(5) 0.003(5) -0.009(5) 0.029(6)
M2U 0.046(10) 0.090(11) 0.051(11) 0.010(10) -0.013(8) -0.011(9)
M2X 0.030(8) 0.054(13) 0.075(10) 0.015(10) -0.028(8) 0.001(9)
M3F 0.057(12) 0.070(12) 0.036(10) 0.015(10) -0.010(9) -0.016(10)
M3H 0.039(6) 0.105(11) 0.039(4) -0.012(7) 0.000(4) 0.012(8)
M3J 0.053(9) 0.088(9) 0.068(11) 0.005(8) 0.015(8) 0.015(7)
M3L 0.048(5) 0.078(11) 0.043(5) -0.010(6) -0.010(4) 0.009(6)
M3U 0.045(4) 0.093(9) 0.031(4) -0.007(5) -0.004(3) 0.042(5)
M39 0.039(5) 0.105(11) 0.035(6) 0.010(8) 0.001(4) -0.034(8)
M40 0.033(4) 0.160(14) 0.043(6) 0.017(8) 0.007(4) 0.001(8)
M42 0.071(9) 0.081(12) 0.138(11) 0.032(10) -0.052(8) -0.012(8)
M43 0.041(3) 0.101(7) 0.064(3) 0.006(4) -0.021(2) -0.008(3)
M44 0.060(8) 0.177(14) 0.094(9) 0.038(10) -0.024(7) 0.007(10)
M45 0.038(3) 0.054(4) 0.073(6) -0.004(4) 0.017(3) -0.001(3)
M46 0.035(2) 0.115(6) 0.085(5) 0.035(4) 0.006(3) 0.010(3)
M48 0.060(3) 0.085(4) 0.161(8) -0.041(5) 0.055(4) -0.026(3)
O1 0.042(6) 0.072(7) 0.031(5) 0.004(6) 0.007(5) 0.006(5)
O2 0.029(6) 0.065(7) 0.024(5) -0.011(5) -0.006(4) -0.020(5)
O3 0.036(6) 0.051(7) 0.028(5) 0.003(5) -0.009(4) 0.005(5)
O4 0.043(6) 0.048(7) 0.028(5) 0.009(5) -0.003(4) 0.000(5)
O5 0.030(6) 0.063(8) 0.030(5) -0.001(5) -0.009(4) 0.000(5)
O6 0.026(5) 0.056(7) 0.028(5) 0.003(5) -0.003(4) -0.006(5)
O7 0.031(6) 0.072(8) 0.029(5) 0.003(5) 0.000(4) -0.002(5)
O8 0.049(7) 0.046(7) 0.037(6) 0.001(5) -0.005(5) 0.006(6)
O9 0.032(6) 0.042(6) 0.035(5) -0.006(5) 0.002(4) -0.003(5)
O10 0.025(5) 0.063(8) 0.037(6) 0.003(5) 0.000(4) -0.011(5)
O11 0.040(6) 0.063(7) 0.021(5) -0.011(5) -0.001(4) 0.013(5)
O12 0.038(6) 0.072(8) 0.039(6) -0.002(6) -0.006(5) 0.018(6)
O13 0.045(7) 0.054(7) 0.039(6) -0.002(5) 0.003(5) 0.002(6)
O14 0.032(6) 0.064(8) 0.033(5) 0.002(5) 0.005(4) -0.019(5)
O15 0.030(5) 0.052(7) 0.030(5) 0.005(5) 0.003(4) -0.013(5)
O16 0.028(5) 0.048(6) 0.033(5) 0.007(5) -0.004(4) -0.010(5)
O17 0.024(5) 0.062(7) 0.024(5) 0.000(5) -0.002(4) 0.004(5)
O18 0.039(6) 0.049(7) 0.039(6) 0.000(5) -0.001(5) 0.015(5)
O19 0.046(7) 0.053(7) 0.029(5) 0.000(5) 0.004(5) 0.001(5)
O20 0.040(6) 0.051(7) 0.028(5) 0.003(5) -0.004(4) 0.001(5)
O21 0.031(6) 0.075(9) 0.043(6) 0.001(6) -0.008(5) -0.011(6)
O22 0.020(5) 0.053(7) 0.054(6) -0.013(5) -0.010(5) -0.009(5)
O23 0.054(7) 0.054(7) 0.033(6) 0.009(5) -0.003(5) 0.016(6)
O24 0.030(6) 0.052(7) 0.033(5) 0.002(5) 0.009(4) 0.003(5)
O25 0.032(6) 0.049(7) 0.031(5) -0.001(5) -0.002(4) 0.002(5)
O26 0.036(6) 0.053(7) 0.029(5) 0.005(5) 0.002(4) -0.007(5)
O27 0.035(6) 0.065(8) 0.040(6) 0.006(5) 0.003(5) 0.013(6)
O28 0.030(6) 0.051(7) 0.036(6) 0.001(5) 0.002(4) 0.010(5)
O29 0.046(5) 0.064(6) 0.016(4) -0.006(5) -0.002(5) -0.006(5)
O30 0.017(5) 0.059(7) 0.045(6) 0.001(5) -0.002(4) -0.010(5)
O31 0.044(6) 0.048(7) 0.029(5) 0.005(5) -0.002(4) 0.008(5)
O32 0.042(6) 0.067(7) 0.027(6) 0.005(5) -0.008(5) -0.003(5)
O33 0.054(6) 0.057(6) 0.030(5) -0.005(6) 0.002(6) -0.010(5)
O34 0.044(7) 0.077(9) 0.054(7) -0.023(7) 0.014(6) -0.001(6)
O35 0.036(5) 0.065(7) 0.028(4) -0.003(6) 0.001(5) -0.004(4)
O36 0.044(7) 0.057(7) 0.038(6) 0.002(5) 0.002(5) 0.002(6)
O37 0.037(6) 0.059(7) 0.028(5) -0.013(5) 0.001(4) 0.012(5)
O38 0.049(7) 0.049(7) 0.030(5) 0.006(5) -0.009(5) 0.005(5)
O39 0.024(5) 0.080(9) 0.041(6) -0.013(6) -0.003(5) 0.011(6)
O40 0.037(6) 0.070(7) 0.013(5) 0.011(4) 0.002(4) 0.008(5)
O41 0.027(5) 0.059(7) 0.028(5) 0.010(5) 0.000(4) 0.010(5)
O42 0.029(5) 0.043(6) 0.030(5) -0.005(4) 0.001(4) -0.005(4)
O43 0.036(6) 0.046(6) 0.029(5) -0.003(4) -0.002(4) 0.003(5)
O44 0.050(7) 0.063(8) 0.026(5) 0.001(5) -0.002(5) 0.012(6)
O45 0.030(5) 0.049(6) 0.025(5) 0.002(4) -0.006(4) 0.001(5)
O46 0.033(6) 0.052(7) 0.027(5) -0.003(5) -0.003(4) -0.003(5)
O47 0.025(5) 0.057(7) 0.025(5) 0.003(5) -0.001(4) 0.008(5)
O48 0.047(7) 0.060(8) 0.030(5) -0.008(5) 0.010(5) 0.002(6)
O49 0.039(6) 0.054(7) 0.031(5) -0.008(5) -0.002(4) 0.015(5)
O50 0.029(6) 0.050(7) 0.047(6) 0.001(5) 0.010(5) 0.006(5)
O51 0.020(5) 0.052(7) 0.029(5) 0.002(5) -0.005(4) -0.003(5)
O52 0.037(6) 0.067(8) 0.039(6) -0.004(5) 0.007(5) 0.009(6)
O53 0.029(6) 0.043(6) 0.043(6) -0.006(5) -0.005(4) -0.008(5)
O54 0.032(6) 0.073(8) 0.029(5) -0.014(5) 0.003(4) -0.008(5)
O55 0.034(6) 0.058(7) 0.033(5) -0.006(5) -0.001(4) 0.013(5)
O56 0.033(6) 0.055(7) 0.029(5) 0.002(5) 0.000(4) -0.006(5)
O57 0.034(6) 0.052(7) 0.035(6) -0.003(5) 0.000(4) 0.000(5)
O58 0.033(6) 0.082(9) 0.031(5) 0.006(6) -0.004(5) -0.006(6)
O59 0.034(6) 0.053(7) 0.031(5) -0.008(5) 0.002(4) 0.002(5)
O60 0.035(6) 0.094(10) 0.031(6) -0.020(6) 0.000(5) 0.009(6)
O61 0.039(6) 0.056(7) 0.038(6) -0.004(5) 0.000(5) 0.019(5)
O62 0.027(5) 0.068(8) 0.026(5) -0.006(5) -0.003(4) -0.008(5)
O63 0.036(6) 0.060(7) 0.030(5) -0.007(5) -0.001(5) -0.006(5)
O64 0.034(6) 0.048(7) 0.033(5) 0.012(5) 0.002(4) -0.001(5)
O65 0.027(5) 0.042(6) 0.047(6) 0.000(5) -0.006(5) 0.001(5)
O66 0.038(6) 0.042(6) 0.032(5) -0.001(4) -0.004(4) -0.001(5)
O67 0.025(5) 0.054(7) 0.025(5) -0.001(4) 0.002(4) 0.000(5)
O68 0.027(5) 0.049(7) 0.039(6) -0.004(5) -0.001(4) -0.001(5)
O69 0.023(5) 0.062(8) 0.041(6) 0.001(5) 0.007(5) 0.006(5)
O70 0.024(5) 0.052(7) 0.029(5) 0.000(5) -0.001(4) 0.005(5)
O71 0.033(6) 0.050(7) 0.037(5) 0.001(5) 0.002(4) -0.003(5)
O72 0.032(6) 0.050(7) 0.031(5) 0.003(5) 0.000(4) 0.001(5)
O73 0.042(5) 0.064(7) 0.025(4) -0.004(6) -0.014(5) 0.010(5)
O74 0.024(5) 0.066(8) 0.039(6) -0.007(5) -0.006(4) 0.000(5)
O75 0.038(6) 0.078(9) 0.033(6) -0.010(6) 0.000(5) 0.000(6)
O76 0.031(6) 0.077(9) 0.031(5) -0.003(5) 0.001(4) 0.012(6)
O77 0.032(6) 0.046(7) 0.047(6) 0.007(5) 0.009(5) 0.004(5)
O78 0.035(6) 0.074(8) 0.032(5) 0.002(5) 0.003(5) -0.007(6)
O79 0.036(6) 0.079(9) 0.028(5) -0.008(5) -0.002(4) 0.002(6)
O80 0.039(6) 0.070(8) 0.032(6) 0.011(5) -0.005(5) 0.014(6)
O81 0.036(6) 0.067(8) 0.021(5) -0.004(5) -0.002(4) -0.011(5)
O82 0.035(6) 0.056(8) 0.052(7) -0.015(6) -0.005(5) -0.004(5)
O83 0.042(6) 0.050(7) 0.038(6) 0.002(5) -0.005(5) 0.007(5)
O84 0.042(6) 0.051(7) 0.025(5) -0.003(5) 0.006(4) -0.002(5)
O85 0.023(5) 0.061(7) 0.045(6) -0.006(5) 0.006(5) -0.002(5)
O86 0.039(7) 0.072(9) 0.042(6) 0.007(6) 0.001(5) 0.001(6)
O87 0.043(6) 0.075(9) 0.047(8) 0.000(6) -0.005(5) 0.007(6)
O88 0.043(7) 0.079(9) 0.039(6) -0.021(6) -0.008(5) 0.008(6)
O89 0.044(7) 0.063(8) 0.047(7) -0.016(6) -0.009(5) 0.009(6)
O90 0.031(6) 0.074(8) 0.021(5) 0.005(5) -0.006(4) -0.009(5)
O91 0.025(5) 0.067(8) 0.032(5) 0.008(5) 0.000(4) 0.000(5)
O92 0.021(5) 0.055(7) 0.054(7) -0.012(5) 0.001(5) -0.007(5)
O93 0.037(6) 0.060(8) 0.044(6) 0.000(6) 0.002(5) -0.015(5)
O94 0.033(6) 0.067(8) 0.027(5) -0.010(5) 0.007(4) -0.011(5)
O95 0.025(6) 0.084(9) 0.030(5) 0.000(6) -0.003(4) 0.003(6)
O96 0.059(8) 0.067(8) 0.032(6) -0.013(5) 0.013(5) -0.008(6)
O97 0.038(6) 0.046(7) 0.044(6) 0.000(5) -0.002(5) 0.011(5)
O98 0.051(7) 0.065(8) 0.036(6) 0.008(6) 0.004(5) -0.022(6)
O99 0.035(6) 0.058(8) 0.050(7) 0.001(6) -0.004(5) 0.012(5)
O100 0.041(7) 0.053(7) 0.047(6) 0.007(5) 0.001(5) 0.010(5)
O101 0.026(6) 0.078(10) 0.093(10) 0.006(8) -0.008(6) 0.005(6)
O102 0.045(7) 0.071(8) 0.030(5) 0.009(5) -0.003(5) 0.001(6)
O103 0.038(6) 0.066(8) 0.043(6) -0.008(6) -0.010(5) 0.001(6)
O104 0.039(7) 0.063(8) 0.047(7) 0.003(6) -0.002(5) 0.005(6)
O105 0.054(7) 0.055(7) 0.044(6) 0.004(6) 0.000(6) 0.007(6)
O106 0.029(6) 0.072(9) 0.043(6) -0.010(6) 0.000(5) -0.006(6)
O107 0.028(6) 0.077(9) 0.041(6) 0.000(6) 0.006(5) -0.001(6)
O108 0.043(6) 0.088(9) 0.042(7) 0.007(7) -0.003(6) -0.003(6)
O109 0.050(7) 0.078(9) 0.036(6) 0.004(6) -0.004(5) 0.019(6)
O110 0.051(7) 0.061(7) 0.033(6) -0.005(5) 0.012(5) -0.005(6)
O111 0.030(6) 0.096(10) 0.048(7) 0.010(7) -0.006(5) -0.014(6)
O112 0.032(6) 0.061(8) 0.043(6) 0.009(6) 0.001(5) 0.008(5)
O113 0.042(7) 0.055(7) 0.049(7) -0.003(6) -0.006(5) 0.024(6)
O114 0.049(7) 0.062(8) 0.036(6) -0.009(5) 0.003(5) -0.013(6)
O115 0.094(10) 0.037(7) 0.045(7) -0.002(5) -0.007(7) 0.005(7)
O116 0.025(6) 0.078(9) 0.042(6) 0.002(6) -0.007(5) 0.004(6)
O117 0.024(6) 0.073(9) 0.064(8) 0.004(7) 0.000(5) -0.012(6)
O118 0.036(6) 0.060(7) 0.034(5) -0.003(5) -0.004(5) 0.014(5)
O119 0.054(7) 0.062(8) 0.027(5) 0.000(5) 0.005(5) -0.008(6)
O120 0.025(5) 0.053(7) 0.036(5) 0.003(5) 0.006(4) -0.001(5)
O121 0.045(7) 0.067(8) 0.036(6) 0.005(5) 0.005(5) -0.017(6)
O122 0.038(6) 0.034(6) 0.046(6) 0.002(5) -0.014(5) -0.004(5)
O123 0.041(7) 0.058(8) 0.091(10) -0.023(7) -0.008(7) 0.003(6)
O124 0.043(6) 0.044(6) 0.033(5) 0.003(5) 0.000(5) -0.002(5)
O125 0.044(7) 0.064(8) 0.039(6) -0.014(6) -0.011(5) 0.004(6)
O126 0.037(7) 0.085(10) 0.039(6) 0.009(6) 0.011(5) 0.011(6)
O127 0.042(6) 0.060(7) 0.025(5) -0.004(5) 0.002(4) -0.003(5)
O128 0.035(6) 0.066(8) 0.047(7) -0.010(6) -0.002(5) 0.007(6)
O129 0.038(6) 0.062(8) 0.042(6) -0.003(5) 0.006(5) 0.002(6)
O130 0.023(5) 0.072(8) 0.036(6) -0.009(5) -0.006(4) -0.003(5)
O131 0.041(6) 0.069(8) 0.027(5) -0.001(5) 0.001(5) -0.017(6)
O132 0.042(6) 0.054(7) 0.037(6) -0.009(5) 0.007(5) 0.003(5)
O133 0.036(6) 0.055(7) 0.039(6) 0.002(5) -0.001(5) 0.007(5)
O134 0.051(7) 0.081(10) 0.041(6) -0.008(6) -0.008(6) -0.008(7)
O135 0.038(6) 0.062(8) 0.041(6) 0.001(6) -0.003(5) 0.006(6)
O136 0.031(6) 0.049(7) 0.038(6) -0.001(5) -0.010(5) 0.002(5)
O137 0.053(8) 0.072(9) 0.055(7) -0.015(7) 0.006(6) 0.022(7)
O138 0.030(6) 0.069(8) 0.031(5) 0.002(5) -0.002(4) 0.003(5)
O139 0.054(7) 0.058(7) 0.023(5) 0.003(5) -0.009(5) 0.004(6)
O140 0.053(8) 0.049(8) 0.114(12) 0.000(8) -0.028(8) 0.015(7)
O141 0.036(7) 0.069(9) 0.061(8) -0.003(6) 0.009(6) 0.011(6)
O142 0.023(5) 0.061(8) 0.041(6) -0.006(5) 0.002(4) 0.009(5)
O143 0.055(7) 0.089(9) 0.041(6) -0.006(8) -0.003(7) -0.002(6)
O144 0.039(6) 0.098(10) 0.018(5) 0.008(5) -0.004(4) 0.012(6)
O145 0.032(6) 0.058(7) 0.034(5) -0.012(5) 0.008(4) 0.002(5)
O146 0.054(7) 0.043(7) 0.040(6) -0.003(5) -0.005(5) -0.002(5)
O147 0.044(7) 0.048(7) 0.037(6) 0.000(5) -0.008(5) -0.004(5)
O148 0.041(7) 0.055(8) 0.075(9) 0.010(7) 0.004(6) 0.007(6)
O149 0.036(6) 0.063(8) 0.038(6) 0.018(5) -0.003(5) 0.008(5)
O150 0.042(6) 0.062(7) 0.025(5) 0.004(5) 0.007(4) 0.002(6)
O151 0.036(6) 0.049(7) 0.051(7) -0.003(5) -0.014(5) 0.010(5)
O152 0.048(7) 0.099(11) 0.036(6) -0.009(7) 0.008(5) 0.026(7)
O153 0.035(6) 0.045(7) 0.054(7) -0.008(5) 0.018(5) -0.003(5)
O154 0.046(7) 0.080(9) 0.038(6) -0.011(6) 0.001(5) 0.001(6)
O155 0.037(6) 0.069(8) 0.034(6) 0.006(5) -0.005(5) -0.002(6)
O156 0.018(5) 0.053(7) 0.044(6) 0.003(5) 0.006(4) 0.006(5)
O157 0.028(6) 0.069(8) 0.038(6) 0.005(5) 0.008(4) 0.003(5)
O158 0.022(6) 0.078(9) 0.064(8) -0.001(7) -0.009(5) 0.021(6)
O159 0.026(5) 0.044(6) 0.057(7) 0.004(5) 0.003(5) -0.016(5)
O160 0.039(6) 0.061(8) 0.033(6) 0.002(5) -0.009(5) 0.002(5)
O161 0.018(5) 0.058(7) 0.048(6) 0.001(5) -0.002(4) 0.002(5)
O162 0.032(6) 0.057(8) 0.082(9) -0.007(7) 0.020(6) -0.006(6)
O163 0.067(9) 0.085(11) 0.052(7) -0.017(7) -0.003(7) 0.027(8)
O164 0.050(7) 0.058(7) 0.030(5) -0.003(5) 0.010(5) 0.000(6)
O165 0.067(8) 0.058(8) 0.028(5) 0.006(5) 0.004(5) -0.004(6)
O166 0.027(6) 0.069(8) 0.043(6) -0.008(6) -0.003(5) -0.003(5)
O167 0.041(7) 0.082(9) 0.042(6) -0.009(6) -0.014(5) -0.001(6)
O168 0.042(7) 0.085(9) 0.025(5) 0.005(5) 0.004(5) 0.020(6)
O169 0.054(8) 0.082(10) 0.036(6) 0.003(6) -0.001(5) 0.018(7)
O170 0.031(6) 0.056(7) 0.024(5) 0.011(5) -0.001(4) 0.002(5)
O171 0.050(7) 0.039(6) 0.051(7) 0.004(5) 0.016(5) 0.005(5)
O172 0.048(7) 0.063(8) 0.044(6) -0.001(6) 0.009(5) 0.005(6)
O173 0.039(6) 0.052(7) 0.038(6) -0.007(5) 0.012(5) 0.004(5)
O174 0.058(7) 0.056(7) 0.018(5) 0.007(5) 0.003(4) -0.019(6)
O175 0.034(6) 0.063(8) 0.054(7) 0.007(6) -0.014(5) -0.015(6)
O176 0.017(5) 0.066(8) 0.035(5) -0.003(5) -0.007(4) -0.004(5)
O177 0.051(7) 0.045(7) 0.061(7) 0.001(6) -0.026(6) -0.008(6)
O178 0.029(6) 0.053(7) 0.038(6) 0.001(5) 0.002(4) -0.001(5)
O179 0.037(6) 0.043(6) 0.046(6) 0.005(5) -0.013(5) -0.008(5)
O180 0.050(8) 0.080(10) 0.080(10) -0.014(8) -0.001(7) -0.005(7)
O181 0.043(7) 0.079(10) 0.059(8) -0.002(7) -0.016(6) -0.016(7)
O182 0.027(5) 0.055(7) 0.029(5) -0.007(5) -0.003(4) -0.003(5)
O183 0.036(6) 0.054(7) 0.030(5) -0.004(5) 0.000(4) 0.004(5)
O184 0.034(6) 0.088(9) 0.030(5) 0.000(6) 0.004(4) -0.018(6)
O185 0.059(9) 0.084(10) 0.061(8) 0.015(7) -0.004(7) -0.016(8)
O186 0.043(7) 0.063(8) 0.064(8) 0.010(6) 0.019(6) 0.005(6)
O187 0.031(6) 0.068(9) 0.071(8) -0.001(7) 0.013(6) -0.002(6)
O188 0.031(6) 0.053(7) 0.032(5) -0.006(5) -0.002(4) 0.001(5)
O189 0.035(7) 0.095(11) 0.057(8) 0.008(7) -0.017(6) -0.001(7)
O190 0.026(6) 0.080(9) 0.040(6) 0.006(6) -0.004(5) 0.003(6)
O191 0.024(5) 0.074(8) 0.032(5) -0.008(5) 0.005(4) 0.005(5)
O192 0.025(5) 0.055(7) 0.050(6) 0.001(5) 0.000(5) 0.002(5)
O193 0.042(6) 0.046(7) 0.034(5) -0.005(5) -0.008(5) 0.002(5)
O194 0.043(7) 0.054(7) 0.043(6) -0.005(5) -0.006(5) 0.006(6)
O195 0.040(6) 0.081(9) 0.031(5) 0.001(5) 0.000(5) 0.024(6)
O196 0.036(6) 0.112(11) 0.033(6) 0.000(7) 0.005(5) -0.006(7)
O197 0.054(7) 0.055(8) 0.036(6) -0.009(5) -0.012(5) 0.004(6)
O198 0.042(7) 0.065(8) 0.045(6) 0.008(6) -0.012(5) -0.010(6)
O199 0.044(7) 0.089(10) 0.032(6) 0.007(6) 0.000(5) 0.008(6)
O200 0.055(8) 0.057(8) 0.068(8) -0.021(7) -0.013(7) 0.013(7)
O201 0.043(6) 0.066(8) 0.030(5) -0.004(5) -0.001(5) -0.020(6)
O202 0.039(7) 0.089(10) 0.038(6) -0.009(6) 0.012(5) -0.003(6)
O203 0.025(6) 0.069(9) 0.055(7) -0.003(6) 0.006(5) -0.002(5)
O204 0.051(8) 0.071(9) 0.044(6) 0.016(6) 0.014(6) 0.012(7)
O205 0.034(6) 0.043(7) 0.067(7) -0.003(6) -0.012(5) -0.012(5)
O206 0.088(10) 0.046(7) 0.031(6) -0.005(5) 0.000(6) -0.028(7)
O207 0.036(6) 0.063(8) 0.043(6) -0.001(5) 0.010(5) 0.001(6)
O208 0.031(6) 0.043(6) 0.045(6) 0.004(5) 0.003(5) -0.006(5)
O209 0.041(7) 0.065(8) 0.046(6) 0.001(6) 0.016(5) -0.004(6)
O210 0.039(6) 0.047(6) 0.019(4) 0.007(4) -0.006(4) 0.010(5)
O211 0.053(7) 0.062(8) 0.033(6) -0.007(5) -0.007(5) 0.008(6)
O212 0.038(6) 0.065(8) 0.027(5) 0.005(5) 0.005(4) -0.007(5)
O213 0.029(5) 0.030(5) 0.038(5) -0.001(4) -0.004(4) 0.005(4)
O214 0.041(6) 0.062(8) 0.023(5) 0.003(5) 0.001(4) 0.003(5)
O215 0.030(6) 0.047(7) 0.041(6) 0.007(5) -0.002(4) 0.013(5)
O216 0.029(6) 0.083(10) 0.048(7) -0.007(6) -0.004(5) 0.000(6)
O217 0.038(7) 0.109(12) 0.055(8) 0.025(8) 0.012(6) 0.022(7)
O218 0.037(6) 0.052(7) 0.032(5) 0.006(5) -0.004(4) 0.003(5)
O219 0.053(7) 0.069(9) 0.033(6) -0.003(6) 0.003(5) -0.011(6)
O220 0.023(5) 0.057(7) 0.047(6) -0.002(5) -0.004(5) 0.000(5)
O221 0.040(6) 0.071(8) 0.033(6) 0.001(5) 0.000(4) -0.003(6)
O222 0.049(6) 0.070(8) 0.061(7) 0.011(8) 0.009(7) -0.004(6)
O223 0.078(9) 0.050(7) 0.035(6) 0.001(5) -0.022(6) 0.002(6)
O224 0.017(5) 0.073(8) 0.050(6) 0.001(6) -0.003(5) -0.002(5)
O225 0.040(6) 0.054(7) 0.045(6) -0.005(5) 0.002(5) -0.018(6)
O226 0.052(8) 0.060(8) 0.077(9) -0.023(7) -0.013(7) 0.026(7)
O227 0.027(6) 0.078(9) 0.048(7) 0.004(6) 0.006(5) -0.014(6)
O228 0.033(5) 0.081(8) 0.035(5) 0.024(6) 0.003(5) 0.003(5)
O229 0.034(6) 0.063(8) 0.043(6) -0.016(5) 0.010(5) -0.003(5)
O230 0.043(7) 0.065(8) 0.030(5) 0.013(5) -0.001(5) 0.018(6)
O231 0.037(6) 0.058(7) 0.030(5) -0.009(5) -0.002(4) 0.003(5)
O232 0.038(7) 0.069(9) 0.066(8) 0.022(7) -0.006(6) -0.005(6)
O233 0.101(11) 0.046(7) 0.037(6) 0.003(5) 0.013(7) 0.000(7)
O234 0.066(8) 0.065(8) 0.038(6) 0.004(6) 0.005(6) -0.015(7)
O235 0.026(5) 0.049(6) 0.024(5) 0.003(4) -0.003(4) 0.001(5)
O236 0.045(7) 0.063(8) 0.041(6) -0.002(6) 0.004(5) 0.003(6)
O237 0.036(6) 0.083(9) 0.025(5) -0.003(5) -0.002(4) -0.019(6)
O238 0.035(6) 0.036(6) 0.038(6) 0.002(5) 0.004(4) 0.002(5)
O239 0.037(7) 0.089(10) 0.061(8) -0.028(7) 0.004(6) -0.003(7)
O240 0.025(5) 0.050(7) 0.032(5) 0.001(5) -0.004(4) 0.007(5)
O241 0.041(7) 0.084(9) 0.031(6) -0.003(6) 0.007(5) 0.003(6)
O242 0.023(5) 0.058(7) 0.028(5) 0.005(5) -0.006(4) 0.003(5)
O243 0.060(8) 0.078(10) 0.038(6) -0.011(6) -0.002(6) -0.023(7)
O244 0.030(6) 0.054(7) 0.045(6) -0.002(5) 0.003(5) -0.003(5)
O245 0.045(7) 0.074(9) 0.045(6) -0.006(6) 0.000(5) -0.007(6)
O246 0.030(6) 0.156(14) 0.021(6) 0.011(6) -0.001(4) 0.010(7)
O247 0.051(7) 0.063(8) 0.047(7) -0.013(6) -0.008(6) 0.001(6)
O248 0.039(6) 0.051(7) 0.038(6) 0.001(5) 0.002(5) -0.009(5)
O249 0.059(8) 0.076(9) 0.042(7) 0.004(6) 0.000(6) -0.014(7)
O250 0.048(7) 0.078(10) 0.058(7) 0.014(7) 0.003(6) 0.023(7)
O251 0.022(6) 0.094(10) 0.057(7) 0.023(7) -0.010(5) -0.002(6)
O252 0.026(5) 0.053(7) 0.043(6) 0.002(5) 0.013(4) 0.001(5)
O253 0.054(8) 0.113(12) 0.039(7) 0.025(7) 0.009(6) 0.007(8)
O254 0.043(6) 0.074(8) 0.030(5) 0.008(5) 0.000(5) -0.004(6)
O255 0.054(8) 0.089(10) 0.036(6) 0.017(6) 0.005(5) 0.011(7)
O256 0.048(8) 0.090(11) 0.067(9) 0.013(8) 0.013(7) -0.016(7)
O257 0.075(9) 0.086(10) 0.041(7) 0.001(7) 0.010(7) -0.016(8)
O258 0.036(6) 0.084(10) 0.041(6) -0.005(6) 0.006(5) -0.007(6)
O259 0.035(6) 0.085(10) 0.042(6) -0.001(6) -0.003(5) -0.003(6)
O260 0.043(7) 0.073(9) 0.051(7) 0.005(6) -0.002(5) -0.013(6)
O261 0.094(11) 0.076(10) 0.025(6) -0.012(6) -0.007(6) -0.008(8)
O262 0.032(6) 0.053(7) 0.025(5) 0.002(5) 0.002(4) 0.010(5)
O263 0.051(8) 0.052(8) 0.107(11) -0.010(8) -0.020(8) 0.022(6)
O264 0.058(8) 0.069(9) 0.047(7) -0.003(6) 0.006(6) -0.007(7)
O265 0.043(7) 0.075(9) 0.044(6) 0.007(6) -0.010(5) -0.016(6)
O266 0.029(6) 0.046(7) 0.051(6) 0.001(5) -0.002(5) 0.009(5)
O267 0.052(8) 0.079(10) 0.053(7) -0.020(7) -0.018(6) 0.017(7)
O268 0.041(6) 0.070(8) 0.030(5) 0.013(5) 0.002(5) 0.007(6)
O269 0.029(6) 0.056(7) 0.044(6) 0.004(5) -0.011(5) -0.004(5)
O270 0.048(7) 0.091(10) 0.028(6) -0.004(6) 0.014(5) 0.022(7)
O271 0.039(6) 0.069(8) 0.039(6) 0.009(6) 0.009(5) -0.001(6)
O272 0.037(6) 0.054(7) 0.036(6) -0.011(5) 0.008(5) -0.017(5)
O273 0.060(8) 0.069(9) 0.035(6) -0.002(6) 0.001(6) 0.007(7)
O274 0.034(6) 0.061(7) 0.027(5) 0.005(5) 0.000(4) 0.007(5)
O275 0.053(8) 0.061(8) 0.059(7) -0.016(6) -0.011(6) 0.023(6)
O276 0.058(8) 0.112(12) 0.044(7) 0.001(7) 0.002(6) -0.034(8)
O277 0.038(7) 0.092(10) 0.044(7) 0.011(7) -0.005(5) 0.007(7)
O278 0.043(6) 0.042(6) 0.024(5) 0.004(4) 0.000(4) -0.018(5)
O279 0.107(12) 0.057(9) 0.056(8) 0.020(7) 0.029(8) 0.002(8)
O280 0.055(8) 0.084(10) 0.043(7) 0.001(6) 0.002(6) -0.010(7)
O281 0.042(7) 0.122(13) 0.041(7) -0.009(7) 0.007(5) -0.024(7)
O282 0.036(6) 0.098(9) 0.038(5) 0.005(8) 0.001(6) 0.013(6)
O283 0.034(6) 0.076(9) 0.060(7) 0.018(7) 0.003(6) -0.005(6)
O284 0.064(8) 0.066(8) 0.036(6) 0.014(6) -0.002(6) -0.005(7)
O285 0.041(6) 0.062(8) 0.033(6) 0.013(5) -0.012(5) 0.006(6)
O286 0.040(7) 0.066(8) 0.047(6) 0.002(6) -0.003(5) -0.006(6)
O287 0.046(7) 0.089(10) 0.044(7) -0.001(6) -0.001(5) -0.015(7)
O288 0.053(8) 0.067(9) 0.057(7) -0.008(6) 0.009(6) -0.017(6)
O289 0.044(7) 0.064(8) 0.049(7) 0.007(6) 0.002(5) 0.002(6)
O290 0.040(7) 0.080(9) 0.041(6) 0.013(6) 0.002(5) 0.011(6)
O291 0.055(8) 0.060(9) 0.085(10) 0.009(7) -0.028(7) 0.009(7)
O292 0.084(11) 0.083(11) 0.046(7) 0.000(7) -0.006(7) 0.000(8)
O293 0.036(7) 0.109(12) 0.055(8) 0.001(8) -0.012(6) 0.015(7)
O294 0.032(6) 0.071(9) 0.047(7) -0.007(6) -0.002(5) 0.005(6)
O295 0.025(6) 0.073(8) 0.044(6) 0.008(6) 0.000(5) 0.008(5)
O296 0.048(8) 0.093(12) 0.066(9) 0.004(8) 0.013(7) -0.003(7)
O297 0.046(8) 0.075(10) 0.065(8) 0.001(7) 0.016(6) 0.000(7)
O298 0.033(6) 0.082(10) 0.065(8) 0.016(7) 0.000(6) -0.017(6)
O299 0.034(7) 0.082(10) 0.078(9) -0.041(8) -0.020(6) 0.006(6)
O300 0.051(8) 0.076(10) 0.059(8) -0.002(7) 0.015(6) -0.020(7)
O301 0.043(7) 0.068(9) 0.056(7) -0.017(6) -0.005(6) -0.001(6)
O302 0.065(9) 0.080(10) 0.044(7) 0.001(7) 0.001(6) 0.002(7)
O303 0.065(8) 0.038(6) 0.048(6) 0.007(5) -0.006(6) -0.011(6)
O304 0.045(7) 0.065(9) 0.065(8) -0.021(7) -0.017(6) -0.013(6)
O305 0.056(8) 0.074(9) 0.045(7) 0.000(6) 0.001(6) 0.003(7)
O306 0.038(7) 0.074(9) 0.056(7) -0.016(6) 0.004(6) -0.001(6)
O307 0.057(9) 0.095(12) 0.102(12) -0.001(10) 0.022(9) 0.008(8)
O308 0.038(7) 0.082(9) 0.038(6) 0.004(6) -0.001(5) 0.001(6)
O309 0.062(8) 0.062(9) 0.059(8) 0.003(7) -0.017(7) -0.012(7)
O310 0.052(8) 0.090(11) 0.059(8) -0.014(7) 0.014(6) 0.012(7)
O311 0.034(7) 0.077(10) 0.066(8) -0.016(7) -0.002(6) 0.003(6)
O312 0.094(11) 0.037(7) 0.081(10) -0.004(7) -0.033(8) 0.010(7)
O313 0.052(8) 0.145(15) 0.035(6) 0.012(8) -0.011(6) -0.021(9)
O314 0.044(7) 0.056(8) 0.054(7) -0.019(6) -0.002(5) 0.012(6)
O315 0.065(10) 0.119(14) 0.075(10) -0.043(10) 0.033(8) -0.030(9)
O316 0.044(7) 0.089(10) 0.049(7) 0.004(7) 0.014(6) -0.001(7)
O317 0.038(6) 0.055(7) 0.040(6) 0.005(5) 0.002(5) -0.003(5)
O318 0.040(7) 0.107(12) 0.064(8) 0.015(8) 0.013(6) 0.027(7)
O319 0.136(13) 0.081(10) 0.043(7) -0.005(8) 0.008(10) 0.019(9)
O320 0.070(9) 0.075(10) 0.077(9) -0.012(8) 0.017(8) 0.028(8)
O321 0.031(7) 0.093(11) 0.083(10) -0.020(8) 0.003(6) -0.022(7)
O322 0.055(8) 0.071(9) 0.048(7) -0.013(6) -0.015(6) 0.015(7)
O323 0.031(6) 0.121(12) 0.029(5) -0.012(6) 0.007(5) 0.004(7)
O324 0.046(7) 0.074(9) 0.039(6) 0.008(6) -0.003(5) 0.003(6)
O325 0.032(6) 0.073(9) 0.065(8) 0.005(7) -0.001(6) 0.000(6)
O326 0.047(6) 0.098(9) 0.035(5) -0.007(7) -0.003(6) 0.024(6)
O327 0.028(6) 0.074(9) 0.060(7) -0.009(6) 0.002(5) -0.001(6)
O328 0.046(7) 0.047(7) 0.035(6) 0.011(5) 0.001(5) 0.004(5)
O329 0.053(8) 0.087(10) 0.059(8) 0.005(8) -0.019(6) -0.017(7)
O330 0.113(14) 0.127(16) 0.048(8) -0.015(9) -0.009(9) -0.023(12)
O331 0.051(8) 0.061(9) 0.101(11) 0.016(8) -0.007(7) 0.029(7)
O332 0.065(9) 0.073(10) 0.075(9) -0.034(8) 0.003(8) 0.012(8)
O333 0.046(7) 0.103(11) 0.032(6) 0.014(6) -0.013(5) -0.015(7)
O334 0.047(7) 0.060(8) 0.048(7) -0.003(5) 0.005(5) 0.000(6)
O335 0.048(7) 0.066(8) 0.044(6) 0.022(6) -0.007(5) -0.001(6)
O336 0.051(8) 0.051(8) 0.083(9) 0.005(7) 0.024(7) 0.015(6)
O337 0.050(6) 0.059(7) 0.033(5) -0.004(6) -0.002(6) 0.001(5)
O338 0.074(9) 0.075(9) 0.035(6) 0.009(6) 0.026(6) 0.025(7)
O339 0.087(10) 0.059(8) 0.028(6) 0.001(5) 0.014(6) 0.007(7)
O340 0.071(9) 0.066(9) 0.039(6) 0.012(6) 0.005(6) -0.001(7)
O341 0.026(6) 0.089(10) 0.040(6) 0.011(6) -0.003(5) -0.013(6)
O342 0.048(9) 0.106(14) 0.127(14) -0.054(11) -0.008(9) 0.023(8)
O343 0.044(7) 0.116(12) 0.036(6) -0.017(7) -0.005(5) 0.006(7)
O344 0.043(7) 0.078(9) 0.041(6) 0.005(6) -0.007(5) 0.015(6)
O345 0.042(7) 0.064(8) 0.042(6) -0.007(6) -0.003(5) 0.016(6)
O346 0.062(9) 0.083(10) 0.069(9) 0.010(7) 0.024(7) -0.013(8)
O347 0.035(7) 0.074(9) 0.060(8) -0.007(7) -0.002(6) 0.000(6)
O348 0.080(10) 0.058(9) 0.071(9) -0.009(7) 0.013(8) -0.026(7)
O349 0.036(6) 0.062(8) 0.035(6) 0.004(5) 0.002(5) 0.005(5)
O350 0.034(6) 0.095(10) 0.041(6) -0.010(6) 0.003(5) -0.007(6)
O351 0.049(7) 0.062(8) 0.062(8) -0.006(6) -0.014(6) -0.016(6)
O352 0.050(7) 0.062(8) 0.068(8) 0.002(7) 0.007(6) -0.025(6)
O353 0.052(7) 0.183(17) 0.044(6) -0.005(11) -0.008(7) -0.033(9)
O354 0.034(7) 0.079(10) 0.072(9) -0.002(7) 0.016(6) 0.017(6)
O355 0.057(9) 0.062(9) 0.107(12) 0.029(8) -0.029(8) -0.021(7)
O356 0.040(5) 0.098(9) 0.022(4) -0.003(6) -0.004(5) 0.010(5)
O357 0.066(8) 0.063(8) 0.039(6) -0.002(6) 0.014(6) -0.003(7)
O358 0.061(9) 0.099(11) 0.045(7) 0.003(7) -0.006(6) 0.019(8)
O359 0.045(7) 0.071(9) 0.045(7) 0.010(6) 0.009(5) 0.013(6)
O360 0.063(9) 0.111(13) 0.043(7) -0.010(7) 0.007(6) -0.019(9)
O361 0.063(9) 0.075(10) 0.087(10) -0.023(8) -0.029(8) 0.023(8)
O362 0.134(13) 0.089(10) 0.040(7) -0.036(7) 0.048(8) -0.036(9)
O363 0.047(7) 0.092(10) 0.049(7) 0.000(7) 0.015(6) -0.006(7)
O364 0.055(8) 0.065(9) 0.080(9) 0.000(7) 0.041(7) 0.005(7)
O365 0.091(11) 0.072(10) 0.051(8) 0.005(7) -0.016(7) 0.010(8)
O366 0.083(10) 0.067(9) 0.063(8) 0.012(7) -0.004(8) 0.010(8)
O367 0.043(7) 0.049(8) 0.092(10) 0.002(7) 0.004(7) -0.010(6)
O368 0.066(10) 0.096(12) 0.106(12) 0.039(10) 0.045(9) 0.033(9)
O369 0.077(10) 0.094(11) 0.046(7) 0.018(7) -0.011(7) -0.001(8)
O370 0.069(9) 0.060(9) 0.076(9) 0.015(7) -0.039(7) 0.005(7)
O371 0.044(8) 0.104(12) 0.076(9) 0.004(8) -0.002(7) 0.014(8)
O372 0.033(6) 0.119(12) 0.049(7) 0.026(7) -0.016(5) 0.012(7)
O373 0.052(9) 0.088(12) 0.118(13) -0.015(10) 0.011(9) -0.005(8)
O374 0.034(7) 0.111(12) 0.045(7) -0.005(7) 0.000(5) -0.004(7)
O375 0.055(8) 0.048(7) 0.055(7) 0.002(6) 0.013(6) 0.001(6)
O376 0.029(6) 0.075(10) 0.087(10) 0.018(8) -0.016(6) 0.000(6)
O377 0.039(7) 0.111(13) 0.078(10) -0.007(9) -0.017(7) 0.024(8)
O378 0.037(7) 0.049(7) 0.073(8) 0.004(6) -0.001(6) -0.009(5)
O379 0.191(18) 0.047(8) 0.030(6) 0.006(6) 0.000(9) -0.028(10)
O380 0.089(12) 0.098(13) 0.070(10) -0.005(9) 0.024(9) -0.028(10)
O381 0.044(7) 0.072(9) 0.084(9) -0.037(8) -0.023(7) 0.018(6)
O382 0.040(7) 0.095(12) 0.107(12) -0.029(10) 0.010(7) -0.037(8)
O383 0.036(7) 0.129(14) 0.061(8) -0.039(8) -0.001(6) 0.008(8)
O384 0.058(9) 0.089(11) 0.078(10) 0.005(8) 0.010(7) 0.010(8)
O385 0.062(9) 0.061(9) 0.092(10) 0.013(7) -0.031(8) -0.003(7)
O386 0.098(11) 0.046(8) 0.081(10) -0.014(7) 0.043(9) -0.028(8)
O387 0.057(8) 0.090(11) 0.056(8) 0.000(7) -0.013(6) -0.026(8)
O388 0.035(7) 0.063(9) 0.086(9) -0.013(7) 0.018(6) -0.001(6)
O389 0.051(7) 0.084(9) 0.025(5) 0.007(6) 0.006(5) 0.006(7)
O390 0.040(6) 0.066(8) 0.038(6) 0.001(5) -0.002(5) 0.012(6)
O391 0.034(6) 0.184(16) 0.033(6) 0.011(10) -0.002(6) 0.013(8)
O392 0.061(9) 0.069(9) 0.063(8) -0.001(7) 0.007(7) -0.022(7)
O393 0.074(9) 0.065(9) 0.062(8) 0.002(7) 0.003(7) 0.029(7)
O394 0.042(8) 0.089(11) 0.105(11) -0.047(9) 0.029(7) -0.032(7)
O395 0.080(10) 0.070(9) 0.063(8) -0.017(7) -0.042(7) 0.009(8)
O396 0.039(7) 0.086(10) 0.039(6) 0.014(6) 0.005(5) 0.012(6)
O397 0.078(9) 0.106(11) 0.125(11) -0.036(9) -0.035(9) 0.025(8)
O398 0.043(8) 0.067(9) 0.112(12) 0.004(8) -0.003(8) -0.011(7)
O399 0.061(8) 0.143(11) 0.056(7) 0.009(8) 0.021(6) -0.011(8)
O400 0.034(7) 0.130(13) 0.050(7) -0.011(8) -0.008(5) 0.032(7)
O401 0.048(8) 0.171(17) 0.029(6) 0.016(8) 0.000(6) 0.023(9)
O402 0.053(8) 0.103(11) 0.042(6) -0.022(7) -0.013(6) -0.007(7)
O403 0.109(13) 0.117(14) 0.046(8) -0.006(8) -0.011(8) -0.043(11)
O404 0.089(9) 0.079(9) 0.086(9) -0.035(7) 0.040(7) -0.027(7)
O405 0.056(8) 0.160(12) 0.055(7) -0.015(8) 0.004(6) -0.028(8)
O406 0.051(8) 0.048(8) 0.112(12) -0.012(8) -0.029(8) 0.024(6)
O407 0.032(7) 0.151(15) 0.052(8) -0.027(9) 0.007(6) 0.011(8)
O408 0.058(9) 0.055(9) 0.134(14) 0.019(9) 0.005(9) 0.014(7)
O410 0.062(9) 0.048(8) 0.107(11) 0.013(8) 0.035(8) 0.011(7)
O411 0.110(14) 0.098(13) 0.105(13) 0.000(11) -0.046(11) -0.041(11)
O412 0.089(11) 0.073(10) 0.051(8) -0.008(7) -0.006(7) -0.003(8)
O413 0.063(9) 0.086(11) 0.049(7) -0.002(7) -0.020(7) 0.009(8)
O414 0.104(13) 0.085(12) 0.085(11) -0.035(9) 0.051(10) -0.032(10)
O415 0.058(9) 0.075(10) 0.094(11) -0.028(8) 0.036(8) -0.005(7)
O416 0.052(9) 0.139(16) 0.077(10) 0.045(10) 0.026(7) 0.050(10)
O417 0.049(9) 0.122(15) 0.100(12) 0.015(10) 0.024(8) 0.030(9)
O418 0.041(7) 0.141(15) 0.050(7) -0.035(8) 0.012(6) -0.009(8)
O419 0.096(10) 0.088(10) 0.050(7) 0.005(8) -0.006(8) -0.042(8)
O420 0.058(8) 0.143(11) 0.057(7) 0.024(8) 0.004(6) 0.001(8)
O421 0.101(12) 0.068(9) 0.052(8) -0.004(7) -0.008(7) 0.031(8)
O422 0.079(9) 0.099(10) 0.118(10) -0.033(9) 0.049(8) -0.024(8)
O423 0.042(7) 0.049(7) 0.073(8) 0.009(6) -0.006(6) 0.005(5)
O424 0.089(10) 0.031(7) 0.095(10) -0.003(7) -0.032(8) 0.006(7)
O425 0.067(8) 0.126(11) 0.072(8) -0.020(8) 0.000(7) -0.012(8)
O426 0.080(10) 0.055(9) 0.090(10) -0.010(7) -0.003(8) 0.005(7)
O427 0.111(13) 0.099(12) 0.074(10) 0.018(9) -0.013(9) -0.075(11)
O428 0.066(7) 0.089(9) 0.040(6) 0.004(8) -0.011(7) -0.023(6)
O429 0.032(7) 0.098(12) 0.113(12) -0.033(10) 0.012(7) 0.019(7)
O430 0.068(8) 0.126(13) 0.057(8) 0.012(9) 0.011(8) 0.035(8)
O431 0.125(12) 0.068(8) 0.023(6) 0.015(6) -0.007(7) -0.015(8)
O432 0.159(18) 0.097(13) 0.045(8) -0.008(8) 0.002(10) 0.039(12)
O433 0.183(17) 0.079(10) 0.040(7) 0.007(7) -0.012(9) 0.012(11)
O434 0.054(8) 0.122(11) 0.089(9) 0.035(8) 0.025(7) 0.017(8)
O435 0.102(13) 0.112(15) 0.085(11) 0.036(10) 0.005(10) 0.031(11)
O436 0.076(10) 0.066(9) 0.086(10) 0.002(8) -0.045(8) -0.022(8)
O437 0.062(9) 0.066(10) 0.124(14) 0.007(9) -0.016(9) 0.013(8)
O438 0.061(9) 0.129(14) 0.062(9) -0.039(9) -0.030(7) 0.008(9)
O439 0.046(7) 0.129(11) 0.078(8) 0.032(8) 0.013(6) -0.014(7)
O440 0.054(8) 0.113(13) 0.069(9) 0.003(8) 0.030(7) 0.012(8)
O441 0.031(6) 0.085(10) 0.081(9) -0.032(8) 0.025(6) -0.013(6)
O442 0.073(8) 0.148(12) 0.050(7) -0.015(8) -0.013(6) -0.004(8)
O443 0.040(7) 0.091(11) 0.101(11) -0.041(9) 0.035(7) -0.024(7)
O444 0.105(13) 0.082(11) 0.096(12) -0.008(9) -0.061(10) -0.018(10)
O447 0.066(10) 0.099(13) 0.115(14) -0.008(11) -0.026(9) 0.011(9)
O448 0.059(9) 0.131(16) 0.100(12) 0.060(11) 0.006(8) -0.007(9)
O449 0.102(13) 0.120(15) 0.063(9) 0.029(9) -0.016(9) -0.014(11)
O450 0.066(9) 0.097(12) 0.083(10) -0.033(9) 0.016(8) -0.043(8)
O451 0.079(10) 0.083(11) 0.063(9) 0.013(8) -0.006(8) -0.007(8)
O452 0.093(10) 0.116(11) 0.132(12) -0.021(10) -0.030(9) 0.017(9)
O453 0.064(11) 0.18(2) 0.132(16) 0.062(15) 0.012(11) 0.067(13)
O454 0.085(11) 0.105(13) 0.058(9) -0.007(8) 0.006(8) 0.013(9)
O455 0.061(8) 0.111(10) 0.105(10) 0.032(8) -0.026(8) -0.028(8)
O456 0.064(8) 0.141(11) 0.059(7) -0.025(8) 0.015(6) -0.004(8)
O457 0.091(14) 0.111(16) 0.154(19) 0.028(14) 0.004(13) 0.014(12)
O458 0.072(11) 0.090(12) 0.179(17) -0.002(12) 0.057(11) 0.005(9)
O459 0.076(11) 0.064(10) 0.163(18) -0.052(11) 0.005(11) -0.017(8)
O460 0.18(2) 0.108(16) 0.077(12) 0.041(11) -0.015(13) -0.030(15)
O461 0.095(14) 0.18(2) 0.074(11) -0.018(12) -0.037(10) 0.013(14)
O462 0.066(11) 0.093(13) 0.163(18) -0.009(12) -0.069(11) 0.019(9)
O463 0.064(11) 0.16(2) 0.128(16) 0.059(14) 0.017(10) -0.006(11)
O466 0.103(13) 0.152(17) 0.091(11) -0.002(11) 0.026(10) -0.036(12)
O467 0.066(9) 0.156(12) 0.082(9) 0.034(9) -0.011(7) 0.009(9)
O468 0.059(8) 0.120(11) 0.115(10) 0.032(9) -0.030(8) -0.007(8)
O469 0.113(14) 0.073(11) 0.152(16) 0.044(11) -0.027(12) -0.002(10)
O471 0.104(13) 0.086(12) 0.143(15) -0.011(11) -0.037(12) 0.020(10)
O472 0.077(9) 0.154(13) 0.109(11) 0.037(10) -0.027(8) -0.026(9)
O473 0.070(9) 0.145(12) 0.120(11) 0.024(10) 0.025(9) 0.007(9)
O474 0.088(12) 0.075(11) 0.160(16) 0.017(11) -0.018(11) 0.026(9)
O476 0.075(8) 0.162(11) 0.056(7) -0.012(9) -0.003(8) 0.000(8)
O477 0.112(14) 0.112(14) 0.116(14) -0.021(11) 0.018(11) -0.025(11)
O478 0.037(7) 0.182(16) 0.058(8) -0.017(9) 0.001(6) 0.018(9)
O479 0.089(10) 0.134(12) 0.116(11) 0.015(10) 0.017(9) -0.016(9)
O481 0.088(12) 0.119(14) 0.141(15) 0.025(12) -0.001(11) -0.033(11)
O482 0.113(12) 0.166(14) 0.112(11) 0.020(11) 0.012(10) 0.005(11)
O483 0.104(12) 0.075(10) 0.114(12) 0.000(9) 0.017(10) 0.012(9)
O484 0.076(9) 0.095(10) 0.116(10) -0.023(9) 0.044(8) -0.015(8)
O485 0.189(18) 0.108(13) 0.055(9) 0.006(9) -0.013(11) 0.007(13)
O486 0.049(7) 0.081(9) 0.105(9) 0.001(8) 0.001(7) 0.002(7)
O490 0.087(12) 0.065(10) 0.197(18) 0.017(11) 0.012(12) -0.004(9)
O492 0.100(11) 0.112(11) 0.132(12) 0.015(10) 0.015(9) 0.039(9)
O493 0.075(9) 0.171(13) 0.072(9) 0.020(9) 0.002(7) 0.004(9)
O494 0.085(11) 0.115(13) 0.083(10) -0.012(9) 0.031(9) 0.025(10)
O495 0.119(12) 0.123(12) 0.121(11) -0.028(10) -0.001(10) 0.031(10)
O496 0.134(16) 0.176(19) 0.113(14) 0.009(14) -0.007(13) -0.062(15)
O498 0.134(14) 0.144(15) 0.153(15) -0.021(11) 0.021(11) -0.031(11)
O499 0.080(10) 0.166(13) 0.098(10) 0.026(10) 0.006(8) 0.002(10)
O500 0.129(12) 0.152(14) 0.165(13) -0.031(11) 0.068(11) -0.027(11)
O501 0.111(11) 0.120(11) 0.100(10) -0.009(9) 0.012(9) -0.037(9)
O502 0.102(11) 0.137(12) 0.112(11) 0.052(10) -0.025(9) -0.010(9)
O503 0.079(10) 0.104(12) 0.066(8) 0.013(8) 0.016(7) 0.009(9)
O504 0.118(11) 0.140(13) 0.117(11) 0.010(10) 0.012(10) -0.024(10)
O506 0.116(12) 0.143(13) 0.128(12) 0.027(10) 0.009(10) -0.037(10)
O507 0.141(13) 0.106(12) 0.152(13) 0.003(10) 0.007(11) -0.015(10)
O508 0.107(11) 0.100(11) 0.115(11) -0.012(9) -0.012(9) 0.012(9)
O509 0.122(12) 0.138(13) 0.138(12) 0.046(10) -0.037(10) -0.021(10)
O601 0.086(12) 0.091(12) 0.095(12) -0.012(10) 0.006(10) -0.021(10)
O603 0.025(6) 0.070(9) 0.078(9) -0.006(7) 0.002(6) -0.007(6)
O604 0.052(8) 0.064(8) 0.052(7) 0.000(6) 0.016(6) -0.006(6)
O605 0.053(9) 0.142(16) 0.051(8) 0.000(9) 0.001(7) 0.011(9)
O606 0.040(7) 0.146(15) 0.044(7) 0.032(8) 0.002(6) 0.001(8)
O607 0.060(10) 0.168(19) 0.069(10) -0.037(11) -0.008(8) -0.054(11)
O608 0.072(10) 0.155(16) 0.080(10) -0.045(11) 0.001(8) -0.007(11)
O609 0.059(9) 0.134(16) 0.067(9) -0.026(10) 0.004(7) 0.017(9)
O610 0.056(10) 0.129(16) 0.113(14) 0.014(12) 0.004(9) 0.003(10)
O611 0.052(9) 0.115(13) 0.073(9) 0.009(9) -0.007(7) -0.009(9)
O612 0.056(8) 0.088(11) 0.080(9) 0.011(8) 0.014(7) -0.019(8)
O614 0.077(12) 0.125(16) 0.087(12) -0.016(11) -0.023(9) 0.010(11)
O616 0.067(9) 0.155(15) 0.052(8) 0.024(9) 0.000(7) 0.020(10)
O617 0.062(10) 0.140(17) 0.077(10) -0.004(10) 0.004(8) -0.015(10)
O618 0.057(9) 0.137(15) 0.068(9) -0.019(9) -0.012(7) 0.039(9)
O619 0.102(13) 0.116(14) 0.056(9) 0.018(9) -0.018(9) 0.004(11)
N1 0.075(13) 0.17(2) 0.104(15) 0.027(14) -0.026(12) 0.005(13)
N2 0.103(17) 0.13(2) 0.076(13) 0.001(13) -0.005(12) -0.060(15)
N3 0.057(11) 0.075(13) 0.133(18) 0.017(12) -0.037(11) -0.015(9)

loop_
_atom_type_symbol
_atom_type_description
_atom_type_scat_dispersion_real
_atom_type_scat_dispersion_imag
_atom_type_scat_source
Mo Mo -1.6832 0.6857 'International Tables Vol C Tables 4.2.6.8 and 6.1.1.4'
O O 0.0106 0.0060 'International Tables Vol C Tables 4.2.6.8 and 6.1.1.4'
C C 0.0033 0.0016 'International Tables Vol C Tables 4.2.6.8 and 6.1.1.4'
N N 0.0061 0.0033 'International Tables Vol C Tables 4.2.6.8 and 6.1.1.4'
Na Na 0.0362 0.0249 'International Tables Vol C Tables 4.2.6.8 and 6.1.1.4'
H H 0.0000 0.0000 'International Tables Vol C Tables 4.2.6.8 and 6.1.1.4'

loop_
_geom_angle_atom_site_label_1
_geom_angle_atom_site_label_2
_geom_angle_atom_site_label_3
_geom_angle
_geom_angle_site_symmetry_1
_geom_angle_site_symmetry_3
_geom_angle_publ_flag
O76 Mo1A O55 105.6(5) . . ?
O76 Mo1A O11 103.3(5) . . ?
O55 Mo1A O11 98.5(5) . . ?
O76 Mo1A O166 104.6(5) . . ?
O55 Mo1A O166 88.3(5) . . ?
O11 Mo1A O166 148.3(4) . . ?
O76 Mo1A O23 94.0(5) . . ?
O55 Mo1A O23 155.1(4) . . ?
O11 Mo1A O23 91.7(5) . . ?
O166 Mo1A O23 71.6(5) . . ?
O76 Mo1A O107 166.5(5) . . ?
O55 Mo1A O107 87.8(4) . . ?
O11 Mo1A O107 71.9(4) . . ?
O166 Mo1A O107 77.5(4) . . ?
O23 Mo1A O107 73.8(4) . . ?
O175 Mo1B O30 102.6(5) . . ?
O175 Mo1B O94 101.7(6) . . ?
O30 Mo1B O94 97.6(5) . . ?
O175 Mo1B O161 105.4(6) . . ?
O30 Mo1B O161 88.2(5) . . ?
O94 Mo1B O161 150.2(4) . . ?
O175 Mo1B O208 96.8(5) . . ?
O30 Mo1B O208 155.5(5) . . ?
O94 Mo1B O208 92.9(5) . . ?
O161 Mo1B O208 72.2(4) . . ?
O175 Mo1B O220 169.2(5) . . ?
O30 Mo1B O220 87.6(4) . . ?
O94 Mo1B O220 73.0(4) . . ?
O161 Mo1B O220 78.1(4) . . ?
O208 Mo1B O220 74.4(4) . . ?
O108 Mo1C O78 103.2(6) . . ?
O108 Mo1C O1 102.5(6) . . ?
O78 Mo1C O1 98.0(5) . . ?
O108 Mo1C O221 104.8(6) . . ?
O78 Mo1C O221 88.4(5) . . ?
O1 Mo1C O221 149.7(5) . . ?
O108 Mo1C O29 97.4(5) . . ?
O78 Mo1C O29 154.2(5) . . ?
O1 Mo1C O29 92.5(5) . . ?
O221 Mo1C O29 71.2(4) . . ?
O108 Mo1C O110 170.0(5) . . ?
O78 Mo1C O110 86.1(4) . . ?
O1 Mo1C O110 72.2(4) . . ?
O221 Mo1C O110 78.8(4) . . ?
O29 Mo1C O110 74.7(4) . . ?
O111 Mo1D O51 103.7(5) . . ?
O111 Mo1D O77 105.5(5) . . ?
O51 Mo1D O77 98.1(5) . . ?
O111 Mo1D O16 106.0(6) . . ?
O51 Mo1D O16 98.5(4) . . ?
O77 Mo1D O16 139.6(4) . . ?
O111 Mo1D O6 99.0(5) . . ?
O51 Mo1D O6 157.3(4) . . ?
O77 Mo1D O6 75.0(4) . . ?
O16 Mo1D O6 75.6(4) . . ?
O111 Mo1D O242 177.4(5) . . ?
O51 Mo1D O242 73.7(4) . . ?
O77 Mo1D O242 75.2(4) . . ?
O16 Mo1D O242 74.5(4) . . ?
O6 Mo1D O242 83.6(4) . . ?
O239 Mo1E O92 103.4(6) . . ?
O239 Mo1E O114 98.6(6) . 2_665 ?
O92 Mo1E O114 90.7(5) . 2_665 ?
O239 Mo1E O216 102.9(6) . . ?
O92 Mo1E O216 85.7(5) . . ?
O114 Mo1E O216 158.5(5) 2_665 . ?
O239 Mo1E O145 100.1(6) . . ?
O92 Mo1E O145 156.4(5) . . ?
O114 Mo1E O145 87.9(5) 2_665 . ?
O216 Mo1E O145 87.0(5) . . ?
O239 Mo1E O238 167.1(5) . 2_665 ?
O92 Mo1E O238 87.1(4) . 2_665 ?
O114 Mo1E O238 73.5(4) 2_665 2_665 ?
O216 Mo1E O238 85.2(4) . 2_665 ?
O145 Mo1E O238 70.0(4) . 2_665 ?
O322 Mo1F O119 104.0(6) . . ?
O322 Mo1F O11 98.5(6) . . ?
O119 Mo1F O11 89.8(5) . . ?
O322 Mo1F O390 103.1(6) . . ?
O119 Mo1F O390 86.8(5) . . ?
O11 Mo1F O390 158.3(5) . . ?
O322 Mo1F O103 98.7(5) . . ?
O119 Mo1F O103 157.2(5) . . ?
O11 Mo1F O103 88.4(5) . . ?
O390 Mo1F O103 86.7(5) . . ?
O322 Mo1F O107 166.5(6) . . ?
O119 Mo1F O107 87.8(5) . . ?
O11 Mo1F O107 74.5(4) . . ?
O390 Mo1F O107 83.9(5) . . ?
O103 Mo1F O107 69.9(4) . . ?
O282 Mo1G O102 103.0(6) . . ?
O282 Mo1G O32 100.1(6) . . ?
O102 Mo1G O32 89.0(5) . . ?
O282 Mo1G O334 101.2(6) . . ?
O102 Mo1G O334 88.0(5) . . ?
O32 Mo1G O334 158.6(5) . . ?
O282 Mo1G O35 101.5(5) . . ?
O102 Mo1G O35 155.4(5) . . ?
O32 Mo1G O35 88.3(4) . . ?
O334 Mo1G O35 85.6(5) . . ?
O282 Mo1G O40 168.6(5) . . ?
O102 Mo1G O40 86.3(4) . . ?
O32 Mo1G O40 73.1(4) . . ?
O334 Mo1G O40 85.5(5) . . ?
O35 Mo1G O40 69.6(3) . . ?
O344 Mo1H O212 103.2(6) . . ?
O344 Mo1H O254 102.1(6) . . ?
O212 Mo1H O254 97.5(5) . . ?
O344 Mo1H O168 103.1(6) . . ?
O212 Mo1H O168 88.1(4) . . ?
O254 Mo1H O168 152.1(5) . . ?
O344 Mo1H O73 96.7(5) . . ?
O212 Mo1H O73 155.0(5) . . ?
O254 Mo1H O73 92.8(4) . . ?
O168 Mo1H O73 72.6(4) . . ?
O344 Mo1H O190 169.5(5) . . ?
O212 Mo1H O190 86.7(5) . . ?
O254 Mo1H O190 72.9(5) . . ?
O168 Mo1H O190 80.3(5) . . ?
O73 Mo1H O190 74.7(4) . . ?
O158 Mo1I O364 103.6(7) . . ?
O158 Mo1I O50 100.1(6) . . ?
O364 Mo1I O50 105.3(6) . . ?
O158 Mo1I O182 96.1(5) . . ?
O364 Mo1I O182 150.9(5) . . ?
O50 Mo1I O182 91.8(5) . . ?
O158 Mo1I O252 95.4(5) . . ?
O364 Mo1I O252 88.1(5) . . ?
O50 Mo1I O252 156.3(5) . . ?
O182 Mo1I O252 68.7(4) . . ?
O158 Mo1I O321 173.3(6) . . ?
O364 Mo1I O321 82.9(6) . . ?
O50 Mo1I O321 79.3(5) . . ?
O182 Mo1I O321 77.3(5) . . ?
O252 Mo1I O321 83.2(5) . . ?
O152 Mo1J O60 101.8(6) . . ?
O152 Mo1J O109 104.3(6) . . ?
O60 Mo1J O109 96.6(6) . . ?
O152 Mo1J O49 107.8(6) . . ?
O60 Mo1J O49 147.5(5) . . ?
O109 Mo1J O49 89.2(5) . . ?
O152 Mo1J O23 96.6(5) . . ?
O60 Mo1J O23 93.2(5) . . ?
O109 Mo1J O23 154.5(5) . . ?
O49 Mo1J O23 70.4(5) . . ?
O152 Mo1J O52 168.9(6) . . ?
O60 Mo1J O52 72.4(4) . . ?
O109 Mo1J O52 86.0(5) . . ?
O49 Mo1J O52 76.2(4) . . ?
O23 Mo1J O52 74.6(4) . . ?
O303 Mo1K O248 101.1(5) . . ?
O303 Mo1K O13 103.4(6) . . ?
O248 Mo1K O13 98.7(5) . . ?
O303 Mo1K O134 104.3(6) . . ?
O248 Mo1K O134 88.4(5) . . ?
O13 Mo1K O134 149.4(6) . . ?
O303 Mo1K O71 97.8(5) . . ?
O248 Mo1K O71 155.5(5) . . ?
O13 Mo1K O71 91.8(5) . . ?
O134 Mo1K O71 71.9(5) . . ?
O303 Mo1K O173 171.3(5) . . ?
O248 Mo1K O173 87.1(5) . . ?
O13 Mo1K O173 72.1(4) . . ?
O134 Mo1K O173 78.7(5) . . ?
O71 Mo1K O173 75.1(4) . . ?
O265 Mo1L O119 103.5(5) . . ?
O265 Mo1L O127 103.3(6) . . ?
O119 Mo1L O127 98.0(5) . . ?
O265 Mo1L O79 104.3(6) . . ?
O119 Mo1L O79 87.4(5) . . ?
O127 Mo1L O79 149.8(5) . . ?
O265 Mo1L O71 95.1(5) . . ?
O119 Mo1L O71 155.3(5) . . ?
O127 Mo1L O71 93.3(4) . . ?
O79 Mo1L O71 72.2(4) . . ?
O265 Mo1L O192 169.3(5) . . ?
O119 Mo1L O192 87.0(5) . . ?
O127 Mo1L O192 72.9(4) . . ?
O79 Mo1L O192 77.7(4) . . ?
O71 Mo1L O192 75.4(4) . . ?
O143 Mo1M O248 101.9(6) . . ?
O143 Mo1M O1 100.2(5) . . ?
O248 Mo1M O1 89.0(5) . . ?
O143 Mo1M O258 101.9(6) . . ?
O248 Mo1M O258 87.3(5) . . ?
O1 Mo1M O258 157.9(5) . . ?
O143 Mo1M O33 101.4(6) . . ?
O248 Mo1M O33 156.5(5) . . ?
O1 Mo1M O33 89.8(4) . . ?
O258 Mo1M O33 85.0(4) . . ?
O143 Mo1M O110 169.4(5) . . ?
O248 Mo1M O110 87.0(4) . . ?
O1 Mo1M O110 74.0(5) . . ?
O258 Mo1M O110 84.0(5) . . ?
O33 Mo1M O110 70.2(4) . . ?
O202 Mo1N O114 102.4(6) . . ?
O202 Mo1N O92 103.2(6) . . ?
O114 Mo1N O92 99.8(5) . . ?
O202 Mo1N O151 104.4(6) . . ?
O114 Mo1N O151 150.0(5) . . ?
O92 Mo1N O151 87.0(5) . . ?
O202 Mo1N O142 96.9(5) . . ?
O114 Mo1N O142 91.6(5) . . ?
O92 Mo1N O142 154.1(5) . . ?
O151 Mo1N O142 72.1(5) . . ?
O202 Mo1N O238 170.5(6) . . ?
O114 Mo1N O238 73.2(4) . . ?
O92 Mo1N O238 86.0(4) . . ?
O151 Mo1N O238 78.2(4) . . ?
O142 Mo1N O238 75.1(4) . . ?
O336 Mo1O O251 99.8(7) . . ?
O336 Mo1O O189 100.2(7) . . ?
O251 Mo1O O189 72.3(5) . . ?
O336 Mo1O O285 94.1(6) . . ?
O251 Mo1O O285 71.3(4) . . ?
O189 Mo1O O285 142.6(5) . . ?
O336 Mo1O O120 93.7(6) . . ?
O251 Mo1O O120 143.1(5) . . ?
O189 Mo1O O120 71.6(5) . . ?
O285 Mo1O O120 142.0(4) . . ?
O336 Mo1O O215 99.0(6) . . ?
O251 Mo1O O215 139.2(4) . . ?
O189 Mo1O O215 138.2(5) . . ?
O285 Mo1O O215 71.6(4) . . ?
O120 Mo1O O215 70.5(4) . . ?
O336 Mo1O O167 173.3(6) . . ?
O251 Mo1O O167 85.7(5) . . ?
O189 Mo1O O167 85.0(5) . . ?
O285 Mo1O O167 84.0(5) . . ?
O120 Mo1O O167 84.0(5) . . ?
O215 Mo1O O167 74.3(4) . . ?
O236 Mo1P O129 104.0(5) . . ?
O236 Mo1P O105 102.2(6) . . ?
O129 Mo1P O105 97.4(5) . . ?
O236 Mo1P O174 104.8(5) . . ?
O129 Mo1P O174 88.4(5) . . ?
O105 Mo1P O174 150.1(5) . . ?
O236 Mo1P O29 96.8(5) . . ?
O129 Mo1P O29 153.9(5) . . ?
O105 Mo1P O29 93.4(4) . . ?
O174 Mo1P O29 70.9(4) . . ?
O236 Mo1P O272 169.4(5) . . ?
O129 Mo1P O272 86.3(4) . . ?
O105 Mo1P O272 73.6(4) . . ?
O174 Mo1P O272 77.6(4) . . ?
O29 Mo1P O272 74.1(4) . . ?
O260 Mo1Q O154 103.2(6) . . ?
O260 Mo1Q O184 101.3(6) . . ?
O154 Mo1Q O184 105.7(5) . . ?
O260 Mo1Q O237 97.1(5) . . ?
O154 Mo1Q O237 89.0(5) . . ?
O184 Mo1Q O237 152.9(6) . . ?
O260 Mo1Q O131 96.0(5) . . ?
O154 Mo1Q O131 151.4(5) . . ?
O184 Mo1Q O131 90.7(5) . . ?
O237 Mo1Q O131 67.5(4) . . ?
O260 Mo1Q O352 175.0(6) . . ?
O154 Mo1Q O352 81.3(6) . . ?
O184 Mo1Q O352 79.2(5) . . ?
O237 Mo1Q O352 80.8(5) . . ?
O131 Mo1Q O352 78.9(4) . . ?
O305 Mo1R O233 104.1(7) . . ?
O305 Mo1R O84 99.5(6) . . ?
O233 Mo1R O84 106.2(5) . . ?
O305 Mo1R O206 95.5(6) . . ?
O233 Mo1R O206 88.4(5) . . ?
O84 Mo1R O206 155.6(5) . . ?
O305 Mo1R O174 93.9(6) . . ?
O233 Mo1R O174 152.3(5) . . ?
O84 Mo1R O174 91.2(4) . . ?
O206 Mo1R O174 68.6(4) . . ?
O305 Mo1R O276 171.9(6) . . ?
O233 Mo1R O276 83.3(7) . . ?
O84 Mo1R O276 81.3(5) . . ?
O206 Mo1R O276 81.2(5) . . ?
O174 Mo1R O276 78.1(5) . . ?
O169 Mo1S O261 103.9(7) . . ?
O169 Mo1S O63 101.4(5) . . ?
O261 Mo1S O63 106.2(5) . . ?
O169 Mo1S O165 96.2(5) . . ?
O261 Mo1S O165 89.4(5) . . ?
O63 Mo1S O165 152.7(5) . . ?
O169 Mo1S O221 95.6(5) . . ?
O261 Mo1S O221 151.4(5) . . ?
O63 Mo1S O221 90.0(5) . . ?
O165 Mo1S O221 67.5(5) . . ?
O169 Mo1S O256 170.9(6) . . ?
O261 Mo1S O256 84.6(6) . . ?
O63 Mo1S O256 79.0(5) . . ?
O165 Mo1S O256 80.4(5) . . ?
O221 Mo1S O256 75.3(5) . . ?
O309 Mo1T O375 102.9(6) . . ?
O309 Mo1T O338 102.6(7) . . ?
O375 Mo1T O338 103.9(6) . . ?
O309 Mo1T O252 96.5(6) . . ?
O375 Mo1T O252 88.9(5) . . ?
O338 Mo1T O252 153.8(5) . . ?
O309 Mo1T O218 95.3(6) . . ?
O375 Mo1T O218 153.6(5) . . ?
O338 Mo1T O218 90.5(5) . . ?
O252 Mo1T O218 69.9(4) . . ?
O309 Mo1T O187 176.0(6) . . ?
O375 Mo1T O187 78.8(5) . . ?
O338 Mo1T O187 80.4(6) . . ?
O252 Mo1T O187 79.9(4) . . ?
O218 Mo1T O187 82.0(4) . . ?
O311 Mo1U O177 100.2(6) . . ?
O311 Mo1U O205 101.7(6) . . ?
O177 Mo1U O205 71.1(5) . . ?
O311 Mo1U O136 93.4(6) . . ?
O177 Mo1U O136 142.0(4) . . ?
O205 Mo1U O136 71.4(4) . . ?
O311 Mo1U O151 93.7(5) . . ?
O177 Mo1U O151 72.4(5) . . ?
O205 Mo1U O151 142.3(5) . . ?
O136 Mo1U O151 142.3(4) . . ?
O311 Mo1U O142 97.0(6) . . ?
O177 Mo1U O142 140.2(5) . . ?
O205 Mo1U O142 139.1(5) . . ?
O136 Mo1U O142 71.4(4) . . ?
O151 Mo1U O142 70.9(5) . . ?
O311 Mo1U O295 171.0(6) . . ?
O177 Mo1U O295 87.2(5) . . ?
O205 Mo1U O295 85.6(5) . . ?
O136 Mo1U O295 83.8(5) . . ?
O151 Mo1U O295 83.5(5) . . ?
O142 Mo1U O295 74.0(4) . . ?
O287 Mo1V O343 103.9(7) . . ?
O287 Mo1V O133 101.9(6) . . ?
O343 Mo1V O133 106.5(5) . . ?
O287 Mo1V O195 95.5(6) . . ?
O343 Mo1V O195 88.3(5) . . ?
O133 Mo1V O195 153.5(5) . . ?
O287 Mo1V O168 97.1(5) . . ?
O343 Mo1V O168 150.0(6) . . ?
O133 Mo1V O168 89.5(5) . . ?
O195 Mo1V O168 68.4(4) . . ?
O287 Mo1V O358 172.0(5) . . ?
O343 Mo1V O358 82.6(6) . . ?
O133 Mo1V O358 80.3(5) . . ?
O195 Mo1V O358 80.0(5) . . ?
O168 Mo1V O358 75.2(5) . . ?
O351 Mo1W O386 104.2(8) . . ?
O351 Mo1W O244 99.1(6) . . ?
O386 Mo1W O244 107.0(5) . . ?
O351 Mo1W O306 96.5(6) . . ?
O386 Mo1W O306 88.1(5) . . ?
O244 Mo1W O306 154.7(5) . . ?
O351 Mo1W O161 93.7(5) . . ?
O386 Mo1W O161 152.6(6) . . ?
O244 Mo1W O161 90.1(5) . . ?
O306 Mo1W O161 69.1(5) . . ?
O351 Mo1W O101 170.6(6) . . ?
O386 Mo1W O101 85.0(7) . . ?
O244 Mo1W O101 80.0(5) . . ?
O306 Mo1W O101 81.4(5) . . ?
O161 Mo1W O101 76.9(4) . . ?
O87 Mo1X O277 102.7(6) . . ?
O87 Mo1X O32 102.4(5) . . ?
O277 Mo1X O32 97.6(5) . . ?
O87 Mo1X O144 104.9(6) . . ?
O277 Mo1X O144 88.6(5) . . ?
O32 Mo1X O144 149.9(5) . . ?
O87 Mo1X O73 96.8(5) . . ?
O277 Mo1X O73 155.2(5) . . ?
O32 Mo1X O73 93.1(4) . . ?
O144 Mo1X O73 71.5(4) . . ?
O87 Mo1X O40 170.0(5) . . ?
O277 Mo1X O40 86.8(5) . . ?
O32 Mo1X O40 72.8(4) . . ?
O144 Mo1X O40 78.2(5) . . ?
O73 Mo1X O40 75.0(3) . . ?
O264 Mo1Y O370 103.5(7) . . ?
O264 Mo1Y O213 101.4(6) . . ?
O370 Mo1Y O213 107.0(6) . . ?
O264 Mo1Y O205 94.1(6) . . ?
O370 Mo1Y O205 89.5(6) . . ?
O213 Mo1Y O205 153.8(5) . . ?
O264 Mo1Y O136 93.9(5) . . ?
O370 Mo1Y O136 152.7(6) . . ?
O213 Mo1Y O136 89.6(4) . . ?
O205 Mo1Y O136 68.2(5) . . ?
O264 Mo1Y O123 171.4(5) . . ?
O370 Mo1Y O123 82.7(6) . . ?
O213 Mo1Y O123 82.2(5) . . ?
O205 Mo1Y O123 79.8(5) . . ?
O136 Mo1Y O123 78.2(5) . . ?
O226 Mo1Z O345 105.2(6) . . ?
O226 Mo1Z O60 100.9(6) . . ?
O345 Mo1Z O60 87.4(5) . . ?
O226 Mo1Z O259 100.7(6) . . ?
O345 Mo1Z O259 87.4(5) . . ?
O60 Mo1Z O259 158.4(5) . . ?
O226 Mo1Z O103 98.4(6) . . ?
O345 Mo1Z O103 156.3(5) . . ?
O60 Mo1Z O103 89.3(5) . . ?
O259 Mo1Z O103 87.1(5) . . ?
O226 Mo1Z O52 167.8(5) . . ?
O345 Mo1Z O52 85.6(5) . . ?
O60 Mo1Z O52 73.5(4) . . ?
O259 Mo1Z O52 85.2(5) . . ?
O103 Mo1Z O52 71.0(5) . . ?
O34 Mo2A O39 103.9(6) . . ?
O34 Mo2A O107 106.1(6) . . ?
O39 Mo2A O107 100.2(5) . . ?
O34 Mo2A O52 104.7(6) . . ?
O39 Mo2A O52 95.7(5) . . ?
O107 Mo2A O52 140.6(5) . . ?
O34 Mo2A O103 98.7(5) . . ?
O39 Mo2A O103 157.4(5) . . ?
O107 Mo2A O103 74.6(5) . . ?
O52 Mo2A O103 77.0(5) . . ?
O34 Mo2A O23 176.5(5) . . ?
O39 Mo2A O23 72.6(5) . . ?
O107 Mo2A O23 75.0(4) . . ?
O52 Mo2A O23 75.7(4) . . ?
O103 Mo2A O23 84.8(4) . . ?
O326 Mo2B O195 98.3(5) . . ?
O326 Mo2B O144 94.9(6) . . ?
O195 Mo2B O144 141.8(5) . . ?
O326 Mo2B O246 99.6(6) . . ?
O195 Mo2B O246 71.3(4) . . ?
O144 Mo2B O246 71.3(4) . . ?
O326 Mo2B O168 93.5(6) . . ?
O195 Mo2B O168 71.9(5) . . ?
O144 Mo2B O168 142.8(4) . . ?
O246 Mo2B O168 142.3(5) . . ?
O326 Mo2B O73 96.9(5) . . ?
O195 Mo2B O73 140.7(4) . . ?
O144 Mo2B O73 71.9(4) . . ?
O246 Mo2B O73 140.6(4) . . ?
O168 Mo2B O73 71.1(4) . . ?
O326 Mo2B O356 171.1(5) . . ?
O195 Mo2B O356 89.0(5) . . ?
O144 Mo2B O356 82.3(5) . . ?
O246 Mo2B O356 87.6(6) . . ?
O168 Mo2B O356 83.8(5) . . ?
O73 Mo2B O356 74.2(4) . . ?
O89 Mo2C O167 104.7(6) . . ?
O89 Mo2C O74 106.4(6) . . ?
O167 Mo2C O74 97.9(5) . . ?
O89 Mo2C O17 105.9(5) . . ?
O167 Mo2C O17 96.7(5) . . ?
O74 Mo2C O17 139.6(4) . . ?
O89 Mo2C O53 98.6(5) . . ?
O167 Mo2C O53 156.7(5) . . ?
O74 Mo2C O53 76.1(4) . . ?
O17 Mo2C O53 75.7(4) . . ?
O89 Mo2C O215 176.8(5) . . ?
O167 Mo2C O215 72.2(5) . . ?
O74 Mo2C O215 74.8(4) . . ?
O17 Mo2C O215 74.3(4) . . ?
O53 Mo2C O215 84.5(4) . . ?
O376 Mo2D O306 101.8(6) . . ?
O376 Mo2D O161 93.6(6) . . ?
O306 Mo2D O161 72.5(5) . . ?
O376 Mo2D O162 99.6(7) . . ?
O306 Mo2D O162 72.3(5) . . ?
O161 Mo2D O162 144.2(5) . . ?
O376 Mo2D O298 93.7(6) . . ?
O306 Mo2D O298 141.2(5) . . ?
O161 Mo2D O298 142.2(5) . . ?
O162 Mo2D O298 70.2(5) . . ?
O376 Mo2D O208 98.5(6) . . ?
O306 Mo2D O208 138.1(5) . . ?
O161 Mo2D O208 70.0(4) . . ?
O162 Mo2D O208 139.1(4) . . ?
O298 Mo2D O208 72.2(5) . . ?
O376 Mo2D O225 171.8(6) . . ?
O306 Mo2D O225 84.7(5) . . ?
O161 Mo2D O225 83.6(4) . . ?
O162 Mo2D O225 87.1(5) . . ?
O298 Mo2D O225 83.9(5) . . ?
O208 Mo2D O225 73.3(4) . . ?
O288 Mo2E O237 101.2(6) . . ?
O288 Mo2E O131 93.4(6) . . ?
O237 Mo2E O131 71.7(4) . . ?
O288 Mo2E O281 102.6(6) . . ?
O237 Mo2E O281 71.2(5) . . ?
O131 Mo2E O281 141.7(6) . . ?
O288 Mo2E O201 93.6(6) . . ?
O237 Mo2E O201 142.1(4) . . ?
O131 Mo2E O201 142.5(4) . . ?
O281 Mo2E O201 71.6(5) . . ?
O288 Mo2E O121 98.3(6) . . ?
O237 Mo2E O121 139.3(5) . . ?
O131 Mo2E O121 71.8(4) . . ?
O281 Mo2E O121 137.7(4) . . ?
O201 Mo2E O121 70.7(4) . . ?
O288 Mo2E O58 171.6(5) . . ?
O237 Mo2E O58 86.2(5) . . ?
O131 Mo2E O58 85.1(4) . . ?
O281 Mo2E O58 83.5(5) . . ?
O201 Mo2E O58 82.8(5) . . ?
O121 Mo2E O58 73.4(4) . . ?
O288 Mo2E M3L 97.0(8) . . ?
O237 Mo2E M3L 39.4(4) . . ?
O131 Mo2E M3L 111.0(5) . . ?
O281 Mo2E M3L 33.2(4) . . ?
O201 Mo2E M3L 104.6(4) . . ?
O121 Mo2E M3L 164.2(7) . . ?
O58 Mo2E M3L 91.2(7) . . ?
O310 Mo2F O275 102.9(7) . . ?
O310 Mo2F O267 102.1(7) . . ?
O275 Mo2F O267 104.4(6) . . ?
O310 Mo2F O194 96.0(6) . . ?
O275 Mo2F O194 152.5(5) . . ?
O267 Mo2F O194 90.7(5) . . ?
O310 Mo2F O97 98.5(6) . . ?
O275 Mo2F O97 88.3(5) . . ?
O267 Mo2F O97 152.6(5) . . ?
O194 Mo2F O97 69.2(4) . . ?
O310 Mo2F O148 175.7(6) . . ?
O275 Mo2F O148 80.6(6) . . ?
O267 Mo2F O148 79.2(5) . . ?
O194 Mo2F O148 79.9(5) . . ?
O97 Mo2F O148 79.1(5) . . ?
O180 Mo2G O355 105.1(8) . . ?
O180 Mo2G O216 99.8(6) . . ?
O355 Mo2G O216 107.2(6) . . ?
O180 Mo2G O177 96.4(6) . . ?
O355 Mo2G O177 88.3(5) . . ?
O216 Mo2G O177 153.6(5) . . ?
O180 Mo2G O151 94.4(6) . . ?
O355 Mo2G O151 150.9(6) . . ?
O216 Mo2G O151 90.1(5) . . ?
O177 Mo2G O151 67.9(4) . . ?
O180 Mo2G O342 171.3(8) . . ?
O355 Mo2G O342 82.7(8) . . ?
O216 Mo2G O342 81.1(5) . . ?
O177 Mo2G O342 79.8(5) . . ?
O151 Mo2G O342 76.9(6) . . ?
O217 Mo2H O109 104.4(6) . . ?
O217 Mo2H O61 100.8(7) . . ?
O109 Mo2H O61 88.1(5) . . ?
O217 Mo2H O86 102.6(7) . . ?
O109 Mo2H O86 86.6(5) . . ?
O61 Mo2H O86 156.6(5) . . ?
O217 Mo2H O128 100.3(6) . . ?
O109 Mo2H O128 155.3(5) . . ?
O61 Mo2H O128 87.5(5) . . ?
O86 Mo2H O128 87.8(5) . . ?
O217 Mo2H O270 167.8(5) . . ?
O109 Mo2H O270 86.3(5) . . ?
O61 Mo2H O270 73.4(5) . . ?
O86 Mo2H O270 83.5(5) . . ?
O128 Mo2H O270 69.1(5) . . ?
O257 Mo2I O284 103.6(6) . . ?
O257 Mo2I O105 99.0(6) . . ?
O284 Mo2I O105 88.9(5) . . ?
O257 Mo2I O243 100.8(6) . . ?
O284 Mo2I O243 86.5(5) . . ?
O105 Mo2I O243 160.2(5) . . ?
O257 Mo2I O33 99.6(5) . . ?
O284 Mo2I O33 156.7(5) . . ?
O105 Mo2I O33 90.3(4) . . ?
O243 Mo2I O33 86.4(5) . . ?
O257 Mo2I O272 167.9(5) . . ?
O284 Mo2I O272 87.2(5) . . ?
O105 Mo2I O272 75.4(4) . . ?
O243 Mo2I O272 85.1(5) . . ?
O33 Mo2I O272 70.1(4) . . ?
O366 Mo2J O340 103.4(7) . . ?
O366 Mo2J O115 99.2(6) . . ?
O340 Mo2J O115 99.6(6) . . ?
O366 Mo2J O275 94.6(6) . . ?
O340 Mo2J O275 95.8(6) . . ?
O115 Mo2J O275 156.4(6) . . ?
O366 Mo2J O197 163.8(6) . . ?
O340 Mo2J O197 92.2(6) . . ?
O115 Mo2J O197 81.9(5) . . ?
O275 Mo2J O197 79.6(5) . . ?
O366 Mo2J O384 87.4(7) . . ?
O340 Mo2J O384 168.4(6) . . ?
O115 Mo2J O384 82.7(6) . . ?
O275 Mo2J O384 78.9(6) . . ?
O197 Mo2J O384 76.7(5) . . ?
O247 Mo2K O147 103.5(6) . . ?
O247 Mo2K O112 107.5(6) . . ?
O147 Mo2K O112 97.2(5) . . ?
O247 Mo2K O5 104.7(5) . . ?
O147 Mo2K O5 98.2(5) . . ?
O112 Mo2K O5 139.6(5) . . ?
O247 Mo2K O38 98.9(5) . . ?
O147 Mo2K O38 157.6(5) . . ?
O112 Mo2K O38 75.5(5) . . ?
O5 Mo2K O38 76.1(4) . . ?
O448 Mo2L O418 102.8(9) . . ?
O448 Mo2L O363 102.2(8) . . ?
O418 Mo2L O363 106.2(6) . . ?
O448 Mo2L O153 98.6(8) . . ?
O418 Mo2L O153 149.7(6) . . ?
O363 Mo2L O153 89.7(5) . . ?
O448 Mo2L O157 95.7(6) . . ?
O418 Mo2L O157 88.3(6) . . ?
O363 Mo2L O157 153.7(5) . . ?
O153 Mo2L O157 68.4(4) . . ?
O448 Mo2L O423 174.3(7) . . ?
O418 Mo2L O423 81.4(6) . . ?
O363 Mo2L O423 80.0(6) . . ?
O153 Mo2L O423 76.1(5) . . ?
O157 Mo2L O423 80.6(4) . . ?
O413 Mo2M O61 103.4(6) . . ?
O413 Mo2M O345 103.4(6) . . ?
O61 Mo2M O345 97.5(5) . . ?
O413 Mo2M O135 104.8(6) . . ?
O61 Mo2M O135 148.7(5) . . ?
O345 Mo2M O135 88.9(5) . . ?
O413 Mo2M O99 96.5(6) . . ?
O61 Mo2M O99 92.3(5) . . ?
O345 Mo2M O99 155.0(5) . . ?
O135 Mo2M O99 71.3(5) . . ?
O413 Mo2M O270 168.8(6) . . ?
O61 Mo2M O270 73.0(5) . . ?
O345 Mo2M O270 87.7(5) . . ?
O135 Mo2M O270 76.8(5) . . ?
O99 Mo2M O270 73.3(4) . . ?
O313 Mo2N O362 104.4(8) . . ?
O313 Mo2N O334 100.8(7) . . ?
O362 Mo2N O334 105.2(6) . . ?
O313 Mo2N O211 96.8(6) . . ?
O362 Mo2N O211 92.5(6) . . ?
O334 Mo2N O211 150.8(5) . . ?
O313 Mo2N O44 92.9(6) . . ?
O362 Mo2N O44 155.1(7) . . ?
O334 Mo2N O44 88.6(5) . . ?
O211 Mo2N O44 67.3(5) . . ?
O313 Mo2N O320 170.5(6) . . ?
O362 Mo2N O320 84.8(7) . . ?
O334 Mo2N O320 78.9(6) . . ?
O211 Mo2N O320 80.0(5) . . ?
O44 Mo2N O320 77.6(5) . . ?
O249 Mo2O O372 104.2(7) . . ?
O249 Mo2O O80 99.6(6) . . ?
O372 Mo2O O80 105.4(5) . . ?
O249 Mo2O O246 96.7(6) . . ?
O372 Mo2O O246 89.4(5) . . ?
O80 Mo2O O246 154.4(6) . . ?
O249 Mo2O O144 92.1(6) . . ?
O372 Mo2O O144 154.0(5) . . ?
O80 Mo2O O144 91.4(5) . . ?
O246 Mo2O O144 68.4(4) . . ?
O249 Mo2O O454 169.7(6) . . ?
O372 Mo2O O454 85.8(7) . . ?
O80 Mo2O O454 79.4(5) . . ?
O246 Mo2O O454 81.1(6) . . ?
O144 Mo2O O454 77.8(5) . . ?
O200 Mo2P O354 99.2(6) . . ?
O200 Mo2P O141 101.7(6) . . ?
O354 Mo2P O141 69.9(5) . . ?
O200 Mo2P O135 93.7(6) . . ?
O354 Mo2P O135 141.5(5) . . ?
O141 Mo2P O135 72.0(5) . . ?
O200 Mo2P O113 96.0(6) . . ?
O354 Mo2P O113 73.0(5) . . ?
O141 Mo2P O113 140.9(5) . . ?
O135 Mo2P O113 141.5(5) . . ?
O200 Mo2P O99 97.8(6) . . ?
O354 Mo2P O99 141.6(5) . . ?
O141 Mo2P O99 138.7(5) . . ?
O135 Mo2P O99 70.6(5) . . ?
O113 Mo2P O99 71.2(5) . . ?
O200 Mo2P O301 171.7(6) . . ?
O354 Mo2P O301 87.9(5) . . ?
O141 Mo2P O301 84.8(5) . . ?
O135 Mo2P O301 83.2(5) . . ?
O113 Mo2P O301 81.9(5) . . ?
O99 Mo2P O301 73.9(5) . . ?
O359 Mo2Q O295 103.8(5) . . ?
O359 Mo2Q O238 107.3(6) . . ?
O295 Mo2Q O238 98.8(5) . . ?
O359 Mo2Q O70 104.4(6) . . ?
O295 Mo2Q O70 97.2(5) . . ?
O238 Mo2Q O70 139.6(4) . . ?
O359 Mo2Q O145 98.6(5) . 2_665 ?
O295 Mo2Q O145 157.5(5) . 2_665 ?
O238 Mo2Q O145 76.1(4) . 2_665 ?
O70 Mo2Q O145 75.0(4) . 2_665 ?
O359 Mo2Q O142 175.7(5) . . ?
O295 Mo2Q O142 72.7(4) . . ?
O238 Mo2Q O142 76.0(4) . . ?
O70 Mo2Q O142 73.9(4) . . ?
O145 Mo2Q O142 84.8(4) 2_665 . ?
O329 Mo2R O227 102.2(7) . . ?
O329 Mo2R O341 103.4(6) . . ?
O227 Mo2R O341 97.4(5) . . ?
O329 Mo2R O298 105.9(7) . . ?
O227 Mo2R O298 149.9(5) . . ?
O341 Mo2R O298 86.5(5) . . ?
O329 Mo2R O208 96.5(6) . . ?
O227 Mo2R O208 92.9(5) . . ?
O341 Mo2R O208 155.1(5) . . ?
O298 Mo2R O208 73.6(5) . . ?
O329 Mo2R O327 169.0(6) . . ?
O227 Mo2R O327 72.4(5) . . ?
O341 Mo2R O327 86.9(5) . . ?
O298 Mo2R O327 78.1(5) . . ?
O208 Mo2R O327 74.5(4) . . ?
O228 Mo2S O356 103.6(5) . . ?
O228 Mo2S O190 104.5(6) . . ?
O356 Mo2S O190 99.7(5) . . ?
O228 Mo2S O40 104.9(5) . . ?
O356 Mo2S O40 98.4(5) . . ?
O190 Mo2S O40 140.5(4) . . ?
O228 Mo2S O35 99.5(4) . . ?
O356 Mo2S O35 156.9(5) . . ?
O190 Mo2S O35 74.2(4) . . ?
O40 Mo2S O35 75.4(4) . . ?
O228 Mo2S O73 177.2(4) . . ?
O356 Mo2S O73 73.6(5) . . ?
O190 Mo2S O73 76.1(5) . . ?
O40 Mo2S O73 75.9(4) . . ?
O35 Mo2S O73 83.3(4) . . ?
O232 Mo2T O58 106.0(6) . . ?
O232 Mo2T O14 107.3(6) . . ?
O58 Mo2T O14 98.2(5) . . ?
O232 Mo2T O90 104.5(6) . . ?
O58 Mo2T O90 96.3(5) . . ?
O14 Mo2T O90 139.6(5) . . ?
O232 Mo2T O56 96.5(5) . . ?
O58 Mo2T O56 157.4(5) . . ?
O14 Mo2T O56 76.2(4) . . ?
O90 Mo2T O56 76.0(4) . . ?
O232 Mo2T O121 177.3(5) . . ?
O58 Mo2T O121 71.8(5) . . ?
O14 Mo2T O121 74.8(4) . . ?
O90 Mo2T O121 74.3(4) . . ?
O56 Mo2T O121 85.6(4) . . ?
O346 Mo2U O438 105.8(9) . . ?
O346 Mo2U O383 100.7(8) . . ?
O438 Mo2U O383 99.7(7) . . ?
O346 Mo2U O395 96.1(7) . . ?
O438 Mo2U O395 92.6(7) . . ?
O383 Mo2U O395 155.5(7) . . ?
O346 Mo2U O501 165.5(7) . . ?
O438 Mo2U O501 87.2(9) . . ?
O383 Mo2U O501 83.1(8) . . ?
O395 Mo2U O501 76.5(8) . . ?
O346 Mo2U O299 91.3(7) . . ?
O438 Mo2U O299 161.7(9) . . ?
O383 Mo2U O299 83.1(5) . . ?
O395 Mo2U O299 78.7(5) . . ?
O501 Mo2U O299 75.1(7) . . ?
O163 Mo2V O293 101.2(7) . . ?
O163 Mo2V O137 103.9(6) . . ?
O293 Mo2V O137 99.7(6) . . ?
O163 Mo2V O113 104.7(6) . . ?
O293 Mo2V O113 150.6(5) . . ?
O137 Mo2V O113 87.3(5) . . ?
O163 Mo2V O99 96.6(6) . . ?
O293 Mo2V O99 91.0(5) . . ?
O137 Mo2V O99 154.4(5) . . ?
O113 Mo2V O99 72.7(4) . . ?
O163 Mo2V O104 169.1(5) . . ?
O293 Mo2V O104 74.7(5) . . ?
O137 Mo2V O104 86.8(5) . . ?
O113 Mo2V O104 77.3(5) . . ?
O99 Mo2V O104 73.6(4) . . ?
O387 Mo2W O283 100.7(6) . . ?
O387 Mo2W O374 99.2(7) . . ?
O283 Mo2W O374 72.3(5) . . ?
O387 Mo2W O134 91.4(6) . . ?
O283 Mo2W O134 144.4(5) . . ?
O374 Mo2W O134 72.7(5) . . ?
O387 Mo2W O79 94.6(6) . . ?
O283 Mo2W O79 70.9(5) . . ?
O374 Mo2W O79 142.4(5) . . ?
O134 Mo2W O79 141.9(5) . . ?
O387 Mo2W O71 96.2(6) . . ?
O283 Mo2W O71 139.7(5) . . ?
O374 Mo2W O71 140.2(5) . . ?
O134 Mo2W O71 70.5(5) . . ?
O79 Mo2W O71 71.5(4) . . ?
O387 Mo2W O75 171.3(6) . . ?
O283 Mo2W O75 87.1(5) . . ?
O374 Mo2W O75 86.8(5) . . ?
O134 Mo2W O75 84.4(5) . . ?
O79 Mo2W O75 84.1(5) . . ?
O71 Mo2W O75 75.2(4) . . ?
O387 Mo2W M40 96.1(10) . . ?
O283 Mo2W M40 36.8(5) . . ?
O374 Mo2W M40 36.4(5) . . ?
O134 Mo2W M40 109.1(5) . . ?
O79 Mo2W M40 107.7(5) . . ?
O71 Mo2W M40 167.7(9) . . ?
O75 Mo2W M40 92.5(9) . . ?
O292 Mo2X O381 102.0(8) . . ?
O292 Mo2X O395 98.7(7) . . ?
O381 Mo2X O395 106.0(6) . . ?
O292 Mo2X O179 97.2(6) . . ?
O381 Mo2X O179 90.3(5) . . ?
O395 Mo2X O179 154.2(5) . . ?
O292 Mo2X O82 98.5(6) . . ?
O381 Mo2X O82 153.1(6) . . ?
O395 Mo2X O82 87.8(5) . . ?
O179 Mo2X O82 69.8(4) . . ?
O292 Mo2X O398 176.4(6) . . ?
O381 Mo2X O398 80.6(6) . . ?
O395 Mo2X O398 82.9(7) . . ?
O179 Mo2X O398 80.2(5) . . ?
O82 Mo2X O398 78.3(5) . . ?
O318 Mo2Y O137 104.7(6) . 2_765 ?
O318 Mo2Y O291 102.5(7) . . ?
O137 Mo2Y O291 86.6(6) 2_765 . ?
O318 Mo2Y O293 98.4(7) . . ?
O137 Mo2Y O293 90.1(6) 2_765 . ?
O291 Mo2Y O293 159.0(6) . . ?
O318 Mo2Y O128 100.7(6) . . ?
O137 Mo2Y O128 154.6(5) 2_765 . ?
O291 Mo2Y O128 86.5(5) . . ?
O293 Mo2Y O128 87.6(5) . . ?
O318 Mo2Y O104 167.6(6) . . ?
O137 Mo2Y O104 85.7(5) 2_765 . ?
O291 Mo2Y O104 84.8(5) . . ?
O293 Mo2Y O104 74.3(5) . . ?
O128 Mo2Y O104 69.4(4) . . ?
O245 Mo2Z O75 104.2(6) . . ?
O245 Mo2Z O173 105.9(5) . . ?
O75 Mo2Z O173 99.5(5) . . ?
O245 Mo2Z O192 105.0(5) . . ?
O75 Mo2Z O192 96.7(5) . . ?
O173 Mo2Z O192 140.1(4) . . ?
O245 Mo2Z O9 99.3(5) . . ?
O75 Mo2Z O9 156.4(5) . . ?
O173 Mo2Z O9 75.5(4) . . ?
O192 Mo2Z O9 75.2(4) . . ?
O245 Mo2Z O71 177.0(5) . . ?
O75 Mo2Z O71 73.0(5) . . ?
O173 Mo2Z O71 75.8(4) . . ?
O192 Mo2Z O71 74.5(4) . . ?
O9 Mo2Z O71 83.5(4) . . ?
O181 Mo3A O415 103.2(7) . . ?
O181 Mo3A O378 100.3(6) . . ?
O415 Mo3A O378 106.1(6) . . ?
O181 Mo3A O162 97.5(6) . . ?
O415 Mo3A O162 88.1(6) . . ?
O378 Mo3A O162 153.9(6) . . ?
O181 Mo3A O298 94.9(6) . . ?
O415 Mo3A O298 152.9(6) . . ?
O378 Mo3A O298 90.0(5) . . ?
O162 Mo3A O298 69.5(5) . . ?
O181 Mo3A O408 172.2(6) . . ?
O415 Mo3A O408 83.9(7) . . ?
O378 Mo3A O408 80.6(6) . . ?
O162 Mo3A O408 79.3(6) . . ?
O298 Mo3A O408 77.3(6) . . ?
O332 Mo3B O416 106.1(9) . . ?
O332 Mo3B O259 100.8(6) . . ?
O416 Mo3B O259 106.0(6) . . ?
O332 Mo3B O141 95.6(6) . . ?
O416 Mo3B O141 88.4(6) . . ?
O259 Mo3B O141 154.0(5) . . ?
O332 Mo3B O135 91.5(7) . . ?
O416 Mo3B O135 152.0(6) . . ?
O259 Mo3B O135 91.3(5) . . ?
O141 Mo3B O135 68.0(5) . . ?
O332 Mo3B O444 171.7(7) . . ?
O416 Mo3B O444 81.2(8) . . ?
O259 Mo3B O444 80.6(6) . . ?
O141 Mo3B O444 80.5(6) . . ?
O135 Mo3B O444 80.2(6) . . ?
O393 Mo3C O399 104.8(8) . . ?
O393 Mo3C O258 101.2(6) . . ?
O399 Mo3C O258 104.8(7) . . ?
O393 Mo3C O374 95.3(7) . . ?
O399 Mo3C O374 88.9(6) . . ?
O258 Mo3C O374 154.8(6) . . ?
O393 Mo3C O134 95.6(6) . . ?
O399 Mo3C O134 151.2(7) . . ?
O258 Mo3C O134 90.8(5) . . ?
O374 Mo3C O134 68.7(5) . . ?
O393 Mo3C O427 171.9(6) . . ?
O399 Mo3C O427 81.9(8) . . ?
O258 Mo3C O427 81.1(6) . . ?
O374 Mo3C O427 80.1(6) . . ?
O134 Mo3C O427 76.6(6) . . ?
O348 Mo3D O455 103.5(9) . . ?
O348 Mo3D O325 100.6(7) . . ?
O455 Mo3D O325 106.1(7) . . ?
O348 Mo3D O189 97.0(6) . . ?
O455 Mo3D O189 89.9(6) . . ?
O325 Mo3D O189 152.6(6) . . ?
O348 Mo3D O120 92.8(6) . . ?
O455 Mo3D O120 154.3(7) . . ?
O325 Mo3D O120 90.0(5) . . ?
O189 Mo3D O120 68.3(4) . . ?
O348 Mo3D O417 169.5(6) . . ?
O455 Mo3D O417 86.5(8) . . ?
O325 Mo3D O417 79.5(6) . . ?
O189 Mo3D O417 79.4(6) . . ?
O120 Mo3D O417 76.7(5) . . ?
O467 Mo3E O315 101.1(9) . . ?
O467 Mo3E O12 107.7(7) . . ?
O315 Mo3E O12 98.0(6) . . ?
O467 Mo3E O251 88.8(7) . . ?
O315 Mo3E O251 95.0(6) . . ?
O12 Mo3E O251 156.4(5) . . ?
O467 Mo3E O285 154.3(7) . . ?
O315 Mo3E O285 92.7(7) . . ?
O12 Mo3E O285 91.5(5) . . ?
O251 Mo3E O285 68.3(4) . . ?
O467 Mo3E O368 87.2(9) . . ?
O315 Mo3E O368 171.2(7) . . ?
O12 Mo3E O368 81.9(6) . . ?
O251 Mo3E O368 82.3(6) . . ?
O285 Mo3E O368 78.5(5) . . ?
O489 Mo3F O446 101.9(11) . . ?
O489 Mo3F O445 96.2(9) . . ?
O446 Mo3F O445 108.1(11) . . ?
O489 Mo3F O223 90.2(7) . . ?
O446 Mo3F O223 93.7(10) . . ?
O445 Mo3F O223 155.4(7) . . ?
O489 Mo3F O20 95.6(7) . . ?
O446 Mo3F O20 155.0(10) . . ?
O445 Mo3F O20 87.4(7) . . ?
O223 Mo3F O20 68.3(4) . . ?
O489 Mo3F O471 170.5(8) . . ?
O446 Mo3F O471 86.0(10) . . ?
O445 Mo3F O471 86.1(8) . . ?
O223 Mo3F O471 84.1(6) . . ?
O20 Mo3F O471 75.3(6) . . ?
O222 Mo3G O337 104.8(5) . . ?
O222 Mo3G O272 104.6(6) . . ?
O337 Mo3G O272 98.0(5) . . ?
O222 Mo3G O110 104.4(6) . . ?
O337 Mo3G O110 99.1(5) . . ?
O272 Mo3G O110 141.1(4) . . ?
O222 Mo3G O33 96.8(5) . . ?
O337 Mo3G O33 158.4(4) . . ?
O272 Mo3G O33 75.9(5) . . ?
O110 Mo3G O33 75.4(5) . . ?
O222 Mo3G O29 177.1(5) . . ?
O337 Mo3G O29 72.4(4) . . ?
O272 Mo3G O29 76.1(4) . . ?
O110 Mo3G O29 76.2(4) . . ?
O33 Mo3G O29 86.0(4) . . ?
O253 Mo3H O405 104.2(11) . . ?
O253 Mo3H O243 101.5(7) . . ?
O405 Mo3H O243 104.7(8) . . ?
O253 Mo3H O281 99.7(9) . . ?
O405 Mo3H O281 90.6(7) . . ?
O243 Mo3H O281 149.8(9) . . ?
O253 Mo3H O201 96.7(6) . . ?
O405 Mo3H O201 152.5(7) . . ?
O243 Mo3H O201 88.1(7) . . ?
O281 Mo3H O201 68.2(5) . . ?
O253 Mo3H O409 171.6(8) . . ?
O405 Mo3H O409 84.2(9) . . ?
O243 Mo3H O409 75.9(8) . . ?
O281 Mo3H O409 80.0(7) . . ?
O201 Mo3H O409 75.3(7) . . ?
O424 Mo3I O371 102.8(8) . . ?
O424 Mo3I O406 99.1(6) . . ?
O371 Mo3I O406 98.8(7) . . ?
O424 Mo3I O267 93.4(6) . . ?
O371 Mo3I O267 97.4(7) . . ?
O406 Mo3I O267 156.8(6) . . ?
O424 Mo3I O263 166.3(7) . . ?
O371 Mo3I O263 90.3(7) . . ?
O406 Mo3I O263 82.6(5) . . ?
O267 Mo3I O263 80.8(5) . . ?
O424 Mo3I O486 91.2(7) . . ?
O371 Mo3I O486 164.8(7) . . ?
O406 Mo3I O486 84.4(6) . . ?
O267 Mo3I O486 75.8(6) . . ?
O263 Mo3I O486 75.3(6) . . ?
O459 Mo3J O410 101.9(9) . . ?
O459 Mo3J O388 101.8(8) . . ?
O410 Mo3J O388 98.0(6) . . ?
O459 Mo3J O381 97.8(8) . 2_765 ?
O410 Mo3J O381 91.1(6) . 2_765 ?
O388 Mo3J O381 156.1(6) . 2_765 ?
O459 Mo3J O186 91.0(8) . . ?
O410 Mo3J O186 165.3(7) . . ?
O388 Mo3J O186 86.2(5) . . ?
O381 Mo3J O186 80.0(5) 2_765 . ?
O459 Mo3J O296 166.3(7) . . ?
O410 Mo3J O296 90.4(7) . . ?
O388 Mo3J O296 82.2(6) . . ?
O381 Mo3J O296 75.7(6) 2_765 . ?
O186 Mo3J O296 76.1(5) . . ?
O319 Mo3K O431 100.9(8) . . ?
O319 Mo3K O379 100.0(8) . . ?
O431 Mo3K O379 106.6(5) . . ?
O319 Mo3K O206 93.8(6) . . ?
O431 Mo3K O206 156.1(6) . . ?
O379 Mo3K O206 89.0(5) . . ?
O319 Mo3K O165 96.0(6) . . ?
O431 Mo3K O165 90.1(5) . . ?
O379 Mo3K O165 154.1(7) . . ?
O206 Mo3K O165 69.6(4) . . ?
O319 Mo3K O419 175.8(6) . . ?
O431 Mo3K O419 82.3(6) . . ?
O379 Mo3K O419 81.5(8) . . ?
O206 Mo3K O419 82.4(5) . . ?
O165 Mo3K O419 81.3(5) . . ?
O449 Mo3L O402 102.1(10) . . ?
O449 Mo3L O442 103.4(9) . . ?
O402 Mo3L O442 106.1(7) . . ?
O449 Mo3L O237 98.9(7) . . ?
O402 Mo3L O237 90.4(5) . . ?
O442 Mo3L O237 148.6(9) . . ?
O449 Mo3L O281 98.9(8) . . ?
O402 Mo3L O281 151.4(7) . . ?
O442 Mo3L O281 87.4(7) . . ?
O237 Mo3L O281 67.3(5) . . ?
O449 Mo3L O450 175.3(8) . . ?
O402 Mo3L O450 82.0(7) . . ?
O442 Mo3L O450 77.4(8) . . ?
O237 Mo3L O450 78.7(6) . . ?
O281 Mo3L O450 76.5(6) . . ?
O353 Mo3M O401 102.2(8) . . ?
O353 Mo3M O391 101.4(8) . . ?
O401 Mo3M O391 104.8(5) . . ?
O353 Mo3M O246 98.4(7) . . ?
O401 Mo3M O246 151.4(7) . . ?
O391 Mo3M O246 90.2(5) . . ?
O353 Mo3M O195 97.9(6) . . ?
O401 Mo3M O195 87.9(5) . . ?
O391 Mo3M O195 153.9(7) . . ?
O246 Mo3M O195 69.7(4) . . ?
O353 Mo3M O430 177.6(6) . . ?
O401 Mo3M O430 79.3(7) . . ?
O391 Mo3M O430 80.0(7) . . ?
O246 Mo3M O430 79.6(6) . . ?
O195 Mo3M O430 80.2(5) . . ?
O451 Mo3N O436 101.2(8) . . ?
O451 Mo3N O385 103.6(7) . . ?
O436 Mo3N O385 105.3(6) . . ?
O451 Mo3N O205 95.4(6) . . ?
O436 Mo3N O205 90.0(6) . . ?
O385 Mo3N O205 152.5(6) . . ?
O451 Mo3N O177 96.3(6) . . ?
O436 Mo3N O177 153.2(7) . . ?
O385 Mo3N O177 90.0(5) . . ?
O205 Mo3N O177 68.1(5) . . ?
O451 Mo3N O437 175.4(6) . . ?
O436 Mo3N O437 80.2(7) . . ?
O385 Mo3N O437 80.1(7) . . ?
O205 Mo3N O437 80.2(5) . . ?
O177 Mo3N O437 80.9(5) . . ?
O460 Mo3O O397 98.2(11) . . ?
O460 Mo3O O377 104.4(10) . . ?
O397 Mo3O O377 106.2(7) . . ?
O460 Mo3O O354 95.6(9) . 2_765 ?
O397 Mo3O O354 89.4(7) . 2_765 ?
O377 Mo3O O354 152.3(6) . 2_765 ?
O460 Mo3O O141 95.3(9) . 2_765 ?
O397 Mo3O O141 155.1(8) . 2_765 ?
O377 Mo3O O141 90.4(6) . 2_765 ?
O354 Mo3O O141 68.5(5) 2_765 2_765 ?
O460 Mo3O O477 172.8(9) . . ?
O397 Mo3O O477 86.3(9) . . ?
O377 Mo3O O477 79.5(7) . . ?
O354 Mo3O O477 78.8(6) 2_765 . ?
O141 Mo3O O477 78.5(7) 2_765 . ?
O432 Mo3P O461 101.4(11) . . ?
O432 Mo3P O339 101.5(6) . . ?
O461 Mo3P O339 95.9(8) . . ?
O432 Mo3P O379 92.8(6) . . ?
O461 Mo3P O379 94.9(8) . . ?
O339 Mo3P O379 159.9(7) . . ?
O432 Mo3P O380 88.4(9) . . ?
O461 Mo3P O380 169.6(9) . . ?
O339 Mo3P O380 85.6(6) . . ?
O379 Mo3P O380 80.8(7) . . ?
O432 Mo3P O233 169.5(8) . . ?
O461 Mo3P O233 86.7(9) . . ?
O339 Mo3P O233 83.9(5) . . ?
O379 Mo3P O233 79.9(5) . . ?
O380 Mo3P O233 83.1(6) . . ?
O433 Mo3Q O494 102.8(10) . . ?
O433 Mo3Q O115 100.0(6) . . ?
O494 Mo3Q O115 103.1(8) . . ?
O433 Mo3Q O431 94.3(6) . . ?
O494 Mo3Q O431 90.4(8) . . ?
O115 Mo3Q O431 157.5(6) . . ?
O433 Mo3Q O261 167.8(8) . . ?
O494 Mo3Q O261 88.2(7) . . ?
O115 Mo3Q O261 82.2(5) . . ?
O431 Mo3Q O261 80.3(5) . . ?
O433 Mo3Q O403 88.3(9) . . ?
O494 Mo3Q O403 166.2(8) . . ?
O115 Mo3Q O403 82.6(6) . . ?
O431 Mo3Q O403 80.5(6) . . ?
O261 Mo3Q O403 80.1(6) . . ?
O491 Mo3R O435 100.2(9) . . ?
O491 Mo3R O420 98.9(9) . . ?
O435 Mo3R O420 102.3(9) . . ?
O491 Mo3R O391 93.5(8) . . ?
O435 Mo3R O391 94.7(8) . . ?
O420 Mo3R O391 156.8(7) . . ?
O491 Mo3R O504 90.1(9) . . ?
O435 Mo3R O504 168.1(8) . . ?
O420 Mo3R O504 81.8(9) . . ?
O391 Mo3R O504 78.6(8) . . ?
O491 Mo3R O372 167.8(8) . . ?
O435 Mo3R O372 91.1(8) . . ?
O420 Mo3R O372 83.0(6) . . ?
O391 Mo3R O372 80.9(5) . . ?
O504 Mo3R O372 78.2(7) . . ?
O465 Mo3S O312 103.0(8) . . ?
O465 Mo3S O481 93.7(9) . . ?
O312 Mo3S O481 95.7(8) . . ?
O465 Mo3S O436 92.8(8) . . ?
O312 Mo3S O436 163.8(6) . . ?
O481 Mo3S O436 86.4(8) . . ?
O465 Mo3S O474 95.8(9) . . ?
O312 Mo3S O474 89.7(8) . . ?
O481 Mo3S O474 167.7(9) . . ?
O436 Mo3S O474 85.4(8) . . ?
O465 Mo3S O370 172.6(8) . . ?
O312 Mo3S O370 84.3(6) . . ?
O481 Mo3S O370 85.3(8) . . ?
O436 Mo3S O370 79.8(6) . . ?
O474 Mo3S O370 84.2(7) . . ?
O422 Mo3T O330 101.1(9) . . ?
O422 Mo3T O404 106.4(7) . . ?
O330 Mo3T O404 100.2(9) . . ?
O422 Mo3T O306 155.6(8) . . ?
O330 Mo3T O306 92.5(7) . . ?
O404 Mo3T O306 90.8(6) . . ?
O422 Mo3T O162 88.0(6) . . ?
O330 Mo3T O162 94.1(7) . . ?
O404 Mo3T O162 157.1(7) . . ?
O306 Mo3T O162 70.7(5) . . ?
O422 Mo3T O458 82.4(9) . . ?
O330 Mo3T O458 174.9(8) . . ?
O404 Mo3T O458 82.3(8) . . ?
O306 Mo3T O458 82.9(7) . . ?
O162 Mo3T O458 82.1(6) . . ?
O456 Mo3U O508 107.9(10) . . ?
O456 Mo3U O407 97.4(6) . . ?
O508 Mo3U O407 100.5(9) . . ?
O456 Mo3U O401 95.9(6) . . ?
O508 Mo3U O401 96.1(9) . . ?
O407 Mo3U O401 154.4(8) . . ?
O456 Mo3U O343 161.9(9) . . ?
O508 Mo3U O343 89.9(8) . . ?
O407 Mo3U O343 82.1(5) . . ?
O401 Mo3U O343 78.5(5) . . ?
O456 Mo3U O421 85.0(9) . . ?
O508 Mo3U O421 167.0(8) . . ?
O407 Mo3U O421 79.1(7) . . ?
O401 Mo3U O421 80.4(6) . . ?
O343 Mo3U O421 77.1(6) . . ?
O480 Mo3V O466 102.0(9) . . ?
O480 Mo3V O476 99.6(8) . . ?
O466 Mo3V O476 98.7(9) . . ?
O480 Mo3V O442 94.1(8) . . ?
O466 Mo3V O442 94.5(8) . . ?
O476 Mo3V O442 158.5(7) . . ?
O480 Mo3V O405 166.3(9) . . ?
O466 Mo3V O405 90.8(9) . . ?
O476 Mo3V O405 83.0(6) . . ?
O442 Mo3V O405 79.9(6) . . ?
O480 Mo3V O526 87.6(10) . . ?
O466 Mo3V O526 168.6(10) . . ?
O476 Mo3V O526 85.5(9) . . ?
O442 Mo3V O526 78.6(9) . . ?
O405 Mo3V O526 79.2(9) . . ?
O505 Mo3W O488 100.3(12) . . ?
O505 Mo3W O445 103.4(11) . . ?
O488 Mo3W O445 97.0(9) . . ?
O505 Mo3W O312 93.8(10) . . ?
O488 Mo3W O312 94.7(8) . . ?
O445 Mo3W O312 157.1(8) . . ?
O505 Mo3W O485 92.7(11) . . ?
O488 Mo3W O485 166.8(9) . . ?
O445 Mo3W O485 81.7(8) . . ?
O312 Mo3W O485 82.5(7) . . ?
O505 Mo3W O328 169.3(10) . . ?
O488 Mo3W O328 89.1(7) . . ?
O445 Mo3W O328 80.2(7) . . ?
O312 Mo3W O328 80.3(5) . . ?
O485 Mo3W O328 77.7(6) . . ?
O470 Mo3X O490 101.1(11) . . ?
O470 Mo3X O414 100.5(9) . . ?
O490 Mo3X O414 96.1(9) . . ?
O470 Mo3X O404 92.2(9) . . ?
O490 Mo3X O404 94.2(8) . . ?
O414 Mo3X O404 161.8(7) . . ?
O470 Mo3X O386 167.0(9) . . ?
O490 Mo3X O386 90.3(9) . . ?
O414 Mo3X O386 84.3(6) . . ?
O404 Mo3X O386 80.7(5) . . ?
O470 Mo3X O496 89.7(10) . . ?
O490 Mo3X O496 168.3(10) . . ?
O414 Mo3X O496 86.2(9) . . ?
O404 Mo3X O496 80.8(8) . . ?
O386 Mo3X O496 78.5(8) . . ?
O462 Mo3Y O469 107.1(10) . . ?
O462 Mo3Y O406 96.9(7) . . ?
O469 Mo3Y O406 98.1(9) . . ?
O462 Mo3Y O397 94.0(8) . . ?
O469 Mo3Y O397 99.1(9) . . ?
O406 Mo3Y O397 155.9(8) . . ?
O462 Mo3Y O140 163.4(9) . . ?
O469 Mo3Y O140 89.1(8) . . ?
O406 Mo3Y O140 84.0(6) . . ?
O397 Mo3Y O140 79.5(6) . . ?
O462 Mo3Y O453 92.3(10) . . ?
O469 Mo3Y O453 160.2(9) . . ?
O406 Mo3Y O453 83.2(7) . . ?
O397 Mo3Y O453 75.0(8) . . ?
O140 Mo3Y O453 71.3(8) . . ?
O463 Mo3Z O457 98.7(11) . . ?
O463 Mo3Z O434 98.4(8) . . ?
O457 Mo3Z O434 98.6(10) . . ?
O463 Mo3Z O499 96.2(9) . . ?
O457 Mo3Z O499 89.9(10) . . ?
O434 Mo3Z O499 161.8(8) . . ?
O463 Mo3Z O439 171.9(10) . . ?
O457 Mo3Z O439 89.2(9) . . ?
O434 Mo3Z O439 82.3(6) . . ?
O499 Mo3Z O439 81.8(7) . . ?
O463 Mo3Z O516 91.8(12) . . ?
O457 Mo3Z O516 169.3(11) . . ?
O434 Mo3Z O516 81.7(11) . . ?
O499 Mo3Z O516 87.0(11) . . ?
O439 Mo3Z O516 80.2(10) . . ?
O333 Mo4A O229 104.5(6) . . ?
O333 Mo4A O68 102.5(5) . . ?
O229 Mo4A O68 105.4(5) . . ?
O333 Mo4A O59 98.8(5) . . ?
O229 Mo4A O59 90.1(5) . . ?
O68 Mo4A O59 149.4(4) . . ?
O333 Mo4A O26 95.5(6) . . ?
O229 Mo4A O26 153.0(5) . . ?
O68 Mo4A O26 87.3(4) . . ?
O59 Mo4A O26 68.8(4) . . ?
O333 Mo4A O116 173.9(6) . . ?
O229 Mo4A O116 81.0(5) . . ?
O68 Mo4A O116 78.5(4) . . ?
O59 Mo4A O116 78.2(4) . . ?
O26 Mo4A O116 78.4(4) . . ?
O48 Mo4B O72 104.9(5) . . ?
O48 Mo4B O8 102.0(5) . . ?
O72 Mo4B O8 89.1(5) . . ?
O48 Mo4B O24 102.5(5) . . ?
O72 Mo4B O24 87.0(4) . . ?
O8 Mo4B O24 155.4(4) . . ?
O48 Mo4B O57 95.9(5) . . ?
O72 Mo4B O57 159.0(4) . . ?
O8 Mo4B O57 88.9(5) . . ?
O24 Mo4B O57 86.2(4) . . ?
O48 Mo4B O64 166.8(5) . . ?
O72 Mo4B O64 88.0(4) . . ?
O8 Mo4B O64 74.6(4) . . ?
O24 Mo4B O64 81.0(4) . . ?
O57 Mo4B O64 71.4(4) . . ?
O289 Mo4C O323 103.2(6) . . ?
O289 Mo4C O37 100.9(6) . . ?
O323 Mo4C O37 105.5(5) . . ?
O289 Mo4C O214 92.1(5) . . ?
O323 Mo4C O214 154.1(5) . . ?
O37 Mo4C O214 91.6(4) . . ?
O289 Mo4C O157 98.3(6) . . ?
O323 Mo4C O157 88.2(5) . . ?
O37 Mo4C O157 153.0(5) . . ?
O214 Mo4C O157 68.8(4) . . ?
O289 Mo4C O250 170.4(5) . . ?
O323 Mo4C O250 85.8(6) . . ?
O37 Mo4C O250 79.7(5) . . ?
O214 Mo4C O250 78.3(5) . . ?
O157 Mo4C O250 78.3(5) . . ?
O7 Mo4D O72 103.2(5) . . ?
O7 Mo4D O43 102.5(5) . . ?
O72 Mo4D O43 99.5(5) . . ?
O7 Mo4D O262 105.9(5) . . ?
O72 Mo4D O262 85.8(4) . . ?
O43 Mo4D O262 149.0(4) . . ?
O7 Mo4D O3 96.1(5) . . ?
O72 Mo4D O3 153.9(5) . . ?
O43 Mo4D O3 93.0(4) . . ?
O262 Mo4D O3 72.1(4) . . ?
O7 Mo4D O45 167.8(4) . . ?
O72 Mo4D O45 88.7(4) . . ?
O43 Mo4D O45 72.6(4) . . ?
O262 Mo4D O45 77.1(4) . . ?
O3 Mo4D O45 73.3(4) . . ?
O219 Mo4E O19 103.6(6) . . ?
O219 Mo4E O184 102.2(5) . . ?
O19 Mo4E O184 87.9(5) . . ?
O219 Mo4E O46 100.4(5) . . ?
O19 Mo4E O46 88.3(5) . . ?
O184 Mo4E O46 157.4(5) . . ?
O219 Mo4E O6 98.8(5) . . ?
O19 Mo4E O6 157.6(4) . . ?
O184 Mo4E O6 87.0(5) . . ?
O46 Mo4E O6 88.1(4) . . ?
O219 Mo4E O16 166.8(5) . . ?
O19 Mo4E O16 88.0(4) . . ?
O184 Mo4E O16 84.2(4) . . ?
O46 Mo4E O16 73.4(4) . . ?
O6 Mo4E O16 69.8(4) . . ?
O149 Mo4F O328 103.9(5) . . ?
O149 Mo4F O24 100.8(5) . . ?
O328 Mo4F O24 104.6(5) . . ?
O149 Mo4F O20 99.6(5) . . ?
O328 Mo4F O20 89.8(5) . . ?
O24 Mo4F O20 151.3(5) . . ?
O149 Mo4F O262 95.0(5) . . ?
O328 Mo4F O262 153.7(5) . . ?
O24 Mo4F O262 89.4(4) . . ?
O20 Mo4F O262 68.8(4) . . ?
O149 Mo4F O27 172.8(5) . . ?
O328 Mo4F O27 82.9(5) . . ?
O24 Mo4F O27 79.1(4) . . ?
O20 Mo4F O27 78.1(4) . . ?
O262 Mo4F O27 77.9(4) . . ?
O271 Mo4G O349 103.0(5) . . ?
O271 Mo4G O41 99.7(5) . . ?
O349 Mo4G O41 89.3(5) . . ?
O271 Mo4G O178 103.6(5) . . ?
O349 Mo4G O178 87.2(5) . . ?
O41 Mo4G O178 156.6(5) . . ?
O271 Mo4G O6 100.5(5) . . ?
O349 Mo4G O6 156.5(5) . . ?
O41 Mo4G O6 88.1(4) . . ?
O178 Mo4G O6 86.0(4) . . ?
O271 Mo4G O77 167.5(5) . . ?
O349 Mo4G O77 88.0(4) . . ?
O41 Mo4G O77 74.1(4) . . ?
O178 Mo4G O77 82.7(4) . . ?
O6 Mo4G O77 68.8(4) . . ?
O125 Mo4H O176 103.1(5) . . ?
O125 Mo4H O95 99.8(5) . . ?
O176 Mo4H O95 88.3(5) . . ?
O125 Mo4H O50 102.8(6) . . ?
O176 Mo4H O50 86.7(5) . . ?
O95 Mo4H O50 157.4(5) . . ?
O125 Mo4H O54 100.4(5) . . ?
O176 Mo4H O54 156.5(4) . . ?
O95 Mo4H O54 89.2(5) . . ?
O50 Mo4H O54 86.7(4) . . ?
O125 Mo4H O42 167.6(5) . . ?
O176 Mo4H O42 87.6(4) . . ?
O95 Mo4H O42 74.0(4) . . ?
O50 Mo4H O42 83.8(4) . . ?
O54 Mo4H O42 69.2(4) . . ?
O290 Mo4I O55 104.2(5) . . ?
O290 Mo4I O127 100.9(6) . . ?
O55 Mo4I O127 88.2(5) . . ?
O290 Mo4I O118 102.7(6) . . ?
O55 Mo4I O118 87.6(5) . . ?
O127 Mo4I O118 156.3(5) . . ?
O290 Mo4I O9 97.8(5) . . ?
O55 Mo4I O9 158.0(4) . . ?
O127 Mo4I O9 87.6(4) . . ?
O118 Mo4I O9 87.7(4) . . ?
O290 Mo4I O192 167.2(5) . . ?
O55 Mo4I O192 87.7(4) . . ?
O127 Mo4I O192 74.6(4) . . ?
O118 Mo4I O192 82.0(4) . . ?
O9 Mo4I O192 70.3(4) . . ?
O36 Mo4J O47 104.3(5) . . ?
O36 Mo4J O43 99.2(5) . . ?
O47 Mo4J O43 88.6(4) . . ?
O36 Mo4J O4 98.9(5) . . ?
O47 Mo4J O4 156.8(5) . . ?
O43 Mo4J O4 89.0(4) . . ?
O36 Mo4J O37 102.3(5) . . ?
O47 Mo4J O37 86.7(4) . . ?
O43 Mo4J O37 158.6(5) . . ?
O4 Mo4J O37 87.2(4) . . ?
O36 Mo4J O45 167.9(5) . . ?
O47 Mo4J O45 86.9(4) . . ?
O43 Mo4J O45 76.2(4) . . ?
O4 Mo4J O45 70.1(4) . . ?
O37 Mo4J O45 82.6(4) . . ?
O132 Mo4K O138 103.3(5) . . ?
O132 Mo4K O18 99.7(5) . . ?
O138 Mo4K O18 88.6(5) . . ?
O132 Mo4K O213 102.7(5) . . ?
O138 Mo4K O213 85.0(4) . . ?
O18 Mo4K O213 157.6(4) . . ?
O132 Mo4K O57 100.1(5) . . ?
O138 Mo4K O57 156.4(4) . . ?
O18 Mo4K O57 89.9(5) . . ?
O213 Mo4K O57 87.6(4) . . ?
O132 Mo4K O28 168.6(5) . . ?
O138 Mo4K O28 86.0(4) . . ?
O18 Mo4K O28 73.7(4) . . ?
O213 Mo4K O28 84.5(4) . . ?
O57 Mo4K O28 71.0(4) . . ?
O241 Mo4L O13 98.8(6) . . ?
O241 Mo4L O78 102.7(5) . . ?
O13 Mo4L O78 88.4(5) . . ?
O241 Mo4L O63 101.5(6) . . ?
O13 Mo4L O63 159.7(5) . . ?
O78 Mo4L O63 86.6(5) . . ?
O241 Mo4L O9 101.6(5) . . ?
O13 Mo4L O9 88.3(5) . . ?
O78 Mo4L O9 155.7(4) . . ?
O63 Mo4L O9 88.1(4) . . ?
O241 Mo4L O173 168.4(5) . . ?
O13 Mo4L O173 74.4(4) . . ?
O78 Mo4L O173 86.7(4) . . ?
O63 Mo4L O173 85.7(4) . . ?
O9 Mo4L O173 69.2(4) . . ?
O88 Mo4M O274 104.9(5) . 2_765 ?
O88 Mo4M O183 99.2(6) . . ?
O274 Mo4M O183 88.9(5) 2_765 . ?
O88 Mo4M O266 102.2(6) . . ?
O274 Mo4M O266 86.5(5) 2_765 . ?
O183 Mo4M O266 158.6(4) . . ?
O88 Mo4M O54 100.3(5) . . ?
O274 Mo4M O54 154.6(4) 2_765 . ?
O183 Mo4M O54 90.1(5) . . ?
O266 Mo4M O54 85.2(5) . . ?
O88 Mo4M O130 167.7(6) . . ?
O274 Mo4M O130 85.5(4) 2_765 . ?
O183 Mo4M O130 73.9(4) . . ?
O266 Mo4M O130 84.8(4) . . ?
O54 Mo4M O130 69.9(4) . . ?
O204 Mo4N O274 104.2(5) . . ?
O204 Mo4N O183 103.3(6) . . ?
O274 Mo4N O183 98.1(5) . . ?
O204 Mo4N O269 103.5(6) . . ?
O274 Mo4N O269 88.3(5) . . ?
O183 Mo4N O269 150.0(5) . . ?
O204 Mo4N O188 94.6(5) . . ?
O274 Mo4N O188 155.7(4) . . ?
O183 Mo4N O188 92.3(4) . . ?
O269 Mo4N O188 72.3(4) . . ?
O204 Mo4N O130 168.1(5) . . ?
O274 Mo4N O130 87.5(4) . . ?
O183 Mo4N O130 72.4(4) . . ?
O269 Mo4N O130 78.7(4) . . ?
O188 Mo4N O130 74.7(4) . . ?
O164 Mo4O O146 102.7(5) . . ?
O164 Mo4O O67 103.1(5) . . ?
O146 Mo4O O67 99.8(5) . . ?
O164 Mo4O O285 105.2(5) . . ?
O146 Mo4O O285 87.3(5) . . ?
O67 Mo4O O285 148.4(5) . . ?
O164 Mo4O O215 94.3(5) . . ?
O146 Mo4O O215 155.9(4) . . ?
O67 Mo4O O215 92.6(4) . . ?
O285 Mo4O O215 71.7(4) . . ?
O164 Mo4O O17 167.1(5) . . ?
O146 Mo4O O17 90.0(4) . . ?
O67 Mo4O O17 71.7(4) . . ?
O285 Mo4O O17 77.6(4) . . ?
O215 Mo4O O17 74.4(4) . . ?
O389 Mo4P O59 103.1(6) . . ?
O389 Mo4P O211 97.9(5) . . ?
O59 Mo4P O211 72.0(5) . . ?
O389 Mo4P O44 95.5(5) . . ?
O59 Mo4P O44 141.1(4) . . ?
O211 Mo4P O44 71.8(5) . . ?
O389 Mo4P O26 91.9(5) . . ?
O59 Mo4P O26 72.3(4) . . ?
O211 Mo4P O26 144.2(5) . . ?
O44 Mo4P O26 141.5(5) . . ?
O389 Mo4P O25 98.8(5) . . ?
O59 Mo4P O25 137.5(4) . . ?
O211 Mo4P O25 140.0(4) . . ?
O44 Mo4P O25 70.6(4) . . ?
O26 Mo4P O25 70.9(4) . . ?
O389 Mo4P O147 173.2(6) . . ?
O59 Mo4P O147 81.7(4) . . ?
O211 Mo4P O147 88.1(4) . . ?
O44 Mo4P O147 83.4(4) . . ?
O26 Mo4P O147 85.0(4) . . ?
O25 Mo4P O147 74.5(4) . . ?
O294 Mo4Q O20 104.7(5) . . ?
O294 Mo4Q O223 99.2(6) . . ?
O20 Mo4Q O223 73.1(4) . . ?
O294 Mo4Q O91 94.5(5) . . ?
O20 Mo4Q O91 142.1(4) . . ?
O223 Mo4Q O91 71.8(5) . . ?
O294 Mo4Q O262 92.5(5) . . ?
O20 Mo4Q O262 70.1(4) . . ?
O223 Mo4Q O262 143.0(5) . . ?
O91 Mo4Q O262 142.3(4) . . ?
O294 Mo4Q O3 99.2(5) . . ?
O20 Mo4Q O3 135.3(4) . . ?
O223 Mo4Q O3 139.2(4) . . ?
O91 Mo4Q O3 70.7(4) . . ?
O262 Mo4Q O3 71.6(4) . . ?
O294 Mo4Q O230 172.5(5) . . ?
O20 Mo4Q O230 80.5(5) . . ?
O223 Mo4Q O230 87.5(5) . . ?
O91 Mo4Q O230 84.3(4) . . ?
O262 Mo4Q O230 84.1(4) . . ?
O3 Mo4Q O230 73.4(4) . . ?
O171 Mo4R O212 103.8(6) . . ?
O171 Mo4R O210 97.9(5) . . ?
O212 Mo4R O210 90.2(4) . . ?
O171 Mo4R O133 101.4(5) . . ?
O212 Mo4R O133 86.0(4) . . ?
O210 Mo4R O133 160.7(4) . . ?
O171 Mo4R O4 99.3(5) . . ?
O212 Mo4R O4 156.8(5) . . ?
O210 Mo4R O4 89.1(4) . . ?
O133 Mo4R O4 87.1(5) . . ?
O171 Mo4R O170 166.8(5) . . ?
O212 Mo4R O170 87.7(4) . . ?
O210 Mo4R O170 75.1(4) . . ?
O133 Mo4R O170 85.8(4) . . ?
O4 Mo4R O170 69.8(4) . . ?
O207 Mo4S O93 103.2(5) . . ?
O207 Mo4S O2 102.5(5) . . ?
O93 Mo4S O2 98.8(5) . . ?
O207 Mo4S O120 104.9(5) . . ?
O93 Mo4S O120 88.0(5) . . ?
O2 Mo4S O120 149.4(4) . . ?
O207 Mo4S O215 96.1(5) . . ?
O93 Mo4S O215 155.4(5) . . ?
O2 Mo4S O215 91.6(4) . . ?
O120 Mo4S O215 72.2(4) . . ?
O207 Mo4S O74 168.9(5) . . ?
O93 Mo4S O74 87.5(5) . . ?
O2 Mo4S O74 72.8(4) . . ?
O120 Mo4S O74 77.8(4) . . ?
O215 Mo4S O74 74.3(4) . . ?
O155 Mo4T O129 103.6(5) . . ?
O155 Mo4T O139 97.0(5) . . ?
O129 Mo4T O139 88.0(5) . . ?
O155 Mo4T O84 104.0(5) . . ?
O129 Mo4T O84 87.4(5) . . ?
O139 Mo4T O84 159.0(4) . . ?
O155 Mo4T O56 100.5(5) . . ?
O129 Mo4T O56 155.8(5) . . ?
O139 Mo4T O56 91.2(5) . . ?
O84 Mo4T O56 84.8(4) . . ?
O155 Mo4T O14 167.1(4) . . ?
O129 Mo4T O14 86.6(4) . . ?
O139 Mo4T O14 75.3(4) . . ?
O84 Mo4T O14 84.0(4) . . ?
O56 Mo4T O14 69.8(4) . . ?
O100 Mo4U O18 104.0(5) . . ?
O100 Mo4U O156 103.9(5) . . ?
O18 Mo4U O156 98.6(5) . . ?
O100 Mo4U O317 104.7(5) . . ?
O18 Mo4U O317 148.2(5) . . ?
O156 Mo4U O317 87.5(4) . . ?
O100 Mo4U O191 94.4(5) . . ?
O18 Mo4U O191 92.0(4) . . ?
O156 Mo4U O191 155.8(4) . . ?
O317 Mo4U O191 72.5(4) . . ?
O100 Mo4U O28 168.5(5) . . ?
O18 Mo4U O28 72.2(4) . . ?
O156 Mo4U O28 87.6(4) . . ?
O317 Mo4U O28 77.0(4) . . ?
O191 Mo4U O28 75.0(4) . . ?
O308 Mo4V O197 104.2(6) . . ?
O308 Mo4V O118 100.5(6) . . ?
O197 Mo4V O118 105.6(5) . . ?
O308 Mo4V O97 99.2(5) . . ?
O197 Mo4V O97 88.9(5) . . ?
O118 Mo4V O97 151.7(4) . . ?
O308 Mo4V O166 93.7(5) . . ?
O197 Mo4V O166 153.2(5) . . ?
O118 Mo4V O166 90.1(5) . . ?
O97 Mo4V O166 68.5(5) . . ?
O308 Mo4V O85 172.6(5) . . ?
O197 Mo4V O85 83.2(5) . . ?
O118 Mo4V O85 76.6(5) . . ?
O97 Mo4V O85 81.4(4) . . ?
O166 Mo4V O85 79.6(4) . . ?
O96 Mo4W O150 103.1(5) . . ?
O96 Mo4W O210 102.0(6) . . ?
O150 Mo4W O210 98.1(5) . . ?
O96 Mo4W O91 105.5(6) . . ?
O150 Mo4W O91 87.1(5) . . ?
O210 Mo4W O91 150.0(4) . . ?
O96 Mo4W O3 97.1(5) . . ?
O150 Mo4W O3 154.3(5) . . ?
O210 Mo4W O3 93.1(4) . . ?
O91 Mo4W O3 72.1(4) . . ?
O96 Mo4W O170 168.9(5) . . ?
O150 Mo4W O170 87.1(4) . . ?
O210 Mo4W O170 71.8(4) . . ?
O91 Mo4W O170 79.0(4) . . ?
O3 Mo4W O170 74.4(4) . . ?
O350 Mo4X O138 104.0(5) . . ?
O350 Mo4X O106 101.8(6) . . ?
O138 Mo4X O106 99.6(5) . . ?
O350 Mo4X O136 105.0(6) . . ?
O138 Mo4X O136 86.8(5) . . ?
O106 Mo4X O136 150.0(5) . . ?
O350 Mo4X O142 95.2(5) . . ?
O138 Mo4X O142 154.6(4) . . ?
O106 Mo4X O142 92.4(5) . . ?
O136 Mo4X O142 72.1(4) . . ?
O350 Mo4X O70 167.9(5) . . ?
O138 Mo4X O70 87.7(4) . . ?
O106 Mo4X O70 72.6(4) . . ?
O136 Mo4X O70 78.4(4) . . ?
O142 Mo4X O70 74.6(4) . . ?
O196 Mo4Y O268 101.9(6) . . ?
O196 Mo4Y O150 103.9(5) . . ?
O268 Mo4Y O150 86.5(5) . . ?
O196 Mo4Y O254 96.8(6) . . ?
O268 Mo4Y O254 161.2(5) . . ?
O150 Mo4Y O254 91.3(5) . . ?
O196 Mo4Y O35 101.8(5) . . ?
O268 Mo4Y O35 85.8(4) . . ?
O150 Mo4Y O35 154.2(4) . . ?
O254 Mo4Y O35 88.1(4) . . ?
O196 Mo4Y O190 166.4(5) . . ?
O268 Mo4Y O190 87.3(5) . . ?
O150 Mo4Y O190 86.5(4) . . ?
O254 Mo4Y O190 73.9(5) . . ?
O35 Mo4Y O190 68.6(4) . . ?
O273 Mo4Z O277 103.0(6) . . ?
O273 Mo4Z O80 102.3(6) . . ?
O277 Mo4Z O80 86.8(5) . . ?
O273 Mo4Z O198 100.6(6) . . ?
O277 Mo4Z O198 90.4(5) . . ?
O80 Mo4Z O198 156.9(5) . . ?
O273 Mo4Z O38 99.4(5) . . ?
O277 Mo4Z O38 157.4(6) . . ?
O80 Mo4Z O38 85.9(5) . . ?
O198 Mo4Z O38 88.0(5) . . ?
O273 Mo4Z O112 167.4(5) . . ?
O277 Mo4Z O112 88.2(5) . . ?
O80 Mo4Z O112 83.8(5) . . ?
O198 Mo4Z O112 73.1(5) . . ?
O38 Mo4Z O112 69.8(4) . . ?
O396 Mo10 O95 103.7(6) . . ?
O396 Mo10 O349 102.5(6) . . ?
O95 Mo10 O349 98.2(5) . . ?
O396 Mo10 O240 105.0(5) . . ?
O95 Mo10 O240 148.8(5) . . ?
O349 Mo10 O240 87.5(5) . . ?
O396 Mo10 O188 94.6(5) . . ?
O95 Mo10 O188 93.3(5) . . ?
O349 Mo10 O188 156.4(4) . . ?
O240 Mo10 O188 72.3(4) . . ?
O396 Mo10 O42 168.1(5) . . ?
O95 Mo10 O42 72.9(4) . . ?
O349 Mo10 O42 89.4(4) . . ?
O240 Mo10 O42 76.5(4) . . ?
O188 Mo10 O42 74.4(4) . . ?
O286 Mo11 O198 102.9(6) . . ?
O286 Mo11 O102 103.4(5) . . ?
O198 Mo11 O102 96.9(5) . . ?
O286 Mo11 O44 104.9(6) . . ?
O198 Mo11 O44 149.3(5) . . ?
O102 Mo11 O44 89.4(5) . . ?
O286 Mo11 O25 95.2(5) . . ?
O198 Mo11 O25 93.1(5) . . ?
O102 Mo11 O25 156.3(5) . . ?
O44 Mo11 O25 71.6(4) . . ?
O286 Mo11 O112 167.7(5) . . ?
O198 Mo11 O112 71.4(5) . . ?
O102 Mo11 O112 88.3(4) . . ?
O44 Mo11 O112 78.8(4) . . ?
O25 Mo11 O112 74.6(4) . . ?
O335 Mo12 O156 101.6(6) . . ?
O335 Mo12 O106 100.9(6) . . ?
O156 Mo12 O106 88.5(5) . . ?
O335 Mo12 O69 101.3(6) . . ?
O156 Mo12 O69 87.9(5) . . ?
O106 Mo12 O69 157.8(5) . . ?
O335 Mo12 O145 101.0(5) . 2_665 ?
O156 Mo12 O145 157.4(4) . 2_665 ?
O106 Mo12 O145 88.4(5) . 2_665 ?
O69 Mo12 O145 86.6(5) . 2_665 ?
O335 Mo12 O70 169.4(5) . . ?
O156 Mo12 O70 87.6(4) . . ?
O106 Mo12 O70 73.8(4) . . ?
O69 Mo12 O70 84.2(4) . . ?
O145 Mo12 O70 70.1(4) 2_665 . ?
O302 Mo13 O299 104.4(7) . . ?
O302 Mo13 O178 100.5(6) . . ?
O299 Mo13 O178 106.4(6) . . ?
O302 Mo13 O82 95.4(6) . . ?
O299 Mo13 O82 88.7(5) . . ?
O178 Mo13 O82 154.4(5) . . ?
O302 Mo13 O240 96.0(6) . . ?
O299 Mo13 O240 150.8(5) . . ?
O178 Mo13 O240 89.7(4) . . ?
O82 Mo13 O240 68.6(4) . . ?
O302 Mo13 O367 172.1(6) . . ?
O299 Mo13 O367 82.7(6) . . ?
O178 Mo13 O367 80.5(5) . . ?
O82 Mo13 O367 81.1(5) . . ?
O240 Mo13 O367 76.1(5) . . ?
O209 Mo14 O146 103.3(5) . . ?
O209 Mo14 O231 99.8(5) . . ?
O146 Mo14 O231 90.2(5) . . ?
O209 Mo14 O12 102.6(6) . . ?
O146 Mo14 O12 84.9(5) . . ?
O231 Mo14 O12 157.6(5) . . ?
O209 Mo14 O38 99.1(5) . . ?
O146 Mo14 O38 157.6(5) . . ?
O231 Mo14 O38 88.5(4) . . ?
O12 Mo14 O38 87.9(5) . . ?
O209 Mo14 O5 168.4(5) . . ?
O146 Mo14 O5 87.3(4) . . ?
O231 Mo14 O5 75.0(4) . . ?
O12 Mo14 O5 82.9(4) . . ?
O38 Mo14 O5 70.7(4) . . ?
O126 Mo15 O49 95.9(5) . . ?
O126 Mo15 O194 100.6(6) . . ?
O49 Mo15 O194 72.9(4) . . ?
O126 Mo15 O97 101.8(5) . . ?
O49 Mo15 O97 142.2(4) . . ?
O194 Mo15 O97 71.2(4) . . ?
O126 Mo15 O166 93.2(5) . . ?
O49 Mo15 O166 140.6(5) . . ?
O194 Mo15 O166 142.3(5) . . ?
O97 Mo15 O166 71.8(4) . . ?
O126 Mo15 O23 97.1(6) . . ?
O49 Mo15 O23 70.5(4) . . ?
O194 Mo15 O23 140.6(4) . . ?
O97 Mo15 O23 138.3(4) . . ?
O166 Mo15 O23 70.4(4) . . ?
O126 Mo15 O39 169.8(6) . . ?
O49 Mo15 O39 81.4(4) . . ?
O194 Mo15 O39 88.0(5) . . ?
O97 Mo15 O39 86.0(4) . . ?
O166 Mo15 O39 83.0(4) . . ?
O23 Mo15 O39 72.8(4) . . ?
O324 Mo16 O157 99.8(5) . . ?
O324 Mo16 O153 102.7(6) . . ?
O157 Mo16 O153 71.0(5) . . ?
O324 Mo16 O317 90.9(5) . . ?
O157 Mo16 O317 142.5(5) . . ?
O153 Mo16 O317 71.7(4) . . ?
O324 Mo16 O214 96.5(5) . . ?
O157 Mo16 O214 72.1(4) . . ?
O153 Mo16 O214 140.6(4) . . ?
O317 Mo16 O214 142.5(4) . . ?
O324 Mo16 O191 98.5(5) . . ?
O157 Mo16 O191 139.8(4) . . ?
O153 Mo16 O191 137.9(5) . . ?
O317 Mo16 O191 72.1(4) . . ?
O214 Mo16 O191 70.5(4) . . ?
O324 Mo16 O65 173.2(5) . . ?
O157 Mo16 O65 86.8(4) . . ?
O153 Mo16 O65 80.9(4) . . ?
O317 Mo16 O65 84.8(4) . . ?
O214 Mo16 O65 83.8(4) . . ?
O191 Mo16 O65 75.2(4) . . ?
O314 Mo17 O186 103.5(6) . . ?
O314 Mo17 O266 101.3(6) . . ?
O186 Mo17 O266 106.7(5) . . ?
O314 Mo17 O179 96.6(5) . 2_765 ?
O186 Mo17 O179 89.5(5) . 2_765 ?
O266 Mo17 O179 152.1(5) . 2_765 ?
O314 Mo17 O269 94.4(5) . 2_765 ?
O186 Mo17 O269 152.6(6) . 2_765 ?
O266 Mo17 O269 89.5(5) . 2_765 ?
O179 Mo17 O269 67.7(4) 2_765 2_765 ?
O314 Mo17 O304 170.4(5) . . ?
O186 Mo17 O304 84.6(6) . . ?
O266 Mo17 O304 81.0(5) . . ?
O179 Mo17 O304 78.0(5) 2_765 . ?
O269 Mo17 O304 76.2(4) 2_765 . ?
O280 Mo18 O31 103.4(6) . . ?
O280 Mo18 O19 102.9(6) . . ?
O31 Mo18 O19 97.7(5) . . ?
O280 Mo18 O131 103.3(6) . . ?
O31 Mo18 O131 150.2(5) . . ?
O19 Mo18 O131 88.9(5) . . ?
O280 Mo18 O121 95.8(6) . . ?
O31 Mo18 O121 92.5(4) . . ?
O19 Mo18 O121 155.9(5) . . ?
O131 Mo18 O121 71.9(4) . . ?
O280 Mo18 O90 168.5(5) . . ?
O31 Mo18 O90 73.0(4) . . ?
O19 Mo18 O90 88.5(4) . . ?
O131 Mo18 O90 78.2(4) . . ?
O121 Mo18 O90 73.7(4) . . ?
O203 Mo19 O82 101.7(6) . . ?
O203 Mo19 O179 97.7(5) . . ?
O82 Mo19 O179 72.6(5) . . ?
O203 Mo19 O269 95.6(5) . . ?
O82 Mo19 O269 141.2(5) . . ?
O179 Mo19 O269 70.8(4) . . ?
O203 Mo19 O240 93.4(5) . . ?
O82 Mo19 O240 71.3(4) . . ?
O179 Mo19 O240 143.7(4) . . ?
O269 Mo19 O240 142.2(4) . . ?
O203 Mo19 O188 95.7(5) . . ?
O82 Mo19 O188 139.6(4) . . ?
O179 Mo19 O188 140.7(4) . . ?
O269 Mo19 O188 71.2(4) . . ?
O240 Mo19 O188 71.5(4) . . ?
O203 Mo19 O122 169.8(5) . . ?
O82 Mo19 O122 85.3(5) . . ?
O179 Mo19 O122 91.5(4) . . ?
O269 Mo19 O122 83.1(4) . . ?
O240 Mo19 O122 81.7(4) . . ?
O188 Mo19 O122 74.3(4) . . ?
O234 Mo20 O284 103.9(6) . . ?
O234 Mo20 O139 102.4(6) . . ?
O284 Mo20 O139 98.4(5) . . ?
O234 Mo20 O201 105.4(6) . . ?
O284 Mo20 O201 87.5(5) . . ?
O139 Mo20 O201 149.3(5) . . ?
O234 Mo20 O121 96.0(6) . . ?
O284 Mo20 O121 154.6(5) . . ?
O139 Mo20 O121 92.4(5) . . ?
O201 Mo20 O121 72.0(5) . . ?
O234 Mo20 O14 168.4(5) . . ?
O284 Mo20 O14 87.4(5) . . ?
O139 Mo20 O14 72.8(4) . . ?
O201 Mo20 O14 77.4(4) . . ?
O121 Mo20 O14 73.9(4) . . ?
O297 Mo21 O93 104.5(6) . . ?
O297 Mo21 O94 98.2(6) . . ?
O93 Mo21 O94 87.9(5) . . ?
O297 Mo21 O325 104.0(6) . . ?
O93 Mo21 O325 86.4(5) . . ?
O94 Mo21 O325 157.8(5) . . ?
O297 Mo21 O117 98.9(6) . . ?
O93 Mo21 O117 156.6(5) . . ?
O94 Mo21 O117 89.5(5) . . ?
O325 Mo21 O117 87.3(5) . . ?
O297 Mo21 O220 166.5(6) . . ?
O93 Mo21 O220 86.8(5) . . ?
O94 Mo21 O220 74.3(4) . . ?
O325 Mo21 O220 84.0(5) . . ?
O117 Mo21 O220 70.2(5) . . ?
O357 Mo22 O441 102.2(7) . . ?
O357 Mo22 O69 102.3(5) . . ?
O441 Mo22 O69 105.8(5) . . ?
O357 Mo22 O153 97.2(6) . . ?
O441 Mo22 O153 89.8(5) . . ?
O69 Mo22 O153 151.7(5) . . ?
O357 Mo22 O317 95.2(5) . . ?
O441 Mo22 O317 153.9(6) . . ?
O69 Mo22 O317 89.1(5) . . ?
O153 Mo22 O317 68.6(4) . . ?
O357 Mo22 O331 171.9(6) . . ?
O441 Mo22 O331 84.8(6) . . ?
O69 Mo22 O331 79.6(5) . . ?
O153 Mo22 O331 78.5(5) . . ?
O317 Mo22 O331 76.9(5) . . ?
O255 Mo23 O65 104.1(5) . . ?
O255 Mo23 O28 104.8(6) . . ?
O65 Mo23 O28 99.5(4) . . ?
O255 Mo23 O64 107.2(6) . . ?
O65 Mo23 O64 94.7(5) . . ?
O28 Mo23 O64 140.5(4) . . ?
O255 Mo23 O57 96.8(5) . . ?
O65 Mo23 O57 159.0(5) . . ?
O28 Mo23 O57 76.7(4) . . ?
O64 Mo23 O57 77.0(4) . . ?
O255 Mo23 O191 177.4(5) . . ?
O65 Mo23 O191 73.4(4) . . ?
O28 Mo23 O191 75.6(4) . . ?
O64 Mo23 O191 73.5(4) . . ?
O57 Mo23 O191 85.8(4) . . ?
O199 Mo24 O263 103.6(7) . . ?
O199 Mo24 O86 101.0(5) . . ?
O263 Mo24 O86 106.6(6) . . ?
O199 Mo24 O194 95.4(5) . . ?
O263 Mo24 O194 88.0(5) . . ?
O86 Mo24 O194 154.6(5) . . ?
O199 Mo24 O49 93.1(6) . . ?
O263 Mo24 O49 152.1(5) . . ?
O86 Mo24 O49 91.7(5) . . ?
O194 Mo24 O49 68.0(4) . . ?
O199 Mo24 O185 171.5(6) . . ?
O263 Mo24 O185 84.4(6) . . ?
O86 Mo24 O185 79.2(5) . . ?
O194 Mo24 O185 81.8(5) . . ?
O49 Mo24 O185 78.5(5) . . ?
O98 Mo25 O122 102.9(5) . . ?
O98 Mo25 O42 104.1(6) . . ?
O122 Mo25 O42 98.5(5) . . ?
O98 Mo25 O130 105.3(6) . . ?
O122 Mo25 O130 98.7(5) . . ?
O42 Mo25 O130 141.4(4) . . ?
O98 Mo25 O54 98.5(5) . . ?
O122 Mo25 O54 158.6(5) . . ?
O42 Mo25 O54 75.9(4) . . ?
O130 Mo25 O54 75.5(4) . . ?
O98 Mo25 O188 176.5(5) . . ?
O122 Mo25 O188 73.7(4) . . ?
O42 Mo25 O188 76.2(4) . . ?
O130 Mo25 O188 76.0(4) . . ?
O54 Mo25 O188 84.9(4) . . ?
O316 Mo26 O230 104.3(6) . . ?
O316 Mo26 O170 105.4(6) . . ?
O230 Mo26 O170 98.6(5) . . ?
O316 Mo26 O45 104.5(5) . . ?
O230 Mo26 O45 97.7(5) . . ?
O170 Mo26 O45 140.9(4) . . ?
O316 Mo26 O4 97.6(6) . . ?
O230 Mo26 O4 158.1(5) . . ?
O170 Mo26 O4 76.2(4) . . ?
O45 Mo26 O4 75.5(4) . . ?
O316 Mo26 O3 177.2(6) . . ?
O230 Mo26 O3 73.0(4) . . ?
O170 Mo26 O3 76.1(4) . . ?
O45 Mo26 O3 75.2(4) . . ?
O4 Mo26 O3 85.1(4) . . ?
O428 Mo27 O165 98.1(6) . . ?
O428 Mo27 O174 94.8(6) . . ?
O165 Mo27 O174 142.9(5) . . ?
O428 Mo27 O221 92.9(6) . . ?
O165 Mo27 O221 72.2(5) . . ?
O174 Mo27 O221 141.6(4) . . ?
O428 Mo27 O206 99.7(6) . . ?
O165 Mo27 O206 71.3(4) . . ?
O174 Mo27 O206 72.4(5) . . ?
O221 Mo27 O206 142.7(5) . . ?
O428 Mo27 O29 97.5(5) . . ?
O165 Mo27 O29 140.2(4) . . ?
O174 Mo27 O29 71.1(4) . . ?
O221 Mo27 O29 70.7(5) . . ?
O206 Mo27 O29 140.6(4) . . ?
O428 Mo27 O337 171.8(5) . . ?
O165 Mo27 O337 88.0(5) . . ?
O174 Mo27 O337 83.4(5) . . ?
O221 Mo27 O337 83.7(4) . . ?
O206 Mo27 O337 87.5(5) . . ?
O29 Mo27 O337 74.3(4) . . ?
O300 Mo28 O341 103.8(6) . 2_665 ?
O300 Mo28 O227 100.0(6) . . ?
O341 Mo28 O227 87.8(5) 2_665 . ?
O300 Mo28 O378 103.0(6) . 2_665 ?
O341 Mo28 O378 87.1(5) 2_665 2_665 ?
O227 Mo28 O378 157.0(5) . 2_665 ?
O300 Mo28 O117 98.9(6) . . ?
O341 Mo28 O117 157.2(5) 2_665 . ?
O227 Mo28 O117 89.0(5) . . ?
O378 Mo28 O117 87.1(5) 2_665 . ?
O300 Mo28 O327 167.9(5) . . ?
O341 Mo28 O327 86.7(5) 2_665 . ?
O227 Mo28 O327 74.1(5) . . ?
O378 Mo28 O327 83.2(5) 2_665 . ?
O117 Mo28 O327 70.7(5) . . ?
O392 Mo29 O279 104.7(7) . . ?
O392 Mo29 O339 100.8(7) . . ?
O279 Mo29 O339 100.5(6) . . ?
O392 Mo29 O338 94.9(6) . . ?
O279 Mo29 O338 92.2(6) . . ?
O339 Mo29 O338 156.4(6) . . ?
O392 Mo29 O124 91.8(5) . . ?
O279 Mo29 O124 162.4(6) . . ?
O339 Mo29 O124 82.0(5) . . ?
O338 Mo29 O124 80.0(5) . . ?
O392 Mo29 O369 168.4(6) . . ?
O279 Mo29 O369 85.3(7) . . ?
O339 Mo29 O369 82.7(6) . . ?
O338 Mo29 O369 78.7(6) . . ?
O124 Mo29 O369 77.7(5) . . ?
O360 Mo30 O464 101.5(8) . . ?
O360 Mo30 O268 104.4(6) . . ?
O464 Mo30 O268 104.2(7) . . ?
O360 Mo30 O223 93.1(6) . . ?
O464 Mo30 O223 94.8(7) . . ?
O268 Mo30 O223 150.7(5) . . ?
O360 Mo30 O91 93.5(6) . . ?
O464 Mo30 O91 157.9(7) . . ?
O268 Mo30 O91 87.4(4) . . ?
O223 Mo30 O91 68.0(5) . . ?
O360 Mo30 O361 170.5(6) . . ?
O464 Mo30 O361 86.3(7) . . ?
O268 Mo30 O361 78.5(5) . . ?
O223 Mo30 O361 80.8(5) . . ?
O91 Mo30 O361 77.5(5) . . ?
O347 Mo31 O225 104.2(6) . . ?
O347 Mo31 O220 104.8(6) . . ?
O225 Mo31 O220 98.2(5) . . ?
O347 Mo31 O327 105.7(6) . . ?
O225 Mo31 O327 98.3(5) . . ?
O220 Mo31 O327 140.3(5) . . ?
O347 Mo31 O117 97.3(6) . . ?
O225 Mo31 O117 158.4(5) . . ?
O220 Mo31 O117 75.4(4) . . ?
O327 Mo31 O117 76.1(5) . . ?
O347 Mo31 O208 178.1(5) . . ?
O225 Mo31 O208 74.1(5) . . ?
O220 Mo31 O208 74.8(4) . . ?
O327 Mo31 O208 75.5(4) . . ?
O117 Mo31 O208 84.3(4) . . ?
O478 Mo32 O400 104.9(8) . . ?
O478 Mo32 O407 98.9(7) . . ?
O400 Mo32 O407 99.5(8) . . ?
O478 Mo32 O418 93.7(7) . . ?
O400 Mo32 O418 94.6(7) . . ?
O407 Mo32 O418 158.0(7) . . ?
O478 Mo32 O323 163.1(8) . . ?
O400 Mo32 O323 91.5(5) . . ?
O407 Mo32 O323 82.0(5) . . ?
O418 Mo32 O323 80.8(5) . . ?
O478 Mo32 O503 86.1(8) . . ?
O400 Mo32 O503 167.3(6) . . ?
O407 Mo32 O503 84.9(7) . . ?
O418 Mo32 O503 77.9(7) . . ?
O323 Mo32 O503 77.2(5) . . ?
O412 Mo33 O439 101.9(8) . . ?
O412 Mo33 O390 100.1(6) . . ?
O439 Mo33 O390 105.8(6) . . ?
O412 Mo33 O283 97.1(6) . . ?
O439 Mo33 O283 89.7(6) . . ?
O390 Mo33 O283 153.8(6) . . ?
O412 Mo33 O79 94.7(6) . . ?
O439 Mo33 O79 153.3(7) . . ?
O390 Mo33 O79 91.5(5) . . ?
O283 Mo33 O79 67.4(5) . . ?
O412 Mo33 O411 171.1(7) . . ?
O439 Mo33 O411 86.0(8) . . ?
O390 Mo33 O411 81.5(6) . . ?
O283 Mo33 O411 78.7(6) . . ?
O79 Mo33 O411 76.4(6) . . ?
O373 Mo34 O440 104.7(8) . . ?
O373 Mo34 O388 100.6(7) . . ?
O440 Mo34 O388 98.0(7) . . ?
O373 Mo34 O375 94.4(7) . . ?
O440 Mo34 O375 94.1(6) . . ?
O388 Mo34 O375 157.7(5) . . ?
O373 Mo34 O364 91.7(7) . . ?
O440 Mo34 O364 163.3(7) . . ?
O388 Mo34 O364 81.6(5) . . ?
O375 Mo34 O364 81.4(5) . . ?
O373 Mo34 O429 163.0(8) . . ?
O440 Mo34 O429 91.3(7) . . ?
O388 Mo34 O429 82.4(5) . . ?
O375 Mo34 O429 78.6(5) . . ?
O364 Mo34 O429 72.1(6) . . ?
O365 Mo35 O140 103.1(7) . . ?
O365 Mo35 O291 100.3(7) . . ?
O140 Mo35 O291 106.4(6) . . ?
O365 Mo35 O354 94.1(6) . 2_765 ?
O140 Mo35 O354 90.0(6) . 2_765 ?
O291 Mo35 O354 154.9(5) . 2_765 ?
O365 Mo35 O113 95.6(6) . 2_765 ?
O140 Mo35 O113 152.9(6) . 2_765 ?
O291 Mo35 O113 89.1(5) . 2_765 ?
O354 Mo35 O113 69.0(5) 2_765 2_765 ?
O365 Mo35 O307 171.3(6) . . ?
O140 Mo35 O307 84.9(7) . . ?
O291 Mo35 O307 80.5(6) . . ?
O354 Mo35 O307 82.2(6) 2_765 . ?
O113 Mo35 O307 75.7(5) 2_765 . ?
O172 Mo36 O301 103.0(6) . . ?
O172 Mo36 O270 104.9(6) . . ?
O301 Mo36 O270 100.1(6) . . ?
O172 Mo36 O104 104.6(6) . . ?
O301 Mo36 O104 96.9(5) . . ?
O270 Mo36 O104 141.4(5) . . ?
O172 Mo36 O128 98.9(5) . . ?
O301 Mo36 O128 158.0(5) . . ?
O270 Mo36 O128 75.6(5) . . ?
O104 Mo36 O128 75.8(5) . . ?
O172 Mo36 O99 177.8(5) . . ?
O301 Mo36 O99 74.7(5) . . ?
O270 Mo36 O99 75.7(5) . . ?
O104 Mo36 O99 75.8(5) . . ?
O128 Mo36 O99 83.3(4) . . ?
O443 Mo37 O426 105.4(8) . . ?
O443 Mo37 O394 100.1(6) . . ?
O426 Mo37 O394 99.9(8) . . ?
O443 Mo37 O363 92.3(6) . . ?
O426 Mo37 O363 96.8(7) . . ?
O394 Mo37 O363 155.6(7) . . ?
O443 Mo37 O441 161.7(8) . . ?
O426 Mo37 O441 91.7(7) . . ?
O394 Mo37 O441 82.8(5) . . ?
O363 Mo37 O441 79.1(5) . . ?
O443 Mo37 O483 86.6(8) . . ?
O426 Mo37 O483 166.6(7) . . ?
O394 Mo37 O483 83.5(8) . . ?
O363 Mo37 O483 76.4(7) . . ?
O441 Mo37 O483 75.8(6) . . ?
O525 Mo38 O514 107.3(12) . . ?
O525 Mo38 O211 93.9(10) . . ?
O514 Mo38 O211 152.7(8) . . ?
O525 Mo38 O59 149.8(10) . . ?
O514 Mo38 O59 86.1(8) . . ?
O211 Mo38 O59 67.3(4) . . ?
O525 Mo38 O520 77.8(11) . . ?
O514 Mo38 O520 83.5(10) . . ?
O211 Mo38 O520 84.4(7) . . ?
O59 Mo38 O520 77.0(7) . . ?
O525 Mo38 O519 126.0(11) . . ?
O514 Mo38 O519 98.9(10) . . ?
O211 Mo38 O519 81.4(7) . . ?
O59 Mo38 O519 76.3(7) . . ?
O520 Mo38 O519 152.9(8) . . ?
O382 Mo39 O425 105.8(10) . . ?
O382 Mo39 O383 101.6(11) . . ?
O425 Mo39 O383 99.5(7) . . ?
O382 Mo39 O402 98.7(7) . . ?
O425 Mo39 O402 92.5(8) . . ?
O383 Mo39 O402 152.6(10) . . ?
O382 Mo39 O154 92.1(7) . . ?
O425 Mo39 O154 161.3(12) . . ?
O383 Mo39 O154 81.9(5) . . ?
O402 Mo39 O154 79.1(6) . . ?
O382 Mo39 O447 167.3(8) . . ?
O425 Mo39 O447 85.5(9) . . ?
O383 Mo39 O447 81.9(8) . . ?
O402 Mo39 O447 74.6(8) . . ?
O154 Mo39 O447 76.2(7) . . ?
O495 Mo40 O493 108.0(14) . . ?
O495 Mo40 O499 107.6(14) . . ?
O493 Mo40 O499 105.2(10) . . ?
O495 Mo40 O374 98.9(11) . . ?
O493 Mo40 O374 88.0(9) . . ?
O499 Mo40 O374 144.6(14) . . ?
O495 Mo40 O283 98.0(11) . . ?
O493 Mo40 O283 146.6(14) . . ?
O499 Mo40 O283 85.9(8) . . ?
O374 Mo40 O283 67.1(6) . . ?
O495 Mo40 O506 170.6(11) . . ?
O493 Mo40 O506 79.3(11) . . ?
O499 Mo40 O506 75.4(11) . . ?
O374 Mo40 O506 75.0(9) . . ?
O283 Mo40 O506 73.1(9) . . ?
O510 Mo41 O487 101.7(11) . . ?
O510 Mo41 O475 92.0(11) . . ?
O487 Mo41 O475 165.9(10) . . ?
O510 Mo41 O514 100.7(11) . . ?
O487 Mo41 O514 91.2(10) . . ?
O475 Mo41 O514 83.0(10) . . ?
O510 Mo41 O414 98.0(10) . . ?
O487 Mo41 O414 99.5(9) . . ?
O475 Mo41 O414 81.7(9) . . ?
O514 Mo41 O414 156.2(9) . . ?
O510 Mo41 O229 170.3(9) . . ?
O487 Mo41 O229 87.9(7) . . ?
O475 Mo41 O229 78.4(7) . . ?
O514 Mo41 O229 79.3(8) . . ?
O414 Mo41 O229 79.9(6) . . ?
O507 Mo42 O509 104.3(16) . . ?
O507 Mo42 O484 97.5(15) . 2_665 ?
O509 Mo42 O484 99.3(10) . 2_665 ?
O507 Mo42 O468 91.5(12) . . ?
O509 Mo42 O468 92.5(11) . . ?
O484 Mo42 O468 162.9(13) 2_665 . ?
O507 Mo42 O455 89.6(13) . . ?
O509 Mo42 O455 166(2) . . ?
O484 Mo42 O455 81.8(8) 2_665 . ?
O468 Mo42 O455 83.7(7) . . ?
O507 Mo42 O524 167.1(15) . . ?
O509 Mo42 O524 87.8(18) . . ?
O484 Mo42 O524 84.7(16) 2_665 . ?
O468 Mo42 O524 83.4(16) . . ?
O455 Mo42 O524 78.2(14) . . ?
O472 Mo43 O492 101.2(14) . . ?
O472 Mo43 O468 106.0(10) . . ?
O492 Mo43 O468 97.5(13) . . ?
O472 Mo43 O251 91.4(8) . . ?
O492 Mo43 O251 96.1(12) . . ?
O468 Mo43 O251 155.3(11) . . ?
O472 Mo43 O189 157.4(13) . . ?
O492 Mo43 O189 93.9(11) . . ?
O468 Mo43 O189 88.4(7) . . ?
O251 Mo43 O189 70.1(5) . . ?
O472 Mo43 O517 82.4(14) . . ?
O492 Mo43 O517 175.4(11) . . ?
O468 Mo43 O517 84.1(13) . . ?
O251 Mo43 O517 81.0(11) . . ?
O189 Mo43 O517 81.9(10) . . ?
O502 Mo44 O482 102.7(12) . . ?
O502 Mo44 O420 100.3(8) . . ?
O482 Mo44 O420 101.6(11) . . ?
O502 Mo44 O472 93.9(9) . . ?
O482 Mo44 O472 94.5(11) . . ?
O420 Mo44 O472 155.6(10) . . ?
O502 Mo44 O467 162.5(13) . . ?
O482 Mo44 O467 93.2(10) . . ?
O420 Mo44 O467 83.4(7) . . ?
O472 Mo44 O467 77.4(7) . . ?
O502 Mo44 O522 88.7(14) . . ?
O482 Mo44 O522 166.8(12) . . ?
O420 Mo44 O522 82.6(11) . . ?
O472 Mo44 O522 77.9(12) . . ?
O467 Mo44 O522 74.7(11) . . ?
O512 Mo45 O479 99.9(13) . . ?
O512 Mo45 O394 102.7(10) . . ?
O479 Mo45 O394 100.7(9) . . ?
O512 Mo45 O385 93.0(10) . 2_665 ?
O479 Mo45 O385 96.1(9) . 2_665 ?
O394 Mo45 O385 154.6(9) . 2_665 ?
O512 Mo45 O521 90.4(12) . . ?
O479 Mo45 O521 168.3(10) . . ?
O394 Mo45 O521 82.3(9) . . ?
O385 Mo45 O521 77.6(8) 2_665 . ?
O512 Mo45 O355 170.2(12) . 2_665 ?
O479 Mo45 O355 88.1(9) . 2_665 ?
O394 Mo45 O355 81.2(6) . 2_665 ?
O385 Mo45 O355 80.4(5) 2_665 2_665 ?
O521 Mo45 O355 81.1(8) . 2_665 ?
O511 Mo46 O473 111(2) . . ?
O511 Mo46 O434 100.9(17) . . ?
O473 Mo46 O434 96.9(13) . . ?
O511 Mo46 O377 95.2(16) . 2_765 ?
O473 Mo46 O377 94.4(12) . 2_765 ?
O434 Mo46 O377 156(2) . 2_765 ?
O511 Mo46 O416 90.5(14) . . ?
O473 Mo46 O416 158(3) . . ?
O434 Mo46 O416 82.3(9) . . ?
O377 Mo46 O416 79.3(8) 2_765 . ?
O511 Mo46 O452 166.8(14) . . ?
O473 Mo46 O452 81.0(18) . . ?
O434 Mo46 O452 83.1(16) . . ?
O377 Mo46 O452 77.3(14) 2_765 . ?
O416 Mo46 O452 77.5(13) . . ?
O497 Mo47 O476 98.1(10) . . ?
O497 Mo47 O518 95.9(12) . . ?
O476 Mo47 O518 88.6(12) . . ?
O497 Mo47 O493 93.4(10) . . ?
O476 Mo47 O493 168.3(7) . . ?
O518 Mo47 O493 88.3(13) . . ?
O497 Mo47 O399 177.7(10) . . ?
O476 Mo47 O399 84.1(6) . . ?
O518 Mo47 O399 84.6(10) . . ?
O493 Mo47 O399 84.4(7) . . ?
O497 Mo47 O515 97.0(11) . . ?
O476 Mo47 O515 89.3(9) . . ?
O518 Mo47 O515 167.1(12) . . ?
O493 Mo47 O515 91.3(10) . . ?
O399 Mo47 O515 82.6(9) . . ?
O498 Mo48 O500 115(2) . . ?
O498 Mo48 O422 96.3(17) . . ?
O500 Mo48 O422 95.9(12) . . ?
O498 Mo48 O484 102.6(18) . . ?
O500 Mo48 O484 96.3(13) . . ?
O422 Mo48 O484 150.6(17) . . ?
O498 Mo48 O415 89.4(16) . . ?
O500 Mo48 O415 156(2) . . ?
O422 Mo48 O415 79.4(7) . . ?
O484 Mo48 O415 78.6(8) . . ?
O498 Mo48 O523 160.1(17) . . ?
O500 Mo48 O523 84.6(18) . . ?
O422 Mo48 O523 76.7(13) . . ?
O484 Mo48 O523 77.8(13) . . ?
O415 Mo48 O523 71.1(11) . . ?
O22 Mo51 O41 105.1(5) . . ?
O22 Mo51 O176 102.5(5) . . ?
O41 Mo51 O176 98.8(5) . . ?
O22 Mo51 O182 102.9(5) . . ?
O41 Mo51 O182 148.8(4) . . ?
O176 Mo51 O182 88.1(5) . . ?
O22 Mo51 O242 96.1(5) . . ?
O41 Mo51 O242 91.4(4) . . ?
O176 Mo51 O242 155.5(4) . . ?
O182 Mo51 O242 72.2(4) . . ?
O22 Mo51 O77 169.5(5) . . ?
O41 Mo51 O77 71.9(4) . . ?
O176 Mo51 O77 87.9(4) . . ?
O182 Mo51 O77 78.1(4) . . ?
O242 Mo51 O77 74.1(4) . . ?
O193 Mo52 O15 103.7(5) . . ?
O193 Mo52 O46 104.4(5) . . ?
O15 Mo52 O46 98.4(5) . . ?
O193 Mo52 O235 102.3(5) . . ?
O15 Mo52 O235 87.5(4) . . ?
O46 Mo52 O235 150.4(4) . . ?
O193 Mo52 O242 94.1(5) . . ?
O15 Mo52 O242 156.0(4) . . ?
O46 Mo52 O242 92.5(4) . . ?
O235 Mo52 O242 72.9(4) . . ?
O193 Mo52 O16 168.3(5) . . ?
O15 Mo52 O16 88.0(4) . . ?
O46 Mo52 O16 73.6(4) . . ?
O235 Mo52 O16 77.7(4) . . ?
O242 Mo52 O16 74.7(4) . . ?
O160 Mo53 O124 102.9(5) . . ?
O160 Mo53 O278 100.3(5) . . ?
O124 Mo53 O278 107.5(5) . . ?
O160 Mo53 O218 98.5(5) . . ?
O124 Mo53 O218 87.9(5) . . ?
O278 Mo53 O218 152.2(4) . . ?
O160 Mo53 O235 94.8(4) . . ?
O124 Mo53 O235 151.7(5) . . ?
O278 Mo53 O235 90.5(4) . . ?
O218 Mo53 O235 67.6(4) . . ?
O160 Mo53 O224 173.6(5) . . ?
O124 Mo53 O224 83.4(5) . . ?
O278 Mo53 O224 76.8(4) . . ?
O218 Mo53 O224 82.3(4) . . ?
O235 Mo53 O224 79.5(4) . . ?
O21 Mo54 O30 103.0(5) . . ?
O21 Mo54 O244 102.8(6) . . ?
O30 Mo54 O244 87.2(5) . . ?
O21 Mo54 O2 98.9(5) . . ?
O30 Mo54 O2 88.4(5) . . ?
O244 Mo54 O2 158.3(4) . . ?
O21 Mo54 O53 100.3(5) . . ?
O30 Mo54 O53 156.7(4) . . ?
O244 Mo54 O53 87.1(4) . . ?
O2 Mo54 O53 88.5(4) . . ?
O21 Mo54 O74 167.5(5) . . ?
O30 Mo54 O74 87.4(4) . . ?
O244 Mo54 O74 84.5(4) . . ?
O2 Mo54 O74 74.1(4) . . ?
O53 Mo54 O74 69.6(4) . . ?
O10 Mo55 O81 104.5(5) . . ?
O10 Mo55 O67 103.0(5) . . ?
O81 Mo55 O67 88.9(5) . . ?
O10 Mo55 O68 101.2(5) . . ?
O81 Mo55 O68 86.3(5) . . ?
O67 Mo55 O68 155.7(4) . . ?
O10 Mo55 O53 96.8(5) . . ?
O81 Mo55 O53 158.6(4) . . ?
O67 Mo55 O53 87.3(4) . . ?
O68 Mo55 O53 88.5(4) . . ?
O10 Mo55 O17 166.4(4) . . ?
O81 Mo55 O17 88.7(4) . . ?
O67 Mo55 O17 73.6(4) . . ?
O68 Mo55 O17 82.5(4) . . ?
O53 Mo55 O17 70.1(4) . . ?
O62 Mo56 O15 103.2(5) . . ?
O62 Mo56 O31 101.2(5) . . ?
O15 Mo56 O31 90.0(4) . . ?
O62 Mo56 O278 103.8(5) . . ?
O15 Mo56 O278 86.1(4) . . ?
O31 Mo56 O278 154.9(4) . . ?
O62 Mo56 O56 98.1(5) . . ?
O15 Mo56 O56 158.5(4) . . ?
O31 Mo56 O56 88.8(4) . . ?
O278 Mo56 O56 85.9(4) . . ?
O62 Mo56 O90 166.7(5) . . ?
O15 Mo56 O90 89.2(4) . . ?
O31 Mo56 O90 73.8(4) . . ?
O278 Mo56 O90 81.3(4) . . ?
O56 Mo56 O90 69.9(4) . . ?
O159 Mo57 O218 103.0(5) . . ?
O159 Mo57 O252 98.0(5) . . ?
O218 Mo57 O252 72.5(4) . . ?
O159 Mo57 O235 94.5(5) . . ?
O218 Mo57 O235 70.1(4) . . ?
O252 Mo57 O235 142.3(4) . . ?
O159 Mo57 O182 94.0(5) . . ?
O218 Mo57 O182 141.9(4) . . ?
O252 Mo57 O182 71.6(4) . . ?
O235 Mo57 O182 142.8(4) . . ?
O159 Mo57 O242 98.2(4) . . ?
O218 Mo57 O242 137.7(4) . . ?
O252 Mo57 O242 139.7(4) . . ?
O235 Mo57 O242 72.2(4) . . ?
O182 Mo57 O242 70.7(4) . . ?
O159 Mo57 O51 172.6(5) . . ?
O218 Mo57 O51 83.5(4) . . ?
O252 Mo57 O51 87.2(4) . . ?
O235 Mo57 O51 84.4(4) . . ?
O182 Mo57 O51 82.6(4) . . ?
O242 Mo57 O51 74.5(4) . . ?
O83 Mo58 O47 102.0(5) . . ?
O83 Mo58 O8 102.9(5) . . ?
O47 Mo58 O8 98.3(5) . . ?
O83 Mo58 O214 104.9(5) . . ?
O47 Mo58 O214 87.6(4) . . ?
O8 Mo58 O214 149.6(5) . . ?
O83 Mo58 O191 95.9(5) . . ?
O47 Mo58 O191 155.4(4) . . ?
O8 Mo58 O191 94.0(5) . . ?
O214 Mo58 O191 71.4(4) . . ?
O83 Mo58 O64 169.0(5) . . ?
O47 Mo58 O64 88.9(4) . . ?
O8 Mo58 O64 73.7(4) . . ?
O214 Mo58 O64 76.7(4) . . ?
O191 Mo58 O64 74.2(4) . . ?
O66 Mo59 O81 104.0(5) . . ?
O66 Mo59 O231 102.5(5) . . ?
O81 Mo59 O231 99.5(5) . . ?
O66 Mo59 O26 105.6(5) . . ?
O81 Mo59 O26 87.0(5) . . ?
O231 Mo59 O26 148.6(4) . . ?
O66 Mo59 O25 94.4(4) . . ?
O81 Mo59 O25 155.2(4) . . ?
O231 Mo59 O25 92.5(4) . . ?
O26 Mo59 O25 72.0(4) . . ?
O66 Mo59 O5 167.2(4) . . ?
O81 Mo59 O5 88.6(4) . . ?
O231 Mo59 O5 72.9(4) . . ?
O26 Mo59 O5 76.7(4) . . ?
O25 Mo59 O5 74.2(4) . . ?
O438 M2U O501 111(3) . . ?
O438 M2U O383 104.2(16) . . ?
O501 M2U O383 102(3) . . ?
O438 M2U O395 92.9(17) . . ?
O501 M2U O395 88.8(17) . . ?
O383 M2U O395 154(3) . . ?
O438 M2U O346 86(2) . . ?
O501 M2U O346 159.1(18) . . ?
O383 M2U O346 84(2) . . ?
O395 M2U O346 79(2) . . ?
O438 M2U O299 161(4) . . ?
O501 M2U O299 84.5(15) . . ?
O383 M2U O299 82.0(10) . . ?
O395 M2U O299 76.0(11) . . ?
O346 M2U O299 76.2(16) . . ?
O395 M2X O398 121(3) . . ?
O395 M2X O82 101.2(14) . . ?
O398 M2X O82 97.1(13) . . ?
O395 M2X O381 109.4(14) . . ?
O398 M2X O381 92.1(13) . . ?
O82 M2X O381 137(2) . . ?
O395 M2X O292 83.1(17) . . ?
O398 M2X O292 156(2) . . ?
O82 M2X O292 80.7(14) . . ?
O381 M2X O292 74.7(14) . . ?
O395 M2X O179 152(2) . . ?
O398 M2X O179 85.5(12) . . ?
O82 M2X O179 64.0(10) . . ?
O381 M2X O179 75.5(13) . . ?
O292 M2X O179 71.9(13) . . ?
O446 M3F O445 91.3(17) . . ?
O243 M3H O409 99(3) . . ?
O243 M3H O405 109.4(12) . . ?
O409 M3H O405 91.4(12) . . ?
O243 M3H O201 105.8(17) . . ?
O409 M3H O201 89.9(16) . . ?
O405 M3H O201 144.1(19) . . ?
O243 M3H O253 96.5(15) . . ?
O409 M3H O253 164.3(18) . . ?
O405 M3H O253 81.2(19) . . ?
O201 M3H O253 88.1(13) . . ?
O243 M3H O281 171.4(13) . . ?
O409 M3H O281 84.8(10) . . ?
O405 M3H O281 78.1(13) . . ?
O201 M3H O281 66.3(8) . . ?
O253 M3H O281 80.2(16) . . ?
O296 M3J O410 124(2) . . ?
O296 M3J O381 102.0(18) . 2_765 ?
O410 M3J O381 106.1(13) . 2_765 ?
O296 M3J O388 90.0(11) . . ?
O410 M3J O388 89.6(13) . . ?
O381 M3J O388 149.1(18) 2_765 . ?
O296 M3J O459 151.1(15) . . ?
O410 M3J O459 79.7(17) . . ?
O381 M3J O459 83.6(14) 2_765 . ?
O388 M3J O459 73.0(13) . . ?
O296 M3J O186 82.7(10) . . ?
O410 M3J O186 149(2) . . ?
O381 M3J O186 79.5(8) 2_765 . ?
O388 M3J O186 73.8(9) . . ?
O459 M3J O186 70.4(11) . . ?
O281 M3L O442 98.6(9) . . ?
O281 M3L O450 104.0(18) . . ?
O442 M3L O450 96.8(13) . . ?
O281 M3L O237 76.3(7) . . ?
O442 M3L O237 164(2) . . ?
O450 M3L O237 98.9(14) . . ?
O281 M3L O402 157.0(16) . . ?
O442 M3L O402 94.8(12) . . ?
O450 M3L O402 92.7(10) . . ?
O237 M3L O402 85.7(8) . . ?
O281 M3L O449 88.6(13) . . ?
O442 M3L O449 81.5(14) . . ?
O450 M3L O449 167.4(12) . . ?
O237 M3L O449 83.4(11) . . ?
O402 M3L O449 75.1(13) . . ?
O281 M3L Mo2E 38.4(5) . . ?
O442 M3L Mo2E 137.0(9) . . ?
O450 M3L Mo2E 96.2(12) . . ?
O237 M3L Mo2E 39.6(5) . . ?
O402 M3L Mo2E 125.2(6) . . ?
O449 M3L Mo2E 93.4(7) . . ?
O421 M3U O407 107.8(12) . . ?
O421 M3U O456 109.1(10) . . ?
O407 M3U O456 94.9(10) . . ?
O421 M3U O343 99.9(13) . . ?
O407 M3U O343 85.8(6) . . ?
O456 M3U O343 149.1(15) . . ?
O421 M3U O401 99.2(10) . . ?
O407 M3U O401 150.3(12) . . ?
O456 M3U O401 87.5(9) . . ?
O343 M3U O401 77.5(5) . . ?
O421 M3U O508 170.6(10) . . ?
O407 M3U O508 78.5(10) . . ?
O456 M3U O508 76.7(11) . . ?
O343 M3U O508 73.2(8) . . ?
O401 M3U O508 73.2(9) . . ?
O425 M39 O447 100(2) . . ?
O425 M39 O402 98.7(12) . . ?
O447 M39 O402 92(2) . . ?
O425 M39 O383 92.7(13) . . ?
O447 M39 O383 91.0(17) . . ?
O402 M39 O383 167.4(16) . . ?
O425 M39 O382 87(2) . . ?
O447 M39 O382 171.4(15) . . ?
O402 M39 O382 91.6(18) . . ?
O383 M39 O382 83.6(17) . . ?
O425 M39 O154 170(3) . . ?
O447 M39 O154 89.0(18) . . ?
O402 M39 O154 86.6(10) . . ?
O383 M39 O154 81.4(9) . . ?
O382 M39 O154 83.6(14) . . ?
O506 M40 O493 98.8(18) . . ?
O506 M40 O499 94.4(18) . . ?
O493 M40 O499 104.1(15) . . ?
O506 M40 O374 95.0(19) . . ?
O493 M40 O374 91.0(11) . . ?
O499 M40 O374 160.8(18) . . ?
O506 M40 O283 92.4(17) . . ?
O493 M40 O283 160.8(18) . . ?
O499 M40 O283 90.4(11) . . ?
O374 M40 O283 72.4(9) . . ?
O506 M40 O495 176.7(15) . . ?
O493 M40 O495 84.5(18) . . ?
O499 M40 O495 85.5(19) . . ?
O374 M40 O495 84.2(15) . . ?
O283 M40 O495 84.3(15) . . ?
O506 M40 Mo2W 88.3(14) . . ?
O493 M40 Mo2W 128.2(11) . . ?
O499 M40 Mo2W 126.6(11) . . ?
O374 M40 Mo2W 37.2(5) . . ?
O283 M40 Mo2W 36.2(5) . . ?
O495 M40 Mo2W 89.2(10) . . ?
O524 M42 O509 105(3) . . ?
O524 M42 O484 101(3) . 2_665 ?
O509 M42 O484 95.7(18) . 2_665 ?
O524 M42 O468 100(3) . . ?
O509 M42 O468 90.5(19) . . ?
O484 M42 O468 156(3) 2_665 . ?
O524 M42 O455 93(3) . . ?
O509 M42 O455 162(3) . . ?
O484 M42 O455 82.2(16) 2_665 . ?
O468 M42 O455 84.8(13) . . ?
O524 M42 O507 171(3) . . ?
O509 M42 O507 84(2) . . ?
O484 M42 O507 80(2) 2_665 . ?
O468 M42 O507 77.1(18) . . ?
O455 M42 O507 77.7(17) . . ?
O517 M43 O468 111.3(16) . . ?
O517 M43 O472 102.7(13) . . ?
O468 M43 O472 104.5(10) . . ?
O517 M43 O189 101.3(13) . . ?
O468 M43 O189 90.0(7) . . ?
O472 M43 O189 145.0(14) . . ?
O517 M43 O251 96.1(11) . . ?
O468 M43 O251 147.8(12) . . ?
O472 M43 O251 84.7(9) . . ?
O189 M43 O251 67.6(6) . . ?
O517 M43 O492 170.9(12) . . ?
O468 M43 O492 77.6(11) . . ?
O472 M43 O492 76.3(12) . . ?
O189 M43 O492 76.1(8) . . ?
O251 M43 O492 74.8(9) . . ?
O522 M44 O472 111(3) . . ?
O522 M44 O502 116(2) . . ?
O472 M44 O502 97.6(16) . . ?
O522 M44 O420 96(2) . . ?
O472 M44 O420 147(3) . . ?
O502 M44 O420 86.4(15) . . ?
O522 M44 O467 94(2) . . ?
O472 M44 O467 82.4(11) . . ?
O502 M44 O467 148(3) . . ?
O420 M44 O467 77.4(11) . . ?
O522 M44 O482 165(2) . . ?
O472 M44 O482 77.5(18) . . ?
O502 M44 O482 73.8(19) . . ?
O420 M44 O482 72.5(15) . . ?
O467 M44 O482 74.7(14) . . ?
O522 M44 C10 26.2(18) . . ?
O472 M44 C10 135(3) . . ?
O502 M44 C10 111.9(17) . . ?
O420 M44 C10 69.9(14) . . ?
O467 M44 C10 88.7(16) . . ?
O482 M44 C10 141.4(17) . . ?
O521 M45 O513 78.2(15) . . ?
O521 M45 O394 109.4(13) . . ?
O513 M45 O394 100.0(12) . . ?
O521 M45 O385 98.4(11) . 2_665 ?
O394 M45 O385 151.9(12) . 2_665 ?
O521 M45 O355 108.5(13) . 2_665 ?
O394 M45 O355 85.4(6) . 2_665 ?
O385 M45 O355 82.7(6) 2_665 2_665 ?
O521 M45 O479 171.9(11) . . ?
O513 M45 O479 98.5(15) . . ?
O394 M45 O479 78.3(9) . . ?
O385 M45 O479 74.0(8) 2_665 . ?
O355 M45 O479 73.8(8) 2_665 . ?
O452 M46 O473 102.3(13) . . ?
O452 M46 O434 104.5(12) . . ?
O473 M46 O434 94.8(9) . . ?
O452 M46 O377 95.7(11) . 2_765 ?
O473 M46 O377 93.4(9) . 2_765 ?
O434 M46 O377 156.0(13) . 2_765 ?
O452 M46 O416 95.6(12) . . ?
O473 M46 O416 161.7(16) . . ?
O434 M46 O416 83.9(6) . . ?
O377 M46 O416 81.3(6) 2_765 . ?
O452 M46 O511 171.0(11) . . ?
O473 M46 O511 84.7(12) . . ?
O434 M46 O511 80.4(11) . . ?
O377 M46 O511 78.0(10) 2_765 . ?
O416 M46 O511 77.1(9) . . ?
O523 M48 O500 114.0(14) . . ?
O523 M48 O484 107.7(14) . . ?
O500 M48 O484 94.1(10) . . ?
O523 M48 O422 98.9(13) . . ?
O500 M48 O422 88.2(11) . . ?
O484 M48 O422 149.5(11) . . ?
O523 M48 O498 166.0(14) . . ?
O500 M48 O498 76.7(14) . . ?
O484 M48 O498 79.2(11) . . ?
O422 M48 O498 71.7(11) . . ?
O523 M48 O415 94.8(13) . . ?
O500 M48 O415 150.3(14) . . ?
O484 M48 O415 83.2(7) . . ?
O422 M48 O415 80.0(6) . . ?
O498 M48 O415 73.7(10) . . ?
Mo1C O1 Mo1M 124.4(6) . . ?
Mo4S O2 Mo54 123.2(5) . . ?
Mo4D O3 Mo4W 139.1(6) . . ?
Mo4D O3 Mo4Q 103.6(5) . . ?
Mo4W O3 Mo4Q 102.9(4) . . ?
Mo4D O3 Mo26 104.3(4) . . ?
Mo4W O3 Mo26 102.9(4) . . ?
Mo4Q O3 Mo26 96.7(4) . . ?
Mo4J O4 Mo4R 137.5(6) . . ?
Mo4J O4 Mo26 110.2(5) . . ?
Mo4R O4 Mo26 110.1(4) . . ?
Mo2K O5 Mo14 103.0(5) . . ?
Mo2K O5 Mo59 108.4(5) . . ?
Mo14 O5 Mo59 88.5(4) . . ?
Mo4G O6 Mo4E 136.8(6) . . ?
Mo4G O6 Mo1D 111.4(5) . . ?
Mo4E O6 Mo1D 110.4(4) . . ?
Mo58 O8 Mo4B 121.3(6) . . ?
Mo4L O9 Mo4I 136.6(5) . . ?
Mo4L O9 Mo2Z 111.4(5) . . ?
Mo4I O9 Mo2Z 110.7(5) . . ?
Mo1A O11 Mo1F 122.1(5) . . ?
Mo3E O12 Mo14 149.8(7) . . ?
Mo1K O13 Mo4L 123.9(6) . . ?
Mo2T O14 Mo4T 103.5(4) . . ?
Mo2T O14 Mo20 108.1(4) . . ?
Mo4T O14 Mo20 88.5(4) . . ?
Mo52 O15 Mo56 158.9(7) . . ?
Mo1D O16 Mo4E 103.1(4) . . ?
Mo1D O16 Mo52 108.8(4) . . ?
Mo4E O16 Mo52 89.4(3) . . ?
Mo2C O17 Mo55 103.5(4) . . ?
Mo2C O17 Mo4O 109.9(4) . . ?
Mo55 O17 Mo4O 89.8(3) . . ?
Mo4U O18 Mo4K 124.3(6) . . ?
Mo18 O19 Mo4E 157.1(7) . . ?
Mo4Q O20 Mo4F 111.9(5) . . ?
Mo4Q O20 Mo3F 107.7(5) . . ?
Mo4F O20 Mo3F 140.3(6) . . ?
Mo1A O23 Mo1J 140.9(6) . . ?
Mo1A O23 Mo15 103.1(5) . . ?
Mo1J O23 Mo15 102.9(5) . . ?
Mo1A O23 Mo2A 102.5(4) . . ?
Mo1J O23 Mo2A 103.2(5) . . ?
Mo15 O23 Mo2A 96.1(4) . . ?
Mo4F O24 Mo4B 145.9(6) . . ?
Mo11 O25 Mo59 140.8(5) . . ?
Mo11 O25 Mo4P 103.7(4) . . ?
Mo59 O25 Mo4P 103.3(5) . . ?
Mo59 O26 Mo4P 109.2(5) . . ?
Mo59 O26 Mo4A 142.0(5) . . ?
Mo4P O26 Mo4A 107.0(5) . . ?
Mo23 O28 Mo4K 102.2(4) . . ?
Mo23 O28 Mo4U 107.4(5) . . ?
Mo4K O28 Mo4U 88.6(4) . . ?
Mo1C O29 Mo27 103.6(5) . . ?
Mo1C O29 Mo1P 140.2(5) . . ?
Mo27 O29 Mo1P 102.8(4) . . ?
Mo1C O29 Mo3G 103.4(4) . . ?
Mo27 O29 Mo3G 96.9(4) . . ?
Mo1P O29 Mo3G 102.4(4) . . ?
Mo1B O30 Mo54 157.7(7) . . ?
Mo18 O31 Mo56 122.8(6) . . ?
Mo1X O32 Mo1G 123.8(6) . . ?
Mo2I O33 Mo1M 135.6(6) . . ?
Mo2I O33 Mo3G 110.5(5) . . ?
Mo1M O33 Mo3G 110.8(5) . . ?
Mo4Y O35 Mo1G 135.8(5) . . ?
Mo4Y O35 Mo2S 112.2(5) . . ?
Mo1G O35 Mo2S 111.3(5) . . ?
Mo4J O36 Na1 131.1(7) . 3_655 ?
Mo4C O37 Mo4J 145.8(6) . . ?
Mo4Z O38 Mo14 139.1(6) . . ?
Mo4Z O38 Mo2K 109.7(5) . . ?
Mo14 O38 Mo2K 109.4(5) . . ?
Mo2A O39 Mo15 118.4(5) . . ?
Mo2S O40 Mo1G 102.6(4) . . ?
Mo2S O40 Mo1X 107.4(4) . . ?
Mo1G O40 Mo1X 89.5(4) . . ?
Mo51 O41 Mo4G 124.2(5) . . ?
Mo25 O42 Mo4H 104.2(4) . . ?
Mo25 O42 Mo10 107.6(4) . . ?
Mo4H O42 Mo10 88.0(3) . . ?
Mo4D O43 Mo4J 121.7(6) . . ?
Mo11 O44 Mo4P 110.2(5) . . ?
Mo11 O44 Mo2N 141.6(6) . . ?
Mo4P O44 Mo2N 107.5(6) . . ?
Mo26 O45 Mo4J 103.5(5) . . ?
Mo26 O45 Mo4D 107.1(4) . . ?
Mo4J O45 Mo4D 88.2(3) . . ?
Mo52 O46 Mo4E 122.3(5) . . ?
Mo58 O47 Mo4J 158.7(6) . . ?
Mo15 O49 Mo1J 110.8(5) . . ?
Mo15 O49 Mo24 109.0(5) . . ?
Mo1J O49 Mo24 140.0(5) . . ?
Mo1I O50 Mo4H 149.5(7) . . ?
Mo1D O51 Mo57 116.8(5) . . ?
Mo2A O52 Mo1Z 101.6(5) . . ?
Mo2A O52 Mo1J 106.4(5) . . ?
Mo1Z O52 Mo1J 87.8(4) . . ?
Mo54 O53 Mo55 138.5(5) . . ?
Mo54 O53 Mo2C 110.4(5) . . ?
Mo55 O53 Mo2C 109.3(5) . . ?
Mo4H O54 Mo4M 136.6(5) . . ?
Mo4H O54 Mo25 110.2(5) . . ?
Mo4M O54 Mo25 110.8(5) . . ?
Mo1A O55 Mo4I 157.3(6) . . ?
Mo4T O56 Mo56 136.8(6) . . ?
Mo4T O56 Mo2T 110.1(5) . . ?
Mo56 O56 Mo2T 110.0(5) . . ?
Mo4K O57 Mo4B 139.0(6) . . ?
Mo4K O57 Mo23 109.6(5) . . ?
Mo4B O57 Mo23 108.6(5) . . ?
Mo2T O58 Mo2E 119.3(6) . . ?
Mo4P O59 Mo4A 111.0(5) . . ?
Mo4P O59 Mo38 109.2(5) . . ?
Mo4A O59 Mo38 139.6(6) . . ?
Mo1J O60 Mo1Z 125.6(6) . . ?
Mo2M O61 Mo2H 123.6(6) . . ?
Mo1S O63 Mo4L 150.9(7) . . ?
Mo23 O64 Mo4B 102.0(5) . . ?
Mo23 O64 Mo58 109.0(4) . . ?
Mo4B O64 Mo58 89.0(3) . . ?
Mo23 O65 Mo16 116.2(5) . . ?
Mo4O O67 Mo55 123.2(5) . . ?
Mo4A O68 Mo55 148.4(6) . . ?
Mo22 O69 Mo12 146.8(6) . . ?
Mo2Q O70 Mo12 103.1(4) . . ?
Mo2Q O70 Mo4X 108.7(5) . . ?
Mo12 O70 Mo4X 89.6(3) . . ?
Mo1K O71 Mo1L 142.1(6) . . ?
Mo1K O71 Mo2W 103.1(4) . . ?
Mo1L O71 Mo2W 103.3(4) . . ?
Mo1K O71 Mo2Z 101.9(4) . . ?
Mo1L O71 Mo2Z 102.5(4) . . ?
Mo2W O71 Mo2Z 94.8(4) . . ?
Mo4D O72 Mo4B 159.4(6) . . ?
Mo2B O73 Mo1H 102.5(4) . . ?
Mo2B O73 Mo1X 102.1(5) . . ?
Mo1H O73 Mo1X 143.7(5) . . ?
Mo2B O73 Mo2S 96.2(4) . . ?
Mo1H O73 Mo2S 101.8(4) . . ?
Mo1X O73 Mo2S 101.7(4) . . ?
Mo2C O74 Mo54 103.4(4) . . ?
Mo2C O74 Mo4S 108.0(5) . . ?
Mo54 O74 Mo4S 88.4(3) . . ?
Mo2Z O75 Mo2W 117.0(6) . . ?
Mo1D O77 Mo4G 104.1(5) . . ?
Mo1D O77 Mo51 108.0(4) . . ?
Mo4G O77 Mo51 88.4(4) . . ?
Mo1C O78 Mo4L 157.4(8) . . ?
Mo1L O79 Mo2W 109.0(5) . . ?
Mo1L O79 Mo33 141.4(6) . . ?
Mo2W O79 Mo33 108.8(5) . . ?
Mo2O O80 Mo4Z 149.7(6) . . ?
Mo59 O81 Mo55 158.0(6) . . ?
Mo19 O82 M2X 119.1(11) . . ?
Mo19 O82 Mo13 111.0(5) . . ?
M2X O82 Mo13 129.7(11) . . ?
Mo19 O82 Mo2X 108.5(6) . . ?
Mo13 O82 Mo2X 137.5(6) . . ?
Mo1R O84 Mo4T 150.2(6) . . ?
Mo24 O86 Mo2H 150.1(8) . . ?
Mo2T O90 Mo56 103.4(4) . . ?
Mo2T O90 Mo18 109.4(5) . . ?
Mo56 O90 Mo18 88.7(4) . . ?
Mo4W O91 Mo4Q 109.8(5) . . ?
Mo4W O91 Mo30 142.7(6) . . ?
Mo4Q O91 Mo30 106.6(5) . . ?
Mo1N O92 Mo1E 159.7(7) . . ?
Mo4S O93 Mo21 158.5(7) . . ?
Mo1B O94 Mo21 122.9(5) . . ?
Mo10 O95 Mo4H 124.0(5) . . ?
Mo15 O97 Mo2F 108.8(5) . . ?
Mo15 O97 Mo4V 110.1(5) . . ?
Mo2F O97 Mo4V 135.3(6) . . ?
Mo2V O99 Mo2M 141.3(6) . . ?
Mo2V O99 Mo2P 101.8(5) . . ?
Mo2M O99 Mo2P 101.9(5) . . ?
Mo2V O99 Mo36 103.9(5) . . ?
Mo2M O99 Mo36 103.2(4) . . ?
Mo2P O99 Mo36 96.8(4) . . ?
Mo11 O102 Mo1G 154.9(8) . . ?
Mo1F O103 Mo1Z 138.1(6) . . ?
Mo1F O103 Mo2A 110.1(5) . . ?
Mo1Z O103 Mo2A 109.9(6) . . ?
Mo36 O104 Mo2Y 102.4(5) . . ?
Mo36 O104 Mo2V 106.8(5) . . ?
Mo2Y O104 Mo2V 88.0(4) . . ?
Mo1P O105 Mo2I 121.5(6) . . ?
Mo4X O106 Mo12 122.6(6) . . ?
Mo2A O107 Mo1F 104.7(5) . . ?
Mo2A O107 Mo1A 108.6(5) . . ?
Mo1F O107 Mo1A 89.8(4) . . ?
Mo1J O109 Mo2H 158.3(7) . . ?
Mo3G O110 Mo1M 103.3(5) . . ?
Mo3G O110 Mo1C 105.7(5) . . ?
Mo1M O110 Mo1C 88.3(4) . . ?
Mo2K O112 Mo4Z 104.0(5) . . ?
Mo2K O112 Mo11 108.2(5) . . ?
Mo4Z O112 Mo11 89.5(4) . . ?
Mo2V O113 Mo2P 108.5(5) . . ?
Mo2V O113 Mo35 143.6(6) . 2_765 ?
Mo2P O113 Mo35 107.8(6) . 2_765 ?
Mo1N O114 Mo1E 123.3(6) . 2_665 ?
Mo3Q O115 Mo2J 140.0(7) . . ?
Mo21 O117 Mo28 137.8(7) . . ?
Mo21 O117 Mo31 110.7(5) . . ?
Mo28 O117 Mo31 109.5(6) . . ?
Mo4V O118 Mo4I 149.3(6) . . ?
Mo1L O119 Mo1F 158.9(7) . . ?
Mo4S O120 Mo1O 109.5(5) . . ?
Mo4S O120 Mo3D 141.2(6) . . ?
Mo1O O120 Mo3D 108.0(5) . . ?
Mo20 O121 Mo18 140.9(7) . . ?
Mo20 O121 Mo2E 103.4(5) . . ?
Mo18 O121 Mo2E 102.9(5) . . ?
Mo20 O121 Mo2T 103.2(4) . . ?
Mo18 O121 Mo2T 102.6(5) . . ?
Mo2E O121 Mo2T 95.5(5) . . ?
Mo25 O122 Mo19 116.1(5) . . ?
Mo53 O124 Mo29 154.7(6) . . ?
Mo1L O127 Mo4I 122.2(6) . . ?
Mo2Y O128 Mo2H 136.6(6) . . ?
Mo2Y O128 Mo36 111.8(5) . . ?
Mo2H O128 Mo36 110.5(6) . . ?
Mo1P O129 Mo4T 158.2(7) . . ?
Mo25 O130 Mo4M 103.5(4) . . ?
Mo25 O130 Mo4N 106.7(5) . . ?
Mo4M O130 Mo4N 88.5(4) . . ?
Mo2E O131 Mo18 109.7(5) . . ?
Mo2E O131 Mo1Q 108.9(5) . . ?
Mo18 O131 Mo1Q 139.5(6) . . ?
Mo1V O133 Mo4R 149.9(6) . . ?
Mo1K O134 Mo2W 110.5(6) . . ?
Mo1K O134 Mo3C 141.4(6) . . ?
Mo2W O134 Mo3C 107.0(6) . . ?
Mo2M O135 Mo2P 110.0(5) . . ?
Mo2M O135 Mo3B 141.2(6) . . ?
Mo2P O135 Mo3B 108.7(5) . . ?
Mo4X O136 Mo1U 108.6(5) . . ?
Mo4X O136 Mo1Y 141.6(6) . . ?
Mo1U O136 Mo1Y 109.0(5) . . ?
Mo2V O137 Mo2Y 157.5(8) . 2_765 ?
Mo4X O138 Mo4K 159.5(7) . . ?
Mo20 O139 Mo4T 122.3(6) . . ?
Mo35 O140 Mo3Y 154.0(8) . . ?
Mo2P O141 Mo3O 109.8(6) . 2_765 ?
Mo2P O141 Mo3B 110.9(5) . . ?
Mo3O O141 Mo3B 137.1(7) 2_765 . ?
Mo4X O142 Mo1N 141.4(6) . . ?
Mo4X O142 Mo1U 103.6(4) . . ?
Mo1N O142 Mo1U 103.0(5) . . ?
Mo4X O142 Mo2Q 102.8(5) . . ?
Mo1N O142 Mo2Q 101.8(4) . . ?
Mo1U O142 Mo2Q 95.8(4) . . ?
Mo2B O144 Mo1X 109.5(5) . . ?
Mo2B O144 Mo2O 109.3(5) . . ?
Mo1X O144 Mo2O 140.6(5) . . ?
Mo12 O145 Mo1E 136.5(5) 2_665 . ?
Mo12 O145 Mo2Q 110.9(5) 2_665 2_665 ?
Mo1E O145 Mo2Q 110.4(5) . 2_665 ?
Mo4O O146 Mo14 159.9(7) . . ?
Mo2K O147 Mo4P 117.1(5) . . ?
Mo4W O150 Mo4Y 158.5(7) . . ?
Mo1N O151 Mo1U 109.6(6) . . ?
Mo1N O151 Mo2G 142.0(6) . . ?
Mo1U O151 Mo2G 107.6(5) . . ?
Mo16 O153 Mo2L 110.0(5) . . ?
Mo16 O153 Mo22 110.5(5) . . ?
Mo2L O153 Mo22 137.9(6) . . ?
Mo1Q O154 M39 151.9(9) . . ?
Mo1Q O154 Mo39 151.6(7) . . ?
Mo4U O156 Mo12 157.1(6) . . ?
Mo16 O157 Mo2L 110.5(6) . . ?
Mo16 O157 Mo4C 109.4(5) . . ?
Mo2L O157 Mo4C 133.5(5) . . ?
Mo1B O161 Mo2D 110.3(5) . . ?
Mo1B O161 Mo1W 141.6(6) . . ?
Mo2D O161 Mo1W 107.1(5) . . ?
Mo2D O162 Mo3A 110.1(6) . . ?
Mo2D O162 Mo3T 107.6(5) . . ?
Mo3A O162 Mo3T 136.5(7) . . ?
Mo27 O165 Mo3K 109.8(5) . . ?
Mo27 O165 Mo1S 110.2(6) . . ?
Mo3K O165 Mo1S 134.1(6) . . ?
Mo1A O166 Mo15 109.6(5) . . ?
Mo1A O166 Mo4V 141.4(7) . . ?
Mo15 O166 Mo4V 108.0(6) . . ?
Mo2C O167 Mo1O 118.7(6) . . ?
Mo1H O168 Mo2B 109.6(5) . . ?
Mo1H O168 Mo1V 142.6(5) . . ?
Mo2B O168 Mo1V 106.8(5) . . ?
Mo26 O170 Mo4R 103.4(4) . . ?
Mo26 O170 Mo4W 106.5(4) . . ?
Mo4R O170 Mo4W 88.8(3) . . ?
Mo4R O171 Na1 126.5(7) . 3_655 ?
Mo2Z O173 Mo4L 103.1(5) . . ?
Mo2Z O173 Mo1K 107.1(5) . . ?
Mo4L O173 Mo1K 88.6(4) . . ?
Mo1P O174 Mo27 110.2(5) . . ?
Mo1P O174 Mo1R 141.4(5) . . ?
Mo27 O174 Mo1R 108.1(5) . . ?
Mo51 O176 Mo4H 158.1(6) . . ?
Mo1U O177 Mo3N 110.3(5) . . ?
Mo1U O177 Mo2G 110.6(5) . . ?
Mo3N O177 Mo2G 133.5(7) . . ?
Mo13 O178 Mo4G 151.2(7) . . ?
Mo19 O179 Mo17 111.5(5) . 2_765 ?
Mo19 O179 Mo2X 108.4(5) . . ?
Mo17 O179 Mo2X 130.1(5) 2_765 . ?
Mo19 O179 M2X 101.8(7) . . ?
Mo17 O179 M2X 144.2(8) 2_765 . ?
Mo51 O182 Mo57 109.2(5) . . ?
Mo51 O182 Mo1I 141.3(5) . . ?
Mo57 O182 Mo1I 109.2(5) . . ?
Mo4N O183 Mo4M 124.2(5) . . ?
Mo1Q O184 Mo4E 148.2(6) . . ?
Mo17 O186 Mo3J 156.1(8) . . ?
Mo17 O186 M3J 146.3(10) . . ?
Mo10 O188 Mo4N 142.8(5) . . ?
Mo10 O188 Mo19 102.6(5) . . ?
Mo4N O188 Mo19 102.4(4) . . ?
Mo10 O188 Mo25 101.7(4) . . ?
Mo4N O188 Mo25 102.6(5) . . ?
Mo19 O188 Mo25 96.0(4) . . ?
Mo1O O189 Mo3D 110.9(6) . . ?
Mo1O O189 Mo43 106.0(7) . . ?
Mo3D O189 Mo43 142.6(7) . . ?
Mo1O O189 M43 109.9(7) . . ?
Mo3D O189 M43 131.8(9) . . ?
Mo2S O190 Mo4Y 103.9(4) . . ?
Mo2S O190 Mo1H 107.5(5) . . ?
Mo4Y O190 Mo1H 89.9(4) . . ?
Mo58 O191 Mo4U 140.5(6) . . ?
Mo58 O191 Mo16 105.0(5) . . ?
Mo4U O191 Mo16 102.6(4) . . ?
Mo58 O191 Mo23 103.2(4) . . ?
Mo4U O191 Mo23 101.9(5) . . ?
Mo16 O191 Mo23 95.1(4) . . ?
Mo2Z O192 Mo4I 102.6(4) . . ?
Mo2Z O192 Mo1L 107.6(5) . . ?
Mo4I O192 Mo1L 89.2(4) . . ?
Mo15 O194 Mo2F 110.4(5) . . ?
Mo15 O194 Mo24 109.2(5) . . ?
Mo2F O194 Mo24 133.5(6) . . ?
Mo2B O195 Mo3M 109.4(5) . . ?
Mo2B O195 Mo1V 110.8(5) . . ?
Mo3M O195 Mo1V 132.7(7) . . ?
Mo4V O197 Mo2J 153.1(7) . . ?
Mo11 O198 Mo4Z 124.7(6) . . ?
M3H O201 Mo20 133.7(11) . . ?
M3H O201 Mo2E 117.3(10) . . ?
Mo20 O201 Mo2E 108.9(5) . . ?
Mo20 O201 Mo3H 142.0(6) . . ?
Mo2E O201 Mo3H 107.8(6) . . ?
Mo1U O205 Mo3N 110.3(5) . . ?
Mo1U O205 Mo1Y 110.6(6) . . ?
Mo3N O205 Mo1Y 135.8(6) . . ?
Mo27 O206 Mo3K 109.0(5) . . ?
Mo27 O206 Mo1R 109.7(5) . . ?
Mo3K O206 Mo1R 136.4(7) . . ?
Mo1B O208 Mo2R 141.3(6) . . ?
Mo1B O208 Mo2D 103.2(4) . . ?
Mo2R O208 Mo2D 102.7(5) . . ?
Mo1B O208 Mo31 102.8(4) . . ?
Mo2R O208 Mo31 102.8(4) . . ?
Mo2D O208 Mo31 95.4(4) . . ?
Mo4W O210 Mo4R 123.3(5) . . ?
Mo4P O211 Mo2N 111.8(6) . . ?
Mo4P O211 Mo38 110.8(5) . . ?
Mo2N O211 Mo38 133.9(5) . . ?
Mo1H O212 Mo4R 156.6(6) . . ?
Mo1Y O213 Mo4K 151.2(6) . . ?
Mo58 O214 Mo16 109.4(5) . . ?
Mo58 O214 Mo4C 141.3(6) . . ?
Mo16 O214 Mo4C 108.6(5) . . ?
Mo4S O215 Mo4O 141.8(6) . . ?
Mo4S O215 Mo1O 103.6(5) . . ?
Mo4O O215 Mo1O 103.2(4) . . ?
Mo4S O215 Mo2C 102.9(5) . . ?
Mo4O O215 Mo2C 101.4(4) . . ?
Mo1O O215 Mo2C 94.9(4) . . ?
Mo2G O216 Mo1E 150.2(8) . . ?
Mo57 O218 Mo53 111.4(5) . . ?
Mo57 O218 Mo1T 108.1(5) . . ?
Mo53 O218 Mo1T 135.9(5) . . ?
Mo31 O220 Mo21 103.1(4) . . ?
Mo31 O220 Mo1B 108.0(5) . . ?
Mo21 O220 Mo1B 88.7(4) . . ?
Mo1C O221 Mo27 109.5(5) . . ?
Mo1C O221 Mo1S 141.5(5) . . ?
Mo27 O221 Mo1S 108.4(6) . . ?
Mo4Q O223 Mo30 112.4(6) . . ?
Mo4Q O223 Mo3F 110.0(5) . . ?
Mo30 O223 Mo3F 134.9(6) . . ?
Mo31 O225 Mo2D 117.1(6) . . ?
Mo2R O227 Mo28 123.7(6) . . ?
Mo4A O229 Mo41 151.2(6) . . ?
Mo26 O230 Mo4Q 116.9(6) . . ?
Mo59 O231 Mo14 122.1(6) . . ?
Mo1R O233 Mo3P 148.3(8) . . ?
Mo52 O235 Mo57 108.4(4) . . ?
Mo52 O235 Mo53 140.2(5) . . ?
Mo57 O235 Mo53 109.2(5) . . ?
M3L O237 Mo2E 101.1(8) . . ?
M3L O237 Mo1Q 147.8(10) . . ?
Mo2E O237 Mo1Q 110.3(5) . . ?
Mo2E O237 Mo3L 111.1(5) . . ?
Mo1Q O237 Mo3L 131.9(7) . . ?
Mo2Q O238 Mo1E 102.9(4) . 2_665 ?
Mo2Q O238 Mo1N 107.1(4) . . ?
Mo1E O238 Mo1N 88.6(3) 2_665 . ?
Mo10 O240 Mo19 108.2(5) . . ?
Mo10 O240 Mo13 143.1(5) . . ?
Mo19 O240 Mo13 108.6(4) . . ?
Mo51 O242 Mo52 142.5(5) . . ?
Mo51 O242 Mo57 103.5(5) . . ?
Mo52 O242 Mo57 102.1(4) . . ?
Mo51 O242 Mo1D 102.7(4) . . ?
Mo52 O242 Mo1D 101.9(4) . . ?
Mo57 O242 Mo1D 95.0(4) . . ?
M3H O243 Mo2I 146.1(11) . . ?
Mo3H O243 Mo2I 147.2(7) . . ?
Mo1W O244 Mo54 148.8(6) . . ?
Mo3M O246 Mo2B 109.2(4) . . ?
Mo3M O246 Mo2O 135.1(7) . . ?
Mo2B O246 Mo2O 109.3(5) . . ?
Mo1K O248 Mo1M 157.7(7) . . ?
Mo1O O251 Mo43 109.6(6) . . ?
Mo1O O251 Mo3E 111.0(5) . . ?
Mo43 O251 Mo3E 139.3(7) . . ?
Mo1O O251 M43 108.8(6) . . ?
Mo3E O251 M43 134.6(7) . . ?
Mo57 O252 Mo1T 109.1(5) . . ?
Mo57 O252 Mo1I 109.6(5) . . ?
Mo1T O252 Mo1I 133.7(6) . . ?
Mo1H O254 Mo4Y 122.4(6) . . ?
Mo3C O258 Mo1M 149.1(7) . . ?
Mo3B O259 Mo1Z 147.2(8) . . ?
Mo1S O261 Mo3Q 145.1(7) . . ?
Mo4Q O262 Mo4D 107.5(5) . . ?
Mo4Q O262 Mo4F 108.4(5) . . ?
Mo4D O262 Mo4F 142.0(5) . . ?
Mo24 O263 Mo3I 152.8(7) . . ?
Mo17 O266 Mo4M 151.3(6) . . ?
Mo2F O267 Mo3I 154.3(7) . . ?
Mo4Y O268 Mo30 148.6(6) . . ?
Mo4N O269 Mo19 109.3(5) . . ?
Mo4N O269 Mo17 142.4(6) . 2_765 ?
Mo19 O269 Mo17 108.1(5) . 2_765 ?
Mo36 O270 Mo2H 103.8(6) . . ?
Mo36 O270 Mo2M 107.7(5) . . ?
Mo2H O270 Mo2M 88.8(3) . . ?
Mo3G O272 Mo2I 103.1(4) . . ?
Mo3G O272 Mo1P 107.4(4) . . ?
Mo2I O272 Mo1P 88.4(4) . . ?
Mo4N O274 Mo4M 156.8(6) . 2_765 ?
Mo2F O275 Mo2J 159.7(7) . . ?
Mo1X O277 Mo4Z 156.9(8) . . ?
Mo53 O278 Mo56 149.4(6) . . ?
M3L O281 Mo2E 108.4(7) . . ?
Mo2E O281 Mo3H 111.2(6) . . ?
Mo2E O281 Mo3L 110.0(6) . . ?
Mo3H O281 Mo3L 133.6(8) . . ?
M3L O281 M3H 145.5(10) . . ?
Mo2E O281 M3H 104.5(9) . . ?
Mo2W O283 M40 107.0(9) . . ?
Mo2W O283 Mo33 111.5(5) . . ?
M40 O283 Mo33 140.9(10) . . ?
Mo2W O283 Mo40 109.7(6) . . ?
Mo33 O283 Mo40 132.0(8) . . ?
Mo20 O284 Mo2I 158.9(8) . . ?
Mo4O O285 Mo1O 109.7(5) . . ?
Mo4O O285 Mo3E 140.6(6) . . ?
Mo1O O285 Mo3E 109.2(5) . . ?
Mo35 O291 Mo2Y 151.6(8) . . ?
Mo2V O293 Mo2Y 121.7(7) . . ?
Mo2Q O295 Mo1U 117.5(6) . . ?
C7 O296 M3J 140.2(17) . . ?
C7 O296 Mo3J 129.5(14) . . ?
Mo2R O298 Mo2D 107.1(6) . . ?
Mo2R O298 Mo3A 143.0(6) . . ?
Mo2D O298 Mo3A 108.7(6) . . ?
Mo13 O299 Mo2U 155.8(8) . . ?
Mo13 O299 M2U 151.6(12) . . ?
Mo36 O301 Mo2P 114.5(6) . . ?
Mo2D O306 Mo3T 109.3(6) . . ?
Mo2D O306 Mo1W 110.6(6) . . ?
Mo3T O306 Mo1W 137.1(7) . . ?
Mo3S O312 Mo3W 141.0(8) . . ?
Mo4U O317 Mo16 108.2(5) . . ?
Mo4U O317 Mo22 141.7(6) . . ?
Mo16 O317 Mo22 108.5(5) . . ?
Mo4C O323 Mo32 152.2(6) . . ?
Mo3D O325 Mo21 148.8(7) . . ?
Mo31 O327 Mo28 102.9(6) . . ?
Mo31 O327 Mo2R 107.2(5) . . ?
Mo28 O327 Mo2R 88.8(4) . . ?
Mo4F O328 Mo3W 151.1(6) . . ?
Mo2N O334 Mo1G 149.7(7) . . ?
Mo3G O337 Mo27 116.5(5) . . ?
Mo1T O338 Mo29 155.8(8) . . ?
Mo3P O339 Mo29 141.3(7) . . ?
Mo2R O341 Mo28 158.1(7) . 2_665 ?
Mo1V O343 M3U 160.2(8) . . ?
Mo1V O343 Mo3U 144.1(8) . . ?
Mo2M O345 Mo1Z 157.6(7) . . ?
Mo10 O349 Mo4G 156.9(6) . . ?
Mo2P O354 Mo3O 111.6(6) . 2_765 ?
Mo2P O354 Mo35 109.5(6) . 2_765 ?
Mo3O O354 Mo35 133.5(6) 2_765 2_765 ?
Mo2G O355 M45 159.4(8) . 2_665 ?
Mo2G O355 Mo45 149.4(9) . 2_665 ?
Mo2S O356 Mo2B 116.0(6) . . ?
Mo2L O363 Mo37 157.5(7) . . ?
Mo1I O364 Mo34 154.0(7) . . ?
Mo1Y O370 Mo3S 151.4(9) . . ?
Mo2O O372 Mo3R 155.0(7) . . ?
M40 O374 Mo2W 106.4(9) . . ?
M40 O374 Mo3C 143.2(10) . . ?
Mo2W O374 Mo3C 109.9(6) . . ?
Mo2W O374 Mo40 109.8(7) . . ?
Mo3C O374 Mo40 133.1(8) . . ?
Mo1T O375 Mo34 157.6(7) . . ?
Mo3O O377 M46 157.4(8) . 2_765 ?
Mo3O O377 Mo46 149.5(13) . 2_765 ?
Mo3A O378 Mo28 149.3(7) . 2_665 ?
Mo3K O379 Mo3P 146.5(10) . . ?
Mo2X O381 M3J 152.4(14) . 2_765 ?
M3J O381 M2X 174.9(19) 2_765 . ?
Mo2X O381 Mo3J 155.9(7) . 2_765 ?
Mo2U O383 Mo39 139.9(9) . . ?
M2U O383 M39 118(2) . . ?
Mo3N O385 Mo45 142.4(9) . 2_665 ?
Mo3N O385 M45 153.5(8) . 2_665 ?
Mo45 O385 M45 23.9(3) 2_665 2_665 ?
Mo1W O386 Mo3X 158.4(8) . . ?
Mo3J O388 Mo34 140.2(9) . . ?
Mo34 O388 M3J 122.7(11) . . ?
Mo33 O390 Mo1F 148.9(6) . . ?
Mo3M O391 Mo3R 156.5(7) . . ?
Mo37 O394 M45 148.3(8) . . ?
Mo37 O394 Mo45 137.7(9) . . ?
Mo2X O395 Mo2U 160.7(8) . . ?
M2X O395 M2U 153(2) . . ?
Mo3O O397 Mo3Y 162.0(11) . . ?
Mo3C O399 Mo47 152.2(10) . . ?
Mo3M O401 Mo3U 141.2(10) . . ?
Mo3M O401 M3U 157.2(9) . . ?
M39 O402 M3L 151.7(15) . . ?
Mo3L O402 Mo39 155.5(8) . . ?
Mo3T O404 Mo3X 156.2(9) . . ?
Mo3H O405 Mo3V 154.1(8) . . ?
M3H O405 Mo3V 152.7(12) . . ?
Mo3I O406 Mo3Y 138.4(9) . . ?
M3U O407 Mo32 144.6(8) . . ?
Mo32 O407 Mo3U 136.1(9) . . ?
Mo3X O414 Mo41 142.1(8) . . ?
Mo3A O415 M48 155.5(9) . . ?
Mo3A O415 Mo48 149.6(10) . . ?
Mo3B O416 M46 157.9(8) . . ?
Mo3B O416 Mo46 153.0(12) . . ?
Mo2L O418 Mo32 156.0(8) . . ?
Mo3R O420 Mo44 141.4(10) . . ?
Mo3R O420 M44 130.4(13) . . ?
Mo3T O422 Mo48 152.2(14) . . ?
Mo3T O422 M48 158.4(10) . . ?
C7 O429 Mo34 129.4(15) . . ?
Mo3K O431 Mo3Q 147.4(9) . . ?
Mo3Z O434 Mo46 136.2(12) . . ?
Mo3Z O434 M46 145.7(9) . . ?
Mo3N O436 Mo3S 149.7(10) . . ?
Mo33 O439 Mo3Z 155.0(9) . . ?
Mo22 O441 Mo37 151.6(8) . . ?
Mo3L O442 Mo3V 160.8(10) . . ?
M3L O442 Mo3V 144.3(15) . . ?
Mo3F O445 Mo3W 160.2(13) . . ?
Mo3W O445 M3F 128.1(13) . . ?
M3F O446 Mo61 129(2) . . ?
Mo3F O446 Mo61 156.7(18) . . ?
C4 O447 Mo39 121(2) . . ?
C1 O453 Mo3Y 124.2(17) . . ?
Mo3D O455 M42 151.6(14) . . ?
Mo3D O455 Mo42 154.2(10) . . ?
Mo3J O459 Na1 142.9(12) . . ?
M3J O459 Na1 138.4(11) . . ?
Mo3E O467 M44 150.5(14) . . ?
Mo3E O467 Mo44 155.7(10) . . ?
Mo43 O468 Mo42 155.4(13) . . ?
M43 O468 M42 144.0(19) . . ?
M44 O472 M43 153(2) . . ?
Mo43 O472 Mo44 147.9(15) . . ?
Mo3V O476 Mo47 142.5(9) . . ?
Mo42 O484 M42 16.9(12) 2_665 2_665 ?
M42 O484 M48 143.5(15) 2_665 . ?
Mo42 O484 Mo48 133.3(14) 2_665 . ?
C1 O486 Mo3I 122.7(16) . . ?
Mo40 O493 Mo47 150.7(13) . . ?
M40 O499 Mo3Z 159.1(14) . . ?
Mo40 O499 Mo3Z 157.3(13) . . ?
C4 O501 Mo2U 121.6(19) . . ?
C10 O504 Mo3R 123(2) . . ?
Mo38 O514 Mo41 165.2(15) . . ?
C10 O522 M44 127(3) . . ?
C10 O522 Mo44 118(3) . . ?
Mo38 O525 Mo60 151.9(16) . . ?
O453 C1 O486 131(2) . . ?
O453 C1 C2 119(3) . . ?
O486 C1 C2 110(2) . . ?
N1 C2 C3 113(2) . . ?
N1 C2 C1 111(3) . . ?
C3 C2 C1 114(3) . . ?
O447 C4 O501 123(3) . . ?
O447 C4 C5 110(3) . . ?
O501 C4 C5 126(3) . . ?
C6 C5 C4 112(3) . . ?
C6 C5 N2 106(3) . . ?
C4 C5 N2 98(3) . . ?
O429 C7 O296 126.1(18) . . ?
O429 C7 C8 121(2) . . ?
O296 C7 C8 113(2) . . ?
C7 C8 C9 118(2) . . ?
C7 C8 N3 110.4(18) . . ?
C9 C8 N3 111.4(17) . . ?
C8 C9 C21 112(2) . . ?
O522 C10 O504 122(3) . . ?
O522 C10 C11 113(4) . . ?
O504 C10 C11 121(3) . . ?
O522 C10 M44 27.0(19) . . ?
O504 C10 M44 103(2) . . ?
C11 C10 M44 136(3) . . ?
C12 C11 C10 109(3) . . ?
C22 C21 C26 120.0 . . ?
C22 C21 C9 122.4(19) . . ?
C26 C21 C9 117.6(19) . . ?
C21 C22 C23 120.0 . . ?
C22 C23 C24 120.0 . . ?
C25 C24 C23 120.0 . . ?
C24 C25 C26 120.0 . . ?
C25 C26 C21 120.0 . . ?
O618 Na1 O750 169.0(12) 3_645 3_645 ?
O618 Na1 O459 106.9(9) 3_645 . ?
O750 Na1 O459 83.1(10) 3_645 . ?
O618 Na1 O646 78.9(8) 3_645 3_645 ?
O750 Na1 O646 98.1(10) 3_645 3_645 ?
O459 Na1 O646 82.7(9) . 3_645 ?
O618 Na1 O36 92.1(8) 3_645 3_645 ?
O750 Na1 O36 83.1(9) 3_645 3_645 ?
O459 Na1 O36 137.9(9) . 3_645 ?
O646 Na1 O36 138.6(9) 3_645 3_645 ?
O618 Na1 O632 78.1(8) 3_645 3_645 ?
O750 Na1 O632 109.7(11) 3_645 3_645 ?
O459 Na1 O632 74.6(8) . 3_645 ?
O646 Na1 O632 141.2(10) 3_645 3_645 ?
O36 Na1 O632 73.1(7) 3_645 3_645 ?
O618 Na1 O171 89.8(7) 3_645 3_645 ?
O750 Na1 O171 79.2(9) 3_645 3_645 ?
O459 Na1 O171 143.6(9) . 3_645 ?
O646 Na1 O171 68.7(6) 3_645 3_645 ?
O36 Na1 O171 71.0(5) 3_645 3_645 ?
O632 Na1 O171 141.5(9) 3_645 3_645 ?

loop_
_geom_bond_atom_site_label_1
_geom_bond_atom_site_label_2
_geom_bond_distance
_geom_bond_site_symmetry_2
_geom_bond_publ_flag
Mo1A O76 1.665(11) . ?
Mo1A O55 1.870(11) . ?
Mo1A O11 1.877(11) . ?
Mo1A O166 1.980(12) . ?
Mo1A O23 2.078(11) . ?
Mo1A O107 2.434(11) . ?
Mo1B O175 1.690(12) . ?
Mo1B O30 1.828(10) . ?
Mo1B O94 1.858(11) . ?
Mo1B O161 1.965(11) . ?
Mo1B O208 2.060(11) . ?
Mo1B O220 2.437(11) . ?
Mo1C O108 1.686(11) . ?
Mo1C O78 1.825(10) . ?
Mo1C O1 1.849(12) . ?
Mo1C O221 1.991(13) . ?
Mo1C O29 2.062(10) . ?
Mo1C O110 2.475(12) . ?
Mo1D O111 1.693(11) . ?
Mo1D O51 1.769(10) . ?
Mo1D O77 1.938(11) . ?
Mo1D O16 1.965(11) . ?
Mo1D O6 2.089(11) . ?
Mo1D O242 2.502(9) . ?
Mo1E O239 1.674(12) . ?
Mo1E O92 1.895(11) . ?
Mo1E O114 1.975(12) 2_665 ?
Mo1E O216 1.979(11) . ?
Mo1E O145 2.004(11) . ?
Mo1E O238 2.344(10) 2_665 ?
Mo1F O322 1.658(12) . ?
Mo1F O119 1.907(12) . ?
Mo1F O11 1.933(11) . ?
Mo1F O390 1.972(11) . ?
Mo1F O103 1.981(12) . ?
Mo1F O107 2.288(13) . ?
Mo1G O282 1.668(10) . ?
Mo1G O102 1.895(10) . ?
Mo1G O32 1.926(12) . ?
Mo1G O334 1.969(13) . ?
Mo1G O35 2.000(11) . ?
Mo1G O40 2.350(10) . ?
Mo1H O344 1.638(14) . ?
Mo1H O212 1.867(10) . ?
Mo1H O254 1.889(12) . ?
Mo1H O168 1.961(12) . ?
Mo1H O73 2.096(11) . ?
Mo1H O190 2.414(14) . ?
Mo1I O158 1.696(12) . ?
Mo1I O364 1.766(14) . ?
Mo1I O50 1.830(11) . ?
Mo1I O182 2.078(11) . ?
Mo1I O252 2.089(10) . ?
Mo1I O321 2.356(13) . ?
Mo1J O152 1.682(12) . ?
Mo1J O60 1.830(14) . ?
Mo1J O109 1.842(12) . ?
Mo1J O49 1.996(11) . ?
Mo1J O23 2.084(10) . ?
Mo1J O52 2.466(11) . ?
Mo1K O303 1.689(12) . ?
Mo1K O248 1.838(11) . ?
Mo1K O13 1.865(12) . ?
Mo1K O134 1.963(13) . ?
Mo1K O71 2.066(11) . ?
Mo1K O173 2.470(12) . ?
Mo1L O265 1.657(14) . ?
Mo1L O119 1.848(11) . ?
Mo1L O127 1.850(11) . ?
Mo1L O79 2.004(11) . ?
Mo1L O71 2.072(10) . ?
Mo1L O192 2.432(12) . ?
Mo1M O143 1.629(14) . ?
Mo1M O248 1.915(10) . ?
Mo1M O1 1.943(11) . ?
Mo1M O258 1.979(12) . ?
Mo1M O33 2.002(11) . ?
Mo1M O110 2.340(12) . ?
Mo1N O202 1.678(11) . ?
Mo1N O114 1.829(13) . ?
Mo1N O92 1.847(10) . ?
Mo1N O151 1.975(11) . ?
Mo1N O142 2.077(11) . ?
Mo1N O238 2.450(10) . ?
Mo1O O336 1.669(13) . ?
Mo1O O251 1.985(12) . ?
Mo1O O189 1.990(12) . ?
Mo1O O285 2.007(12) . ?
Mo1O O120 2.008(10) . ?
Mo1O O215 2.096(10) . ?
Mo1O O167 2.192(13) . ?
Mo1P O236 1.676(11) . ?
Mo1P O129 1.850(11) . ?
Mo1P O105 1.898(13) . ?
Mo1P O174 1.987(12) . ?
Mo1P O29 2.091(10) . ?
Mo1P O272 2.452(11) . ?
Mo1Q O260 1.711(13) . ?
Mo1Q O154 1.729(12) . ?
Mo1Q O184 1.841(10) . ?
Mo1Q O237 2.078(11) . ?
Mo1Q O131 2.102(12) . ?
Mo1Q O352 2.415(13) . ?
Mo1R O305 1.692(13) . ?
Mo1R O233 1.721(13) . ?
Mo1R O84 1.814(10) . ?
Mo1R O206 2.064(11) . ?
Mo1R O174 2.122(12) . ?
Mo1R O276 2.336(14) . ?
Mo1S O169 1.702(13) . ?
Mo1S O261 1.773(14) . ?
Mo1S O63 1.828(10) . ?
Mo1S O165 2.095(11) . ?
Mo1S O221 2.117(12) . ?
Mo1S O256 2.356(13) . ?
Mo1T O309 1.688(13) . ?
Mo1T O375 1.784(12) . ?
Mo1T O338 1.785(11) . ?
Mo1T O252 2.046(10) . ?
Mo1T O218 2.075(11) . ?
Mo1T O187 2.385(13) . ?
Mo1U O311 1.662(12) . ?
Mo1U O177 1.960(12) . ?
Mo1U O205 1.987(11) . ?
Mo1U O136 2.011(12) . ?
Mo1U O151 2.019(11) . ?
Mo1U O142 2.093(11) . ?
Mo1U O295 2.219(11) . ?
Mo1V O287 1.697(15) . ?
Mo1V O343 1.785(12) . ?
Mo1V O133 1.814(11) . ?
Mo1V O195 2.076(10) . ?
Mo1V O168 2.118(12) . ?
Mo1V O358 2.368(16) . ?
Mo1W O351 1.680(13) . ?
Mo1W O386 1.737(13) . ?
Mo1W O244 1.846(12) . ?
Mo1W O306 2.059(14) . ?
Mo1W O161 2.124(11) . ?
Mo1W O101 2.372(13) . ?
Mo1X O87 1.669(13) . ?
Mo1X O277 1.843(12) . ?
Mo1X O32 1.867(11) . ?
Mo1X O144 2.005(11) . ?
Mo1X O73 2.101(11) . ?
Mo1X O40 2.402(12) . ?
Mo1Y O264 1.724(13) . ?
Mo1Y O370 1.749(12) . ?
Mo1Y O213 1.792(10) . ?
Mo1Y O205 2.073(11) . ?
Mo1Y O136 2.090(10) . ?
Mo1Y O123 2.352(14) . ?
Mo1Z O226 1.679(13) . ?
Mo1Z O345 1.921(12) . ?
Mo1Z O60 1.931(12) . ?
Mo1Z O259 1.984(12) . ?
Mo1Z O103 2.020(11) . ?
Mo1Z O52 2.357(12) . ?
Mo2A O34 1.678(12) . ?
Mo2A O39 1.740(13) . ?
Mo2A O107 1.939(12) . ?
Mo2A O52 1.997(11) . ?
Mo2A O103 2.110(12) . ?
Mo2A O23 2.480(12) . ?
Mo2B O326 1.667(13) . ?
Mo2B O195 1.977(11) . ?
Mo2B O144 1.989(9) . ?
Mo2B O246 2.029(11) . ?
Mo2B O168 2.038(10) . ?
Mo2B O73 2.095(9) . ?
Mo2B O356 2.206(12) . ?
Mo2C O89 1.680(12) . ?
Mo2C O167 1.759(12) . ?
Mo2C O74 1.939(11) . ?
Mo2C O17 1.947(11) . ?
Mo2C O53 2.092(10) . ?
Mo2C O215 2.513(11) . ?
Mo2D O376 1.698(12) . ?
Mo2D O306 1.995(12) . ?
Mo2D O161 2.019(12) . ?
Mo2D O162 2.025(13) . ?
Mo2D O298 2.040(12) . ?
Mo2D O208 2.112(11) . ?
Mo2D O225 2.260(12) . ?
Mo2E O288 1.675(14) . ?
Mo2E O237 1.978(12) . ?
Mo2E O131 1.991(10) . ?
Mo2E O281 1.994(13) . ?
Mo2E O201 2.006(11) . ?
Mo2E O121 2.110(12) . ?
Mo2E O58 2.193(13) . ?
Mo2E M3L 3.049(16) . ?
Mo2F O310 1.681(14) . ?
Mo2F O275 1.788(12) . ?
Mo2F O267 1.814(15) . ?
Mo2F O194 2.027(11) . ?
Mo2F O97 2.054(11) . ?
Mo2F O148 2.358(12) . ?
Mo2G O180 1.671(15) . ?
Mo2G O355 1.720(14) . ?
Mo2G O216 1.815(11) . ?
Mo2G O177 2.093(11) . ?
Mo2G O151 2.113(12) . ?
Mo2G O342 2.312(15) . ?
Mo2H O217 1.644(13) . ?
Mo2H O109 1.917(12) . ?
Mo2H O61 1.960(12) . ?
Mo2H O86 1.961(12) . ?
Mo2H O128 2.008(12) . ?
Mo2H O270 2.327(12) . ?
Mo2I O257 1.647(15) . ?
Mo2I O284 1.917(11) . ?
Mo2I O105 1.939(12) . ?
Mo2I O243 1.967(14) . ?
Mo2I O33 1.985(12) . ?
Mo2I O272 2.349(12) . ?
Mo2J O366 1.677(15) . ?
Mo2J O340 1.688(13) . ?
Mo2J O115 1.914(12) . ?
Mo2J O275 2.002(12) . ?
Mo2J O197 2.213(12) . ?
Mo2J O384 2.260(15) . ?
Mo2K O247 1.666(12) . ?
Mo2K O147 1.764(12) . ?
Mo2K O112 1.937(11) . ?
Mo2K O5 1.967(10) . ?
Mo2K O38 2.104(12) . ?
Mo2L O448 1.646(16) . ?
Mo2L O418 1.777(14) . ?
Mo2L O363 1.804(13) . ?
Mo2L O153 2.046(11) . ?
Mo2L O157 2.047(11) . ?
Mo2L O423 2.331(12) . ?
Mo2M O413 1.688(13) . ?
Mo2M O61 1.822(12) . ?
Mo2M O345 1.837(12) . ?
Mo2M O135 1.987(12) . ?
Mo2M O99 2.083(11) . ?
Mo2M O270 2.437(13) . ?
Mo2N O313 1.669(14) . ?
Mo2N O362 1.704(12) . ?
Mo2N O334 1.826(12) . ?
Mo2N O211 2.049(12) . ?
Mo2N O44 2.152(11) . ?
Mo2N O320 2.340(15) . ?
Mo2O O249 1.701(14) . ?
Mo2O O372 1.729(12) . ?
Mo2O O80 1.835(11) . ?
Mo2O O246 2.065(10) . ?
Mo2O O144 2.102(11) . ?
Mo2O O454 2.357(18) . ?
Mo2P O200 1.691(12) . ?
Mo2P O354 1.984(12) . ?
Mo2P O141 1.988(13) . ?
Mo2P O135 1.990(12) . ?
Mo2P O113 2.024(11) . ?
Mo2P O99 2.112(12) . ?
Mo2P O301 2.241(12) . ?
Mo2Q O359 1.677(12) . ?
Mo2Q O295 1.769(11) . ?
Mo2Q O238 1.961(11) . ?
Mo2Q O70 1.978(11) . ?
Mo2Q O145 2.104(10) 2_665 ?
Mo2Q O142 2.498(10) . ?
Mo2R O329 1.656(13) . ?
Mo2R O227 1.846(13) . ?
Mo2R O341 1.851(12) . ?
Mo2R O298 2.019(14) . ?
Mo2R O208 2.069(10) . ?
Mo2R O327 2.460(13) . ?
Mo2S O228 1.653(12) . ?
Mo2S O356 1.788(10) . ?
Mo2S O190 1.959(11) . ?
Mo2S O40 1.979(9) . ?
Mo2S O35 2.102(9) . ?
Mo2S O73 2.453(11) . ?
Mo2T O232 1.683(13) . ?
Mo2T O58 1.765(11) . ?
Mo2T O14 1.937(11) . ?
Mo2T O90 1.946(9) . ?
Mo2T O56 2.098(10) . ?
Mo2T O121 2.500(13) . ?
Mo2U O346 1.691(15) . ?
Mo2U O438 1.713(13) . ?
Mo2U O383 1.898(14) . ?
Mo2U O395 1.994(15) . ?
Mo2U O501 2.20(2) . ?
Mo2U O299 2.205(11) . ?
Mo2V O163 1.679(14) . ?
Mo2V O293 1.827(14) . ?
Mo2V O137 1.873(13) . ?
Mo2V O113 1.981(12) . ?
Mo2V O99 2.079(11) . ?
Mo2V O104 2.452(12) . ?
Mo2W O387 1.698(16) . ?
Mo2W O283 1.957(12) . ?
Mo2W O374 2.000(12) . ?
Mo2W O134 2.004(12) . ?
Mo2W O79 2.014(11) . ?
Mo2W O71 2.097(10) . ?
Mo2W O75 2.204(13) . ?
Mo2W M40 3.17(2) . ?
Mo2X O292 1.673(16) . ?
Mo2X O381 1.779(12) . ?
Mo2X O395 1.799(14) . ?
Mo2X O179 2.061(11) . ?
Mo2X O82 2.064(12) . ?
Mo2X O398 2.388(15) . ?
Mo2Y O318 1.663(13) . ?
Mo2Y O137 1.886(12) 2_765 ?
Mo2Y O291 1.942(15) . ?
Mo2Y O293 1.996(15) . ?
Mo2Y O128 1.996(13) . ?
Mo2Y O104 2.357(12) . ?
Mo2Z O245 1.681(14) . ?
Mo2Z O75 1.785(12) . ?
Mo2Z O173 1.952(12) . ?
Mo2Z O192 2.007(11) . ?
Mo2Z O9 2.077(10) . ?
Mo2Z O71 2.519(11) . ?
Mo3A O181 1.684(13) . ?
Mo3A O415 1.788(14) . ?
Mo3A O378 1.808(12) . ?
Mo3A O162 2.039(11) . ?
Mo3A O298 2.061(14) . ?
Mo3A O408 2.355(16) . ?
Mo3B O332 1.702(14) . ?
Mo3B O416 1.716(15) . ?
Mo3B O259 1.827(12) . ?
Mo3B O141 2.063(12) . ?
Mo3B O135 2.116(12) . ?
Mo3B O444 2.365(15) . ?
Mo3C O393 1.676(15) . ?
Mo3C O399 1.742(13) . ?
Mo3C O258 1.823(12) . ?
Mo3C O374 2.068(13) . ?
Mo3C O134 2.136(13) . ?
Mo3C O427 2.357(17) . ?
Mo3D O348 1.699(15) . ?
Mo3D O455 1.763(15) . ?
Mo3D O325 1.835(13) . ?
Mo3D O189 2.054(14) . ?
Mo3D O120 2.111(11) . ?
Mo3D O417 2.359(18) . ?
Mo3E O467 1.714(16) . ?
Mo3E O315 1.768(17) . ?
Mo3E O12 1.794(13) . ?
Mo3E O251 2.062(12) . ?
Mo3E O285 2.084(10) . ?
Mo3E O368 2.326(18) . ?
Mo3F O489 1.698(18) . ?
Mo3F O446 1.72(3) . ?
Mo3F O445 1.82(2) . ?
Mo3F O223 2.075(12) . ?
Mo3F O20 2.136(10) . ?
Mo3F O471 2.39(2) . ?
Mo3G O222 1.643(11) . ?
Mo3G O337 1.816(11) . ?
Mo3G O272 1.949(11) . ?
Mo3G O110 1.980(10) . ?
Mo3G O33 2.121(10) . ?
Mo3G O29 2.467(9) . ?
Mo3H O253 1.65(2) . ?
Mo3H O405 1.717(16) . ?
Mo3H O243 1.903(18) . ?
Mo3H O281 2.048(14) . ?
Mo3H O201 2.124(13) . ?
Mo3H O409 2.40(2) . ?
Mo3I O424 1.674(13) . ?
Mo3I O371 1.689(14) . ?
Mo3I O406 1.891(13) . ?
Mo3I O267 2.012(14) . ?
Mo3I O263 2.205(14) . ?
Mo3I O486 2.247(15) . ?
Mo3J O459 1.647(17) . ?
Mo3J O410 1.710(14) . ?
Mo3J O388 1.820(13) . ?
Mo3J O381 2.054(13) 2_765 ?
Mo3J O186 2.175(12) . ?
Mo3J O296 2.216(16) . ?
Mo3K O319 1.672(17) . ?
Mo3K O431 1.745(11) . ?
Mo3K O379 1.795(13) . ?
Mo3K O206 2.028(12) . ?
Mo3K O165 2.040(12) . ?
Mo3K O419 2.286(14) . ?
Mo3L O449 1.66(2) . ?
Mo3L O402 1.752(14) . ?
Mo3L O442 1.761(14) . ?
Mo3L O237 2.081(11) . ?
Mo3L O281 2.092(16) . ?
Mo3L O450 2.413(19) . ?
Mo3M O353 1.629(19) . ?
Mo3M O401 1.781(12) . ?
Mo3M O391 1.787(13) . ?
Mo3M O246 2.019(12) . ?
Mo3M O195 2.066(12) . ?
Mo3M O430 2.364(16) . ?
Mo3N O451 1.699(16) . ?
Mo3N O436 1.786(13) . ?
Mo3N O385 1.848(14) . ?
Mo3N O205 2.037(12) . ?
Mo3N O177 2.065(11) . ?
Mo3N O437 2.359(17) . ?
Mo3O O460 1.651(18) . ?
Mo3O O397 1.774(17) . ?
Mo3O O377 1.776(16) . ?
Mo3O O354 2.003(14) 2_765 ?
Mo3O O141 2.040(11) 2_765 ?
Mo3O O477 2.33(2) . ?
Mo3P O432 1.712(18) . ?
Mo3P O461 1.75(2) . ?
Mo3P O339 1.879(11) . ?
Mo3P O379 1.988(14) . ?
Mo3P O380 2.176(17) . ?
Mo3P O233 2.207(13) . ?
Mo3Q O433 1.706(17) . ?
Mo3Q O494 1.720(18) . ?
Mo3Q O115 1.865(12) . ?
Mo3Q O431 2.025(12) . ?
Mo3Q O261 2.189(15) . ?
Mo3Q O403 2.236(18) . ?
Mo3R O491 1.70(2) . ?
Mo3R O435 1.71(2) . ?
Mo3R O420 1.858(14) . ?
Mo3R O391 2.020(13) . ?
Mo3R O504 2.08(2) . ?
Mo3R O372 2.215(12) . ?
Mo3S O465 1.682(19) . ?
Mo3S O312 1.878(14) . ?
Mo3S O481 1.95(2) . ?
Mo3S O436 2.020(13) . ?
Mo3S O474 2.02(2) . ?
Mo3S O370 2.174(13) . ?
Mo3T O422 1.743(18) . ?
Mo3T O330 1.791(19) . ?
Mo3T O404 1.800(14) . ?
Mo3T O306 2.042(13) . ?
Mo3T O162 2.055(12) . ?
Mo3T O458 2.22(2) . ?
Mo3U O456 1.681(15) . ?
Mo3U O508 1.70(2) . ?
Mo3U O407 1.920(13) . ?
Mo3U O401 2.010(15) . ?
Mo3U O343 2.178(14) . ?
Mo3U O421 2.278(17) . ?
Mo3V O480 1.722(19) . ?
Mo3V O466 1.81(2) . ?
Mo3V O476 1.857(17) . ?
Mo3V O442 2.030(15) . ?
Mo3V O405 2.182(15) . ?
Mo3V O526 2.28(3) . ?
Mo3W O505 1.74(3) . ?
Mo3W O488 1.83(2) . ?
Mo3W O445 1.89(2) . ?
Mo3W O312 1.914(13) . ?
Mo3W O485 2.19(2) . ?
Mo3W O328 2.191(11) . ?
Mo3X O470 1.67(2) . ?
Mo3X O490 1.76(2) . ?
Mo3X O414 1.834(16) . ?
Mo3X O404 2.005(15) . ?
Mo3X O386 2.162(13) . ?
Mo3X O496 2.20(3) . ?
Mo3Y O462 1.660(18) . ?
Mo3Y O469 1.79(2) . ?
Mo3Y O406 1.892(12) . ?
Mo3Y O397 1.994(17) . ?
Mo3Y O140 2.178(15) . ?
Mo3Y O453 2.26(2) . ?
Mo3Z O463 1.713(17) . ?
Mo3Z O457 1.77(2) . ?
Mo3Z O434 1.863(16) . ?
Mo3Z O499 1.906(19) . ?
Mo3Z O439 2.137(14) . ?
Mo3Z O516 2.24(3) . ?
Mo4A O333 1.664(13) . ?
Mo4A O229 1.775(12) . ?
Mo4A O68 1.832(10) . ?
Mo4A O59 2.049(10) . ?
Mo4A O26 2.109(11) . ?
Mo4A O116 2.363(11) . ?
Mo4B O48 1.675(10) . ?
Mo4B O72 1.902(11) . ?
Mo4B O8 1.954(11) . ?
Mo4B O24 1.999(10) . ?
Mo4B O57 2.014(11) . ?
Mo4B O64 2.322(10) . ?
Mo4C O289 1.631(13) . ?
Mo4C O323 1.752(11) . ?
Mo4C O37 1.804(12) . ?
Mo4C O214 2.070(10) . ?
Mo4C O157 2.093(11) . ?
Mo4C O250 2.341(13) . ?
Mo4D O7 1.675(10) . ?
Mo4D O72 1.829(10) . ?
Mo4D O43 1.860(11) . ?
Mo4D O262 2.030(11) . ?
Mo4D O3 2.069(9) . ?
Mo4D O45 2.495(10) . ?
Mo4E O219 1.665(12) . ?
Mo4E O19 1.902(11) . ?
Mo4E O184 1.963(11) . ?
Mo4E O46 1.973(10) . ?
Mo4E O6 2.005(11) . ?
Mo4E O16 2.319(10) . ?
Mo4F O149 1.705(11) . ?
Mo4F O328 1.768(11) . ?
Mo4F O24 1.830(10) . ?
Mo4F O20 2.014(10) . ?
Mo4F O262 2.059(11) . ?
Mo4F O27 2.406(11) . ?
Mo4G O271 1.659(12) . ?
Mo4G O349 1.904(11) . ?
Mo4G O41 1.927(11) . ?
Mo4G O178 1.956(10) . ?
Mo4G O6 1.989(10) . ?
Mo4G O77 2.325(11) . ?
Mo4H O125 1.696(11) . ?
Mo4H O176 1.908(11) . ?
Mo4H O95 1.932(12) . ?
Mo4H O50 1.964(11) . ?
Mo4H O54 2.005(12) . ?
Mo4H O42 2.344(10) . ?
Mo4I O290 1.684(12) . ?
Mo4I O55 1.885(10) . ?
Mo4I O127 1.945(12) . ?
Mo4I O118 1.973(12) . ?
Mo4I O9 2.015(10) . ?
Mo4I O192 2.298(10) . ?
Mo4J O36 1.671(12) . ?
Mo4J O47 1.915(10) . ?
Mo4J O43 1.951(10) . ?
Mo4J O4 2.003(10) . ?
Mo4J O37 2.013(11) . ?
Mo4J O45 2.284(11) . ?
Mo4K O132 1.667(11) . ?
Mo4K O138 1.926(11) . ?
Mo4K O18 1.941(11) . ?
Mo4K O213 1.973(10) . ?
Mo4K O57 1.991(10) . ?
Mo4K O28 2.334(10) . ?
Mo4L O241 1.646(11) . ?
Mo4L O13 1.935(12) . ?
Mo4L O78 1.937(11) . ?
Mo4L O63 1.951(11) . ?
Mo4L O9 1.990(10) . ?
Mo4L O173 2.329(11) . ?
Mo4M O88 1.688(11) . ?
Mo4M O274 1.924(11) 2_765 ?
Mo4M O183 1.936(11) . ?
Mo4M O266 1.945(11) . ?
Mo4M O54 2.006(11) . ?
Mo4M O130 2.338(10) . ?
Mo4N O204 1.672(12) . ?
Mo4N O274 1.843(11) . ?
Mo4N O183 1.850(11) . ?
Mo4N O269 1.982(10) . ?
Mo4N O188 2.077(10) . ?
Mo4N O130 2.457(12) . ?
Mo4O O164 1.661(11) . ?
Mo4O O146 1.835(12) . ?
Mo4O O67 1.867(10) . ?
Mo4O O285 2.005(10) . ?
Mo4O O215 2.091(11) . ?
Mo4O O17 2.405(11) . ?
Mo4P O389 1.672(12) . ?
Mo4P O59 1.972(11) . ?
Mo4P O211 1.986(11) . ?
Mo4P O44 1.991(11) . ?
Mo4P O26 2.012(10) . ?
Mo4P O25 2.092(11) . ?
Mo4P O147 2.239(11) . ?
Mo4Q O294 1.683(11) . ?
Mo4Q O20 1.985(11) . ?
Mo4Q O223 1.989(11) . ?
Mo4Q O91 2.014(11) . ?
Mo4Q O262 2.025(9) . ?
Mo4Q O3 2.094(11) . ?
Mo4Q O230 2.242(11) . ?
Mo4R O171 1.657(11) . ?
Mo4R O212 1.902(11) . ?
Mo4R O210 1.930(10) . ?
Mo4R O133 1.994(11) . ?
Mo4R O4 2.027(11) . ?
Mo4R O170 2.310(11) . ?
Mo4S O207 1.660(12) . ?
Mo4S O93 1.817(11) . ?
Mo4S O2 1.842(11) . ?
Mo4S O120 1.975(10) . ?
Mo4S O215 2.044(11) . ?
Mo4S O74 2.464(11) . ?
Mo4T O155 1.688(11) . ?
Mo4T O129 1.904(11) . ?
Mo4T O139 1.933(12) . ?
Mo4T O84 1.973(11) . ?
Mo4T O56 2.001(11) . ?
Mo4T O14 2.329(11) . ?
Mo4U O100 1.686(12) . ?
Mo4U O18 1.843(10) . ?
Mo4U O156 1.870(11) . ?
Mo4U O317 2.004(11) . ?
Mo4U O191 2.076(11) . ?
Mo4U O28 2.457(11) . ?
Mo4V O308 1.686(12) . ?
Mo4V O197 1.743(11) . ?
Mo4V O118 1.828(11) . ?
Mo4V O97 2.081(11) . ?
Mo4V O166 2.109(11) . ?
Mo4V O85 2.325(10) . ?
Mo4W O96 1.685(12) . ?
Mo4W O150 1.832(10) . ?
Mo4W O210 1.880(10) . ?
Mo4W O91 1.967(11) . ?
Mo4W O3 2.072(10) . ?
Mo4W O170 2.477(10) . ?
Mo4X O350 1.666(12) . ?
Mo4X O138 1.827(12) . ?
Mo4X O106 1.869(12) . ?
Mo4X O136 2.010(11) . ?
Mo4X O142 2.060(12) . ?
Mo4X O70 2.409(10) . ?
Mo4Y O196 1.682(11) . ?
Mo4Y O268 1.891(13) . ?
Mo4Y O150 1.908(10) . ?
Mo4Y O254 1.941(13) . ?
Mo4Y O35 1.983(11) . ?
Mo4Y O190 2.336(11) . ?
Mo4Z O273 1.705(13) . ?
Mo4Z O277 1.925(12) . ?
Mo4Z O80 1.954(11) . ?
Mo4Z O198 1.956(12) . ?
Mo4Z O38 1.998(11) . ?
Mo4Z O112 2.310(12) . ?
Mo10 O396 1.692(12) . ?
Mo10 O95 1.838(12) . ?
Mo10 O349 1.852(11) . ?
Mo10 O240 2.005(10) . ?
Mo10 O188 2.073(11) . ?
Mo10 O42 2.448(10) . ?
Mo11 O286 1.673(11) . ?
Mo11 O198 1.835(13) . ?
Mo11 O102 1.868(11) . ?
Mo11 O44 1.985(12) . ?
Mo11 O25 2.054(10) . ?
Mo11 O112 2.460(11) . ?
Mo12 O335 1.672(11) . ?
Mo12 O156 1.881(11) . ?
Mo12 O106 1.929(12) . ?
Mo12 O69 1.965(11) . ?
Mo12 O145 1.989(11) 2_665 ?
Mo12 O70 2.320(10) . ?
Mo13 O302 1.645(14) . ?
Mo13 O299 1.735(12) . ?
Mo13 O178 1.826(11) . ?
Mo13 O82 2.054(12) . ?
Mo13 O240 2.088(10) . ?
Mo13 O367 2.322(13) . ?
Mo14 O209 1.665(13) . ?
Mo14 O146 1.917(11) . ?
Mo14 O231 1.946(11) . ?
Mo14 O12 1.987(12) . ?
Mo14 O38 2.007(10) . ?
Mo14 O5 2.313(12) . ?
Mo15 O126 1.700(11) . ?
Mo15 O49 1.976(10) . ?
Mo15 O194 1.983(12) . ?
Mo15 O97 1.997(11) . ?
Mo15 O166 2.023(13) . ?
Mo15 O23 2.099(13) . ?
Mo15 O39 2.227(11) . ?
Mo16 O324 1.685(12) . ?
Mo16 O157 1.977(11) . ?
Mo16 O153 1.989(11) . ?
Mo16 O317 2.009(12) . ?
Mo16 O214 2.020(11) . ?
Mo16 O191 2.089(10) . ?
Mo16 O65 2.221(11) . ?
Mo17 O314 1.691(12) . ?
Mo17 O186 1.751(11) . ?
Mo17 O266 1.827(11) . ?
Mo17 O179 2.048(12) 2_765 ?
Mo17 O269 2.118(10) 2_765 ?
Mo17 O304 2.347(11) . ?
Mo18 O280 1.666(15) . ?
Mo18 O31 1.838(11) . ?
Mo18 O19 1.847(10) . ?
Mo18 O131 2.019(11) . ?
Mo18 O121 2.081(11) . ?
Mo18 O90 2.434(12) . ?
Mo19 O203 1.690(12) . ?
Mo19 O82 1.991(11) . ?
Mo19 O179 1.997(10) . ?
Mo19 O269 2.011(12) . ?
Mo19 O240 2.016(10) . ?
Mo19 O188 2.100(10) . ?
Mo19 O122 2.228(11) . ?
Mo20 O234 1.639(13) . ?
Mo20 O284 1.837(12) . ?
Mo20 O139 1.887(12) . ?
Mo20 O201 2.004(12) . ?
Mo20 O121 2.048(12) . ?
Mo20 O14 2.464(12) . ?
Mo21 O297 1.665(13) . ?
Mo21 O93 1.935(11) . ?
Mo21 O94 1.937(12) . ?
Mo21 O325 1.963(13) . ?
Mo21 O117 1.978(12) . ?
Mo21 O220 2.331(11) . ?
Mo22 O357 1.687(14) . ?
Mo22 O441 1.748(11) . ?
Mo22 O69 1.851(11) . ?
Mo22 O153 2.061(11) . ?
Mo22 O317 2.090(11) . ?
Mo22 O331 2.343(13) . ?
Mo23 O255 1.684(13) . ?
Mo23 O65 1.782(10) . ?
Mo23 O28 1.961(11) . ?
Mo23 O64 1.974(11) . ?
Mo23 O57 2.107(10) . ?
Mo23 O191 2.512(12) . ?
Mo24 O199 1.713(12) . ?
Mo24 O263 1.757(14) . ?
Mo24 O86 1.826(12) . ?
Mo24 O194 2.097(11) . ?
Mo24 O49 2.110(11) . ?
Mo24 O185 2.355(14) . ?
Mo25 O98 1.664(11) . ?
Mo25 O122 1.782(10) . ?
Mo25 O42 1.922(11) . ?
Mo25 O130 1.971(11) . ?
Mo25 O54 2.113(10) . ?
Mo25 O188 2.480(11) . ?
Mo26 O316 1.698(12) . ?
Mo26 O230 1.771(11) . ?
Mo26 O170 1.964(11) . ?
Mo26 O45 1.965(9) . ?
Mo26 O4 2.073(11) . ?
Mo26 O3 2.483(11) . ?
Mo27 O428 1.715(12) . ?
Mo27 O165 1.975(11) . ?
Mo27 O174 1.990(9) . ?
Mo27 O221 1.998(10) . ?
Mo27 O206 2.008(12) . ?
Mo27 O29 2.082(10) . ?
Mo27 O337 2.191(10) . ?
Mo28 O300 1.657(14) . ?
Mo28 O341 1.907(13) 2_665 ?
Mo28 O227 1.950(12) . ?
Mo28 O378 1.979(13) 2_665 ?
Mo28 O117 2.000(12) . ?
Mo28 O327 2.322(12) . ?
Mo29 O392 1.693(14) . ?
Mo29 O279 1.738(13) . ?
Mo29 O339 1.897(11) . ?
Mo29 O338 2.034(11) . ?
Mo29 O124 2.189(11) . ?
Mo29 O369 2.289(15) . ?
Mo30 O360 1.696(15) . ?
Mo30 O464 1.746(18) . ?
Mo30 O268 1.919(13) . ?
Mo30 O223 2.037(11) . ?
Mo30 O91 2.156(10) . ?
Mo30 O361 2.341(15) . ?
Mo31 O347 1.681(13) . ?
Mo31 O225 1.729(12) . ?
Mo31 O220 1.960(11) . ?
Mo31 O327 1.965(13) . ?
Mo31 O117 2.114(13) . ?
Mo31 O208 2.491(11) . ?
Mo32 O478 1.681(13) . ?
Mo32 O400 1.730(16) . ?
Mo32 O407 1.890(14) . ?
Mo32 O418 2.028(15) . ?
Mo32 O323 2.176(11) . ?
Mo32 O503 2.247(16) . ?
Mo33 O412 1.693(15) . ?
Mo33 O439 1.778(15) . ?
Mo33 O390 1.814(11) . ?
Mo33 O283 2.069(12) . ?
Mo33 O79 2.080(12) . ?
Mo33 O411 2.323(18) . ?
Mo34 O373 1.708(16) . ?
Mo34 O440 1.728(16) . ?
Mo34 O388 1.935(12) . ?
Mo34 O375 2.013(12) . ?
Mo34 O364 2.180(13) . ?
Mo34 O429 2.221(14) . ?
Mo35 O365 1.713(16) . ?
Mo35 O140 1.763(14) . ?
Mo35 O291 1.837(15) . ?
Mo35 O354 2.102(14) 2_765 ?
Mo35 O113 2.106(11) 2_765 ?
Mo35 O307 2.330(17) . ?
Mo36 O172 1.675(13) . ?
Mo36 O301 1.799(13) . ?
Mo36 O270 1.941(12) . ?
Mo36 O104 1.972(12) . ?
Mo36 O128 2.089(12) . ?
Mo36 O99 2.436(12) . ?
Mo37 O443 1.683(12) . ?
Mo37 O426 1.691(16) . ?
Mo37 O394 1.835(13) . ?
Mo37 O363 2.002(14) . ?
Mo37 O441 2.210(11) . ?
Mo37 O483 2.264(18) . ?
Mo38 O525 1.67(3) . ?
Mo38 O514 1.76(2) . ?
Mo38 O211 2.071(13) . ?
Mo38 O59 2.122(10) . ?
Mo38 O520 2.30(2) . ?
Mo38 O519 2.37(2) . ?
Mo39 O382 1.63(2) . ?
Mo39 O425 1.687(17) . ?
Mo39 O383 1.902(14) . ?
Mo39 O402 2.056(17) . ?
Mo39 O154 2.237(14) . ?
Mo39 O447 2.27(2) . ?
Mo40 O495 1.57(3) . ?
Mo40 O493 1.80(2) . ?
Mo40 O499 1.84(2) . ?
Mo40 O374 2.089(18) . ?
Mo40 O283 2.133(16) . ?
Mo40 O506 2.48(3) . ?
Mo41 O510 1.66(3) . ?
Mo41 O487 1.77(2) . ?
Mo41 O475 1.82(2) . ?
Mo41 O514 1.92(2) . ?
Mo41 O414 1.952(15) . ?
Mo41 O229 2.197(12) . ?
Mo42 O507 1.78(4) . ?
Mo42 O509 1.80(2) . ?
Mo42 O484 1.85(2) 2_665 ?
Mo42 O468 1.98(2) . ?
Mo42 O455 2.140(19) . ?
Mo42 O524 2.17(5) . ?
Mo43 O472 1.73(2) . ?
Mo43 O492 1.73(3) . ?
Mo43 O468 1.829(19) . ?
Mo43 O251 1.995(13) . ?
Mo43 O189 2.083(15) . ?
Mo43 O517 2.29(4) . ?
Mo44 O502 1.69(2) . ?
Mo44 O482 1.69(3) . ?
Mo44 O420 1.881(16) . ?
Mo44 O472 2.03(2) . ?
Mo44 O467 2.194(16) . ?
Mo44 O522 2.24(4) . ?
Mo45 O512 1.66(3) . ?
Mo45 O479 1.70(3) . ?
Mo45 O394 1.945(14) . ?
Mo45 O385 1.952(15) 2_665 ?
Mo45 O521 2.24(3) . ?
Mo45 O355 2.241(15) 2_665 ?
Mo46 O511 1.68(5) . ?
Mo46 O473 1.70(3) . ?
Mo46 O434 1.87(2) . ?
Mo46 O377 2.01(2) 2_765 ?
Mo46 O416 2.23(2) . ?
Mo46 O452 2.31(5) . ?
Mo47 O497 1.73(2) . ?
Mo47 O476 1.885(17) . ?
Mo47 O518 1.93(3) . ?
Mo47 O493 1.935(17) . ?
Mo47 O399 2.153(15) . ?
Mo47 O515 2.16(3) . ?
Mo48 O498 1.21(4) . ?
Mo48 O500 1.65(3) . ?
Mo48 O422 1.98(2) . ?
Mo48 O484 2.00(2) . ?
Mo48 O415 2.205(18) . ?
Mo48 O523 2.49(4) . ?
Mo51 O22 1.651(10) . ?
Mo51 O41 1.852(11) . ?
Mo51 O176 1.855(11) . ?
Mo51 O182 2.002(11) . ?
Mo51 O242 2.061(10) . ?
Mo51 O77 2.463(11) . ?
Mo52 O193 1.684(10) . ?
Mo52 O15 1.813(11) . ?
Mo52 O46 1.826(11) . ?
Mo52 O235 2.010(10) . ?
Mo52 O242 2.081(11) . ?
Mo52 O16 2.413(10) . ?
Mo53 O160 1.690(11) . ?
Mo53 O124 1.750(10) . ?
Mo53 O278 1.816(11) . ?
Mo53 O218 2.050(11) . ?
Mo53 O235 2.086(9) . ?
Mo53 O224 2.329(10) . ?
Mo54 O21 1.671(11) . ?
Mo54 O30 1.932(10) . ?
Mo54 O244 1.943(12) . ?
Mo54 O2 1.961(12) . ?
Mo54 O53 2.000(11) . ?
Mo54 O74 2.333(10) . ?
Mo55 O10 1.698(11) . ?
Mo55 O81 1.889(11) . ?
Mo55 O67 1.909(10) . ?
Mo55 O68 1.970(10) . ?
Mo55 O53 2.005(10) . ?
Mo55 O17 2.299(9) . ?
Mo56 O62 1.646(10) . ?
Mo56 O15 1.933(10) . ?
Mo56 O31 1.954(11) . ?
Mo56 O278 1.984(11) . ?
Mo56 O56 2.003(10) . ?
Mo56 O90 2.325(10) . ?
Mo57 O159 1.698(10) . ?
Mo57 O218 1.994(10) . ?
Mo57 O252 1.999(11) . ?
Mo57 O235 2.012(10) . ?
Mo57 O182 2.020(10) . ?
Mo57 O242 2.114(11) . ?
Mo57 O51 2.228(9) . ?
Mo58 O83 1.712(11) . ?
Mo58 O47 1.833(10) . ?
Mo58 O8 1.863(12) . ?
Mo58 O214 2.009(10) . ?
Mo58 O191 2.055(12) . ?
Mo58 O64 2.424(10) . ?
Mo59 O66 1.680(10) . ?
Mo59 O81 1.856(10) . ?
Mo59 O231 1.860(12) . ?
Mo59 O26 1.987(11) . ?
Mo59 O25 2.066(10) . ?
Mo59 O5 2.460(10) . ?
Mo60 O525 1.98(3) . ?
Mo61 O446 1.91(3) . ?
M2U O438 1.64(3) . ?
M2U O501 1.65(6) . ?
M2U O383 1.85(3) . ?
M2U O395 2.05(4) . ?
M2U O346 2.27(6) . ?
M2U O299 2.28(3) . ?
M2X O395 1.46(3) . ?
M2X O398 1.77(4) . ?
M2X O82 1.99(2) . ?
M2X O381 2.02(3) . ?
M2X O292 2.38(5) . ?
M2X O179 2.41(4) . ?
M3F O446 1.66(4) . ?
M3F O445 2.29(4) . ?
M3H O243 1.54(3) . ?
M3H O409 1.96(4) . ?
M3H O405 1.96(4) . ?
M3H O201 1.96(2) . ?
M3H O253 2.12(5) . ?
M3H O281 2.29(3) . ?
M3J O296 1.59(4) . ?
M3J O410 1.59(2) . ?
M3J O381 1.78(2) 2_765 ?
M3J O388 2.15(3) . ?
M3J O459 2.37(4) . ?
M3J O186 2.40(2) . ?
M3L O281 1.76(2) . ?
M3L O442 1.76(2) . ?
M3L O450 1.79(4) . ?
M3L O237 1.971(16) . ?
M3L O402 2.04(2) . ?
M3L O449 2.30(4) . ?
M3U O421 1.48(3) . ?
M3U O407 1.840(15) . ?
M3U O456 1.84(2) . ?
M3U O343 2.113(15) . ?
M3U O401 2.124(16) . ?
M3U O508 2.49(3) . ?
M39 O425 1.75(3) . ?
M39 O447 1.81(6) . ?
M39 O402 1.83(2) . ?
M39 O383 2.03(3) . ?
M39 O382 2.07(6) . ?
M39 O154 2.14(3) . ?
M40 O506 1.83(5) . ?
M40 O493 1.83(3) . ?
M40 O499 1.84(3) . ?
M40 O374 1.96(2) . ?
M40 O283 1.99(2) . ?
M40 O495 2.21(5) . ?
M42 O524 1.62(7) . ?
M42 O509 1.86(4) . ?
M42 O484 1.89(4) 2_665 ?
M42 O468 1.98(4) . ?
M42 O455 2.09(4) . ?
M42 O507 2.31(6) . ?
M43 O517 1.60(4) . ?
M43 O468 1.765(19) . ?
M43 O472 1.83(2) . ?
M43 O189 2.089(14) . ?
M43 O251 2.123(16) . ?
M43 O492 2.43(3) . ?
M44 O522 1.44(6) . ?
M44 O472 1.81(3) . ?
M44 O502 1.81(3) . ?
M44 O420 2.17(3) . ?
M44 O467 2.18(3) . ?
M44 O482 2.49(6) . ?
M44 C10 2.54(6) . ?
M45 O521 1.45(3) . ?
M45 O513 1.70(3) . ?
M45 O394 1.918(14) . ?
M45 O385 2.000(16) 2_665 ?
M45 O355 2.107(15) 2_665 ?
M45 O479 2.47(3) . ?
M46 O452 1.64(3) . ?
M46 O473 1.75(2) . ?
M46 O434 1.879(17) . ?
M46 O377 1.996(17) 2_765 ?
M46 O416 2.162(16) . ?
M46 O511 2.33(3) . ?
M48 O523 1.60(3) . ?
M48 O500 1.80(3) . ?
M48 O484 1.916(18) . ?
M48 O422 2.067(19) . ?
M48 O498 2.08(4) . ?
M48 O415 2.095(15) . ?
O36 Na1 2.56(2) 3_655 ?
O171 Na1 2.81(2) 3_655 ?
O296 C7 1.33(3) . ?
O429 C7 1.22(3) . ?
O447 C4 1.31(4) . ?
O453 C1 1.27(3) . ?
O459 Na1 2.40(2) . ?
O486 C1 1.31(3) . ?
O501 C4 1.47(4) . ?
O504 C10 1.48(5) . ?
O522 C10 1.40(5) . ?
O618 Na1 2.22(3) 3_655 ?
O632 Na1 2.66(3) 3_655 ?
O646 Na1 2.50(3) 3_655 ?
O750 Na1 2.30(3) 3_655 ?
C1 C2 1.506(14) . ?
C2 N1 1.49(4) . ?
C2 C3 1.502(14) . ?
C4 C5 1.515(14) . ?
C5 C6 1.495(14) . ?
C5 N2 1.68(4) . ?
C7 C8 1.491(13) . ?
C8 C9 1.514(14) . ?
C8 N3 1.55(3) . ?
C9 C21 1.55(3) . ?
C10 C11 1.502(14) . ?
C11 C12 1.499(14) . ?
C21 C22 1.3900 . ?
C21 C26 1.3900 . ?
C22 C23 1.3900 . ?
C23 C24 1.3900 . ?
C24 C25 1.3900 . ?
C25 C26 1.3900 . ?
